data_1571056
loop_
_publ_author_name
'An, Dongyue'
'Zhang, Rong'
'Zhu, Jiangyu'
'Wang, Teng'
'Zhao, Yan'
'Lu, Xuefeng'
'Liu, Yunqi'

_publ_section_title
;
 From &#x3c0;-conjugated macrocycles to heterocycloarenes based on
 benzo[2,1-<i>b</i>:3,4-<i>b</i>']dithiophene (BDTh): size- and
 geometry-dependent host-guest properties.
;
_journal_issue 12
_journal_name_full 'Chemical science'
_journal_page_first 4590
_journal_page_last 4601
_journal_paper_doi 10.1039/d3sc05074b
_journal_volume 15
_journal_year 2024
_chemical_formula_moiety '2(C120 H132 O12 S6), 0.167(C420)'
_chemical_formula_sum 'C310 H264 O24 S12'
_chemical_formula_weight 4757.93
_chemical_name_systematic MS6T@C70
_space_group_crystal_system cubic
_space_group_IT_number 206
_space_group_name_Hall '-I 2b 2c 3'
_space_group_name_H-M_alt 'I a -3'
_atom_sites_solution_hydrogens geom
_audit_creation_date 2024-01-15
_audit_creation_method
;
Olex2 1.3-alpha
(compiled 2020.11.12 svn.r5f609507 for OlexSys, GUI svn.r6408)
;
_audit_update_record
;
2024-01-22 deposited with the CCDC.	2024-02-20 downloaded from the CCDC.
;
_cell_angle_alpha 90
_cell_angle_beta 90
_cell_angle_gamma 90
_cell_formula_units_Z 8
_cell_length_a 36.5768(8)
_cell_length_b 36.5768(8)
_cell_length_c 36.5768(8)
_cell_measurement_reflns_used 3093
_cell_measurement_temperature 170(2)
_cell_measurement_theta_max 59.58
_cell_measurement_theta_min 2.96
_cell_volume 48934.7(19)
_computing_cell_refinement 'SAINT V8.40B (bruker, 2016)'
_computing_data_collection 'SAINT V8.40B (bruker, 2016)'
_computing_data_reduction 'SAINT V8.40B (bruker, 2016)'
_computing_molecular_graphics 'Olex2 1.3-alpha (Dolomanov et al., 2009)'
_computing_publication_material 'Olex2 1.3-alpha (Dolomanov et al., 2009)'
_computing_structure_refinement 'SHELXL 2018/3 (Sheldrick, 2015)'
_computing_structure_solution 'ShelXT (Sheldrick, 2015)'
_diffrn_ambient_temperature 170.00
_diffrn_measured_fraction_theta_full 0.955
_diffrn_measured_fraction_theta_max 0.955
_diffrn_measurement_device_type 'Bruker APEX-II CCD'
_diffrn_measurement_method '\f and \w scans'
_diffrn_radiation_type CuK\a
_diffrn_radiation_wavelength 1.54178
_diffrn_reflns_av_R_equivalents 0.0868
_diffrn_reflns_av_unetI/netI 0.0547
_diffrn_reflns_Laue_measured_fraction_full 0.955
_diffrn_reflns_Laue_measured_fraction_max 0.955
_diffrn_reflns_limit_h_max 27
_diffrn_reflns_limit_h_min -28
_diffrn_reflns_limit_k_max 42
_diffrn_reflns_limit_k_min -23
_diffrn_reflns_limit_l_max 10
_diffrn_reflns_limit_l_min -38
_diffrn_reflns_number 21400
_diffrn_reflns_point_group_measured_fraction_full 0.955
_diffrn_reflns_point_group_measured_fraction_max 0.955
_diffrn_reflns_theta_full 63.722
_diffrn_reflns_theta_max 63.722
_diffrn_reflns_theta_min 2.959
_exptl_absorpt_coefficient_mu 1.553
_exptl_absorpt_correction_T_max 0.7524
_exptl_absorpt_correction_T_min 0.5875
_exptl_absorpt_correction_type multi-scan
_exptl_absorpt_process_details
;
SADABS-2016/2 (Bruker,2016/2) was used for absorption correction.
wR2(int) was 0.0480 before and 0.0393 after correction.
The Ratio of minimum to maximum transmission is 0.7808.
The \l/2 correction factor is Not present.
;
_exptl_crystal_colour 'dark green'
_exptl_crystal_colour_modifier dark
_exptl_crystal_colour_primary green
_exptl_crystal_density_diffrn 1.292
_exptl_crystal_description block
_exptl_crystal_F_000 20064
_exptl_crystal_recrystallization_method 'Re-crystallisation from solvent: Toluene, methanol, CS2'
_exptl_crystal_size_max 0.828
_exptl_crystal_size_mid 0.724
_exptl_crystal_size_min 0.145
_refine_diff_density_max 0.673
_refine_diff_density_min -0.646
_refine_diff_density_rms 0.108
_refine_ls_extinction_coef 0.00010(4)
_refine_ls_extinction_expression Fc^*^=kFc[1+0.001xFc^2^\l^3^/sin(2\q)]^-1/4^
_refine_ls_extinction_method 'SHELXL-2018/3 (Sheldrick 2018)'
_refine_ls_goodness_of_fit_ref 1.586
_refine_ls_hydrogen_treatment constr
_refine_ls_matrix_type full
_refine_ls_number_parameters 928
_refine_ls_number_reflns 6435
_refine_ls_number_restraints 7176
_refine_ls_restrained_S_all 1.183
_refine_ls_R_factor_all 0.2527
_refine_ls_R_factor_gt 0.1824
_refine_ls_shift/su_max 0.004
_refine_ls_shift/su_mean 0.001
_refine_ls_structure_factor_coef Fsqd
_refine_ls_weighting_details 'w=1/[\s^2^(Fo^2^)+(0.2000P)^2^] where P=(Fo^2^+2Fc^2^)/3'
_refine_ls_weighting_scheme calc
_refine_ls_wR_factor_gt 0.4436
_refine_ls_wR_factor_ref 0.5144
_reflns_Friedel_coverage 0.000
_reflns_number_gt 2690
_reflns_number_total 6435
_reflns_threshold_expression 'I > 2\s(I)'
_cod_data_source_file d3sc05074b2.cif
_cod_data_source_block d3c70_0m
_cod_depositor_comments 'Adding full bibliography for 1571054--1571057.cif.'
_cod_original_cell_volume 48935(3)
_cod_database_code 1571056
_shelx_shelxl_version_number 2018/3
_shelx_space_group_comment
;
The symmetry employed for this shelxl refinement is uniquely defined
by the following loop, which should always be used as a source of
symmetry information in preference to the above space-group names.
They are only intended as comments.
;
_shelx_estimated_absorpt_t_max 0.806
_shelx_estimated_absorpt_t_min 0.360
_olex2_refinement_description
;
1. Fixed Uiso
 At 1.2 times of:
  All C(H) groups, All C(H,H) groups
 At 1.5 times of:
  All C(H,H,H) groups
2. Restrained distances
 C69-C014
 1.54 with sigma of 0.005
 C68-C63
 1.54 with sigma of 0.005
 C8-C23 = C10-C11 = C15-C16 = C18-C19 = C29-C49 = C33-C53 = C39-C58 = C43-C44 =
  C1B-C1C = C1G-C1H
 1.4 with sigma of 0.02
 C2-C3 = C3-C4 = C5-C6 = C6-C7 = C12-C13 = C13-C14 = C20-C21 = C21-C22 = C30-
 C31 = C31-C32 = C40-C41 = C41-C42 = C50-C51 = C51-C52 = C59-C60 = C60-C61 =
 C1A-C71 = C1D-C1E = C1E-C1F = C1I-C71
 1.43 with sigma of 0.02
 C3-C13 = C6-C21 = C31-C51 = C41-C60 = C1E-C71
 1.47 with sigma of 0.02
 C65-C67
 1.54 with sigma of 0.005
 C9-C26 = C17-C36 = C24-C25 = C27-C28 = C34-C35 = C37-C38 = C45-C46 = C47-C48 =
  C54-C55 = C56-C57
 1.41 with sigma of 0.02
 C01A-C70
 1.54 with sigma of 0.005
 O005-C65
 1.42 with sigma of 0.005
 C25-C26 = C25-C46 = C26-C27 = C27-C47 = C35-C36 = C35-C55 = C36-C37 = C37-C56
 = C46-C47 = C55-C56
 1.46 with sigma of 0.02
 C014-C00Y
 1.54 with sigma of 0.005
 C010-C01A
 1.54 with sigma of 0.005
 C64-C66
 1.54 with sigma of 0.005
 C1-C62
 1.54 with sigma of 0.02
 C2-C7 = C4-C5 = C12-C30 = C14-C32 = C20-C40 = C22-C42 = C50-C1D = C52-C1F =
 C59-C1I = C61-C1A
 1.44 with sigma of 0.02
 C62-C63
 1.54 with sigma of 0.02
 C67-C64
 1.54 with sigma of 0.02
 O00C-C1
 1.42 with sigma of 0.005
 C00Y-C00S
 1.54 with sigma of 0.005
 C00X-C010
 1.54 with sigma of 0.005
 C2-C10 = C4-C16 = C5-C18 = C7-C8 = C8-C9 = C9-C10 = C11-C12 = C11-C28 = C14-
 C15 = C15-C34 = C16-C17 = C17-C18 = C19-C20 = C19-C38 = C22-C23 = C23-C24 =
 C24-C43 = C28-C29 = C29-C30 = C32-C33 = C33-C34 = C38-C39 = C39-C40 = C42-C43 =
  C44-C45 = C44-C61 = C45-C1B = C48-C49 = C48-C1C = C49-C50 = C52-C53 = C53-C54
 = C54-C1G = C57-C58 = C57-C1H = C58-C59 = C1A-C1B = C1C-C1D = C1F-C1G = C1H-C1I
 1.45 with sigma of 0.02
 C73-C74
 1.54 with sigma of 0.005
 C74-C75
 1.54 with sigma of 0.005
 C73-C72
 1.54 with sigma of 0.005
 O003-C72
 1.42 with sigma of 0.005
 C2-C13 = C2-C6 = C3-C5 = C3-C12 = C3-C14 = C4-C6 = C5-C21 = C6-C20 = C6-C22 =
 C12-C31 = C13-C32 = C14-C31 = C20-C41 = C21-C42 = C22-C41 = C30-C51 = C31-C50 =
  C31-C52 = C40-C60 = C41-C59 = C41-C61 = C50-C1E = C51-C1F = C52-C1E = C59-C71
 = C60-C1A = C61-C71 = C1A-C1E = C1D-C71 = C1E-C1I
 2.5 with sigma of 0.04
 C3-C16 = C6-C8 = C11-C13 = C13-C15 = C19-C21 = C21-C23 = C29-C31 = C31-C33 =
 C39-C41 = C41-C43 = C44-C60 = C49-C51 = C51-C53 = C58-C60 = C1C-C1E = C1E-C1G =
  C1H-C71
 2.51 with sigma of 0.04
 C2-C4 = C5-C7 = C12-C14 = C20-C22 = C30-C32 = C40-C42 = C50-C52 = C59-C61 =
 C1A-C1I = C1D-C1F
 2.43 with sigma of 0.04
 C2-C8 = C4-C18 = C8-C10 = C11-C30 = C11-C29 = C12-C29 = C14-C33 = C15-C33 =
 C16-C18 = C19-C40 = C19-C39 = C20-C39 = C22-C43 = C23-C43 = C44-C1B = C44-C1A =
  C49-C1D = C50-C1C = C52-C1G = C53-C1G = C58-C1I = C59-C1H = C61-C1B
 2.34 with sigma of 0.04
 C2-C9 = C4-C17 = C5-C17 = C7-C9 = C14-C34 = C22-C24 = C24-C42 = C25-C27 = C25-
 C47 = C26-C47 = C27-C46 = C28-C30 = C32-C34 = C35-C37 = C35-C56 = C36-C56 =
 C37-C55 = C38-C40 = C45-C1A = C48-C50 = C48-C1D = C52-C54 = C54-C1F = C57-C59 =
  C57-C1I
 2.36 with sigma of 0.04
 C2-C11 = C4-C15 = C5-C19 = C7-C23 = C8-C22 = C8-C24 = C9-C11 = C10-C12 = C10-
 C28 = C14-C16 = C15-C17 = C17-C19 = C18-C20 = C18-C38 = C24-C44 = C28-C49 =
 C29-C48 = C29-C50 = C32-C53 = C33-C52 = C33-C54 = C38-C58 = C39-C57 = C39-C59 =
  C42-C44 = C43-C45 = C43-C61 = C45-C1C = C48-C1B = C54-C1H = C57-C1G = C1A-C1C
 = C1B-C1D = C1F-C1H = C1G-C1I
 2.47 with sigma of 0.04
 C8-C26 = C9-C25 = C9-C27 = C11-C27 = C15-C35 = C16-C36 = C17-C35 = C17-C37 =
 C19-C37 = C23-C25 = C24-C26 = C24-C46 = C25-C45 = C26-C28 = C27-C29 = C27-C48 =
  C33-C35 = C34-C36 = C34-C55 = C35-C54 = C36-C38 = C37-C39 = C37-C57 = C44-C46
 = C45-C47 = C46-C48 = C47-C49 = C47-C1C = C53-C55 = C54-C56 = C55-C57 = C56-
 C58 = C56-C1H
 2.48 with sigma of 0.04
 C41-C60 \\sim C71-C1E \\sim C31-C51 \\sim C13-C3 \\sim C21-C6
 with sigma of 0.02
 C22-C21 \\sim C32-C31 \\sim C31-C30 \\sim C14-C13 \\sim C12-C13 \\sim C1I-C71
\\sim C1A-C71 \\sim C59-C60
 \\sim C60-C61 \\sim C21-C20 \\sim C6-C7 \\sim C6-C5 \\sim C51-C52 \\sim
C51-C50 \\sim C1D-C1E \\sim C1E-C1F ~
 C42-C41 \\sim C41-C40 \\sim C2-C3 \\sim C3-C4
 with sigma of 0.02
 C3-C12 \\sim C3-C14 \\sim C30-C51 \\sim C31-C52 \\sim C31-C50 \\sim C32-C51
\\sim C1D-C71 \\sim C1E-C1I ~
 C1E-C1A \\sim C1F-C71 \\sim C61-C41 \\sim C59-C41 \\sim C22-C6 \\sim C20-C6
\\sim C2-C13 \\sim C4-C13 ~
 C60-C40 \\sim C60-C42 \\sim C21-C7 \\sim C21-C5 \\sim C2-C6 \\sim C4-C6 \\sim
C31-C14 \\sim C31-C12 \\sim C1D-
 C51 \\sim C1F-C51 \\sim C21-C40 \\sim C21-C42 \\sim C3-C7 \\sim C3-C5 \\sim
C30-C13 \\sim C32-C13 \\sim C1E-
 C50 \\sim C1E-C52 \\sim C61-C71 \\sim C60-C1I \\sim C60-C1A \\sim C59-C71
\\sim C22-C41 \\sim C20-C41
 with sigma of 0.04
 C11-C13 \\sim C10-C3 \\sim C3-C16 \\sim C49-C51 \\sim C29-C31 \\sim C31-C33
\\sim C13-C15 \\sim C1B-C71 ~
 C1C-C1E \\sim C1E-C1G \\sim C51-C53 \\sim C43-C41 \\sim C44-C60 \\sim C60-C58
\\sim C71-C1H \\sim C8-C6 ~
 C23-C21 \\sim C21-C19 \\sim C41-C39 \\sim C6-C18
 with sigma of 0.04
 C1B-C1C \\sim C1H-C1G \\sim C29-C49 \\sim C8-C23 \\sim C44-C43 \\sim C58-C39
\\sim C18-C19 \\sim C33-C53
 \\sim C11-C10 \\sim C16-C15 \\sim C55-C54 \\sim C35-C34 \\sim C37-C38 \\sim
C45-C46 \\sim C56-C57 \\sim C26-C9
 \\sim C17-C36 \\sim C28-C27 \\sim C47-C48 \\sim C25-C24
 with sigma of 0.02
 C55-C56 \\sim C55-C35 \\sim C46-C47 \\sim C27-C47 \\sim C35-C36 \\sim C37-C36
\\sim C37-C56 \\sim C46-C25
 \\sim C26-C27 \\sim C26-C25
 with sigma of 0.02
 C29-C28 \\sim C45-C44 \\sim C8-C9 \\sim C58-C57 \\sim C34-C15 \\sim C34-C33
\\sim C18-C17 \\sim C39-C38 ~
 C28-C11 \\sim C43-C24 \\sim C1H-C57 \\sim C45-C1B \\sim C1G-C54 \\sim C54-C53
\\sim C9-C10 \\sim C17-C16 ~
 C23-C24 \\sim C19-C38 \\sim C49-C48 \\sim C48-C1C
 with sigma of 0.02
 C11-C29 \\sim C10-C8 \\sim C18-C16 \\sim C1G-C53 \\sim C33-C15 \\sim C49-C1C
\\sim C1B-C44 \\sim C43-C23
 \\sim C19-C39 \\sim C58-C1H \\sim C11-C30 \\sim C10-C7 \\sim C2-C8 \\sim
C4-C18 \\sim C49-C1D \\sim C29-C12 ~
 C32-C15 \\sim C14-C33 \\sim C1B-C61 \\sim C1F-C53 \\sim C52-C1G \\sim C43-C22
\\sim C44-C1A \\sim C59-C1H
 \\sim C1I-C58 \\sim C23-C42 \\sim C20-C39 \\sim C40-C19 \\sim C5-C16 \\sim
C1C-C50
 with sigma of 0.04
 C2-C4 \\sim C30-C32 \\sim C12-C14 \\sim C1D-C1F \\sim C50-C52 \\sim C61-C59
\\sim C1A-C1I \\sim C22-C20 ~
 C42-C40 \\sim C7-C5
 with sigma of 0.04
 C1C-C1A \\sim C10-C12 \\sim C49-C30 \\sim C29-C50 \\sim C32-C53 \\sim C14-C16
\\sim C1B-C1D \\sim C1F-C1H
 \\sim C52-C33 \\sim C43-C61 \\sim C59-C39 \\sim C1I-C1G \\sim C23-C7 \\sim
C5-C19 \\sim C11-C2 \\sim C4-C15 ~
 C44-C42 \\sim C8-C22 \\sim C20-C18 \\sim C40-C58 \\sim C28-C10 \\sim C9-C23
\\sim C19-C17 \\sim C34-C16 ~
 C28-C49 \\sim C11-C9 \\sim C48-C29 \\sim C48-C1B \\sim C45-C1C \\sim C45-C43
\\sim C24-C8 \\sim C24-C44 ~
 C38-C58 \\sim C38-C18 \\sim C57-C39 \\sim C54-C1H \\sim C54-C33 \\sim C34-C53
\\sim C17-C15 \\sim C57-C1G
 \\sim C28-C47 \\sim C28-C26 \\sim C27-C48 \\sim C48-C46 \\sim C47-C45 \\sim
C45-C25 \\sim C46-C24 \\sim C24-
 C26 \\sim C25-C9 \\sim C38-C36 \\sim C38-C56 \\sim C37-C17 \\sim C37-C57 \\sim
C57-C55 \\sim C56-C54 \\sim C54-
 C35 \\sim C55-C34 \\sim C34-C36 \\sim C27-C9 \\sim C35-C17 \\sim C11-C27 \\sim
C27-C29 \\sim C10-C26 \\sim C49-
 C47 \\sim C1B-C46 \\sim C46-C44 \\sim C43-C25 \\sim C25-C23 \\sim C8-C26 \\sim
C19-C37 \\sim C18-C36 \\sim C37-
 C39 \\sim C58-C56 \\sim C56-C1H \\sim C55-C53 \\sim C33-C35 \\sim C35-C15
\\sim C16-C36 \\sim C47-C1C ~
 C1G-C55
 with sigma of 0.04
 C47-C26 \\sim C47-C25 \\sim C37-C55 \\sim C55-C36 \\sim C27-C46 \\sim C27-C25
\\sim C46-C26 \\sim C37-C35
 \\sim C56-C36 \\sim C56-C35 \\sim C9-C7 \\sim C5-C17 \\sim C28-C12 \\sim
C28-C30 \\sim C2-C9 \\sim C4-C17 ~
 C48-C50 \\sim C48-C1D \\sim C32-C34 \\sim C14-C34 \\sim C45-C1A \\sim C45-C61
\\sim C1F-C54 \\sim C52-C54
 \\sim C24-C22 \\sim C24-C42 \\sim C59-C57 \\sim C1I-C57 \\sim C20-C38 \\sim
C40-C38
 with sigma of 0.04
 C42-C22 \\sim C40-C20 \\sim C2-C7 \\sim C4-C5 \\sim C32-C14 \\sim C30-C12
\\sim C1I-C59 \\sim C1A-C61 ~
 C50-C1D \\sim C52-C1F
 with sigma of 0.02
 C1H-C1I \\sim C32-C33 \\sim C30-C29 \\sim C14-C15 \\sim C12-C11 \\sim C1B-C1A
\\sim C1G-C1F \\sim C8-C7 ~
 C59-C58 \\sim C61-C44 \\sim C18-C5 \\sim C53-C52 \\sim C49-C50 \\sim C42-C43
\\sim C22-C23 \\sim C40-C39 ~
 C20-C19 \\sim C10-C2 \\sim C4-C16 \\sim C1C-C1D
 with sigma of 0.02
3. Restrained planarity
 C12, C13, C14, C30
 with sigma of 0.1
 C49, C50, C1C, C1D
 with sigma of 0.1
 C45, C48, C1B, C1C
 with sigma of 0.1
 C57, C59, C1H, C1I
 with sigma of 0.1
 C14, C15, C33, C34
 with sigma of 0.1
 C16, C17, C18, C5
 with sigma of 0.1
 C44, C45, C61, C1A
 with sigma of 0.1
 C17, C18, C4, C5
 with sigma of 0.1
 C47, C48, C1B, C1C
 with sigma of 0.1
 C19, C36, C37, C38
 with sigma of 0.1
 C52, C53, C54, C1F
 with sigma of 0.1
 C22, C23, C42, C43
 with sigma of 0.1
 C1A, C1B, C1C, C71
 with sigma of 0.1
 C25, C27, C46, C47
 with sigma of 0.1
 C25, C26, C8, C9
 with sigma of 0.1
 C29, C30, C31, C51
 with sigma of 0.1
 C37, C38, C56, C57
 with sigma of 0.1
 C14, C15, C32, C34
 with sigma of 0.1
 C41, C42, C43, C44
 with sigma of 0.1
 C15, C16, C17, C34
 with sigma of 0.1
 C16, C17, C35, C36
 with sigma of 0.1
 C17, C18, C19, C38
 with sigma of 0.1
 C20, C21, C40, C41
 with sigma of 0.1
 C23, C24, C25, C26
 with sigma of 0.1
 C25, C26, C46, C47
 with sigma of 0.1
 C29, C30, C31, C49
 with sigma of 0.1
 C30, C31, C50, C51
 with sigma of 0.1
 C33, C34, C35, C55
 with sigma of 0.1
 C41, C42, C43, C60
 with sigma of 0.1
 C42, C43, C44, C61
 with sigma of 0.1
 C44, C61, C1A, C1B
 with sigma of 0.1
 C46, C47, C48, C1C
 with sigma of 0.1
 C48, C50, C1C, C1D
 with sigma of 0.1
 C50, C51, C52, C1D
 with sigma of 0.1
 C52, C53, C54, C1G
 with sigma of 0.1
 C58, C59, C1H, C1I
 with sigma of 0.1
 C1C, C1D, C1E, C71
 with sigma of 0.1
 C2, C12, C13, C3
 with sigma of 0.1
 C2, C8, C9, C10
 with sigma of 0.1
 C33, C34, C53, C54
 with sigma of 0.1
 C7, C8, C9, C10
 with sigma of 0.1
 C11, C12, C28, C29
 with sigma of 0.1
 C11, C28, C29, C30
 with sigma of 0.1
4. Rigid bond restraints
 C2, C3, C4, C5, C6, C7, C8, C9, C10, C11, C12, C13, C14, C15, C16, C17, C18,
 C19, C20, C21, C22, C23, C24, C25, C26, C27, C28, C29, C30, C31, C32, C33, C34,
  C35, C36, C37, C38, C39, C40, C41, C42, C43, C44, C45, C46, C47, C48, C49,
 C50, C51, C52, C53, C54, C55, C56, C57, C58, C59, C60, C61, C1A, C1B, C1C, C1D,
  C1E, C1F, C1G, C1H, C1I, C71
 with sigma for 1-2 distances of 0.01 and sigma for 1-3 distances of 0.01
 O005, C65, C67, C64, C66
 with sigma for 1-2 distances of 0.01 and sigma for 1-3 distances of 0.01
 O004, C00X, C010, C01A, C70
 with sigma for 1-2 distances of 0.01 and sigma for 1-3 distances of 0.01
 C65, O005
 with sigma for 1-2 distances of 0.01 and sigma for 1-3 distances of 0.01
5. Uiso/Uaniso restraints and constraints
C2 \\sim C3 \\sim C4 \\sim C5 \\sim C6 \\sim C7 \\sim C8 \\sim C9 \\sim C10
\\sim C11 \\sim C12 \\sim C13 \\sim C14 \\sim C15 \\sim C16 \\sim C17 \\sim C18
\\sim C19 \\sim C20 \\sim C21 \\sim C22 \\sim C23 \\sim C24 \\sim C25 \\sim C26
\\sim C27 \\sim C28 \\sim C29 \\sim C30 \\sim C31 \\sim C32 \\sim C33 \\sim C34
\\sim C35 \\sim C36 \\sim C37 \\sim C38 \\sim C39 \\sim C40 \\sim C41 \\sim C42
\\sim C43 \\sim C44 \\sim C45 \\sim C46 \\sim C47 \\sim C48 \\sim C49 \\sim C50
\\sim C51 \\sim C52 \\sim C53 \\sim C54 \\sim C55 \\sim C56 \\sim C57 \\sim C58
\\sim C59 \\sim C60 \\sim C61 \\sim C1A \\sim C1B \\sim C1C \\sim C1D \\sim C1E
\\sim C1F \\sim C1G \\sim C1H \\sim C1I \\sim C71: within 2A with sigma of 0.04
and sigma for terminal atoms of 0.08 within 2A
O004 \\sim C00X: within 2A with sigma of 0.04 and sigma for terminal atoms of
0.08 within 2A
C65 \\sim O005: within 2A with sigma of 0.04 and sigma for terminal atoms of
0.08 within 2A
Uanis(C61) \\sim Ueq: with sigma of 0.001 and sigma for terminal atoms of 0.002
Uanis(C26) \\sim Ueq, Uanis(C27) \\sim Ueq: with sigma of 0.005 and sigma for
terminal atoms of 0.01
Uanis(C42) \\sim Ueq, Uanis(C3) \\sim Ueq, Uanis(C51) \\sim Ueq, Uanis(C31)
\\sim Ueq: with sigma of 0.002 and sigma for terminal atoms of 0.004
Uanis(C1) \\sim Ueq, Uanis(C62) \\sim Ueq, Uanis(C63) \\sim Ueq, Uanis(C68)
\\sim Ueq: with sigma of 0.005 and sigma for terminal atoms of 0.01
Uanis(C1) = Uanis(C63) = Uanis(C68) = Uanis(C62)
Uanis(C66) = Uanis(C67) = Uanis(C65) = Uanis(C64)
Uanis(C00X) = Uanis(C01A) = Uanis(C70) = Uanis(C010)
Uanis(C69) = Uanis(C014) = Uanis(C00Y) = Uanis(C00S)
Uanis(C74) = Uanis(C72) = Uanis(C75) = Uanis(C73)
Uanis(C41) = Uanis(C42) = Uanis(C40) = Uanis(C60)
Uanis(C45) = Uanis(C1B) = Uanis(C1A) = Uanis(C61) = Uanis(C44)
Uanis(C14) = Uanis(C13) = Uanis(C32) = Uanis(C15)
Uanis(O00C) = Uanis(C1) = Uanis(C62) = Uanis(C63) = Uanis(C68)
6. Rigid body (RIGU) restrains
 C2, C3, C4, C5, C6, C7, C8, C9, C10, C11, C12, C13, C14, C15, C16, C17, C18,
 C19, C20, C21, C22, C23, C24, C25, C26, C27, C28, C29, C30, C31, C32, C33, C34,
  C35, C36, C37, C38, C39, C40, C41, C42, C43, C44, C45, C46, C47, C48, C49,
 C50, C51, C52, C53, C54, C55, C56, C57, C58, C59, C60, C61, C1A, C1B, C1C, C1D,
  C1E, C1F, C1G, C1H, C1I, C71
 with sigma for 1-2 distances of 0.004 and sigma for 1-3 distances of 0.004
 O005, C65
 with sigma for 1-2 distances of 0.004 and sigma for 1-3 distances of 0.004
 C00X, O004
 with sigma for 1-2 distances of 0.004 and sigma for 1-3 distances of 0.004
7. Others
 Fixed Sof: C00S(0.5) H00A(0.5) H00B(0.5) C00Y(0.5) H00F(0.5) H00G(0.5)
 C014(0.5) H01C(0.5) H01D(0.5) C69(0.5) H69A(0.5) H69B(0.5) H69C(0.5)
 C2(0.16667) C3(0.16667) C4(0.16667) C5(0.16667) C6(0.16667) C7(0.16667)
 C8(0.16667) C9(0.16667) C10(0.16667) C11(0.16667) C12(0.16667) C13(0.16667)
 C14(0.16667) C15(0.16667) C16(0.16667) C17(0.16667) C18(0.16667) C19(0.16667)
 C20(0.16667) C21(0.16667) C22(0.16667) C23(0.16667) C24(0.16667) C25(0.16667)
 C26(0.16667) C27(0.16667) C28(0.16667) C29(0.16667) C30(0.16667) C31(0.16667)
 C32(0.16667) C33(0.16667) C34(0.16667) C35(0.16667) C36(0.16667) C37(0.16667)
 C38(0.16667) C39(0.16667) C40(0.16667) C41(0.16667) C42(0.16667) C43(0.16667)
 C44(0.16667) C45(0.16667) C46(0.16667) C47(0.16667) C48(0.16667) C49(0.16667)
 C50(0.16667) C51(0.16667) C52(0.16667) C53(0.16667) C54(0.16667) C55(0.16667)
 C56(0.16667) C57(0.16667) C58(0.16667) C59(0.16667) C60(0.16667) C61(0.16667)
 C1A(0.16667) C1B(0.16667) C1C(0.16667) C1D(0.16667) C1E(0.16667) C1F(0.16667)
 C1G(0.16667) C1H(0.16667) C1I(0.16667) C71(0.16667) C74(0.5) H74A(0.5)
 H74B(0.5) C73(0.5) H73A(0.5) H73B(0.5) C72(0.5) H72A(0.5) H72B(0.5) C75(0.5)
 H75A(0.5) H75B(0.5) H75C(0.5)
8.a Secondary CH2 refined with riding coordinates:
 C00S(H00A,H00B), C00X(H00C,H00E), C00Y(H00F,H00G), C010(H01A,H01B), C014(H01C,
 H01D), C01A(H01E,H01F), C67(H67A,H67B), C63(H63A,H63B), C62(H62A,H62B), C1(H1A,
 H1B), C64(H64A,H64B), C65(H65A,H65B), C74(H74A,H74B), C73(H73A,H73B), C72(H72A,
 H72B)
8.b Me refined with riding coordinates:
 C66(H66A,H66B,H66C), C68(H68A,H68B,H68C), C70(H70A,H70B,H70C)
8.c Aromatic/amide H refined with riding coordinates:
 C006(H006), C007(H007), C00D(H00D), C00M(H00M), C00N(H00N), C00O(H00O),
 C00T(H00T), C00V(H00V)
8.d Idealised Me refined as rotating group:
 C69(H69A,H69B,H69C), C75(H75A,H75B,H75C)
;
_smtbx_masks_special_details
;
A solvent mask was calculated and 1216 electrons were 
found in a volume of 5264\%A^3^ in 3 voids per unit cell. 
This is consistent with the presence of 
6[C7H8], 6[C7H8] per Asymmetric Unit 
which account for 4800 electrons 
per unit cell.
;
_olex2_submission_special_instructions 'No special instructions were received'

loop_
_space_group_symop_operation_xyz
'x, y, z'
'-x+1/2, -y, z+1/2'
'-x, y+1/2, -z+1/2'
'x+1/2, -y+1/2, -z'
'z, x, y'
'z+1/2, -x+1/2, -y'
'-z+1/2, -x, y+1/2'
'-z, x+1/2, -y+1/2'
'y, z, x'
'-y, z+1/2, -x+1/2'
'y+1/2, -z+1/2, -x'
'-y+1/2, -z, x+1/2'
'x+1/2, y+1/2, z+1/2'
'-x+1, -y+1/2, z+1'
'-x+1/2, y+1, -z+1'
'x+1, -y+1, -z+1/2'
'z+1/2, x+1/2, y+1/2'
'z+1, -x+1, -y+1/2'
'-z+1, -x+1/2, y+1'
'-z+1/2, x+1, -y+1'
'y+1/2, z+1/2, x+1/2'
'-y+1/2, z+1, -x+1'
'y+1, -z+1, -x+1/2'
'-y+1, -z+1/2, x+1'
'-x, -y, -z'
'x-1/2, y, -z-1/2'
'x, -y-1/2, z-1/2'
'-x-1/2, y-1/2, z'
'-z, -x, -y'
'-z-1/2, x-1/2, y'
'z-1/2, x, -y-1/2'
'z, -x-1/2, y-1/2'
'-y, -z, -x'
'y, -z-1/2, x-1/2'
'-y-1/2, z-1/2, x'
'y-1/2, z, -x-1/2'
'-x+1/2, -y+1/2, -z+1/2'
'x, y+1/2, -z'
'x+1/2, -y, z'
'-x, y, z+1/2'
'-z+1/2, -x+1/2, -y+1/2'
'-z, x, y+1/2'
'z, x+1/2, -y'
'z+1/2, -x, y'
'-y+1/2, -z+1/2, -x+1/2'
'y+1/2, -z, x'
'-y, z, x+1/2'
'y, z+1/2, -x'

loop_
_atom_site_label
_atom_site_type_symbol
_atom_site_fract_x
_atom_site_fract_y
_atom_site_fract_z
_atom_site_U_iso_or_equiv
_atom_site_adp_type
_atom_site_occupancy
_atom_site_site_symmetry_order
_atom_site_calc_flag
_atom_site_refinement_flags_posn
_atom_site_refinement_flags_adp
_atom_site_refinement_flags_occupancy
_atom_site_disorder_assembly
_atom_site_disorder_group
S01 S 0.65193(9) 0.13963(9) 0.12747(8) 0.1396(11) Uani 1 1 d . . . . .
S02 S 0.59033(8) 0.21370(8) 0.14444(8) 0.1334(11) Uani 1 1 d . . . . .
O003 O 0.5228(2) 0.4421(2) 0.2002(3) 0.164(3) Uani 1 1 d D . . . .
O004 O 0.5057(3) 0.3963(3) 0.1420(3) 0.183(4) Uani 1 1 d . U . . .
O005 O 0.5622(6) 0.1501(3) 0.2615(4) 0.290(9) Uani 1 1 d D U . . .
C006 C 0.5569(3) 0.2931(3) 0.2064(3) 0.124(3) Uani 1 1 d . . . . .
H006 H 0.567713 0.282601 0.227606 0.149 Uiso 1 1 calc R U . . .
C007 C 0.5738(3) 0.3424(3) 0.2688(3) 0.131(3) Uani 1 1 d . . . . .
H007 H 0.578904 0.317119 0.271432 0.157 Uiso 1 1 calc R U . . .
C008 C 0.6209(3) 0.1435(3) 0.1627(3) 0.126(3) Uani 1 1 d . . . . .
C009 C 0.5508(3) 0.2708(3) 0.1766(3) 0.127(3) Uani 1 1 d . . . . .
C00A C 0.5483(3) 0.3299(3) 0.2072(3) 0.124(3) Uani 1 1 d . . . . .
C00B C 0.5565(3) 0.3541(3) 0.2362(3) 0.129(3) Uani 1 1 d . . . . .
O00C O 0.6089(5) 0.0894(5) 0.2444(5) 0.264(4) Uani 1 1 d D . . . .
C00D C 0.5341(3) 0.2857(3) 0.1454(3) 0.131(3) Uani 1 1 d . . . . .
H00D H 0.530519 0.271232 0.124111 0.157 Uiso 1 1 calc R U . . .
C00E C 0.5299(3) 0.4049(4) 0.1999(5) 0.146(4) Uani 1 1 d . . . . .
C00F C 0.5959(4) 0.1744(3) 0.1703(4) 0.150(4) Uani 1 1 d . . . . .
C00G C 0.5210(3) 0.3823(4) 0.1731(5) 0.149(4) Uani 1 1 d . . . . .
C00H C 0.6016(3) 0.3521(4) 0.3286(3) 0.137(3) Uani 1 1 d . . . . .
C00I C 0.5465(3) 0.3919(3) 0.2334(4) 0.142(4) Uani 1 1 d . . . . .
C00J C 0.5626(3) 0.2338(4) 0.1786(3) 0.143(4) Uani 1 1 d . . . . .
C00K C 0.5836(4) 0.3656(4) 0.2969(3) 0.142(4) Uani 1 1 d . . . . .
C00L C 0.5297(3) 0.3448(3) 0.1758(4) 0.137(4) Uani 1 1 d . . . . .
C00M C 0.5233(3) 0.3204(4) 0.1461(4) 0.149(4) Uani 1 1 d . . . . .
H00M H 0.510526 0.329616 0.125386 0.178 Uiso 1 1 calc R U . . .
C00N C 0.5570(4) 0.2090(4) 0.2075(4) 0.153(4) Uani 1 1 d . . . . .
H00N H 0.541443 0.213838 0.227741 0.184 Uiso 1 1 calc R U . . .
C00O C 0.5923(4) 0.3201(5) 0.3455(4) 0.158(4) Uani 1 1 d . . . . .
H00O H 0.571564 0.305676 0.339223 0.190 Uiso 1 1 calc R U . . .
C00P C 0.6261(4) 0.1178(4) 0.1890(4) 0.152(4) Uani 1 1 d . . . . .
C00Q C 0.5776(4) 0.1753(3) 0.2033(4) 0.152(4) Uani 1 1 d . . . . .
C00R C 0.5804(5) 0.1483(5) 0.2275(5) 0.191(6) Uani 1 1 d . . . . .
C00S C 0.5487(16) 0.4633(10) 0.1767(14) 0.181(8) Uani 0.5 1 d D . P A 1
H00A H 0.548050 0.454472 0.151156 0.217 Uiso 0.5 1 calc R U P A 1
H00B H 0.574064 0.461238 0.186064 0.217 Uiso 0.5 1 calc R U P A 1
C00T C 0.5571(4) 0.4156(4) 0.2620(4) 0.157(4) Uani 1 1 d . . . . .
H00T H 0.551793 0.440918 0.259684 0.188 Uiso 1 1 calc R U . . .
C00V C 0.5748(4) 0.4038(4) 0.2930(4) 0.147(4) Uani 1 1 d . . . . .
H00V H 0.581167 0.420638 0.311656 0.177 Uiso 1 1 calc R U . . .
C00W C 0.6027(6) 0.1177(4) 0.2194(4) 0.182(6) Uani 1 1 d . . . . .
C00X C 0.4660(6) 0.4069(8) 0.1474(6) 0.279(6) Uani 1 1 d D U . . .
H00C H 0.464095 0.428814 0.163137 0.334 Uiso 1 1 calc R U . . .
H00E H 0.452376 0.386611 0.159124 0.334 Uiso 1 1 calc R U . . .
C00Y C 0.5349(11) 0.5030(12) 0.1793(14) 0.181(8) Uani 0.5 1 d D . P A 1
H00F H 0.534386 0.510006 0.205482 0.217 Uiso 0.5 1 calc R U P A 1
H00G H 0.553010 0.519004 0.167113 0.217 Uiso 0.5 1 calc R U P A 1
C010 C 0.4506(5) 0.4148(7) 0.1090(5) 0.279(6) Uani 1 1 d D U . . .
H01A H 0.469798 0.427732 0.094904 0.334 Uiso 1 1 calc R U . . .
H01B H 0.446415 0.391031 0.096691 0.334 Uiso 1 1 calc R U . . .
C014 C 0.4971(10) 0.5112(6) 0.1629(12) 0.181(8) Uani 0.5 1 d D . P A 1
H01C H 0.478538 0.496207 0.175696 0.217 Uiso 0.5 1 calc R U P A 1
H01D H 0.497068 0.503827 0.136856 0.217 Uiso 0.5 1 calc R U P A 1
C01A C 0.4152(5) 0.4372(6) 0.1061(6) 0.279(6) Uani 1 1 d D U . . .
H01E H 0.419626 0.463902 0.106872 0.334 Uiso 1 1 calc R U . . .
H01F H 0.396836 0.430203 0.124666 0.334 Uiso 1 1 calc R U . . .
C67 C 0.5205(12) 0.1424(12) 0.3068(9) 0.401(11) Uani 1 1 d D U . . .
H67A H 0.496402 0.131554 0.312794 0.481 Uiso 1 1 calc R U . . .
H67B H 0.516469 0.169007 0.303557 0.481 Uiso 1 1 calc R U . . .
C63 C 0.6656(6) 0.0328(6) 0.2636(8) 0.264(4) Uani 1 1 d D U . . .
H63A H 0.652968 0.021186 0.284545 0.317 Uiso 1 1 calc R U . B .
H63B H 0.652070 0.027362 0.240797 0.317 Uiso 1 1 calc R U . . .
C62 C 0.6706(7) 0.0751(6) 0.2695(8) 0.264(4) Uani 1 1 d D U . . .
H62A H 0.685945 0.084545 0.249306 0.317 Uiso 1 1 calc R U . . .
H62B H 0.684404 0.078738 0.292452 0.317 Uiso 1 1 calc R U . . .
C1 C 0.6349(6) 0.0995(7) 0.2715(7) 0.264(4) Uani 1 1 d D U . . .
H1A H 0.623721 0.096990 0.296009 0.317 Uiso 1 1 calc R U . . .
H1B H 0.641685 0.125519 0.268092 0.317 Uiso 1 1 calc R U . . .
C64 C 0.5453(11) 0.1375(12) 0.3407(8) 0.401(11) Uani 1 1 d D U . . .
H64A H 0.558817 0.114135 0.338562 0.481 Uiso 1 1 calc R U . . .
H64B H 0.563399 0.157580 0.341548 0.481 Uiso 1 1 calc R U . . .
C66 C 0.5228(13) 0.1374(12) 0.3764(9) 0.401(11) Uani 1 1 d D U . . .
H66A H 0.539307 0.134224 0.397276 0.601 Uiso 1 1 calc R U . . .
H66B H 0.509770 0.160661 0.378758 0.601 Uiso 1 1 calc R U . . .
H66C H 0.505191 0.117251 0.375774 0.601 Uiso 1 1 calc R U . . .
C65 C 0.5323(10) 0.1269(11) 0.2695(9) 0.401(11) Uani 1 1 d D U . . .
H65A H 0.539898 0.100992 0.271344 0.481 Uiso 1 1 calc R U . . .
H65B H 0.512631 0.129198 0.250976 0.481 Uiso 1 1 calc R U . . .
C68 C 0.7058(6) 0.0206(7) 0.2611(8) 0.264(4) Uani 1 1 d D U . B -1
H68A H 0.706938 -0.005905 0.257293 0.396 Uiso 1 1 calc R U . B -1
H68B H 0.717654 0.033038 0.240473 0.396 Uiso 1 1 calc R U . B -1
H68C H 0.718543 0.026923 0.283787 0.396 Uiso 1 1 calc R U . B -1
C69 C 0.4858(11) 0.5517(6) 0.1655(11) 0.181(8) Uani 0.5 1 d D . P A 1
H69A H 0.507020 0.567203 0.160106 0.272 Uiso 0.5 1 calc R U P A 1
H69B H 0.476973 0.556948 0.190211 0.272 Uiso 0.5 1 calc R U P A 1
H69C H 0.466374 0.556723 0.147763 0.272 Uiso 0.5 1 calc R U P A 1
C70 C 0.4054(6) 0.4235(7) 0.0675(7) 0.279(6) Uani 1 1 d D U . . .
H70A H 0.382479 0.434786 0.059556 0.418 Uiso 1 1 calc R U . . .
H70B H 0.425009 0.430040 0.050449 0.418 Uiso 1 1 calc R U . . .
H70C H 0.402553 0.396835 0.067982 0.418 Uiso 1 1 calc R U . . .
C2 C 0.7031(8) 0.2135(6) 0.3270(8) 0.170(15) Uani 0.1667 1 d D U P . .
C3 C 0.7357(7) 0.2277(6) 0.3436(8) 0.182(14) Uani 0.1667 1 d D U P . .
C4 C 0.7664(7) 0.2042(8) 0.3371(9) 0.194(16) Uani 0.1667 1 d D U P . .
C5 C 0.7651(8) 0.1740(8) 0.3122(8) 0.191(17) Uani 0.1667 1 d D U P . .
C6 C 0.7336(7) 0.1627(9) 0.2920(8) 0.173(16) Uani 0.1667 1 d D U P . .
C7 C 0.7013(8) 0.1820(7) 0.3034(8) 0.175(16) Uani 0.1667 1 d D U P . .
C8 C 0.6728(8) 0.1882(7) 0.2767(7) 0.180(16) Uani 0.1667 1 d D U P . .
C9 C 0.6560(7) 0.2232(6) 0.2846(7) 0.156(14) Uani 0.1667 1 d D U P . .
C10 C 0.6751(8) 0.2390(5) 0.3155(7) 0.137(13) Uani 0.1667 1 d D U P . .
C11 C 0.6817(7) 0.2766(6) 0.3162(7) 0.124(12) Uani 0.1667 1 d D U P . .
C12 C 0.7157(7) 0.2918(6) 0.3292(7) 0.126(12) Uani 0.1667 1 d D U P . .
C13 C 0.7422(7) 0.2679(6) 0.3452(8) 0.159(8) Uani 0.1667 1 d D U P . .
C14 C 0.7782(7) 0.2816(7) 0.3388(8) 0.159(8) Uani 0.1667 1 d D U P . .
C15 C 0.8087(7) 0.2570(7) 0.3369(8) 0.159(8) Uani 0.1667 1 d D U P . .
C16 C 0.8028(8) 0.2193(8) 0.3358(8) 0.184(14) Uani 0.1667 1 d D U P . .
C17 C 0.8249(8) 0.1973(8) 0.3115(8) 0.210(15) Uani 0.1667 1 d D U P . .
C18 C 0.8011(8) 0.1694(8) 0.2966(8) 0.199(17) Uani 0.1667 1 d D U P . .
C19 C 0.8056(8) 0.1587(8) 0.2603(8) 0.194(16) Uani 0.1667 1 d D U P . .
C20 C 0.7743(7) 0.1508(8) 0.2376(8) 0.144(12) Uani 0.1667 1 d D U P . .
C21 C 0.7384(7) 0.1502(9) 0.2536(7) 0.157(14) Uani 0.1667 1 d D U P . .
C22 C 0.7109(7) 0.1603(8) 0.2276(7) 0.170(14) Uani 0.1667 1 d D U P . .
C23 C 0.6782(8) 0.1784(8) 0.2402(7) 0.170(16) Uani 0.1667 1 d D U P . .
C24 C 0.6651(8) 0.2015(7) 0.2107(7) 0.167(15) Uani 0.1667 1 d D U P . .
C25 C 0.6481(8) 0.2349(7) 0.2184(6) 0.152(14) Uani 0.1667 1 d D U P . .
C26 C 0.6437(8) 0.2459(6) 0.2563(6) 0.123(10) Uani 0.1667 1 d D U P . .
C27 C 0.6502(8) 0.2849(6) 0.2575(6) 0.121(9) Uani 0.1667 1 d D U P . .
C28 C 0.6695(7) 0.2996(6) 0.2868(6) 0.117(10) Uani 0.1667 1 d D U P . .
C29 C 0.6957(7) 0.3285(6) 0.2813(6) 0.118(12) Uani 0.1667 1 d D U P . .
C30 C 0.7242(6) 0.3240(6) 0.3082(6) 0.119(12) Uani 0.1667 1 d D U P . .
C31 C 0.7604(6) 0.3347(7) 0.2983(7) 0.128(12) Uani 0.1667 1 d D U P . .
C32 C 0.7867(7) 0.3130(8) 0.3171(8) 0.159(8) Uani 0.1667 1 d D U P . .
C33 C 0.8230(7) 0.3089(8) 0.3021(7) 0.187(16) Uani 0.1667 1 d D U P . .
C34 C 0.8366(7) 0.2739(8) 0.3145(8) 0.201(15) Uani 0.1667 1 d D U P . .
C35 C 0.8583(8) 0.2526(8) 0.2913(8) 0.216(15) Uani 0.1667 1 d D U P . .
C36 C 0.8518(8) 0.2136(8) 0.2897(8) 0.218(14) Uani 0.1667 1 d D U P . .
C37 C 0.8566(8) 0.2024(8) 0.2520(8) 0.217(12) Uani 0.1667 1 d D U P . .
C38 C 0.8337(8) 0.1752(8) 0.2378(8) 0.212(13) Uani 0.1667 1 d D U P . .
C39 C 0.8190(8) 0.1798(9) 0.2014(9) 0.197(13) Uani 0.1667 1 d D U P . .
C40 C 0.7825(7) 0.1649(8) 0.2019(8) 0.172(8) Uani 0.1667 1 d D U P . .
C41 C 0.7554(7) 0.1804(8) 0.1786(8) 0.172(8) Uani 0.1667 1 d D U P . .
C42 C 0.7193(7) 0.1739(8) 0.1917(8) 0.172(8) Uani 0.1667 1 d D U P . .
C43 C 0.6917(7) 0.2003(8) 0.1817(7) 0.169(14) Uani 0.1667 1 d D U P . .
C44 C 0.7005(7) 0.2308(7) 0.1606(8) 0.169(7) Uani 0.1667 1 d D U P . .
C45 C 0.6834(8) 0.2652(7) 0.1690(8) 0.169(7) Uani 0.1667 1 d D U P . .
C46 C 0.6572(7) 0.2670(7) 0.1967(7) 0.128(13) Uani 0.1667 1 d D U P . .
C47 C 0.6588(7) 0.2981(7) 0.2212(6) 0.142(13) Uani 0.1667 1 d D U P . .
C48 C 0.6846(7) 0.3257(7) 0.2154(6) 0.147(13) Uani 0.1667 1 d D U P . .
C49 C 0.7040(7) 0.3408(7) 0.2463(6) 0.140(13) Uani 0.1667 1 d D U P . .
C50 C 0.7404(7) 0.3502(7) 0.2349(6) 0.146(13) Uani 0.1667 1 d D U P . .
C51 C 0.7692(6) 0.3491(8) 0.2614(7) 0.147(13) Uani 0.1667 1 d D U P . .
C52 C 0.8036(7) 0.3397(8) 0.2453(7) 0.151(14) Uani 0.1667 1 d D U P . .
C53 C 0.8311(7) 0.3215(8) 0.2670(7) 0.189(16) Uani 0.1667 1 d D U P . .
C54 C 0.8531(8) 0.2993(8) 0.2427(7) 0.176(14) Uani 0.1667 1 d D U P . .
C55 C 0.8668(9) 0.2657(8) 0.2548(8) 0.202(14) Uani 0.1667 1 d D U P . .
C56 C 0.8655(8) 0.2345(8) 0.2305(8) 0.208(12) Uani 0.1667 1 d D U P . .
C57 C 0.8516(8) 0.2387(8) 0.1951(8) 0.191(12) Uani 0.1667 1 d D U P . .
C58 C 0.8278(8) 0.2106(8) 0.1807(9) 0.196(14) Uani 0.1667 1 d D U P . .
C59 C 0.8004(7) 0.2284(7) 0.1584(9) 0.189(15) Uani 0.1667 1 d D U P . .
C60 C 0.7649(7) 0.2125(8) 0.1561(10) 0.172(8) Uani 0.1667 1 d D U P . .
C61 C 0.7369(7) 0.2385(7) 0.1476(8) 0.169(7) Uani 0.1667 1 d D U P . .
C1A C 0.7429(7) 0.2774(7) 0.1484(8) 0.169(7) Uani 0.1667 1 d D U P . .
C1B C 0.7098(7) 0.2938(7) 0.1623(7) 0.169(7) Uani 0.1667 1 d D U P . .
C1C C 0.7105(7) 0.3241(7) 0.1855(7) 0.165(13) Uani 0.1667 1 d D U P . .
C1D C 0.7449(7) 0.3399(7) 0.1972(7) 0.153(13) Uani 0.1667 1 d D U P . .
C1E C 0.7783(7) 0.3247(8) 0.1833(7) 0.167(15) Uani 0.1667 1 d D U P . .
C1F C 0.8084(7) 0.3289(9) 0.2078(7) 0.149(14) Uani 0.1667 1 d D U P . .
C1G C 0.8388(8) 0.3037(8) 0.2060(7) 0.160(13) Uani 0.1667 1 d D U P . .
C1H C 0.8384(8) 0.2738(7) 0.1822(8) 0.179(13) Uani 0.1667 1 d D U P . .
C1I C 0.8068(7) 0.2672(7) 0.1593(8) 0.176(13) Uani 0.1667 1 d D U P . .
C71 C 0.7775(7) 0.2931(8) 0.1581(9) 0.180(14) Uani 0.1667 1 d D U P . .
C74 C 0.5072(11) 0.5016(8) 0.1441(16) 0.232(13) Uani 0.5 1 d D . P A 2
H74A H 0.514899 0.490313 0.120690 0.278 Uiso 0.5 1 calc R U P A 2
H74B H 0.486347 0.487323 0.153881 0.278 Uiso 0.5 1 calc R U P A 2
C73 C 0.5391(13) 0.5011(14) 0.1715(18) 0.232(13) Uani 0.5 1 d D . P A 2
H73A H 0.531820 0.512409 0.194982 0.278 Uiso 0.5 1 calc R U P A 2
H73B H 0.560521 0.514368 0.161601 0.278 Uiso 0.5 1 calc R U P A 2
C72 C 0.5476(16) 0.4602(13) 0.1764(19) 0.232(13) Uani 0.5 1 d D . P A 2
H72A H 0.546899 0.448071 0.152183 0.278 Uiso 0.5 1 calc R U P A 2
H72B H 0.572674 0.457514 0.186219 0.278 Uiso 0.5 1 calc R U P A 2
C75 C 0.4954(10) 0.5415(8) 0.1375(16) 0.232(13) Uani 0.5 1 d D . P A 2
H75A H 0.494706 0.546372 0.111214 0.348 Uiso 0.5 1 calc R U P A 2
H75B H 0.512976 0.557958 0.149244 0.348 Uiso 0.5 1 calc R U P A 2
H75C H 0.471075 0.545422 0.148024 0.348 Uiso 0.5 1 calc R U P A 2

loop_
_atom_site_aniso_label
_atom_site_aniso_U_11
_atom_site_aniso_U_22
_atom_site_aniso_U_33
_atom_site_aniso_U_23
_atom_site_aniso_U_13
_atom_site_aniso_U_12
S01 0.143(2) 0.139(2) 0.137(2) -0.0085(15) -0.0100(16) -0.0034(16)
S02 0.1301(19) 0.138(2) 0.1320(19) 0.0080(15) -0.0182(14) -0.0087(15)
O003 0.136(5) 0.129(6) 0.228(9) 0.025(6) -0.032(6) 0.016(4)
O004 0.188(7) 0.159(6) 0.200(9) 0.062(6) -0.061(6) -0.015(6)
O005 0.48(2) 0.147(7) 0.246(13) 0.057(8) 0.145(14) 0.126(11)
C006 0.108(6) 0.149(9) 0.116(7) 0.025(6) 0.005(5) 0.013(6)
C007 0.112(6) 0.134(8) 0.145(8) 0.015(7) 0.015(6) 0.011(5)
C008 0.109(6) 0.131(7) 0.139(8) 0.010(6) 0.003(5) -0.008(6)
C009 0.132(7) 0.116(7) 0.132(8) 0.007(6) -0.003(6) 0.021(5)
C00A 0.120(6) 0.117(7) 0.137(8) 0.016(6) -0.007(6) -0.001(5)
C00B 0.107(6) 0.151(9) 0.130(8) 0.008(7) 0.000(5) 0.015(6)
O00C 0.265(5) 0.261(5) 0.266(5) 0.002(3) 0.004(3) 0.005(3)
C00D 0.146(8) 0.118(8) 0.129(7) 0.000(6) -0.011(6) -0.009(6)
C00E 0.096(6) 0.150(10) 0.193(12) 0.060(9) 0.000(7) 0.020(6)
C00F 0.168(10) 0.129(8) 0.154(10) 0.016(7) -0.019(8) -0.029(8)
C00G 0.132(8) 0.138(9) 0.178(12) 0.035(9) -0.030(8) -0.010(7)
C00H 0.124(7) 0.166(10) 0.121(7) -0.011(7) -0.003(6) 0.001(7)
C00I 0.122(7) 0.133(8) 0.171(10) -0.011(8) 0.009(7) 0.013(6)
C00J 0.121(7) 0.182(11) 0.127(8) -0.008(8) 0.000(6) 0.002(7)
C00K 0.153(9) 0.150(10) 0.124(8) -0.011(7) 0.003(7) 0.008(7)
C00L 0.095(6) 0.140(8) 0.177(11) 0.053(8) -0.006(6) -0.003(5)
C00M 0.144(9) 0.155(11) 0.147(9) 0.026(8) -0.040(7) -0.036(8)
C00N 0.147(9) 0.147(9) 0.167(10) 0.039(8) 0.010(7) 0.003(7)
C00O 0.140(9) 0.209(14) 0.127(8) 0.013(9) 0.001(7) 0.023(9)
C00P 0.146(9) 0.137(9) 0.173(11) -0.006(8) 0.019(8) 0.008(7)
C00Q 0.198(12) 0.123(8) 0.136(9) 0.023(7) 0.024(8) 0.010(8)
C00R 0.221(16) 0.182(15) 0.172(13) -0.017(11) 0.074(12) -0.006(12)
C00S 0.195(18) 0.120(10) 0.228(16) 0.004(11) -0.065(13) 0.011(10)
C00T 0.158(10) 0.133(9) 0.180(12) 0.010(9) 0.001(9) 0.029(7)
C00V 0.147(9) 0.143(9) 0.152(10) -0.007(7) 0.018(8) 0.030(7)
C00W 0.288(19) 0.111(8) 0.148(10) 0.030(7) 0.014(12) 0.019(10)
C00X 0.198(7) 0.297(13) 0.341(15) 0.114(12) -0.094(8) -0.004(8)
C00Y 0.195(18) 0.120(10) 0.228(16) 0.004(11) -0.065(13) 0.011(10)
C010 0.198(7) 0.297(13) 0.341(15) 0.114(12) -0.094(8) -0.004(8)
C014 0.195(18) 0.120(10) 0.228(16) 0.004(11) -0.065(13) 0.011(10)
C01A 0.198(7) 0.297(13) 0.341(15) 0.114(12) -0.094(8) -0.004(8)
C67 0.53(3) 0.41(2) 0.264(17) 0.039(19) 0.139(17) -0.011(18)
C63 0.265(5) 0.261(5) 0.266(5) 0.002(3) 0.004(3) 0.005(3)
C62 0.265(5) 0.261(5) 0.266(5) 0.002(3) 0.004(3) 0.005(3)
C1 0.265(5) 0.261(5) 0.266(5) 0.002(3) 0.004(3) 0.005(3)
C64 0.53(3) 0.41(2) 0.264(17) 0.039(19) 0.139(17) -0.011(18)
C66 0.53(3) 0.41(2) 0.264(17) 0.039(19) 0.139(17) -0.011(18)
C65 0.53(3) 0.41(2) 0.264(17) 0.039(19) 0.139(17) -0.011(18)
C68 0.265(5) 0.261(5) 0.266(5) 0.002(3) 0.004(3) 0.005(3)
C69 0.195(18) 0.120(10) 0.228(16) 0.004(11) -0.065(13) 0.011(10)
C70 0.198(7) 0.297(13) 0.341(15) 0.114(12) -0.094(8) -0.004(8)
C2 0.19(2) 0.15(3) 0.17(3) 0.02(2) -0.015(19) 0.01(2)
C3 0.182(15) 0.182(15) 0.182(15) 0.000(2) 0.000(2) 0.000(2)
C4 0.21(3) 0.18(3) 0.19(3) 0.01(3) -0.03(3) 0.00(3)
C5 0.21(3) 0.17(3) 0.19(3) 0.01(3) -0.05(3) 0.02(3)
C6 0.21(3) 0.12(3) 0.19(3) -0.01(3) -0.04(3) 0.01(3)
C7 0.20(3) 0.13(3) 0.20(3) 0.02(3) -0.04(3) 0.02(3)
C8 0.20(3) 0.14(3) 0.20(3) 0.01(3) -0.04(3) -0.01(3)
C9 0.17(3) 0.14(3) 0.16(3) 0.01(2) -0.01(2) -0.02(2)
C10 0.16(3) 0.11(2) 0.13(3) 0.03(2) -0.03(2) 0.00(2)
C11 0.15(3) 0.12(2) 0.10(2) -0.03(2) 0.03(2) 0.00(2)
C12 0.16(3) 0.13(2) 0.09(2) -0.066(19) 0.04(2) 0.01(2)
C13 0.191(15) 0.167(14) 0.119(13) -0.074(12) -0.032(13) -0.030(13)
C14 0.191(15) 0.167(14) 0.119(13) -0.074(12) -0.032(13) -0.030(13)
C15 0.191(15) 0.167(14) 0.119(13) -0.074(12) -0.032(13) -0.030(13)
C16 0.21(3) 0.168(16) 0.17(3) -0.05(2) -0.04(3) -0.04(2)
C17 0.23(3) 0.20(3) 0.20(3) -0.03(3) -0.01(2) -0.02(3)
C18 0.21(3) 0.18(3) 0.20(3) 0.00(3) -0.02(3) 0.00(3)
C19 0.21(3) 0.17(3) 0.21(3) -0.03(3) -0.03(2) 0.00(3)
C20 0.18(2) 0.069(19) 0.18(3) -0.06(2) -0.01(2) 0.05(2)
C21 0.19(3) 0.09(2) 0.19(3) -0.03(2) -0.04(2) 0.02(2)
C22 0.19(3) 0.14(3) 0.17(3) -0.02(2) -0.05(2) -0.01(2)
C23 0.18(3) 0.15(3) 0.18(3) -0.01(3) -0.06(3) 0.00(3)
C24 0.17(3) 0.16(3) 0.17(3) -0.01(3) -0.02(3) -0.01(3)
C25 0.15(3) 0.16(3) 0.15(3) 0.01(2) -0.03(2) 0.01(2)
C26 0.123(11) 0.123(10) 0.124(11) -0.002(5) -0.001(5) 0.000(5)
C27 0.119(11) 0.121(10) 0.123(11) 0.000(5) 0.000(5) 0.004(5)
C28 0.109(19) 0.100(17) 0.142(19) -0.025(16) -0.006(15) 0.047(15)
C29 0.13(2) 0.10(2) 0.13(2) -0.04(2) 0.05(2) 0.05(2)
C30 0.15(2) 0.09(2) 0.12(2) -0.063(19) 0.03(2) 0.03(2)
C31 0.129(12) 0.128(12) 0.128(12) -0.001(2) 0.000(2) 0.000(2)
C32 0.191(15) 0.167(14) 0.119(13) -0.074(12) -0.032(13) -0.030(13)
C33 0.21(3) 0.20(3) 0.15(3) -0.03(3) 0.00(3) -0.03(3)
C34 0.22(3) 0.21(3) 0.17(3) -0.03(2) -0.01(3) -0.03(3)
C35 0.24(3) 0.22(2) 0.19(3) -0.03(2) 0.01(3) -0.03(2)
C36 0.25(3) 0.22(2) 0.19(2) -0.04(2) -0.01(2) -0.03(2)
C37 0.24(3) 0.23(2) 0.19(2) -0.036(17) -0.019(19) -0.05(2)
C38 0.23(2) 0.22(2) 0.19(2) -0.03(2) -0.030(19) -0.03(2)
C39 0.189(17) 0.21(2) 0.19(2) -0.03(2) -0.016(18) -0.027(19)
C40 0.173(8) 0.172(8) 0.172(8) -0.001(2) 0.000(2) 0.000(2)
C41 0.173(8) 0.172(8) 0.172(8) -0.001(2) 0.000(2) 0.000(2)
C42 0.173(8) 0.172(8) 0.172(8) -0.001(2) 0.000(2) 0.000(2)
C43 0.18(3) 0.17(3) 0.17(3) -0.03(2) 0.00(2) 0.01(2)
C44 0.169(7) 0.169(7) 0.169(7) -0.0001(11) -0.0002(11) 0.0001(11)
C45 0.169(7) 0.169(7) 0.169(7) -0.0001(11) -0.0002(11) 0.0001(11)
C46 0.12(2) 0.12(2) 0.15(2) 0.01(2) -0.01(2) 0.05(2)
C47 0.14(2) 0.15(2) 0.14(2) -0.03(2) -0.01(2) 0.04(2)
C48 0.15(3) 0.14(2) 0.15(3) -0.01(2) 0.01(2) 0.05(2)
C49 0.15(3) 0.10(2) 0.17(3) 0.03(2) -0.01(2) 0.07(2)
C50 0.16(2) 0.09(2) 0.19(3) 0.04(2) -0.03(2) 0.06(2)
C51 0.147(13) 0.146(13) 0.147(13) 0.000(2) 0.000(2) 0.000(2)
C52 0.14(2) 0.18(3) 0.13(2) -0.02(2) -0.006(17) -0.013(19)
C53 0.18(3) 0.21(3) 0.17(3) -0.02(3) 0.00(3) -0.02(3)
C54 0.14(3) 0.21(2) 0.17(3) -0.03(2) 0.02(3) -0.06(2)
C55 0.20(3) 0.22(2) 0.19(3) -0.03(2) 0.02(3) -0.04(2)
C56 0.21(3) 0.22(2) 0.20(2) -0.033(18) -0.005(19) -0.03(2)
C57 0.17(2) 0.22(2) 0.19(2) -0.037(19) 0.01(2) -0.013(19)
C58 0.18(3) 0.21(3) 0.20(2) -0.03(2) 0.00(2) -0.01(2)
C59 0.18(3) 0.20(3) 0.19(3) -0.03(3) 0.01(3) -0.01(3)
C60 0.173(8) 0.172(8) 0.172(8) -0.001(2) 0.000(2) 0.000(2)
C61 0.169(7) 0.169(7) 0.169(7) -0.0001(11) -0.0002(11) 0.0001(11)
C1A 0.169(7) 0.169(7) 0.169(7) -0.0001(11) -0.0002(11) 0.0001(11)
C1B 0.169(7) 0.169(7) 0.169(7) -0.0001(11) -0.0002(11) 0.0001(11)
C1C 0.16(3) 0.17(2) 0.17(2) 0.002(16) -0.02(2) 0.01(2)
C1D 0.15(2) 0.15(3) 0.17(3) 0.05(2) -0.06(2) 0.02(2)
C1E 0.16(2) 0.18(3) 0.17(3) 0.01(3) -0.05(2) 0.01(2)
C1F 0.126(19) 0.17(3) 0.15(3) 0.00(2) -0.02(2) 0.00(2)
C1G 0.12(2) 0.20(2) 0.16(3) -0.03(2) 0.05(2) -0.04(2)
C1H 0.15(2) 0.21(2) 0.17(2) -0.043(19) 0.02(2) -0.02(2)
C1I 0.156(14) 0.20(3) 0.17(3) -0.04(2) 0.02(2) -0.03(2)
C71 0.174(19) 0.18(3) 0.18(3) -0.01(3) 0.00(2) -0.007(18)
C74 0.159(14) 0.147(14) 0.39(4) 0.072(19) -0.030(19) -0.014(12)
C73 0.159(14) 0.147(14) 0.39(4) 0.072(19) -0.030(19) -0.014(12)
C72 0.159(14) 0.147(14) 0.39(4) 0.072(19) -0.030(19) -0.014(12)
C75 0.159(14) 0.147(14) 0.39(4) 0.072(19) -0.030(19) -0.014(12)

loop_
_atom_type_symbol
_atom_type_description
_atom_type_scat_dispersion_real
_atom_type_scat_dispersion_imag
_atom_type_scat_source
C C 0.0181 0.0091 'International Tables Vol C Tables 4.2.6.8 and 6.1.1.4'
H H 0.0000 0.0000 'International Tables Vol C Tables 4.2.6.8 and 6.1.1.4'
O O 0.0492 0.0322 'International Tables Vol C Tables 4.2.6.8 and 6.1.1.4'
S S 0.3331 0.5567 'International Tables Vol C Tables 4.2.6.8 and 6.1.1.4'

loop_
_geom_angle_atom_site_label_1
_geom_angle_atom_site_label_2
_geom_angle_atom_site_label_3
_geom_angle
_geom_angle_site_symmetry_1
_geom_angle_site_symmetry_3
_geom_angle_publ_flag
C008 S01 C00H 90.9(6) . 8_645 ?
C00F S02 C00J 91.5(7) . . ?
C00E O003 C00S 112.6(18) . . ?
C00E O003 C72 109(2) . . ?
C00G O004 C00X 112.1(12) . . ?
C00R O005 C65 121(2) . . ?
C009 C006 H006 118.2 . . ?
C00A C006 H006 118.2 . . ?
C00A C006 C009 123.7(9) . . ?
C00B C007 H007 118.0 . . ?
C00K C007 H007 118.0 . . ?
C00K C007 C00B 123.9(11) . . ?
C00F C008 S01 127.6(9) . . ?
C00P C008 S01 112.3(9) . . ?
C00P C008 C00F 118.8(11) . . ?
C006 C009 C00D 118.8(9) . . ?
C006 C009 C00J 118.1(10) . . ?
C00D C009 C00J 123.1(11) . . ?
C006 C00A C00B 125.3(10) . . ?
C006 C00A C00L 117.3(11) . . ?
C00B C00A C00L 117.4(10) . . ?
C007 C00B C00A 122.4(11) . . ?
C007 C00B C00I 117.8(12) . . ?
C00A C00B C00I 119.8(10) . . ?
C00W O00C C1 111.8(19) . . ?
C009 C00D H00D 120.5 . . ?
C00M C00D C009 119.0(11) . . ?
C00M C00D H00D 120.5 . . ?
O003 C00E C00I 113.2(15) . . ?
C00G C00E O003 124.9(12) . . ?
C00G C00E C00I 121.7(12) . . ?
C008 C00F S02 127.1(11) . . ?
C00Q C00F S02 113.6(11) . . ?
C00Q C00F C008 118.8(11) . . ?
O004 C00G C00L 121.0(14) . . ?
C00E C00G O004 118.9(12) . . ?
C00E C00G C00L 119.9(12) . . ?
C00K C00H S01 123.9(11) . 11_556 ?
C00O C00H S01 112.5(10) . 11_556 ?
C00O C00H C00K 123.5(12) . . ?
C00B C00I C00E 119.0(12) . . ?
C00T C00I C00B 117.9(12) . . ?
C00T C00I C00E 122.7(12) . . ?
C009 C00J S02 122.2(10) . . ?
C00N C00J S02 110.2(10) . . ?
C00N C00J C009 127.5(11) . . ?
C007 C00K C00H 121.0(12) . . ?
C007 C00K C00V 117.6(12) . . ?
C00H C00K C00V 121.4(12) . . ?
C00G C00L C00A 122.0(13) . . ?
C00G C00L C00M 121.1(12) . . ?
C00M C00L C00A 116.7(10) . . ?
C00D C00M C00L 124.2(11) . . ?
C00D C00M H00M 117.9 . . ?
C00L C00M H00M 117.9 . . ?
C00J C00N H00N 123.5 . . ?
C00J C00N C00Q 113.1(12) . . ?
C00Q C00N H00N 123.5 . . ?
C00H C00O H00O 124.4 . . ?
C00H C00O C00P 111.2(14) . 11_556 ?
C00P C00O H00O 124.4 11_556 . ?
C008 C00P C00O 112.9(13) . 8_645 ?
C008 C00P C00W 118.6(12) . . ?
C00W C00P C00O 128.4(15) . 8_645 ?
C00F C00Q C00N 111.4(11) . . ?
C00R C00Q C00F 121.8(13) . . ?
C00R C00Q C00N 126.7(13) . . ?
O005 C00R C00W 119.5(16) . . ?
C00Q C00R O005 121.1(15) . . ?
C00Q C00R C00W 119.4(13) . . ?
O003 C00S H00A 110.9 . . ?
O003 C00S H00B 110.9 . . ?
O003 C00S C00Y 104(4) . . ?
H00A C00S H00B 109.0 . . ?
C00Y C00S H00A 110.9 . . ?
C00Y C00S H00B 110.9 . . ?
C00I C00T H00T 118.5 . . ?
C00V C00T C00I 123.1(12) . . ?
C00V C00T H00T 118.5 . . ?
C00K C00V H00V 120.2 . . ?
C00T C00V C00K 119.5(13) . . ?
C00T C00V H00V 120.2 . . ?
O00C C00W C00P 115.0(16) . . ?
O00C C00W C00R 122.7(16) . . ?
C00P C00W C00R 120.9(12) . . ?
O004 C00X H00C 110.5 . . ?
O004 C00X H00E 110.5 . . ?
O004 C00X C010 106.1(16) . . ?
H00C C00X H00E 108.7 . . ?
C010 C00X H00C 110.5 . . ?
C010 C00X H00E 110.5 . . ?
C00S C00Y H00F 108.0 . . ?
C00S C00Y H00G 108.0 . . ?
H00F C00Y H00G 107.3 . . ?
C014 C00Y C00S 117(4) . . ?
C014 C00Y H00F 108.0 . . ?
C014 C00Y H00G 108.0 . . ?
C00X C010 H01A 107.8 . . ?
C00X C010 H01B 107.8 . . ?
H01A C010 H01B 107.1 . . ?
C01A C010 C00X 118.1(17) . . ?
C01A C010 H01A 107.8 . . ?
C01A C010 H01B 107.8 . . ?
C00Y C014 H01C 108.8 . . ?
C00Y C014 H01D 108.8 . . ?
C00Y C014 C69 114(2) . . ?
H01C C014 H01D 107.7 . . ?
C69 C014 H01C 108.8 . . ?
C69 C014 H01D 108.8 . . ?
C010 C01A H01E 112.8 . . ?
C010 C01A H01F 112.8 . . ?
C010 C01A C70 94.9(13) . . ?
H01E C01A H01F 110.2 . . ?
C70 C01A H01E 112.8 . . ?
C70 C01A H01F 112.8 . . ?
H67A C67 H67B 106.9 . . ?
C64 C67 H67A 107.3 . . ?
C64 C67 H67B 107.3 . . ?
C65 C67 H67A 107.3 . . ?
C65 C67 H67B 107.3 . . ?
C65 C67 C64 120(3) . . ?
H63A C63 H63B 109.4 . . ?
C62 C63 H63A 111.7 . . ?
C62 C63 H63B 111.7 . . ?
C68 C63 H63A 111.7 . . ?
C68 C63 H63B 111.7 . . ?
C68 C63 C62 100.5(19) . . ?
C63 C62 H62A 107.8 . . ?
C63 C62 H62B 107.8 . . ?
C63 C62 C1 118(2) . . ?
H62A C62 H62B 107.2 . . ?
C1 C62 H62A 107.8 . . ?
C1 C62 H62B 107.8 . . ?
O00C C1 C62 112(2) . . ?
O00C C1 H1A 109.2 . . ?
O00C C1 H1B 109.2 . . ?
C62 C1 H1A 109.2 . . ?
C62 C1 H1B 109.2 . . ?
H1A C1 H1B 107.9 . . ?
C67 C64 H64A 109.3 . . ?
C67 C64 H64B 109.3 . . ?
H64A C64 H64B 108.0 . . ?
C66 C64 C67 111(3) . . ?
C66 C64 H64A 109.3 . . ?
C66 C64 H64B 109.3 . . ?
C64 C66 H66A 109.5 . . ?
C64 C66 H66B 109.5 . . ?
C64 C66 H66C 109.5 . . ?
H66A C66 H66B 109.5 . . ?
H66A C66 H66C 109.5 . . ?
H66B C66 H66C 109.5 . . ?
O005 C65 C67 100(2) . . ?
O005 C65 H65A 111.7 . . ?
O005 C65 H65B 111.7 . . ?
C67 C65 H65A 111.7 . . ?
C67 C65 H65B 111.7 . . ?
H65A C65 H65B 109.5 . . ?
C63 C68 H68A 109.5 . . ?
C63 C68 H68B 109.5 . . ?
C63 C68 H68C 109.5 . . ?
H68A C68 H68B 109.5 . . ?
H68A C68 H68C 109.5 . . ?
H68B C68 H68C 109.5 . . ?
C014 C69 H69A 109.5 . . ?
C014 C69 H69B 109.5 . . ?
C014 C69 H69C 109.5 . . ?
H69A C69 H69B 109.5 . . ?
H69A C69 H69C 109.5 . . ?
H69B C69 H69C 109.5 . . ?
C01A C70 H70A 109.5 . . ?
C01A C70 H70B 109.5 . . ?
C01A C70 H70C 109.5 . . ?
H70A C70 H70B 109.5 . . ?
H70A C70 H70C 109.5 . . ?
H70B C70 H70C 109.5 . . ?
C6 C2 C3 47(3) 8_645 . ?
C6 C2 C9 59(4) 8_645 11_556 ?
C6 C2 C54 22(3) 8_645 47_654 ?
C6 C2 C1F 122(3) 8_645 47_654 ?
C6 C2 C1I 36(3) 8_645 37_655 ?
C6 C2 C71 79(3) 8_645 37_655 ?
C7 C2 C3 146(4) 8_645 . ?
C7 C2 C6 165(7) 8_645 8_645 ?
C7 C2 C8 94(7) 8_645 11_556 ?
C7 C2 C9 135(4) 8_645 11_556 ?
C7 C2 C54 153(5) 8_645 47_654 ?
C7 C2 C1E 82(5) 8_645 44_565 ?
C7 C2 C1F 54(3) 8_645 44_565 ?
C7 C2 C1F 44(4) 8_645 47_654 ?
C7 C2 C1I 134(5) 8_645 37_655 ?
C7 C2 C71 116(4) 8_645 37_655 ?
C8 C2 C3 119(4) 11_556 . ?
C8 C2 C6 72(2) 11_556 8_645 ?
C8 C2 C9 126(5) 11_556 11_556 ?
C8 C2 C54 62(3) 11_556 47_654 ?
C8 C2 C1E 13(3) 11_556 44_565 ?
C8 C2 C1F 135(6) 11_556 44_565 ?
C8 C2 C1F 51(4) 11_556 47_654 ?
C8 C2 C1I 42(3) 11_556 37_655 ?
C8 C2 C71 141(5) 11_556 37_655 ?
C9 C2 C3 21(2) 11_556 . ?
C9 C2 C54 64(3) 11_556 47_654 ?
C9 C2 C1F 169(4) 11_556 47_654 ?
C54 C2 C3 60.0(18) 47_654 . ?
C1E C2 C3 132(3) 44_565 . ?
C1E C2 C6 85(3) 44_565 8_645 ?
C1E C2 C9 138(5) 44_565 11_556 ?
C1E C2 C54 74(3) 44_565 47_654 ?
C1E C2 C1F 125(5) 44_565 44_565 ?
C1E C2 C1F 39(2) 44_565 47_654 ?
C1E C2 C1I 54(3) 44_565 37_655 ?
C1E C2 C71 150(5) 44_565 37_655 ?
C1F C2 C3 167(2) 47_654 . ?
C1F C2 C3 98(3) 44_565 . ?
C1F C2 C6 140(5) 44_565 8_645 ?
C1F C2 C9 82(3) 44_565 11_556 ?
C1F C2 C54 133(4) 44_565 47_654 ?
C1F C2 C54 113(2) 47_654 47_654 ?
C1F C2 C1F 94(4) 44_565 47_654 ?
C1F C2 C1I 140(6) 44_565 37_655 ?
C1F C2 C71 62(3) 44_565 37_655 ?
C1G C2 C3 103(5) 47_654 . ?
C1G C2 C6 100(6) 47_654 8_645 ?
C1G C2 C7 84(5) 47_654 8_645 ?
C1G C2 C8 83(5) 47_654 11_556 ?
C1G C2 C9 83(5) 47_654 11_556 ?
C1G C2 C54 80(4) 47_654 47_654 ?
C1G C2 C1E 82(5) 47_654 44_565 ?
C1G C2 C1F 86(5) 47_654 47_654 ?
C1G C2 C1F 64(5) 47_654 44_565 ?
C1G C2 C1I 78(5) 47_654 37_655 ?
C1G C2 C71 77(5) 47_654 37_655 ?
C1I C2 C3 80(2) 37_655 . ?
C1I C2 C9 84(3) 37_655 11_556 ?
C1I C2 C54 20(2) 37_655 47_654 ?
C1I C2 C1F 93(3) 37_655 47_654 ?
C71 C2 C3 38(2) 37_655 . ?
C71 C2 C9 20(2) 37_655 11_556 ?
C71 C2 C54 82(3) 37_655 47_654 ?
C71 C2 C1F 155(3) 37_655 47_654 ?
C71 C2 C1I 100(3) 37_655 37_655 ?
C6 C3 C2 36(2) 8_645 . ?
C6 C3 C50 80(3) 8_645 44_565 ?
C6 C3 C52 116(3) 8_645 44_565 ?
C6 C3 C55 87(3) 8_645 47_654 ?
C6 C3 C56 152(3) 8_645 47_654 ?
C9 C3 C2 33(4) 11_556 . ?
C9 C3 C6 58(2) 11_556 8_645 ?
C9 C3 C26 143(6) 11_556 11_556 ?
C9 C3 C50 132(4) 11_556 44_565 ?
C9 C3 C51 140(5) 11_556 44_565 ?
C9 C3 C52 63(3) 11_556 44_565 ?
C9 C3 C55 119(4) 11_556 47_654 ?
C9 C3 C56 128(4) 11_556 47_654 ?
C9 C3 C1A 119(4) 11_556 37_655 ?
C9 C3 C71 14(3) 11_556 37_655 ?
C21 C3 C2 160(4) 8_645 . ?
C21 C3 C6 125(5) 8_645 8_645 ?
C21 C3 C9 156(7) 8_645 11_556 ?
C21 C3 C26 16(3) 8_645 11_556 ?
C21 C3 C50 46(3) 8_645 44_565 ?
C21 C3 C51 38(3) 8_645 44_565 ?
C21 C3 C52 118(5) 8_645 44_565 ?
C21 C3 C55 44(3) 8_645 47_654 ?
C21 C3 C56 37(4) 8_645 47_654 ?
C21 C3 C1A 54(4) 8_645 37_655 ?
C21 C3 C71 158(6) 8_645 37_655 ?
C26 C3 C2 149(3) 11_556 . ?
C26 C3 C6 114(4) 11_556 8_645 ?
C26 C3 C50 38(2) 11_556 44_565 ?
C26 C3 C51 51(2) 11_556 44_565 ?
C26 C3 C52 127(3) 11_556 44_565 ?
C26 C3 C55 29(2) 11_556 47_654 ?
C26 C3 C56 42(2) 11_556 47_654 ?
C26 C3 C1A 64(3) 11_556 37_655 ?
C26 C3 C71 150(5) 11_556 37_655 ?
C50 C3 C2 114.9(19) 44_565 . ?
C50 C3 C52 164(3) 44_565 44_565 ?
C50 C3 C55 28.9(18) 44_565 47_654 ?
C50 C3 C56 80(2) 44_565 47_654 ?
C51 C3 C2 159(2) 44_565 . ?
C51 C3 C6 162(3) 44_565 8_645 ?
C51 C3 C50 83(2) 44_565 44_565 ?
C51 C3 C52 81(2) 44_565 44_565 ?
C51 C3 C55 79(2) 44_565 47_654 ?
C51 C3 C56 24(2) 44_565 47_654 ?
C52 C3 C2 81.1(19) 44_565 . ?
C52 C3 C55 144(3) 44_565 47_654 ?
C52 C3 C56 84.6(19) 44_565 47_654 ?
C55 C3 C2 121(2) 47_654 . ?
C55 C3 C56 65.9(18) 47_654 47_654 ?
C56 C3 C2 161(3) 47_654 . ?
C1A C3 C2 145(2) 37_655 . ?
C1A C3 C6 172(5) 37_655 8_645 ?
C1A C3 C50 100(3) 37_655 44_565 ?
C1A C3 C51 21(2) 37_655 44_565 ?
C1A C3 C52 64(3) 37_655 44_565 ?
C1A C3 C55 89(3) 37_655 47_654 ?
C1A C3 C56 23(2) 37_655 47_654 ?
C1A C3 C71 109(4) 37_655 37_655 ?
C71 C3 C2 39(2) 37_655 . ?
C71 C3 C6 70(2) 37_655 8_645 ?
C71 C3 C50 146(3) 37_655 44_565 ?
C71 C3 C51 129(3) 37_655 44_565 ?
C71 C3 C52 49(2) 37_655 44_565 ?
C71 C3 C55 132(4) 37_655 47_654 ?
C71 C3 C56 122(4) 37_655 47_654 ?
C10 C4 C53 51(2) 11_556 44_565 ?
C11 C4 C10 71(2) 11_556 11_556 ?
C11 C4 C23 34.4(14) 11_556 8_645 ?
C11 C4 C28 74(2) 11_556 11_556 ?
C11 C4 C51 159(4) 11_556 44_565 ?
C11 C4 C53 26.7(16) 11_556 44_565 ?
C11 C4 C58 28(2) 11_556 47_654 ?
C22 C4 C10 168(9) 8_645 11_556 ?
C22 C4 C11 117(7) 8_645 11_556 ?
C22 C4 C23 151(8) 8_645 8_645 ?
C22 C4 C28 42(6) 8_645 11_556 ?
C22 C4 C51 50(5) 8_645 44_565 ?
C22 C4 C52 144(7) 8_645 44_565 ?
C22 C4 C53 139(7) 8_645 44_565 ?
C22 C4 C57 109(9) 8_645 47_654 ?
C22 C4 C58 98(7) 8_645 47_654 ?
C22 C4 C1A 63(6) 8_645 37_655 ?
C22 C4 C1B 45(6) 8_645 37_655 ?
C23 C4 C10 38(2) 8_645 11_556 ?
C23 C4 C28 109(2) 8_645 11_556 ?
C23 C4 C53 14.8(18) 8_645 44_565 ?
C23 C4 C58 55(2) 8_645 47_654 ?
C28 C4 C10 143(3) 11_556 11_556 ?
C28 C4 C53 98(2) 11_556 44_565 ?
C51 C4 C10 120(3) 44_565 11_556 ?
C51 C4 C23 157(4) 44_565 8_645 ?
C51 C4 C28 90(3) 44_565 11_556 ?
C51 C4 C53 171(4) 44_565 44_565 ?
C51 C4 C58 147(3) 44_565 47_654 ?
C52 C4 C10 31(2) 44_565 11_556 ?
C52 C4 C11 99(3) 44_565 11_556 ?
C52 C4 C23 65(3) 44_565 8_645 ?
C52 C4 C28 173(3) 44_565 11_556 ?
C52 C4 C51 96(3) 44_565 44_565 ?
C52 C4 C53 75(2) 44_565 44_565 ?
C52 C4 C58 115(3) 44_565 47_654 ?
C52 C4 C1A 81(3) 44_565 37_655 ?
C52 C4 C1B 162(5) 44_565 37_655 ?
C57 C4 C10 77(4) 47_654 11_556 ?
C57 C4 C11 105(4) 47_654 11_556 ?
C57 C4 C23 85(4) 47_654 8_645 ?
C57 C4 C28 124(5) 47_654 11_556 ?
C57 C4 C51 95(3) 47_654 44_565 ?
C57 C4 C52 58(5) 47_654 44_565 ?
C57 C4 C53 82(4) 47_654 44_565 ?
C57 C4 C58 94(4) 47_654 47_654 ?
C57 C4 C1A 78(4) 47_654 37_655 ?
C57 C4 C1B 108(5) 47_654 37_655 ?
C58 C4 C10 92(2) 47_654 11_556 ?
C58 C4 C28 59(2) 47_654 11_556 ?
C58 C4 C53 41.5(15) 47_654 44_565 ?
C1A C4 C10 108(3) 37_655 11_556 ?
C1A C4 C11 176(5) 37_655 11_556 ?
C1A C4 C23 145(3) 37_655 8_645 ?
C1A C4 C28 106(3) 37_655 11_556 ?
C1A C4 C51 17.9(19) 37_655 44_565 ?
C1A C4 C53 155(4) 37_655 44_565 ?
C1A C4 C58 155(3) 37_655 47_654 ?
C1B C4 C10 144(3) 37_655 11_556 ?
C1B C4 C11 74(3) 37_655 11_556 ?
C1B C4 C23 107(3) 37_655 8_645 ?
C1B C4 C28 16(2) 37_655 11_556 ?
C1B C4 C51 95(3) 37_655 44_565 ?
C1B C4 C53 94(3) 37_655 44_565 ?
C1B C4 C58 53(2) 37_655 47_654 ?
C1B C4 C1A 107(3) 37_655 37_655 ?
C10 C5 C33 148(3) 11_556 44_565 ?
C10 C5 C54 83(3) 11_556 44_565 ?
C10 C5 C1I 56(2) 11_556 47_654 ?
C11 C5 C10 104(4) 11_556 11_556 ?
C11 C5 C24 77(3) 11_556 8_645 ?
C11 C5 C33 44(3) 11_556 44_565 ?
C11 C5 C54 171(5) 11_556 44_565 ?
C11 C5 C58 24(4) 11_556 47_654 ?
C11 C5 C59 117(5) 11_556 47_654 ?
C11 C5 C1C 39(3) 11_556 37_655 ?
C11 C5 C1D 166(5) 11_556 37_655 ?
C11 C5 C1I 159(4) 11_556 47_654 ?
C23 C5 C10 32(5) 8_645 11_556 ?
C23 C5 C11 78(6) 8_645 11_556 ?
C23 C5 C24 151(7) 8_645 8_645 ?
C23 C5 C33 120(6) 8_645 44_565 ?
C23 C5 C54 106(6) 8_645 44_565 ?
C23 C5 C58 82(6) 8_645 47_654 ?
C23 C5 C59 152(8) 8_645 47_654 ?
C23 C5 C1C 110(6) 8_645 37_655 ?
C23 C5 C1D 114(6) 8_645 37_655 ?
C23 C5 C1I 82(5) 8_645 47_654 ?
C24 C5 C10 176(4) 8_645 11_556 ?
C24 C5 C33 33.0(17) 8_645 44_565 ?
C24 C5 C54 97(3) 8_645 44_565 ?
C24 C5 C58 69(2) 8_645 47_654 ?
C24 C5 C1I 123(3) 8_645 47_654 ?
C33 C5 C54 129(3) 44_565 44_565 ?
C53 C5 C10 87(6) 44_565 11_556 ?
C53 C5 C11 81(7) 44_565 11_556 ?
C53 C5 C23 63(8) 44_565 8_645 ?
C53 C5 C24 97(6) 44_565 8_645 ?
C53 C5 C33 87(6) 44_565 44_565 ?
C53 C5 C54 94(6) 44_565 44_565 ?
C53 C5 C58 61(5) 44_565 47_654 ?
C53 C5 C59 95(6) 44_565 47_654 ?
C53 C5 C1C 78(6) 44_565 37_655 ?
C53 C5 C1D 100(7) 44_565 37_655 ?
C53 C5 C1I 95(7) 44_565 47_654 ?
C58 C5 C10 113(3) 47_654 11_556 ?
C58 C5 C33 38(2) 47_654 44_565 ?
C58 C5 C54 147(3) 47_654 44_565 ?
C58 C5 C1I 155(4) 47_654 47_654 ?
C59 C5 C10 139(5) 47_654 11_556 ?
C59 C5 C24 41(3) 47_654 8_645 ?
C59 C5 C33 73(4) 47_654 44_565 ?
C59 C5 C54 56(2) 47_654 44_565 ?
C59 C5 C58 103(4) 47_654 47_654 ?
C59 C5 C1C 79(3) 47_654 37_655 ?
C59 C5 C1I 83(3) 47_654 47_654 ?
C1C C5 C10 141(3) 37_655 11_556 ?
C1C C5 C24 41.1(18) 37_655 8_645 ?
C1C C5 C33 11(2) 37_655 44_565 ?
C1C C5 C54 133(3) 37_655 44_565 ?
C1C C5 C58 28(2) 37_655 47_654 ?
C1C C5 C1I 160(3) 37_655 47_654 ?
C1D C5 C10 90(3) 37_655 11_556 ?
C1D C5 C24 89(3) 37_655 8_645 ?
C1D C5 C33 122(3) 37_655 44_565 ?
C1D C5 C54 9(2) 37_655 44_565 ?
C1D C5 C58 147(5) 37_655 47_654 ?
C1D C5 C59 49(4) 37_655 47_654 ?
C1D C5 C1C 128(4) 37_655 37_655 ?
C1D C5 C1I 34(2) 37_655 47_654 ?
C1I C5 C33 156(2) 47_654 44_565 ?
C1I C5 C54 28(2) 47_654 44_565 ?
C2 C6 C3 97(4) 11_556 11_556 ?
C2 C6 C5 118(3) 11_556 . ?
C2 C6 C8 44.0(16) 11_556 8_645 ?
C2 C6 C9 67(4) 11_556 8_645 ?
C2 C6 C59 148(3) 11_556 47_654 ?
C2 C6 C1D 137(4) 11_556 37_655 ?
C2 C6 C1E 45(2) 11_556 37_655 ?
C2 C6 C1G 31(3) 11_556 44_565 ?
C2 C6 C71 54(3) 11_556 47_654 ?
C3 C6 C5 136(3) 11_556 . ?
C3 C6 C59 112(3) 11_556 47_654 ?
C3 C6 C1E 142(3) 11_556 37_655 ?
C3 C6 C1G 100(2) 11_556 44_565 ?
C3 C6 C71 48.7(19) 11_556 47_654 ?
C8 C6 C3 141(3) 8_645 11_556 ?
C8 C6 C5 79(3) 8_645 . ?
C8 C6 C9 107(4) 8_645 8_645 ?
C8 C6 C59 106(3) 8_645 47_654 ?
C8 C6 C1E 2(2) 8_645 37_655 ?
C8 C6 C1G 47(2) 8_645 44_565 ?
C8 C6 C71 94(3) 8_645 47_654 ?
C9 C6 C3 37.1(18) 8_645 11_556 ?
C9 C6 C5 173(3) 8_645 . ?
C9 C6 C59 145(3) 8_645 47_654 ?
C9 C6 C1E 109(3) 8_645 37_655 ?
C9 C6 C1G 63(3) 8_645 44_565 ?
C9 C6 C71 13(2) 8_645 47_654 ?
C54 C6 C2 133(6) 44_565 11_556 ?
C54 C6 C3 106(4) 44_565 11_556 ?
C54 C6 C5 70(3) 44_565 . ?
C54 C6 C8 103(5) 44_565 8_645 ?
C54 C6 C9 111(4) 44_565 8_645 ?
C54 C6 C59 52(3) 44_565 47_654 ?
C54 C6 C1D 48(3) 44_565 37_655 ?
C54 C6 C1E 102(5) 44_565 37_655 ?
C54 C6 C1G 104(5) 44_565 44_565 ?
C54 C6 C71 117(5) 44_565 47_654 ?
C59 C6 C5 30.5(14) 47_654 . ?
C1D C6 C3 126(3) 37_655 11_556 ?
C1D C6 C5 24(2) 37_655 . ?
C1D C6 C8 93(4) 37_655 8_645 ?
C1D C6 C9 154(4) 37_655 8_645 ?
C1D C6 C59 14.2(18) 37_655 47_654 ?
C1D C6 C1E 92(3) 37_655 37_655 ?
C1D C6 C1G 129(4) 37_655 44_565 ?
C1D C6 C71 165(4) 37_655 47_654 ?
C1E C6 C5 77.0(18) 37_655 . ?
C1E C6 C59 105(2) 37_655 47_654 ?
C1E C6 C1G 49(2) 37_655 44_565 ?
C1E C6 C71 96(3) 37_655 47_654 ?
C1G C6 C5 124(2) 44_565 . ?
C1G C6 C59 143(4) 44_565 47_654 ?
C1G C6 C71 52(2) 44_565 47_654 ?
C1I C6 C2 81(4) 47_654 11_556 ?
C1I C6 C3 150(6) 47_654 11_556 ?
C1I C6 C5 67(5) 47_654 . ?
C1I C6 C8 44(4) 47_654 8_645 ?
C1I C6 C9 120(6) 47_654 8_645 ?
C1I C6 C54 59(5) 47_654 44_565 ?
C1I C6 C59 80(4) 47_654 47_654 ?
C1I C6 C1D 66(4) 47_654 37_655 ?
C1I C6 C1E 44(4) 47_654 37_655 ?
C1I C6 C1G 64(5) 47_654 44_565 ?
C1I C6 C71 112(6) 47_654 47_654 ?
C71 C6 C5 171(3) 47_654 . ?
C71 C6 C59 158(3) 47_654 47_654 ?
C2 C7 C6 9(4) 11_556 . ?
C2 C7 C7 145(6) 11_556 11_556 ?
C2 C7 C7 144(6) 11_556 8_645 ?
C2 C7 C8 45(5) 11_556 8_645 ?
C2 C7 C1E 58(4) 11_556 37_655 ?
C2 C7 C1E 106(4) 11_556 47_654 ?
C2 C7 C1F 112(6) 11_556 44_565 ?
C2 C7 C1F 80(4) 11_556 37_655 ?
C2 C7 C1G 46(5) 11_556 44_565 ?
C2 C7 C1I 28(4) 11_556 47_654 ?
C2 C7 C71 40(3) 11_556 47_654 ?
C7 C7 C6 151(3) 11_556 . ?
C7 C7 C6 136(3) 8_645 . ?
C7 C7 C7 59.992(17) 8_645 11_556 ?
C7 C7 C8 105(4) 8_645 8_645 ?
C7 C7 C8 164(4) 11_556 8_645 ?
C7 C7 C1E 93(4) 8_645 37_655 ?
C7 C7 C1E 153(4) 11_556 37_655 ?
C7 C7 C1E 104(3) 8_645 47_654 ?
C7 C7 C1E 44(3) 11_556 47_654 ?
C7 C7 C1F 40(3) 8_645 44_565 ?
C7 C7 C1F 99(3) 11_556 44_565 ?
C7 C7 C1I 174(3) 11_556 47_654 ?
C7 C7 C1I 124(4) 8_645 47_654 ?
C7 C7 C71 112(4) 11_556 47_654 ?
C7 C7 C71 170(3) 8_645 47_654 ?
C8 C7 C6 37(2) 8_645 . ?
C8 C7 C1E 150(4) 8_645 47_654 ?
C8 C7 C1E 13(2) 8_645 37_655 ?
C8 C7 C1F 68(2) 8_645 44_565 ?
C8 C7 C1I 19(2) 8_645 47_654 ?
C8 C7 C71 82(3) 8_645 47_654 ?
C1E C7 C6 114(2) 47_654 . ?
C1E C7 C6 50(2) 37_655 . ?
C1E C7 C1E 163(3) 37_655 47_654 ?
C1E C7 C1F 55(2) 37_655 44_565 ?
C1E C7 C1I 31.5(19) 37_655 47_654 ?
C1E C7 C1I 131(3) 47_654 47_654 ?
C1E C7 C71 95(2) 37_655 47_654 ?
C1F C7 C6 88(3) 37_655 . ?
C1F C7 C6 104(2) 44_565 . ?
C1F C7 C7 136(4) 37_655 8_645 ?
C1F C7 C7 79(4) 37_655 11_556 ?
C1F C7 C8 117(4) 37_655 8_645 ?
C1F C7 C1E 126(4) 37_655 37_655 ?
C1F C7 C1E 39(3) 37_655 47_654 ?
C1F C7 C1E 142(3) 44_565 47_654 ?
C1F C7 C1F 151(7) 37_655 44_565 ?
C1F C7 C1G 63(4) 37_655 44_565 ?
C1F C7 C1I 98(4) 37_655 47_654 ?
C1F C7 C1I 86(3) 44_565 47_654 ?
C1F C7 C71 41(3) 37_655 47_654 ?
C1F C7 C71 149(3) 44_565 47_654 ?
C1G C7 C6 49(4) 44_565 . ?
C1G C7 C7 143(4) 44_565 8_645 ?
C1G C7 C7 139(5) 44_565 11_556 ?
C1G C7 C8 56(3) 44_565 8_645 ?
C1G C7 C1E 64(3) 44_565 37_655 ?
C1G C7 C1E 102(4) 44_565 47_654 ?
C1G C7 C1F 106(4) 44_565 44_565 ?
C1G C7 C1I 42(2) 44_565 47_654 ?
C1G C7 C71 47(3) 44_565 47_654 ?
C1I C7 C6 22.4(18) 47_654 . ?
C71 C7 C6 48.2(17) 47_654 . ?
C71 C7 C1E 68.3(19) 47_654 47_654 ?
C71 C7 C1I 63.1(16) 47_654 47_654 ?
C2 C8 C6 64(2) 8_645 11_556 ?
C2 C8 C7 41(4) 8_645 11_556 ?
C2 C8 C10 146(6) 8_645 8_645 ?
C2 C8 C54 91(4) 8_645 37_655 ?
C2 C8 C1D 106(4) 8_645 47_654 ?
C2 C8 C1F 25(3) 8_645 47_654 ?
C2 C8 C1F 101(5) 8_645 37_655 ?
C2 C8 C1G 44(4) 8_645 37_655 ?
C2 C8 C1H 147(5) 8_645 44_565 ?
C6 C8 C7 104(4) 11_556 11_556 ?
C6 C8 C54 34(3) 11_556 37_655 ?
C6 C8 C1D 43(3) 11_556 47_654 ?
C6 C8 C1F 160(4) 11_556 37_655 ?
C6 C8 C1F 85(3) 11_556 47_654 ?
C6 C8 C1H 148(4) 11_556 44_565 ?
C7 C8 C54 130(3) 11_556 37_655 ?
C7 C8 C1D 146(3) 11_556 47_654 ?
C7 C8 C1F 60(2) 11_556 37_655 ?
C7 C8 C1F 26(2) 11_556 47_654 ?
C7 C8 C1H 106(3) 11_556 44_565 ?
C10 C8 C6 112(4) 8_645 11_556 ?
C10 C8 C7 126(3) 8_645 11_556 ?
C10 C8 C54 101(3) 8_645 37_655 ?
C10 C8 C1D 74(3) 8_645 47_654 ?
C10 C8 C1F 152(4) 8_645 47_654 ?
C10 C8 C1F 73(3) 8_645 37_655 ?
C10 C8 C1H 41(3) 8_645 44_565 ?
C54 C8 C1D 30.4(17) 37_655 47_654 ?
C54 C8 C1F 105(2) 37_655 47_654 ?
C1D C8 C1F 128(3) 47_654 47_654 ?
C1E C8 C2 124(10) 47_654 8_645 ?
C1E C8 C6 171(10) 47_654 11_556 ?
C1E C8 C7 83(10) 47_654 11_556 ?
C1E C8 C10 59(10) 47_654 8_645 ?
C1E C8 C54 142(10) 47_654 37_655 ?
C1E C8 C1D 128(10) 47_654 47_654 ?
C1E C8 C1F 24(10) 47_654 37_655 ?
C1E C8 C1F 104(10) 47_654 47_654 ?
C1E C8 C1G 109(10) 47_654 37_655 ?
C1E C8 C1H 23(10) 47_654 44_565 ?
C1E C8 C1I 138(10) 47_654 44_565 ?
C1F C8 C54 166(4) 37_655 37_655 ?
C1F C8 C1D 147(3) 37_655 47_654 ?
C1F C8 C1F 84(3) 37_655 47_654 ?
C1G C8 C6 80(3) 37_655 11_556 ?
C1G C8 C7 53(3) 37_655 11_556 ?
C1G C8 C10 167(5) 37_655 8_645 ?
C1G C8 C54 85(3) 37_655 37_655 ?
C1G C8 C1D 115(3) 37_655 47_654 ?
C1G C8 C1F 98(3) 37_655 37_655 ?
C1G C8 C1F 29(3) 37_655 47_654 ?
C1G C8 C1H 127(5) 37_655 44_565 ?
C1H C8 C54 122(3) 44_565 37_655 ?
C1H C8 C1D 105(3) 44_565 47_654 ?
C1H C8 C1F 46(3) 44_565 37_655 ?
C1H C8 C1F 127(3) 44_565 47_654 ?
C1I C8 C2 94(5) 44_565 8_645 ?
C1I C8 C6 38(4) 44_565 11_556 ?
C1I C8 C7 132(5) 44_565 11_556 ?
C1I C8 C10 101(5) 44_565 8_645 ?
C1I C8 C54 4(3) 44_565 37_655 ?
C1I C8 C1D 32(3) 44_565 47_654 ?
C1I C8 C1F 106(4) 44_565 47_654 ?
C1I C8 C1F 162(5) 44_565 37_655 ?
C1I C8 C1G 85(4) 44_565 37_655 ?
C1I C8 C1H 119(4) 44_565 44_565 ?
C2 C9 C21 134(4) 8_645 11_556 ?
C2 C9 C52 115(3) 8_645 47_654 ?
C2 C9 C54 75(3) 8_645 37_655 ?
C2 C9 C1A 152(4) 8_645 44_565 ?
C2 C9 C1F 43.8(17) 8_645 47_654 ?
C2 C9 C1G 32(3) 8_645 37_655 ?
C2 C9 C1H 84(2) 8_645 37_655 ?
C2 C9 C1I 47(2) 8_645 44_565 ?
C3 C9 C2 125(5) 8_645 8_645 ?
C3 C9 C6 85(3) 8_645 11_556 ?
C3 C9 C21 11(3) 8_645 11_556 ?
C3 C9 C52 85(4) 8_645 47_654 ?
C3 C9 C54 85(3) 8_645 37_655 ?
C3 C9 C1A 35(3) 8_645 44_565 ?
C3 C9 C1F 148(5) 8_645 47_654 ?
C3 C9 C1G 152(5) 8_645 37_655 ?
C3 C9 C1H 128(4) 8_645 37_655 ?
C3 C9 C1I 105(4) 8_645 44_565 ?
C6 C9 C2 54(4) 11_556 8_645 ?
C6 C9 C21 88(3) 11_556 11_556 ?
C6 C9 C52 154(4) 11_556 47_654 ?
C6 C9 C54 30(3) 11_556 37_655 ?
C6 C9 C1A 120(3) 11_556 44_565 ?
C6 C9 C1F 97(3) 11_556 47_654 ?
C6 C9 C1G 68(3) 11_556 37_655 ?
C6 C9 C1H 137(3) 11_556 37_655 ?
C6 C9 C1I 22(3) 11_556 44_565 ?
C21 C9 C54 82(2) 11_556 37_655 ?
C21 C9 C1A 32.2(14) 11_556 44_565 ?
C21 C9 C1H 130(2) 11_556 37_655 ?
C21 C9 C1I 106(3) 11_556 44_565 ?
C52 C9 C21 87(2) 47_654 11_556 ?
C52 C9 C54 169(3) 47_654 37_655 ?
C52 C9 C1A 56(2) 47_654 44_565 ?
C52 C9 C1F 79(2) 47_654 47_654 ?
C52 C9 C1H 43(2) 47_654 37_655 ?
C52 C9 C1I 163(3) 47_654 44_565 ?
C1A C9 C54 113(2) 44_565 37_655 ?
C1F C9 C21 159(3) 47_654 11_556 ?
C1F C9 C54 112(3) 47_654 37_655 ?
C1F C9 C1A 135(3) 47_654 44_565 ?
C1F C9 C1H 40.2(19) 47_654 37_655 ?
C1F C9 C1I 85.0(18) 47_654 44_565 ?
C1G C9 C21 155(3) 37_655 11_556 ?
C1G C9 C52 117(3) 37_655 47_654 ?
C1G C9 C54 73.4(18) 37_655 37_655 ?
C1G C9 C1A 173(3) 37_655 44_565 ?
C1G C9 C1F 40(3) 37_655 47_654 ?
C1G C9 C1H 75(2) 37_655 37_655 ?
C1G C9 C1I 49(2) 37_655 44_565 ?
C1H C9 C54 146(3) 37_655 37_655 ?
C1H C9 C1A 98.6(19) 37_655 44_565 ?
C1H C9 C1I 123(3) 37_655 44_565 ?
C1I C9 C54 28.3(19) 44_565 37_655 ?
C1I C9 C1A 138(3) 44_565 44_565 ?
C71 C9 C2 74(7) 44_565 8_645 ?
C71 C9 C3 137(8) 44_565 8_645 ?
C71 C9 C6 127(9) 44_565 11_556 ?
C71 C9 C21 140(7) 44_565 11_556 ?
C71 C9 C52 53(6) 44_565 47_654 ?
C71 C9 C54 138(7) 44_565 37_655 ?
C71 C9 C1A 109(7) 44_565 44_565 ?
C71 C9 C1F 30(7) 44_565 47_654 ?
C71 C9 C1G 65(6) 44_565 37_655 ?
C71 C9 C1H 10(7) 44_565 37_655 ?
C71 C9 C1I 113(7) 44_565 44_565 ?
C4 C10 C57 29(2) 8_645 37_655 ?
C5 C10 C4 71(2) 8_645 8_645 ?
C5 C10 C53 20(2) 8_645 47_654 ?
C5 C10 C57 83(2) 8_645 37_655 ?
C5 C10 C1F 161(4) 8_645 47_654 ?
C5 C10 C1I 70(3) 8_645 37_655 ?
C5 C10 C71 151(3) 8_645 44_565 ?
C8 C10 C4 166(4) 11_556 8_645 ?
C8 C10 C5 100(4) 11_556 8_645 ?
C8 C10 C53 106(4) 11_556 47_654 ?
C8 C10 C57 164(4) 11_556 37_655 ?
C8 C10 C1F 62(2) 11_556 47_654 ?
C8 C10 C1I 32(3) 11_556 37_655 ?
C8 C10 C71 107(3) 11_556 44_565 ?
C23 C10 C4 59(3) 11_556 8_645 ?
C23 C10 C5 16(2) 11_556 8_645 ?
C23 C10 C8 114(5) 11_556 11_556 ?
C23 C10 C53 13(3) 11_556 47_654 ?
C23 C10 C57 67(3) 11_556 37_655 ?
C23 C10 C1F 176(4) 11_556 47_654 ?
C23 C10 C1I 83(3) 11_556 37_655 ?
C23 C10 C71 139(4) 11_556 44_565 ?
C52 C10 C4 35(3) 47_654 8_645 ?
C52 C10 C5 104(3) 47_654 8_645 ?
C52 C10 C8 156(5) 47_654 11_556 ?
C52 C10 C23 89(4) 47_654 11_556 ?
C52 C10 C53 95(3) 47_654 47_654 ?
C52 C10 C57 25(3) 47_654 37_655 ?
C52 C10 C1E 143(5) 47_654 44_565 ?
C52 C10 C1F 95(3) 47_654 47_654 ?
C52 C10 C1I 163(5) 47_654 37_655 ?
C52 C10 C71 50(3) 47_654 44_565 ?
C53 C10 C4 69(2) 47_654 8_645 ?
C53 C10 C57 71.7(17) 47_654 37_655 ?
C53 C10 C1F 164(3) 47_654 47_654 ?
C53 C10 C71 146(3) 47_654 44_565 ?
C1E C10 C4 172(4) 44_565 8_645 ?
C1E C10 C5 112(4) 44_565 8_645 ?
C1E C10 C8 13(2) 44_565 11_556 ?
C1E C10 C23 126(4) 44_565 11_556 ?
C1E C10 C53 117(3) 44_565 47_654 ?
C1E C10 C57 155(4) 44_565 37_655 ?
C1E C10 C1F 50(3) 44_565 47_654 ?
C1E C10 C1I 43(3) 44_565 37_655 ?
C1E C10 C71 95(3) 44_565 44_565 ?
C1F C10 C4 125(2) 47_654 8_645 ?
C1F C10 C57 116(3) 47_654 37_655 ?
C1F C10 C71 45.2(16) 47_654 44_565 ?
C1H C10 C4 110(4) 37_655 8_645 ?
C1H C10 C5 146(5) 37_655 8_645 ?
C1H C10 C8 83(3) 37_655 11_556 ?
C1H C10 C23 136(5) 37_655 11_556 ?
C1H C10 C52 76(4) 37_655 47_654 ?
C1H C10 C53 128(4) 37_655 47_654 ?
C1H C10 C57 86(3) 37_655 37_655 ?
C1H C10 C1E 71(4) 37_655 44_565 ?
C1H C10 C1F 44(3) 37_655 47_654 ?
C1H C10 C1I 101(4) 37_655 37_655 ?
C1H C10 C71 50(3) 37_655 44_565 ?
C1I C10 C4 141(2) 37_655 8_645 ?
C1I C10 C53 74(2) 37_655 47_654 ?
C1I C10 C57 141(3) 37_655 37_655 ?
C1I C10 C1F 93(2) 37_655 47_654 ?
C1I C10 C71 138(3) 37_655 44_565 ?
C71 C10 C4 80(2) 44_565 8_645 ?
C71 C10 C57 74(2) 44_565 37_655 ?
C4 C11 C22 14(2) 8_645 11_556 ?
C4 C11 C24 174(3) 8_645 11_556 ?
C4 C11 C59 150(3) 8_645 37_655 ?
C4 C11 C1B 45(2) 8_645 44_565 ?
C4 C11 C1D 122(3) 8_645 44_565 ?
C5 C11 C4 114(4) 8_645 8_645 ?
C5 C11 C22 128(4) 8_645 11_556 ?
C5 C11 C23 39(4) 8_645 11_556 ?
C5 C11 C24 71(3) 8_645 11_556 ?
C5 C11 C33 112(4) 8_645 47_654 ?
C5 C11 C53 36(4) 8_645 47_654 ?
C5 C11 C58 131(6) 8_645 37_655 ?
C5 C11 C59 36(3) 8_645 37_655 ?
C5 C11 C1B 159(4) 8_645 44_565 ?
C5 C11 C1D 7(3) 8_645 44_565 ?
C22 C11 C1D 136(3) 11_556 44_565 ?
C23 C11 C4 77(3) 11_556 8_645 ?
C23 C11 C22 91(3) 11_556 11_556 ?
C23 C11 C24 109(4) 11_556 11_556 ?
C23 C11 C33 147(4) 11_556 47_654 ?
C23 C11 C53 38(4) 11_556 47_654 ?
C23 C11 C59 73(3) 11_556 37_655 ?
C23 C11 C1B 120(4) 11_556 44_565 ?
C23 C11 C1D 46(3) 11_556 44_565 ?
C24 C11 C22 160(3) 11_556 11_556 ?
C24 C11 C59 36(2) 11_556 37_655 ?
C24 C11 C1B 130(3) 11_556 44_565 ?
C24 C11 C1D 63.5(18) 11_556 44_565 ?
C33 C11 C4 134(3) 47_654 8_645 ?
C33 C11 C22 120(3) 47_654 11_556 ?
C33 C11 C24 41(2) 47_654 11_556 ?
C33 C11 C59 76(2) 47_654 37_655 ?
C33 C11 C1B 89(2) 47_654 44_565 ?
C33 C11 C1D 104(2) 47_654 44_565 ?
C53 C11 C4 106(3) 47_654 8_645 ?
C53 C11 C22 118(4) 47_654 11_556 ?
C53 C11 C24 80(3) 47_654 11_556 ?
C53 C11 C33 110(4) 47_654 47_654 ?
C53 C11 C59 49(3) 47_654 37_655 ?
C53 C11 C1B 133(4) 47_654 44_565 ?
C53 C11 C1D 37(3) 47_654 44_565 ?
C58 C11 C4 92(4) 37_655 8_645 ?
C58 C11 C22 83(3) 37_655 11_556 ?
C58 C11 C23 125(6) 37_655 11_556 ?
C58 C11 C24 86(4) 37_655 11_556 ?
C58 C11 C33 55(3) 37_655 47_654 ?
C58 C11 C53 99(6) 37_655 47_654 ?
C58 C11 C59 108(4) 37_655 37_655 ?
C58 C11 C1B 57(3) 37_655 44_565 ?
C58 C11 C1D 127(5) 37_655 44_565 ?
C59 C11 C22 164(2) 37_655 11_556 ?
C59 C11 C1B 163(3) 37_655 44_565 ?
C59 C11 C1D 28.2(19) 37_655 44_565 ?
C1B C11 C22 31.7(17) 44_565 11_556 ?
C1B C11 C1D 166(3) 44_565 44_565 ?
C1C C11 C4 142(5) 44_565 8_645 ?
C1C C11 C5 101(4) 44_565 8_645 ?
C1C C11 C22 130(4) 44_565 11_556 ?
C1C C11 C23 131(6) 44_565 11_556 ?
C1C C11 C24 35(3) 44_565 11_556 ?
C1C C11 C33 17(3) 44_565 47_654 ?
C1C C11 C53 94(5) 44_565 47_654 ?
C1C C11 C58 53(4) 44_565 37_655 ?
C1C C11 C59 66(3) 44_565 37_655 ?
C1C C11 C1B 98(4) 44_565 44_565 ?
C1C C11 C1D 93(3) 44_565 44_565 ?
C18 C12 C19 109(5) 8_645 8_645 ?
C18 C12 C24 49(4) 8_645 11_556 ?
C18 C12 C25 128(5) 8_645 11_556 ?
C18 C12 C33 23(3) 8_645 47_654 ?
C18 C12 C34 77(4) 8_645 47_654 ?
C18 C12 C43 45(3) 8_645 11_556 ?
C18 C12 C48 54(4) 8_645 44_565 ?
C18 C12 C49 129(4) 8_645 44_565 ?
C18 C12 C59 86(4) 8_645 37_655 ?
C18 C12 C60 132(5) 8_645 37_655 ?
C18 C12 C1C 44(3) 8_645 44_565 ?
C19 C12 C25 51(2) 8_645 11_556 ?
C19 C12 C43 103(2) 8_645 11_556 ?
C19 C12 C49 20.7(19) 8_645 44_565 ?
C19 C12 C1C 152(3) 8_645 44_565 ?
C24 C12 C19 131(5) 11_556 8_645 ?
C24 C12 C25 104(4) 11_556 11_556 ?
C24 C12 C33 48(3) 11_556 47_654 ?
C24 C12 C34 114(5) 11_556 47_654 ?
C24 C12 C43 87(3) 11_556 11_556 ?
C24 C12 C48 102(4) 11_556 44_565 ?
C24 C12 C49 138(5) 11_556 44_565 ?
C24 C12 C59 38(3) 11_556 37_655 ?
C24 C12 C60 118(4) 11_556 37_655 ?
C24 C12 C1C 32(3) 11_556 44_565 ?
C25 C12 C43 153(3) 11_556 11_556 ?
C25 C12 C49 39(2) 11_556 44_565 ?
C33 C12 C19 129(3) 47_654 8_645 ?
C33 C12 C25 147(3) 47_654 11_556 ?
C33 C12 C43 40(2) 47_654 11_556 ?
C33 C12 C49 150(3) 47_654 44_565 ?
C33 C12 C59 82(3) 47_654 37_655 ?
C33 C12 C1C 27(2) 47_654 44_565 ?
C34 C12 C19 33.9(18) 47_654 8_645 ?
C34 C12 C25 80(2) 47_654 11_556 ?
C34 C12 C33 96(3) 47_654 47_654 ?
C34 C12 C43 73(2) 47_654 11_556 ?
C34 C12 C49 54(2) 47_654 44_565 ?
C34 C12 C59 136(4) 47_654 37_655 ?
C34 C12 C1C 120(3) 47_654 44_565 ?
C48 C12 C19 67(2) 44_565 8_645 ?
C48 C12 C25 116(3) 44_565 11_556 ?
C48 C12 C33 65(2) 44_565 47_654 ?
C48 C12 C34 36(2) 44_565 47_654 ?
C48 C12 C43 37.4(17) 44_565 11_556 ?
C48 C12 C49 86(2) 44_565 44_565 ?
C48 C12 C59 139(4) 44_565 37_655 ?
C48 C12 C60 106(3) 44_565 37_655 ?
C48 C12 C1C 92(2) 44_565 44_565 ?
C49 C12 C43 120(2) 44_565 11_556 ?
C59 C12 C19 126(3) 37_655 8_645 ?
C59 C12 C25 79(2) 37_655 11_556 ?
C59 C12 C43 121(3) 37_655 11_556 ?
C59 C12 C49 117(3) 37_655 44_565 ?
C59 C12 C1C 58(2) 37_655 44_565 ?
C60 C12 C19 39(3) 37_655 8_645 ?
C60 C12 C25 15(3) 37_655 11_556 ?
C60 C12 C33 155(4) 37_655 47_654 ?
C60 C12 C34 71(3) 37_655 47_654 ?
C60 C12 C43 142(3) 37_655 11_556 ?
C60 C12 C49 23.7(19) 37_655 44_565 ?
C60 C12 C59 93(3) 37_655 37_655 ?
C60 C12 C1C 149(4) 37_655 44_565 ?
C1C C12 C25 134(2) 44_565 11_556 ?
C1C C12 C43 63(2) 44_565 11_556 ?
C1C C12 C49 168(3) 44_565 44_565 ?
C19 C13 C14 72.2(15) 8_645 . ?
C20 C13 C14 20(3) 8_645 . ?
C20 C13 C19 78(3) 8_645 8_645 ?
C20 C13 C21 98(3) 8_645 8_645 ?
C20 C13 C26 94(4) 8_645 11_556 ?
C20 C13 C35 58(3) 8_645 47_654 ?
C20 C13 C49 67(3) 8_645 44_565 ?
C20 C13 C55 106(4) 8_645 47_654 ?
C20 C13 C61 34(3) 8_645 37_655 ?
C21 C13 C14 104(2) 8_645 . ?
C21 C13 C19 175(3) 8_645 8_645 ?
C25 C13 C14 100(4) 11_556 . ?
C25 C13 C19 37(3) 11_556 8_645 ?
C25 C13 C20 95(4) 11_556 8_645 ?
C25 C13 C21 143(5) 11_556 8_645 ?
C25 C13 C26 129(5) 11_556 11_556 ?
C25 C13 C35 37(3) 11_556 47_654 ?
C25 C13 C49 48(3) 11_556 44_565 ?
C25 C13 C55 87(4) 11_556 47_654 ?
C25 C13 C60 28(4) 11_556 37_655 ?
C25 C13 C61 119(5) 11_556 37_655 ?
C26 C13 C14 105(2) 11_556 . ?
C26 C13 C19 161(4) 11_556 8_645 ?
C26 C13 C21 16(2) 11_556 8_645 ?
C26 C13 C35 123(4) 11_556 47_654 ?
C26 C13 C49 157(4) 11_556 44_565 ?
C35 C13 C14 66(3) 47_654 . ?
C35 C13 C19 37.9(19) 47_654 8_645 ?
C35 C13 C21 138(3) 47_654 8_645 ?
C35 C13 C49 38(2) 47_654 44_565 ?
C49 C13 C14 59.9(17) 44_565 . ?
C49 C13 C19 12.4(16) 44_565 8_645 ?
C49 C13 C21 164(3) 44_565 8_645 ?
C50 C13 C14 150(4) 44_565 . ?
C50 C13 C19 133(4) 44_565 8_645 ?
C50 C13 C20 134(5) 44_565 8_645 ?
C50 C13 C21 50(4) 44_565 8_645 ?
C50 C13 C25 98(6) 44_565 11_556 ?
C50 C13 C26 45(3) 44_565 11_556 ?
C50 C13 C35 120(6) 44_565 47_654 ?
C50 C13 C49 145(5) 44_565 44_565 ?
C50 C13 C55 31(5) 44_565 47_654 ?
C50 C13 C60 118(5) 44_565 37_655 ?
C50 C13 C61 103(5) 44_565 37_655 ?
C55 C13 C14 126(3) 47_654 . ?
C55 C13 C19 124(3) 47_654 8_645 ?
C55 C13 C21 56(3) 47_654 8_645 ?
C55 C13 C26 42(2) 47_654 11_556 ?
C55 C13 C35 95(3) 47_654 47_654 ?
C55 C13 C49 130(3) 47_654 44_565 ?
C60 C13 C14 88(3) 37_655 . ?
C60 C13 C19 16(2) 37_655 8_645 ?
C60 C13 C20 93(3) 37_655 8_645 ?
C60 C13 C21 167(4) 37_655 8_645 ?
C60 C13 C26 157(5) 37_655 11_556 ?
C60 C13 C35 45(3) 37_655 47_654 ?
C60 C13 C49 28(2) 37_655 44_565 ?
C60 C13 C55 114(4) 37_655 47_654 ?
C60 C13 C61 126(4) 37_655 37_655 ?
C61 C13 C14 46(2) 37_655 . ?
C61 C13 C19 111(3) 37_655 8_645 ?
C61 C13 C21 64(3) 37_655 8_645 ?
C61 C13 C26 60(3) 37_655 11_556 ?
C61 C13 C35 85(3) 37_655 47_654 ?
C61 C13 C49 101(3) 37_655 44_565 ?
C61 C13 C55 83(3) 37_655 47_654 ?
C20 C14 C13 22(3) 8_645 . ?
C20 C14 C29 129(3) 8_645 44_565 ?
C20 C14 C30 148(3) 8_645 44_565 ?
C20 C14 C35 36(3) 8_645 47_654 ?
C20 C14 C40 151(5) 8_645 8_645 ?
C20 C14 C44 119(4) 8_645 37_655 ?
C20 C14 C46 83(4) 8_645 11_556 ?
C20 C14 C47 131(5) 8_645 11_556 ?
C20 C14 C49 54(3) 8_645 44_565 ?
C20 C14 C61 25(2) 8_645 37_655 ?
C29 C14 C13 120(2) 44_565 . ?
C29 C14 C30 82(3) 44_565 44_565 ?
C29 C14 C35 95(2) 44_565 47_654 ?
C29 C14 C49 76.4(17) 44_565 44_565 ?
C29 C14 C61 154(3) 44_565 37_655 ?
C30 C14 C13 146(2) 44_565 . ?
C30 C14 C35 172(3) 44_565 47_654 ?
C30 C14 C49 154(3) 44_565 44_565 ?
C35 C14 C13 41.8(18) 47_654 . ?
C36 C14 C13 119(5) 47_654 . ?
C36 C14 C20 99(6) 47_654 8_645 ?
C36 C14 C29 80(4) 47_654 44_565 ?
C36 C14 C30 89(4) 47_654 44_565 ?
C36 C14 C35 83(4) 47_654 47_654 ?
C36 C14 C40 70(5) 47_654 8_645 ?
C36 C14 C44 79(4) 47_654 37_655 ?
C36 C14 C46 72(3) 47_654 11_556 ?
C36 C14 C47 61(4) 47_654 11_556 ?
C36 C14 C49 101(3) 47_654 44_565 ?
C36 C14 C61 103(6) 47_654 37_655 ?
C40 C14 C13 162(3) 8_645 . ?
C40 C14 C29 76(3) 8_645 44_565 ?
C40 C14 C30 20(3) 8_645 44_565 ?
C40 C14 C35 152(4) 8_645 47_654 ?
C40 C14 C44 35(3) 8_645 37_655 ?
C40 C14 C46 116(4) 8_645 11_556 ?
C40 C14 C49 152(4) 8_645 44_565 ?
C40 C14 C61 130(4) 8_645 37_655 ?
C44 C14 C13 128(2) 37_655 . ?
C44 C14 C29 111(3) 37_655 44_565 ?
C44 C14 C30 33(2) 37_655 44_565 ?
C44 C14 C35 145(4) 37_655 47_654 ?
C44 C14 C49 173(3) 37_655 44_565 ?
C44 C14 C61 95(3) 37_655 37_655 ?
C46 C14 C13 82(2) 11_556 . ?
C46 C14 C29 48(2) 11_556 44_565 ?
C46 C14 C30 128(3) 11_556 44_565 ?
C46 C14 C35 47.2(18) 11_556 47_654 ?
C46 C14 C44 146(4) 11_556 37_655 ?
C46 C14 C49 39(2) 11_556 44_565 ?
C46 C14 C61 108(3) 11_556 37_655 ?
C47 C14 C13 147(3) 11_556 . ?
C47 C14 C29 93(3) 11_556 44_565 ?
C47 C14 C30 33(3) 11_556 44_565 ?
C47 C14 C35 141(4) 11_556 47_654 ?
C47 C14 C40 20(3) 11_556 8_645 ?
C47 C14 C44 23(2) 11_556 37_655 ?
C47 C14 C46 123(4) 11_556 11_556 ?
C47 C14 C49 161(4) 11_556 44_565 ?
C47 C14 C61 111(4) 11_556 37_655 ?
C49 C14 C13 45.3(15) 44_565 . ?
C49 C14 C35 28.6(14) 44_565 47_654 ?
C61 C14 C13 35.7(19) 37_655 . ?
C61 C14 C30 124(3) 37_655 44_565 ?
C61 C14 C35 60(2) 37_655 47_654 ?
C61 C14 C49 77(2) 37_655 44_565 ?
C16 C15 C48 138.7(18) . 11_556 ?
C27 C15 C16 55.1(15) 11_556 . ?
C27 C15 C48 155(3) 11_556 11_556 ?
C30 C15 C16 142(3) 44_565 . ?
C30 C15 C27 127(3) 44_565 11_556 ?
C30 C15 C37 130(3) 44_565 47_654 ?
C30 C15 C38 125(5) 44_565 47_654 ?
C30 C15 C40 36(2) 44_565 8_645 ?
C30 C15 C45 128(4) 44_565 37_655 ?
C30 C15 C47 50(2) 44_565 11_556 ?
C30 C15 C48 27(2) 44_565 11_556 ?
C31 C15 C16 22(2) 44_565 . ?
C31 C15 C27 41(3) 44_565 11_556 ?
C31 C15 C30 129(5) 44_565 44_565 ?
C31 C15 C37 70(5) 44_565 47_654 ?
C31 C15 C38 70(3) 44_565 47_654 ?
C31 C15 C40 125(3) 44_565 8_645 ?
C31 C15 C41 99(4) 44_565 8_645 ?
C31 C15 C45 50(3) 44_565 37_655 ?
C31 C15 C47 124(4) 44_565 11_556 ?
C31 C15 C48 140(4) 44_565 11_556 ?
C37 C15 C16 75(2) 47_654 . ?
C37 C15 C27 34(3) 47_654 11_556 ?
C37 C15 C38 105(4) 47_654 47_654 ?
C37 C15 C40 94(3) 47_654 8_645 ?
C37 C15 C45 100(4) 47_654 37_655 ?
C37 C15 C47 81(2) 47_654 11_556 ?
C37 C15 C48 147(3) 47_654 11_556 ?
C38 C15 C16 49(3) 47_654 . ?
C38 C15 C27 101(4) 47_654 11_556 ?
C38 C15 C40 159(4) 47_654 8_645 ?
C38 C15 C48 101(4) 47_654 11_556 ?
C40 C15 C16 148(2) 8_645 . ?
C40 C15 C27 99(2) 8_645 11_556 ?
C40 C15 C48 58.4(19) 8_645 11_556 ?
C41 C15 C16 90(3) 8_645 . ?
C41 C15 C27 139(4) 8_645 11_556 ?
C41 C15 C30 67(4) 8_645 44_565 ?
C41 C15 C37 162(4) 8_645 47_654 ?
C41 C15 C38 58(4) 8_645 47_654 ?
C41 C15 C40 104(4) 8_645 8_645 ?
C41 C15 C45 63(3) 8_645 37_655 ?
C41 C15 C47 117(4) 8_645 11_556 ?
C41 C15 C48 49(3) 8_645 11_556 ?
C44 C15 C16 134(4) 37_655 . ?
C44 C15 C27 81(4) 37_655 11_556 ?
C44 C15 C30 55(3) 37_655 44_565 ?
C44 C15 C31 113(5) 37_655 44_565 ?
C44 C15 C37 76(4) 37_655 47_654 ?
C44 C15 C38 177(6) 37_655 47_654 ?
C44 C15 C40 19(4) 37_655 8_645 ?
C44 C15 C41 122(5) 37_655 8_645 ?
C44 C15 C45 162(6) 37_655 37_655 ?
C44 C15 C47 11(3) 37_655 11_556 ?
C44 C15 C48 78(4) 37_655 11_556 ?
C45 C15 C16 31(2) 37_655 . ?
C45 C15 C27 86(2) 37_655 11_556 ?
C45 C15 C38 21(3) 37_655 47_654 ?
C45 C15 C40 162(4) 37_655 8_645 ?
C45 C15 C47 172(5) 37_655 11_556 ?
C45 C15 C48 112(3) 37_655 11_556 ?
C47 C15 C16 144(3) 11_556 . ?
C47 C15 C27 91(3) 11_556 11_556 ?
C47 C15 C38 166(4) 11_556 47_654 ?
C47 C15 C40 14(3) 11_556 8_645 ?
C47 C15 C48 70(2) 11_556 11_556 ?
C15 C16 C37 35(2) . 47_654 ?
C22 C16 C15 114(2) 8_645 . ?
C22 C16 C27 67(3) 8_645 11_556 ?
C22 C16 C37 92(3) 8_645 47_654 ?
C27 C16 C15 50.8(18) 11_556 . ?
C27 C16 C37 25.8(15) 11_556 47_654 ?
C28 C16 C15 140(8) 11_556 . ?
C28 C16 C22 62(6) 11_556 8_645 ?
C28 C16 C27 124(7) 11_556 11_556 ?
C28 C16 C31 125(9) 11_556 44_565 ?
C28 C16 C32 62(6) 11_556 44_565 ?
C28 C16 C37 150(7) 11_556 47_654 ?
C28 C16 C38 133(8) 11_556 47_654 ?
C28 C16 C39 57(6) 11_556 47_654 ?
C28 C16 C42 69(8) 11_556 8_645 ?
C28 C16 C45 128(9) 11_556 37_655 ?
C28 C16 C1B 46(6) 11_556 37_655 ?
C31 C16 C15 22(3) 44_565 . ?
C31 C16 C22 93(4) 44_565 8_645 ?
C31 C16 C27 38(2) 44_565 11_556 ?
C31 C16 C32 107(5) 44_565 44_565 ?
C31 C16 C37 35(2) 44_565 47_654 ?
C31 C16 C38 62(3) 44_565 47_654 ?
C31 C16 C39 133(5) 44_565 47_654 ?
C31 C16 C45 55(3) 44_565 37_655 ?
C32 C16 C15 99(2) 44_565 . ?
C32 C16 C22 123(3) 44_565 8_645 ?
C32 C16 C27 143(4) 44_565 11_556 ?
C32 C16 C37 134(4) 44_565 47_654 ?
C32 C16 C38 72(3) 44_565 47_654 ?
C32 C16 C39 27(2) 44_565 47_654 ?
C38 C16 C15 41.4(16) 47_654 . ?
C38 C16 C22 155(3) 47_654 8_645 ?
C38 C16 C27 90(2) 47_654 11_556 ?
C38 C16 C37 66.7(18) 47_654 47_654 ?
C38 C16 C39 84(3) 47_654 47_654 ?
C39 C16 C15 121(3) 47_654 . ?
C39 C16 C22 118(3) 47_654 8_645 ?
C39 C16 C27 170(4) 47_654 11_556 ?
C39 C16 C37 151(4) 47_654 47_654 ?
C42 C16 C15 87(5) 8_645 . ?
C42 C16 C22 125(7) 8_645 8_645 ?
C42 C16 C27 131(6) 8_645 11_556 ?
C42 C16 C31 94(7) 8_645 44_565 ?
C42 C16 C32 13(4) 8_645 44_565 ?
C42 C16 C37 122(6) 8_645 47_654 ?
C42 C16 C38 64(5) 8_645 47_654 ?
C42 C16 C39 39(5) 8_645 47_654 ?
C42 C16 C45 59(5) 8_645 37_655 ?
C42 C16 C1B 115(7) 8_645 37_655 ?
C45 C16 C15 36(2) 37_655 . ?
C45 C16 C22 147(4) 37_655 8_645 ?
C45 C16 C27 86(3) 37_655 11_556 ?
C45 C16 C32 69(3) 37_655 44_565 ?
C45 C16 C37 66(3) 37_655 47_654 ?
C45 C16 C38 12(3) 37_655 47_654 ?
C45 C16 C39 86(4) 37_655 47_654 ?
C1B C16 C15 144(3) 37_655 . ?
C1B C16 C22 31(2) 37_655 8_645 ?
C1B C16 C27 95(3) 37_655 11_556 ?
C1B C16 C31 124(5) 37_655 44_565 ?
C1B C16 C32 106(3) 37_655 44_565 ?
C1B C16 C37 117(4) 37_655 47_654 ?
C1B C16 C38 174(5) 37_655 47_654 ?
C1B C16 C39 92(3) 37_655 47_654 ?
C1B C16 C45 173(7) 37_655 37_655 ?
C28 C17 C30 126(3) 11_556 11_556 ?
C28 C17 C36 128(2) 11_556 . ?
C28 C17 C47 138(3) 11_556 37_655 ?
C28 C17 C48 119(3) 11_556 37_655 ?
C29 C17 C28 82(2) 11_556 11_556 ?
C29 C17 C30 81(3) 11_556 11_556 ?
C29 C17 C33 135(4) 11_556 44_565 ?
C29 C17 C36 47(2) 11_556 . ?
C29 C17 C40 61(3) 11_556 47_654 ?
C29 C17 C42 65(2) 11_556 8_645 ?
C29 C17 C47 62(2) 11_556 37_655 ?
C29 C17 C48 114(3) 11_556 37_655 ?
C30 C17 C36 61.3(16) 11_556 . ?
C30 C17 C47 32.1(15) 11_556 37_655 ?
C30 C17 C48 34.2(17) 11_556 37_655 ?
C32 C17 C28 41(3) 44_565 11_556 ?
C32 C17 C29 42(4) 44_565 11_556 ?
C32 C17 C30 102(5) 44_565 11_556 ?
C32 C17 C33 106(5) 44_565 44_565 ?
C32 C17 C36 89(4) 44_565 . ?
C32 C17 C40 95(5) 44_565 47_654 ?
C32 C17 C42 25(3) 44_565 8_645 ?
C32 C17 C47 99(5) 44_565 37_655 ?
C32 C17 C48 121(5) 44_565 37_655 ?
C33 C17 C28 79(3) 44_565 11_556 ?
C33 C17 C30 78(2) 44_565 11_556 ?
C33 C17 C36 139(2) 44_565 . ?
C33 C17 C40 105(2) 44_565 47_654 ?
C33 C17 C42 96(3) 44_565 8_645 ?
C33 C17 C47 110(3) 44_565 37_655 ?
C33 C17 C48 47.9(18) 44_565 37_655 ?
C39 C17 C28 19(6) 47_654 11_556 ?
C39 C17 C29 86(7) 47_654 11_556 ?
C39 C17 C30 145(8) 47_654 11_556 ?
C39 C17 C32 49(6) 47_654 44_565 ?
C39 C17 C33 89(9) 47_654 44_565 ?
C39 C17 C36 127(8) 47_654 . ?
C39 C17 C40 145(9) 47_654 47_654 ?
C39 C17 C42 24(7) 47_654 8_645 ?
C39 C17 C43 125(9) 47_654 8_645 ?
C39 C17 C47 148(9) 47_654 37_655 ?
C39 C17 C48 135(8) 47_654 37_655 ?
C40 C17 C28 132(3) 47_654 11_556 ?
C40 C17 C30 27.0(15) 47_654 11_556 ?
C40 C17 C36 34.4(19) 47_654 . ?
C40 C17 C42 121(3) 47_654 8_645 ?
C40 C17 C47 7(2) 47_654 37_655 ?
C40 C17 C48 59.6(16) 47_654 37_655 ?
C42 C17 C28 18.5(15) 8_645 11_556 ?
C42 C17 C30 124(3) 8_645 11_556 ?
C42 C17 C36 110(2) 8_645 . ?
C42 C17 C47 124(3) 8_645 37_655 ?
C42 C17 C48 131(3) 8_645 37_655 ?
C43 C17 C28 107(5) 8_645 11_556 ?
C43 C17 C29 100(6) 8_645 11_556 ?
C43 C17 C30 30(4) 8_645 11_556 ?
C43 C17 C32 103(7) 8_645 44_565 ?
C43 C17 C33 49(4) 8_645 44_565 ?
C43 C17 C36 91(4) 8_645 . ?
C43 C17 C40 57(4) 8_645 47_654 ?
C43 C17 C42 114(6) 8_645 8_645 ?
C43 C17 C47 62(4) 8_645 37_655 ?
C43 C17 C48 18(4) 8_645 37_655 ?
C47 C17 C36 29.5(14) 37_655 . ?
C48 C17 C36 91.8(17) 37_655 . ?
C48 C17 C47 62.8(14) 37_655 37_655 ?
C11 C18 C30 120(2) 11_556 11_556 ?
C11 C18 C60 114(3) 11_556 47_654 ?
C12 C18 C11 92(4) 11_556 11_556 ?
C12 C18 C30 83(4) 11_556 11_556 ?
C12 C18 C34 70(3) 11_556 44_565 ?
C12 C18 C43 112(5) 11_556 8_645 ?
C12 C18 C48 86(5) 11_556 37_655 ?
C12 C18 C58 118(4) 11_556 47_654 ?
C12 C18 C59 65(3) 11_556 47_654 ?
C12 C18 C60 30(3) 11_556 47_654 ?
C12 C18 C1C 107(5) 11_556 37_655 ?
C24 C18 C11 54(5) 8_645 11_556 ?
C24 C18 C12 66(5) 8_645 11_556 ?
C24 C18 C30 146(6) 8_645 11_556 ?
C24 C18 C33 97(7) 8_645 44_565 ?
C24 C18 C34 121(4) 8_645 44_565 ?
C24 C18 C43 144(6) 8_645 8_645 ?
C24 C18 C48 150(6) 8_645 37_655 ?
C24 C18 C58 70(5) 8_645 47_654 ?
C24 C18 C59 2(4) 8_645 47_654 ?
C24 C18 C60 70(4) 8_645 47_654 ?
C24 C18 C1C 60(4) 8_645 37_655 ?
C33 C18 C11 47(4) 44_565 11_556 ?
C33 C18 C12 132(6) 44_565 11_556 ?
C33 C18 C30 96(5) 44_565 11_556 ?
C33 C18 C34 142(7) 44_565 44_565 ?
C33 C18 C43 57(5) 44_565 8_645 ?
C33 C18 C48 110(6) 44_565 37_655 ?
C33 C18 C58 26(4) 44_565 47_654 ?
C33 C18 C59 98(5) 44_565 47_654 ?
C33 C18 C60 160(5) 44_565 47_654 ?
C33 C18 C1C 37(5) 44_565 37_655 ?
C34 C18 C11 160(3) 44_565 11_556 ?
C34 C18 C30 51(3) 44_565 11_556 ?
C34 C18 C43 88(4) 44_565 8_645 ?
C34 C18 C58 169(4) 44_565 47_654 ?
C34 C18 C59 119(3) 44_565 47_654 ?
C34 C18 C60 52(2) 44_565 47_654 ?
C43 C18 C11 92(2) 8_645 11_556 ?
C43 C18 C30 39.9(19) 8_645 11_556 ?
C43 C18 C58 81(2) 8_645 47_654 ?
C43 C18 C59 145(3) 8_645 47_654 ?
C43 C18 C60 127(3) 8_645 47_654 ?
C48 C18 C11 141(4) 37_655 11_556 ?
C48 C18 C30 21(3) 37_655 11_556 ?
C48 C18 C34 34(3) 37_655 44_565 ?
C48 C18 C43 54(3) 37_655 8_645 ?
C48 C18 C58 136(4) 37_655 47_654 ?
C48 C18 C59 148(4) 37_655 47_654 ?
C48 C18 C60 80(3) 37_655 47_654 ?
C48 C18 C1C 144(5) 37_655 37_655 ?
C58 C18 C11 26.4(18) 47_654 11_556 ?
C58 C18 C30 119(3) 47_654 11_556 ?
C58 C18 C60 139(3) 47_654 47_654 ?
C59 C18 C11 55(2) 47_654 11_556 ?
C59 C18 C30 146(3) 47_654 11_556 ?
C59 C18 C58 72(2) 47_654 47_654 ?
C59 C18 C60 68.7(18) 47_654 47_654 ?
C60 C18 C30 88(2) 47_654 11_556 ?
C1C C18 C11 16(2) 37_655 11_556 ?
C1C C18 C30 125(3) 37_655 11_556 ?
C1C C18 C34 175(5) 37_655 44_565 ?
C1C C18 C43 90(3) 37_655 8_645 ?
C1C C18 C58 12(2) 37_655 47_654 ?
C1C C18 C59 61(3) 37_655 47_654 ?
C1C C18 C60 127(4) 37_655 47_654 ?
C12 C19 C13 68.9(19) 11_556 11_556 ?
C12 C19 C18 22.6(19) 11_556 . ?
C12 C19 C20 100(2) 11_556 . ?
C12 C19 C48 46.1(18) 11_556 37_655 ?
C13 C19 C20 32.2(14) 11_556 . ?
C18 C19 C13 88.4(16) . 11_556 ?
C18 C19 C20 120.6(13) . . ?
C25 C19 C12 67(3) 8_645 11_556 ?
C25 C19 C13 23(2) 8_645 11_556 ?
C25 C19 C18 80(2) 8_645 . ?
C25 C19 C20 46.3(19) 8_645 . ?
C25 C19 C46 95(3) 8_645 8_645 ?
C25 C19 C48 110(3) 8_645 37_655 ?
C34 C19 C12 59(4) 44_565 11_556 ?
C34 C19 C13 127(5) 44_565 11_556 ?
C34 C19 C18 38(4) 44_565 . ?
C34 C19 C20 159(5) 44_565 . ?
C34 C19 C25 116(6) 44_565 8_645 ?
C34 C19 C35 142(7) 44_565 44_565 ?
C34 C19 C41 69(4) 44_565 47_654 ?
C34 C19 C46 150(6) 44_565 8_645 ?
C34 C19 C48 18(3) 44_565 37_655 ?
C34 C19 C60 110(5) 44_565 47_654 ?
C35 C19 C12 106(4) 44_565 11_556 ?
C35 C19 C13 46(3) 44_565 11_556 ?
C35 C19 C18 116(3) 44_565 . ?
C35 C19 C20 35(2) 44_565 . ?
C35 C19 C25 39(3) 44_565 8_645 ?
C35 C19 C41 149(4) 44_565 47_654 ?
C35 C19 C46 65(2) 44_565 8_645 ?
C35 C19 C48 146(5) 44_565 37_655 ?
C41 C19 C12 95(3) 47_654 11_556 ?
C41 C19 C13 129(4) 47_654 11_556 ?
C41 C19 C18 92(2) 47_654 . ?
C41 C19 C20 120(3) 47_654 . ?
C41 C19 C25 149(5) 47_654 8_645 ?
C41 C19 C46 84(3) 47_654 8_645 ?
C41 C19 C48 64.2(19) 47_654 37_655 ?
C46 C19 C12 141(4) 8_645 11_556 ?
C46 C19 C13 81(3) 8_645 11_556 ?
C46 C19 C18 162(3) 8_645 . ?
C46 C19 C20 49(2) 8_645 . ?
C46 C19 C48 148(3) 8_645 37_655 ?
C48 C19 C13 115(2) 37_655 11_556 ?
C48 C19 C18 30.1(17) 37_655 . ?
C48 C19 C20 144(3) 37_655 . ?
C49 C19 C12 93(6) 37_655 11_556 ?
C49 C19 C13 32(4) 37_655 11_556 ?
C49 C19 C18 116(5) 37_655 . ?
C49 C19 C20 14(5) 37_655 . ?
C49 C19 C25 51(4) 37_655 8_645 ?
C49 C19 C34 151(8) 37_655 44_565 ?
C49 C19 C35 49(5) 37_655 44_565 ?
C49 C19 C41 109(6) 37_655 47_654 ?
C49 C19 C46 51(4) 37_655 8_645 ?
C49 C19 C48 134(7) 37_655 37_655 ?
C49 C19 C60 50(4) 37_655 47_654 ?
C60 C19 C12 55(3) 47_654 11_556 ?
C60 C19 C13 18(2) 47_654 11_556 ?
C60 C19 C18 72(3) 47_654 . ?
C60 C19 C20 49(2) 47_654 . ?
C60 C19 C25 16(4) 47_654 8_645 ?
C60 C19 C35 53(4) 47_654 44_565 ?
C60 C19 C41 134(6) 47_654 47_654 ?
C60 C19 C46 99(3) 47_654 8_645 ?
C60 C19 C48 101(4) 47_654 37_655 ?
C13 C20 C25 36(2) 11_556 8_645 ?
C13 C20 C26 49(3) 11_556 8_645 ?
C13 C20 C35 73(3) 11_556 44_565 ?
C13 C20 C36 164(4) 11_556 44_565 ?
C13 C20 C46 113(3) 11_556 8_645 ?
C13 C20 C47 154(4) 11_556 8_645 ?
C13 C20 C49 69(3) 11_556 37_655 ?
C13 C20 C50 16(2) 11_556 37_655 ?
C13 C20 C60 43(2) 11_556 47_654 ?
C14 C20 C13 138(5) 11_556 11_556 ?
C14 C20 C25 135(4) 11_556 8_645 ?
C14 C20 C26 141(4) 11_556 8_645 ?
C14 C20 C35 115(5) 11_556 44_565 ?
C14 C20 C36 37(3) 11_556 44_565 ?
C14 C20 C46 55(3) 11_556 8_645 ?
C14 C20 C47 25(2) 11_556 8_645 ?
C14 C20 C49 91(3) 11_556 37_655 ?
C14 C20 C50 151(4) 11_556 37_655 ?
C14 C20 C60 116(4) 11_556 47_654 ?
C25 C20 C26 76(2) 8_645 8_645 ?
C25 C20 C46 85(2) 8_645 8_645 ?
C25 C20 C47 157(3) 8_645 8_645 ?
C25 C20 C50 43(2) 8_645 37_655 ?
C25 C20 C60 19(3) 8_645 47_654 ?
C26 C20 C47 127(2) 8_645 8_645 ?
C35 C20 C25 37(3) 44_565 8_645 ?
C35 C20 C26 104(4) 44_565 8_645 ?
C35 C20 C36 96(3) 44_565 44_565 ?
C35 C20 C46 60(3) 44_565 8_645 ?
C35 C20 C47 126(4) 44_565 8_645 ?
C35 C20 C49 39(3) 44_565 37_655 ?
C35 C20 C50 77(4) 44_565 37_655 ?
C35 C20 C60 39(3) 44_565 47_654 ?
C36 C20 C25 131(3) 44_565 8_645 ?
C36 C20 C26 147(3) 44_565 8_645 ?
C36 C20 C46 51(2) 44_565 8_645 ?
C36 C20 C47 30.9(18) 44_565 8_645 ?
C36 C20 C50 172(3) 44_565 37_655 ?
C36 C20 C60 122(3) 44_565 47_654 ?
C46 C20 C26 161(3) 8_645 8_645 ?
C46 C20 C47 72(2) 8_645 8_645 ?
C46 C20 C50 127(3) 8_645 37_655 ?
C46 C20 C60 72(2) 8_645 47_654 ?
C49 C20 C25 44(2) 37_655 8_645 ?
C49 C20 C26 117(3) 37_655 8_645 ?
C49 C20 C36 95(3) 37_655 44_565 ?
C49 C20 C46 44.1(17) 37_655 8_645 ?
C49 C20 C47 113(2) 37_655 8_645 ?
C49 C20 C50 83(2) 37_655 37_655 ?
C49 C20 C60 27.9(18) 37_655 47_654 ?
C50 C20 C26 34.6(17) 37_655 8_645 ?
C50 C20 C47 157(3) 37_655 8_645 ?
C60 C20 C26 90(3) 47_654 8_645 ?
C60 C20 C47 140(3) 47_654 8_645 ?
C60 C20 C50 55(2) 47_654 37_655 ?
C61 C20 C13 79(5) 47_654 11_556 ?
C61 C20 C14 116(5) 47_654 11_556 ?
C61 C20 C25 106(5) 47_654 8_645 ?
C61 C20 C26 31(4) 47_654 8_645 ?
C61 C20 C35 128(7) 47_654 44_565 ?
C61 C20 C36 117(5) 47_654 44_565 ?
C61 C20 C46 168(5) 47_654 8_645 ?
C61 C20 C47 97(5) 47_654 8_645 ?
C61 C20 C49 148(6) 47_654 37_655 ?
C61 C20 C50 65(5) 47_654 37_655 ?
C61 C20 C60 120(6) 47_654 47_654 ?
C3 C21 C9 12(4) 11_556 8_645 ?
C3 C21 C13 119(5) 11_556 11_556 ?
C3 C21 C22 83(4) 11_556 . ?
C3 C21 C27 136(5) 11_556 8_645 ?
C3 C21 C50 105(4) 11_556 37_655 ?
C3 C21 C51 106(6) 11_556 37_655 ?
C3 C21 C55 110(4) 11_556 44_565 ?
C3 C21 C56 121(5) 11_556 44_565 ?
C3 C21 C61 161(6) 11_556 47_654 ?
C3 C21 C1A 82(5) 11_556 47_654 ?
C9 C21 C22 86(2) 8_645 . ?
C9 C21 C27 140(3) 8_645 8_645 ?
C13 C21 C9 124(3) 11_556 8_645 ?
C13 C21 C22 138(3) 11_556 . ?
C13 C21 C27 92(2) 11_556 8_645 ?
C26 C21 C3 132(8) 8_645 11_556 ?
C26 C21 C9 122(7) 8_645 8_645 ?
C26 C21 C13 59(7) 8_645 11_556 ?
C26 C21 C22 133(7) 8_645 . ?
C26 C21 C27 90(7) 8_645 8_645 ?
C26 C21 C50 53(6) 8_645 37_655 ?
C26 C21 C51 112(8) 8_645 37_655 ?
C26 C21 C55 24(5) 8_645 44_565 ?
C26 C21 C56 77(7) 8_645 44_565 ?
C26 C21 C61 57(6) 8_645 47_654 ?
C26 C21 C1A 119(9) 8_645 47_654 ?
C27 C21 C22 54.1(14) 8_645 . ?
C50 C21 C9 106(3) 37_655 8_645 ?
C50 C21 C13 23(2) 37_655 11_556 ?
C50 C21 C22 160(3) 37_655 . ?
C50 C21 C27 112(3) 37_655 8_645 ?
C50 C21 C55 40(3) 37_655 44_565 ?
C50 C21 C56 128(4) 37_655 44_565 ?
C50 C21 C61 64(2) 37_655 47_654 ?
C51 C21 C9 107(4) 37_655 8_645 ?
C51 C21 C13 124(4) 37_655 11_556 ?
C51 C21 C22 23(3) 37_655 . ?
C51 C21 C27 33(3) 37_655 8_645 ?
C51 C21 C50 146(5) 37_655 37_655 ?
C51 C21 C55 136(5) 37_655 44_565 ?
C51 C21 C56 40(3) 37_655 44_565 ?
C51 C21 C61 82(4) 37_655 47_654 ?
C51 C21 C1A 30(3) 37_655 47_654 ?
C55 C21 C9 103(3) 44_565 8_645 ?
C55 C21 C13 55(3) 44_565 11_556 ?
C55 C21 C22 154(3) 44_565 . ?
C55 C21 C27 113(3) 44_565 8_645 ?
C55 C21 C61 73(3) 44_565 47_654 ?
C56 C21 C9 114(4) 44_565 8_645 ?
C56 C21 C13 120(3) 44_565 11_556 ?
C56 C21 C22 57(2) 44_565 . ?
C56 C21 C27 46(3) 44_565 8_645 ?
C56 C21 C55 98(3) 44_565 44_565 ?
C56 C21 C61 76(3) 44_565 47_654 ?
C61 C21 C9 169(3) 47_654 8_645 ?
C61 C21 C13 46.1(18) 47_654 11_556 ?
C61 C21 C22 101.7(18) 47_654 . ?
C61 C21 C27 48.3(16) 47_654 8_645 ?
C1A C21 C9 80(3) 47_654 8_645 ?
C1A C21 C13 154(5) 47_654 11_556 ?
C1A C21 C22 22(3) 47_654 . ?
C1A C21 C27 62(3) 47_654 8_645 ?
C1A C21 C50 172(5) 47_654 37_655 ?
C1A C21 C55 135(5) 47_654 44_565 ?
C1A C21 C56 44(4) 47_654 44_565 ?
C1A C21 C61 109(4) 47_654 47_654 ?
C4 C22 C11 49(6) 11_556 8_645 ?
C4 C22 C16 140(7) 11_556 11_556 ?
C4 C22 C27 160(7) 11_556 8_645 ?
C4 C22 C28 125(7) 11_556 8_645 ?
C4 C22 C51 113(7) 11_556 37_655 ?
C4 C22 C52 25(6) 11_556 37_655 ?
C4 C22 C56 120(6) 11_556 44_565 ?
C4 C22 C57 48(7) 11_556 44_565 ?
C4 C22 C58 67(7) 11_556 44_565 ?
C4 C22 C1A 95(7) 11_556 47_654 ?
C4 C22 C1B 114(7) 11_556 47_654 ?
C11 C22 C27 146(3) 8_645 8_645 ?
C11 C22 C58 26.1(17) 8_645 44_565 ?
C16 C22 C11 90.9(18) 11_556 8_645 ?
C16 C22 C27 58(2) 11_556 8_645 ?
C16 C22 C56 98(3) 11_556 44_565 ?
C16 C22 C58 75(2) 11_556 44_565 ?
C27 C22 C58 132(3) 8_645 44_565 ?
C28 C22 C11 76(2) 8_645 8_645 ?
C28 C22 C16 15.5(16) 8_645 11_556 ?
C28 C22 C27 72(2) 8_645 8_645 ?
C28 C22 C52 150(3) 8_645 37_655 ?
C28 C22 C56 114(3) 8_645 44_565 ?
C28 C22 C58 62(2) 8_645 44_565 ?
C51 C22 C11 157(4) 37_655 8_645 ?
C51 C22 C16 105(3) 37_655 11_556 ?
C51 C22 C27 47.8(19) 37_655 8_645 ?
C51 C22 C28 119(3) 37_655 8_645 ?
C51 C22 C52 89(3) 37_655 37_655 ?
C51 C22 C56 30(3) 37_655 44_565 ?
C51 C22 C58 177(4) 37_655 44_565 ?
C52 C22 C11 75(2) 37_655 8_645 ?
C52 C22 C16 165(3) 37_655 11_556 ?
C52 C22 C27 137(3) 37_655 8_645 ?
C52 C22 C56 96(3) 37_655 44_565 ?
C52 C22 C58 91(2) 37_655 44_565 ?
C56 C22 C11 165(3) 44_565 8_645 ?
C56 C22 C27 48(2) 44_565 8_645 ?
C56 C22 C58 147(3) 44_565 44_565 ?
C57 C22 C11 81(3) 44_565 8_645 ?
C57 C22 C16 136(4) 44_565 11_556 ?
C57 C22 C27 130(3) 44_565 8_645 ?
C57 C22 C28 133(4) 44_565 8_645 ?
C57 C22 C51 98(3) 44_565 37_655 ?
C57 C22 C52 40(3) 44_565 37_655 ?
C57 C22 C56 84(3) 44_565 44_565 ?
C57 C22 C58 80(3) 44_565 44_565 ?
C1A C22 C11 144(4) 47_654 8_645 ?
C1A C22 C16 125(4) 47_654 11_556 ?
C1A C22 C27 68(3) 47_654 8_645 ?
C1A C22 C28 140(4) 47_654 8_645 ?
C1A C22 C51 23(2) 47_654 37_655 ?
C1A C22 C52 69(3) 47_654 37_655 ?
C1A C22 C56 31(3) 47_654 44_565 ?
C1A C22 C57 76(4) 47_654 44_565 ?
C1A C22 C58 155(5) 47_654 44_565 ?
C1B C22 C11 67(3) 47_654 8_645 ?
C1B C22 C16 30(3) 47_654 11_556 ?
C1B C22 C27 86(3) 47_654 8_645 ?
C1B C22 C28 23(3) 47_654 8_645 ?
C1B C22 C51 133(4) 47_654 37_655 ?
C1B C22 C52 136(4) 47_654 37_655 ?
C1B C22 C56 116(4) 47_654 44_565 ?
C1B C22 C57 111(4) 47_654 44_565 ?
C1B C22 C58 46(2) 47_654 44_565 ?
C1B C22 C1A 147(5) 47_654 47_654 ?
C4 C23 C57 31(3) 11_556 44_565 ?
C4 C23 C59 142(3) 11_556 44_565 ?
C4 C23 C1I 143(3) 11_556 44_565 ?
C5 C23 C4 128(6) 11_556 11_556 ?
C5 C23 C10 131(6) 11_556 8_645 ?
C5 C23 C11 63(6) 11_556 8_645 ?
C5 C23 C52 162(8) 11_556 37_655 ?
C5 C23 C53 55(7) 11_556 37_655 ?
C5 C23 C57 150(6) 11_556 44_565 ?
C5 C23 C58 76(6) 11_556 44_565 ?
C5 C23 C59 18(5) 11_556 44_565 ?
C5 C23 C1C 49(5) 11_556 47_654 ?
C5 C23 C1D 42(4) 11_556 47_654 ?
C5 C23 C1I 80(5) 11_556 44_565 ?
C10 C23 C4 83(4) 8_645 11_556 ?
C10 C23 C52 43(3) 8_645 37_655 ?
C10 C23 C57 77(3) 8_645 44_565 ?
C10 C23 C58 150(4) 8_645 44_565 ?
C10 C23 C59 130(4) 8_645 44_565 ?
C10 C23 C1C 167(5) 8_645 47_654 ?
C10 C23 C1D 98(3) 8_645 47_654 ?
C10 C23 C1I 60(3) 8_645 44_565 ?
C11 C23 C4 69(3) 8_645 11_556 ?
C11 C23 C10 145(6) 8_645 8_645 ?
C11 C23 C52 112(4) 8_645 37_655 ?
C11 C23 C57 88(4) 8_645 44_565 ?
C11 C23 C58 26(4) 8_645 44_565 ?
C11 C23 C59 74(4) 8_645 44_565 ?
C11 C23 C1C 23(3) 8_645 47_654 ?
C11 C23 C1D 104(4) 8_645 47_654 ?
C11 C23 C1I 142(4) 8_645 44_565 ?
C52 C23 C4 44(2) 37_655 11_556 ?
C52 C23 C57 35(2) 37_655 44_565 ?
C52 C23 C58 108(3) 37_655 44_565 ?
C52 C23 C59 172(3) 37_655 44_565 ?
C52 C23 C1C 132(3) 37_655 47_654 ?
C52 C23 C1I 102(2) 37_655 44_565 ?
C53 C23 C4 123(5) 37_655 11_556 ?
C53 C23 C10 143(7) 37_655 8_645 ?
C53 C23 C11 71(5) 37_655 8_645 ?
C53 C23 C52 142(7) 37_655 37_655 ?
C53 C23 C57 111(6) 37_655 44_565 ?
C53 C23 C58 58(4) 37_655 44_565 ?
C53 C23 C59 43(5) 37_655 44_565 ?
C53 C23 C1C 49(4) 37_655 47_654 ?
C53 C23 C1D 64(4) 37_655 47_654 ?
C53 C23 C1I 92(5) 37_655 44_565 ?
C57 C23 C1I 130(3) 44_565 44_565 ?
C58 C23 C4 68(2) 44_565 11_556 ?
C58 C23 C57 75(2) 44_565 44_565 ?
C58 C23 C59 80(2) 44_565 44_565 ?
C58 C23 C1C 27(2) 44_565 47_654 ?
C58 C23 C1I 149(3) 44_565 44_565 ?
C59 C23 C57 152(3) 44_565 44_565 ?
C59 C23 C1I 71(2) 44_565 44_565 ?
C1C C23 C4 89(2) 47_654 11_556 ?
C1C C23 C57 101(3) 47_654 44_565 ?
C1C C23 C59 55.4(19) 47_654 44_565 ?
C1C C23 C1I 126(2) 47_654 44_565 ?
C1D C23 C4 165(4) 47_654 11_556 ?
C1D C23 C52 140(3) 47_654 37_655 ?
C1D C23 C57 163(4) 47_654 44_565 ?
C1D C23 C58 112(3) 47_654 44_565 ?
C1D C23 C59 32(2) 47_654 44_565 ?
C1D C23 C1C 88(3) 47_654 47_654 ?
C1D C23 C1I 38.7(17) 47_654 44_565 ?
C5 C24 C11 31.9(15) 11_556 8_645 ?
C5 C24 C48 145(3) 11_556 47_654 ?
C5 C24 C53 19(2) 11_556 37_655 ?
C5 C24 C58 56(2) 11_556 44_565 ?
C5 C24 C60 119(3) 11_556 44_565 ?
C5 C24 C1D 34(2) 11_556 47_654 ?
C11 C24 C48 118(3) 8_645 47_654 ?
C11 C24 C53 33.3(18) 8_645 37_655 ?
C11 C24 C58 29(2) 8_645 44_565 ?
C11 C24 C60 141(3) 8_645 44_565 ?
C11 C24 C1D 65.9(17) 8_645 47_654 ?
C12 C24 C5 117(5) 8_645 11_556 ?
C12 C24 C11 116(5) 8_645 8_645 ?
C12 C24 C33 98(4) 8_645 37_655 ?
C12 C24 C48 49(3) 8_645 47_654 ?
C12 C24 C53 136(5) 8_645 37_655 ?
C12 C24 C58 129(5) 8_645 44_565 ?
C12 C24 C59 112(5) 8_645 44_565 ?
C12 C24 C60 39(3) 8_645 44_565 ?
C12 C24 C1C 124(5) 8_645 47_654 ?
C12 C24 C1D 109(4) 8_645 47_654 ?
C18 C24 C5 138(6) 11_556 11_556 ?
C18 C24 C11 106(5) 11_556 8_645 ?
C18 C24 C12 66(5) 11_556 8_645 ?
C18 C24 C33 45(4) 11_556 37_655 ?
C18 C24 C48 18(4) 11_556 47_654 ?
C18 C24 C53 135(5) 11_556 37_655 ?
C18 C24 C58 88(5) 11_556 44_565 ?
C18 C24 C59 177(6) 11_556 44_565 ?
C18 C24 C60 89(4) 11_556 44_565 ?
C18 C24 C1C 86(5) 11_556 47_654 ?
C18 C24 C1D 169(6) 11_556 47_654 ?
C33 C24 C5 96(3) 37_655 11_556 ?
C33 C24 C11 64(3) 37_655 8_645 ?
C33 C24 C48 61(3) 37_655 47_654 ?
C33 C24 C53 90(3) 37_655 37_655 ?
C33 C24 C58 43(2) 37_655 44_565 ?
C33 C24 C60 133(4) 37_655 44_565 ?
C33 C24 C1D 130(3) 37_655 47_654 ?
C48 C24 C53 150(3) 47_654 37_655 ?
C48 C24 C58 105(3) 47_654 44_565 ?
C48 C24 C60 72(2) 47_654 44_565 ?
C48 C24 C1D 158(3) 47_654 47_654 ?
C53 C24 C58 47(2) 37_655 44_565 ?
C53 C24 C60 133(3) 37_655 44_565 ?
C53 C24 C1D 41.4(19) 37_655 47_654 ?
C58 C24 C60 167(4) 44_565 44_565 ?
C58 C24 C1D 88(2) 44_565 47_654 ?
C59 C24 C5 45(3) 44_565 11_556 ?
C59 C24 C11 76(3) 44_565 8_645 ?
C59 C24 C33 138(4) 44_565 37_655 ?
C59 C24 C48 159(4) 44_565 47_654 ?
C59 C24 C53 48(3) 44_565 37_655 ?
C59 C24 C58 94(3) 44_565 44_565 ?
C59 C24 C60 88(3) 44_565 44_565 ?
C59 C24 C1C 97(5) 44_565 47_654 ?
C59 C24 C1D 13(3) 44_565 47_654 ?
C1C C24 C5 57(3) 47_654 11_556 ?
C1C C24 C11 27(3) 47_654 8_645 ?
C1C C24 C33 41(4) 47_654 37_655 ?
C1C C24 C48 101(4) 47_654 47_654 ?
C1C C24 C53 49(3) 47_654 37_655 ?
C1C C24 C58 6(3) 47_654 44_565 ?
C1C C24 C60 161(5) 47_654 44_565 ?
C1C C24 C1D 89(3) 47_654 47_654 ?
C1D C24 C60 92(2) 47_654 44_565 ?
C12 C25 C34 43.4(19) 8_645 37_655 ?
C12 C25 C59 47.5(18) 8_645 44_565 ?
C12 C25 C61 134(3) 8_645 44_565 ?
C13 C25 C12 104(4) 8_645 8_645 ?
C13 C25 C19 120(5) 8_645 11_556 ?
C13 C25 C20 49(3) 8_645 11_556 ?
C13 C25 C34 131(4) 8_645 37_655 ?
C13 C25 C35 107(4) 8_645 37_655 ?
C13 C25 C49 96(4) 8_645 47_654 ?
C13 C25 C50 33(3) 8_645 47_654 ?
C13 C25 C55 59(3) 8_645 37_655 ?
C13 C25 C59 94(4) 8_645 44_565 ?
C13 C25 C61 35(3) 8_645 44_565 ?
C19 C25 C12 62(2) 11_556 8_645 ?
C19 C25 C20 91(3) 11_556 11_556 ?
C19 C25 C34 24(2) 11_556 37_655 ?
C19 C25 C55 169(3) 11_556 37_655 ?
C19 C25 C59 107(3) 11_556 44_565 ?
C19 C25 C61 112(3) 11_556 44_565 ?
C20 C25 C12 127(3) 11_556 8_645 ?
C20 C25 C34 115(2) 11_556 37_655 ?
C20 C25 C55 81(3) 11_556 37_655 ?
C20 C25 C59 143(3) 11_556 44_565 ?
C20 C25 C61 21(2) 11_556 44_565 ?
C34 C25 C59 84.4(18) 37_655 44_565 ?
C35 C25 C12 122(4) 37_655 8_645 ?
C35 C25 C19 60(3) 37_655 11_556 ?
C35 C25 C20 58(3) 37_655 11_556 ?
C35 C25 C34 80(3) 37_655 37_655 ?
C35 C25 C49 55(4) 37_655 47_654 ?
C35 C25 C50 127(4) 37_655 47_654 ?
C35 C25 C55 109(4) 37_655 37_655 ?
C35 C25 C59 158(4) 37_655 44_565 ?
C35 C25 C61 74(3) 37_655 44_565 ?
C49 C25 C12 75(3) 47_654 8_645 ?
C49 C25 C19 25(2) 47_654 11_556 ?
C49 C25 C20 67(3) 47_654 11_556 ?
C49 C25 C34 47(2) 47_654 37_655 ?
C49 C25 C50 129(4) 47_654 47_654 ?
C49 C25 C55 148(3) 47_654 37_655 ?
C49 C25 C59 122(3) 47_654 44_565 ?
C49 C25 C61 88(3) 47_654 44_565 ?
C50 C25 C12 105(3) 47_654 8_645 ?
C50 C25 C19 150(4) 47_654 11_556 ?
C50 C25 C20 75(2) 47_654 11_556 ?
C50 C25 C34 148(4) 47_654 37_655 ?
C50 C25 C55 34(3) 47_654 37_655 ?
C50 C25 C59 73(2) 47_654 44_565 ?
C50 C25 C61 55(2) 47_654 44_565 ?
C55 C25 C12 128(3) 37_655 8_645 ?
C55 C25 C34 165(3) 37_655 37_655 ?
C55 C25 C59 83(3) 37_655 44_565 ?
C55 C25 C61 60(2) 37_655 44_565 ?
C60 C25 C12 40(5) 44_565 8_645 ?
C60 C25 C13 98(9) 44_565 8_645 ?
C60 C25 C19 31(7) 44_565 11_556 ?
C60 C25 C20 93(6) 44_565 11_556 ?
C60 C25 C34 32(6) 44_565 37_655 ?
C60 C25 C35 87(7) 44_565 37_655 ?
C60 C25 C49 35(6) 44_565 47_654 ?
C60 C25 C50 122(8) 44_565 47_654 ?
C60 C25 C55 155(8) 44_565 37_655 ?
C60 C25 C59 88(5) 44_565 44_565 ?
C60 C25 C61 110(7) 44_565 44_565 ?
C61 C25 C34 135(3) 44_565 37_655 ?
C61 C25 C59 127(3) 44_565 44_565 ?
C3 C26 C9 16(3) 8_645 . ?
C3 C26 C13 110(4) 8_645 8_645 ?
C3 C26 C20 134(4) 8_645 11_556 ?
C3 C26 C27 109(3) 8_645 . ?
C3 C26 C56 100(3) 8_645 37_655 ?
C3 C26 C61 136(4) 8_645 44_565 ?
C3 C26 C1A 59(3) 8_645 44_565 ?
C9 C26 C27 120.5(13) . . ?
C13 C26 C9 117(3) 8_645 . ?
C13 C26 C20 37(2) 8_645 11_556 ?
C13 C26 C27 95(2) 8_645 . ?
C20 C26 C9 148(2) 11_556 . ?
C20 C26 C27 62.2(14) 11_556 . ?
C21 C26 C3 32(5) 11_556 8_645 ?
C21 C26 C9 47(6) 11_556 . ?
C21 C26 C13 105(8) 11_556 8_645 ?
C21 C26 C20 111(8) 11_556 11_556 ?
C21 C26 C27 78(6) 11_556 . ?
C21 C26 C50 107(8) 11_556 47_654 ?
C21 C26 C51 47(6) 11_556 47_654 ?
C21 C26 C55 146(7) 11_556 37_655 ?
C21 C26 C56 84(7) 11_556 37_655 ?
C21 C26 C61 107(8) 11_556 44_565 ?
C21 C26 C1A 44(7) 11_556 44_565 ?
C50 C26 C3 98(4) 47_654 8_645 ?
C50 C26 C9 99(3) 47_654 . ?
C50 C26 C13 25(3) 47_654 8_645 ?
C50 C26 C20 61(3) 47_654 11_556 ?
C50 C26 C27 121(3) 47_654 . ?
C50 C26 C51 140(5) 47_654 47_654 ?
C50 C26 C56 160(4) 47_654 37_655 ?
C50 C26 C61 77(3) 47_654 44_565 ?
C50 C26 C1A 151(5) 47_654 44_565 ?
C51 C26 C3 73(3) 47_654 8_645 ?
C51 C26 C9 83(3) 47_654 . ?
C51 C26 C13 120(4) 47_654 8_645 ?
C51 C26 C20 97(3) 47_654 11_556 ?
C51 C26 C27 38(2) 47_654 . ?
C51 C26 C56 41(3) 47_654 37_655 ?
C51 C26 C61 83(3) 47_654 44_565 ?
C51 C26 C1A 23(2) 47_654 44_565 ?
C55 C26 C3 116(4) 37_655 8_645 ?
C55 C26 C9 104(3) 37_655 . ?
C55 C26 C13 68(4) 37_655 8_645 ?
C55 C26 C20 84(3) 37_655 11_556 ?
C55 C26 C27 135(3) 37_655 . ?
C55 C26 C50 52(3) 37_655 47_654 ?
C55 C26 C51 166(5) 37_655 47_654 ?
C55 C26 C56 125(5) 37_655 37_655 ?
C55 C26 C61 95(4) 37_655 44_565 ?
C55 C26 C1A 152(5) 37_655 44_565 ?
C56 C26 C9 101(2) 37_655 . ?
C56 C26 C13 137(3) 37_655 8_645 ?
C56 C26 C20 99(2) 37_655 11_556 ?
C56 C26 C27 44(2) 37_655 . ?
C61 C26 C9 152(3) 44_565 . ?
C61 C26 C13 53(3) 44_565 8_645 ?
C61 C26 C20 15.6(15) 44_565 11_556 ?
C61 C26 C27 47.1(17) 44_565 . ?
C61 C26 C56 84(2) 44_565 37_655 ?
C1A C26 C9 65(2) 44_565 . ?
C1A C26 C13 140(4) 44_565 8_645 ?
C1A C26 C20 120(3) 44_565 11_556 ?
C1A C26 C27 59(2) 44_565 . ?
C1A C26 C56 43(3) 44_565 37_655 ?
C1A C26 C61 106(3) 44_565 44_565 ?
C15 C27 C16 74(2) 8_645 8_645 ?
C15 C27 C22 125(3) 8_645 11_556 ?
C15 C27 C28 81.4(16) 8_645 . ?
C15 C27 C44 28.5(18) 8_645 44_565 ?
C15 C27 C45 40.1(17) 8_645 44_565 ?
C15 C27 C1A 158(3) 8_645 44_565 ?
C16 C27 C22 56(2) 8_645 11_556 ?
C16 C27 C28 10.9(18) 8_645 . ?
C16 C27 C45 34.3(15) 8_645 44_565 ?
C16 C27 C1A 93(2) 8_645 44_565 ?
C22 C27 C28 46.0(15) 11_556 . ?
C22 C27 C45 88(2) 11_556 44_565 ?
C31 C27 C15 41(2) 47_654 8_645 ?
C31 C27 C16 38(2) 47_654 8_645 ?
C31 C27 C22 84(3) 47_654 11_556 ?
C31 C27 C28 42(2) 47_654 . ?
C31 C27 C44 65(3) 47_654 44_565 ?
C31 C27 C45 18(3) 47_654 44_565 ?
C31 C27 C51 120(4) 47_654 47_654 ?
C31 C27 C56 145(3) 47_654 37_655 ?
C31 C27 C61 131(4) 47_654 44_565 ?
C31 C27 C1A 119(3) 47_654 44_565 ?
C37 C27 C15 48(3) 37_655 8_645 ?
C37 C27 C16 99(3) 37_655 8_645 ?
C37 C27 C22 149(4) 37_655 11_556 ?
C37 C27 C28 110(3) 37_655 . ?
C37 C27 C31 84(4) 37_655 47_654 ?
C37 C27 C44 49(3) 37_655 44_565 ?
C37 C27 C45 72(3) 37_655 44_565 ?
C37 C27 C51 156(5) 37_655 47_654 ?
C37 C27 C56 122(5) 37_655 37_655 ?
C37 C27 C61 99(3) 37_655 44_565 ?
C37 C27 C1A 154(5) 37_655 44_565 ?
C44 C27 C16 102(3) 44_565 8_645 ?
C44 C27 C22 144(3) 44_565 11_556 ?
C44 C27 C28 107.5(19) 44_565 . ?
C44 C27 C45 68(2) 44_565 44_565 ?
C44 C27 C1A 150(3) 44_565 44_565 ?
C45 C27 C28 42.5(14) 44_565 . ?
C51 C27 C15 153(4) 47_654 8_645 ?
C51 C27 C16 99(3) 47_654 8_645 ?
C51 C27 C22 43.8(17) 47_654 11_556 ?
C51 C27 C28 89.2(19) 47_654 . ?
C51 C27 C44 140(3) 47_654 44_565 ?
C51 C27 C45 130(3) 47_654 44_565 ?
C51 C27 C56 37(3) 47_654 37_655 ?
C51 C27 C61 68(2) 47_654 44_565 ?
C51 C27 C1A 10(2) 47_654 44_565 ?
C56 C27 C15 170(4) 37_655 8_645 ?
C56 C27 C16 109(3) 37_655 8_645 ?
C56 C27 C22 62(2) 37_655 11_556 ?
C56 C27 C28 103(2) 37_655 . ?
C56 C27 C44 150(3) 37_655 44_565 ?
C56 C27 C45 141(3) 37_655 44_565 ?
C56 C27 C61 73(3) 37_655 44_565 ?
C56 C27 C1A 32(2) 37_655 44_565 ?
C61 C27 C15 108(3) 44_565 8_645 ?
C61 C27 C16 157(4) 44_565 8_645 ?
C61 C27 C22 110(3) 44_565 11_556 ?
C61 C27 C28 147(3) 44_565 . ?
C61 C27 C44 80(2) 44_565 44_565 ?
C61 C27 C45 144(4) 44_565 44_565 ?
C61 C27 C1A 76(2) 44_565 44_565 ?
C1A C27 C22 37.9(13) 44_565 11_556 ?
C1A C27 C28 83.9(16) 44_565 . ?
C1A C27 C45 126(2) 44_565 44_565 ?
C4 C28 C17 131(3) 8_645 8_645 ?
C4 C28 C38 147(2) 8_645 37_655 ?
C16 C28 C4 115(7) 8_645 8_645 ?
C16 C28 C17 112(7) 8_645 8_645 ?
C16 C28 C22 102(6) 8_645 11_556 ?
C16 C28 C31 40(6) 8_645 47_654 ?
C16 C28 C32 100(7) 8_645 47_654 ?
C16 C28 C38 36(7) 8_645 37_655 ?
C16 C28 C39 107(7) 8_645 37_655 ?
C16 C28 C42 65(8) 8_645 11_556 ?
C16 C28 C45 38(7) 8_645 44_565 ?
C16 C28 C58 146(8) 8_645 37_655 ?
C16 C28 C1B 107(8) 8_645 44_565 ?
C22 C28 C4 12.7(19) 11_556 8_645 ?
C22 C28 C17 144(3) 11_556 8_645 ?
C22 C28 C38 134(3) 11_556 37_655 ?
C22 C28 C58 71(2) 11_556 37_655 ?
C31 C28 C4 100(3) 47_654 8_645 ?
C31 C28 C17 124(3) 47_654 8_645 ?
C31 C28 C22 89(2) 47_654 11_556 ?
C31 C28 C38 48(2) 47_654 37_655 ?
C31 C28 C45 42(2) 47_654 44_565 ?
C31 C28 C58 159(3) 47_654 37_655 ?
C32 C28 C4 144(3) 47_654 8_645 ?
C32 C28 C17 28(2) 47_654 8_645 ?
C32 C28 C22 154(4) 47_654 11_556 ?
C32 C28 C31 98(3) 47_654 47_654 ?
C32 C28 C38 64(2) 47_654 37_655 ?
C32 C28 C39 31(2) 47_654 37_655 ?
C32 C28 C45 65(3) 47_654 44_565 ?
C32 C28 C58 99(2) 47_654 37_655 ?
C38 C28 C17 81.5(16) 37_655 8_645 ?
C39 C28 C4 135(3) 37_655 8_645 ?
C39 C28 C17 7(2) 37_655 8_645 ?
C39 C28 C22 147(3) 37_655 11_556 ?
C39 C28 C31 123(3) 37_655 47_654 ?
C39 C28 C38 78(2) 37_655 37_655 ?
C39 C28 C45 83(2) 37_655 44_565 ?
C39 C28 C58 77(2) 37_655 37_655 ?
C42 C28 C4 158(6) 11_556 8_645 ?
C42 C28 C17 59(4) 11_556 8_645 ?
C42 C28 C22 152(6) 11_556 11_556 ?
C42 C28 C31 65(5) 11_556 47_654 ?
C42 C28 C32 36(4) 11_556 47_654 ?
C42 C28 C38 29(4) 11_556 37_655 ?
C42 C28 C39 58(4) 11_556 37_655 ?
C42 C28 C45 29(4) 11_556 44_565 ?
C42 C28 C58 134(5) 11_556 37_655 ?
C42 C28 C1B 171(8) 11_556 44_565 ?
C45 C28 C4 142(2) 44_565 8_645 ?
C45 C28 C17 85(2) 44_565 8_645 ?
C45 C28 C22 130(3) 44_565 11_556 ?
C45 C28 C38 8(2) 44_565 37_655 ?
C45 C28 C58 159(3) 44_565 37_655 ?
C58 C28 C4 59.1(17) 37_655 8_645 ?
C58 C28 C17 75(2) 37_655 8_645 ?
C58 C28 C38 152(3) 37_655 37_655 ?
C1B C28 C4 29(4) 44_565 8_645 ?
C1B C28 C17 122(4) 44_565 8_645 ?
C1B C28 C22 32(4) 44_565 11_556 ?
C1B C28 C31 113(4) 44_565 47_654 ?
C1B C28 C32 148(4) 44_565 47_654 ?
C1B C28 C38 143(4) 44_565 37_655 ?
C1B C28 C39 122(5) 44_565 37_655 ?
C1B C28 C45 145(4) 44_565 44_565 ?
C1B C28 C58 49(3) 44_565 37_655 ?
C14 C29 C36 38(2) 47_654 8_645 ?
C14 C29 C38 137(3) 47_654 37_655 ?
C14 C29 C40 44.1(19) 47_654 37_655 ?
C14 C29 C42 160(4) 47_654 11_556 ?
C14 C29 C43 97(2) 47_654 11_556 ?
C14 C29 C45 144(3) 47_654 44_565 ?
C14 C29 C47 37.7(19) 47_654 44_565 ?
C17 C29 C14 118(3) 8_645 47_654 ?
C17 C29 C36 97(3) 8_645 8_645 ?
C17 C29 C38 103(2) 8_645 37_655 ?
C17 C29 C39 24(2) 8_645 37_655 ?
C17 C29 C40 74(3) 8_645 37_655 ?
C17 C29 C42 71(3) 8_645 11_556 ?
C17 C29 C43 29(3) 8_645 11_556 ?
C17 C29 C45 98(3) 8_645 44_565 ?
C17 C29 C47 80(2) 8_645 44_565 ?
C32 C29 C14 150(5) 47_654 47_654 ?
C32 C29 C17 51(3) 47_654 8_645 ?
C32 C29 C36 148(4) 47_654 8_645 ?
C32 C29 C38 69(3) 47_654 37_655 ?
C32 C29 C39 31(4) 47_654 37_655 ?
C32 C29 C40 114(3) 47_654 37_655 ?
C32 C29 C42 24(2) 47_654 11_556 ?
C32 C29 C43 60(3) 47_654 11_556 ?
C32 C29 C45 57(3) 47_654 44_565 ?
C32 C29 C46 143(4) 47_654 44_565 ?
C32 C29 C47 123(3) 47_654 44_565 ?
C36 C29 C38 128(3) 8_645 37_655 ?
C36 C29 C40 45(2) 8_645 37_655 ?
C36 C29 C42 162(3) 8_645 11_556 ?
C36 C29 C43 92(3) 8_645 11_556 ?
C36 C29 C45 143(3) 8_645 44_565 ?
C36 C29 C47 35(2) 8_645 44_565 ?
C39 C29 C14 141(3) 37_655 47_654 ?
C39 C29 C36 118(3) 37_655 8_645 ?
C39 C29 C38 81(2) 37_655 37_655 ?
C39 C29 C40 97(3) 37_655 37_655 ?
C39 C29 C42 48(2) 37_655 11_556 ?
C39 C29 C43 47(2) 37_655 11_556 ?
C39 C29 C45 75(3) 37_655 44_565 ?
C39 C29 C47 104(3) 37_655 44_565 ?
C40 C29 C38 171(3) 37_655 37_655 ?
C40 C29 C42 137(3) 37_655 11_556 ?
C40 C29 C43 54(3) 37_655 11_556 ?
C40 C29 C45 170(3) 37_655 44_565 ?
C40 C29 C47 10.0(19) 37_655 44_565 ?
C42 C29 C38 46(2) 11_556 37_655 ?
C42 C29 C45 33(2) 11_556 44_565 ?
C42 C29 C47 147(3) 11_556 44_565 ?
C43 C29 C38 127(2) 11_556 37_655 ?
C43 C29 C42 84(2) 11_556 11_556 ?
C43 C29 C45 117(2) 11_556 44_565 ?
C43 C29 C47 63(2) 11_556 44_565 ?
C45 C29 C38 15(2) 44_565 37_655 ?
C46 C29 C14 65(3) 44_565 47_654 ?
C46 C29 C17 142(4) 44_565 8_645 ?
C46 C29 C36 61(3) 44_565 8_645 ?
C46 C29 C38 74(3) 44_565 37_655 ?
C46 C29 C39 141(4) 44_565 37_655 ?
C46 C29 C40 102(3) 44_565 37_655 ?
C46 C29 C42 120(3) 44_565 11_556 ?
C46 C29 C43 153(3) 44_565 11_556 ?
C46 C29 C45 87(2) 44_565 44_565 ?
C46 C29 C47 93(3) 44_565 44_565 ?
C47 C29 C38 163(3) 44_565 37_655 ?
C47 C29 C45 177(3) 44_565 44_565 ?
C14 C30 C17 72(2) 47_654 8_645 ?
C14 C30 C18 134(2) 47_654 8_645 ?
C14 C30 C36 27.3(18) 47_654 8_645 ?
C15 C30 C14 85(3) 47_654 47_654 ?
C15 C30 C17 144(3) 47_654 8_645 ?
C15 C30 C18 141(3) 47_654 8_645 ?
C15 C30 C34 96(2) 47_654 47_654 ?
C15 C30 C36 84(2) 47_654 8_645 ?
C15 C30 C41 54(2) 47_654 37_655 ?
C15 C30 C43 159(4) 47_654 11_556 ?
C17 C30 C18 64.3(15) 8_645 8_645 ?
C17 C30 C36 62.2(14) 8_645 8_645 ?
C34 C30 C14 170(3) 47_654 47_654 ?
C34 C30 C17 102.4(19) 47_654 8_645 ?
C34 C30 C18 44.6(19) 47_654 8_645 ?
C34 C30 C36 143(3) 47_654 8_645 ?
C36 C30 C18 125(2) 8_645 8_645 ?
C40 C30 C14 25(4) 37_655 47_654 ?
C40 C30 C15 88(4) 37_655 47_654 ?
C40 C30 C17 59(4) 37_655 8_645 ?
C40 C30 C18 123(4) 37_655 8_645 ?
C40 C30 C34 145(5) 37_655 47_654 ?
C40 C30 C36 5(3) 37_655 8_645 ?
C40 C30 C41 142(5) 37_655 37_655 ?
C40 C30 C43 76(4) 37_655 11_556 ?
C40 C30 C44 46(3) 37_655 11_556 ?
C40 C30 C47 19(3) 37_655 44_565 ?
C40 C30 C48 128(4) 37_655 44_565 ?
C41 C30 C14 134(3) 37_655 47_654 ?
C41 C30 C17 154(3) 37_655 8_645 ?
C41 C30 C18 92(3) 37_655 8_645 ?
C41 C30 C34 52(2) 37_655 47_654 ?
C41 C30 C36 138(3) 37_655 8_645 ?
C43 C30 C14 86(2) 11_556 47_654 ?
C43 C30 C17 17(2) 11_556 8_645 ?
C43 C30 C18 48(2) 11_556 8_645 ?
C43 C30 C34 89(3) 11_556 47_654 ?
C43 C30 C36 79(3) 11_556 8_645 ?
C43 C30 C41 140(3) 11_556 37_655 ?
C44 C30 C14 45(3) 11_556 47_654 ?
C44 C30 C15 42(3) 11_556 47_654 ?
C44 C30 C17 105(3) 11_556 8_645 ?
C44 C30 C18 162(4) 11_556 8_645 ?
C44 C30 C34 132(4) 11_556 47_654 ?
C44 C30 C36 43(2) 11_556 8_645 ?
C44 C30 C41 96(3) 11_556 37_655 ?
C44 C30 C43 122(4) 11_556 11_556 ?
C44 C30 C47 29(3) 11_556 44_565 ?
C44 C30 C48 148(5) 11_556 44_565 ?
C47 C30 C14 33(3) 44_565 47_654 ?
C47 C30 C15 69(3) 44_565 47_654 ?
C47 C30 C17 76(2) 44_565 8_645 ?
C47 C30 C18 137(3) 44_565 8_645 ?
C47 C30 C34 139(4) 44_565 47_654 ?
C47 C30 C36 15(2) 44_565 8_645 ?
C47 C30 C41 123(3) 44_565 37_655 ?
C47 C30 C43 93(3) 44_565 11_556 ?
C47 C30 C48 134(4) 44_565 44_565 ?
C48 C30 C14 146(3) 44_565 47_654 ?
C48 C30 C15 123(3) 44_565 47_654 ?
C48 C30 C17 74(2) 44_565 8_645 ?
C48 C30 C18 19(2) 44_565 8_645 ?
C48 C30 C34 29(2) 44_565 47_654 ?
C48 C30 C36 128(3) 44_565 8_645 ?
C48 C30 C41 80(2) 44_565 37_655 ?
C48 C30 C43 60(3) 44_565 11_556 ?
C15 C31 C16 135(5) 47_654 47_654 ?
C15 C31 C22 162(4) 47_654 37_655 ?
C15 C31 C28 146(4) 47_654 44_565 ?
C15 C31 C37 60(4) 47_654 8_645 ?
C15 C31 C38 63(3) 47_654 8_645 ?
C15 C31 C41 42(3) 47_654 37_655 ?
C15 C31 C42 123(4) 47_654 37_655 ?
C15 C31 C44 28(2) 47_654 11_556 ?
C15 C31 C1B 159(4) 47_654 11_556 ?
C16 C31 C22 55(3) 47_654 37_655 ?
C16 C31 C28 15(3) 47_654 44_565 ?
C16 C31 C37 116(4) 47_654 8_645 ?
C16 C31 C38 74(4) 47_654 8_645 ?
C16 C31 C41 111(4) 47_654 37_655 ?
C16 C31 C42 27(3) 47_654 37_655 ?
C16 C31 C44 161(4) 47_654 11_556 ?
C16 C31 C1B 26(3) 47_654 11_556 ?
C27 C31 C15 97(4) 44_565 47_654 ?
C27 C31 C16 104(4) 44_565 47_654 ?
C27 C31 C22 65(3) 44_565 37_655 ?
C27 C31 C28 107(4) 44_565 44_565 ?
C27 C31 C37 43(2) 44_565 8_645 ?
C27 C31 C38 134(4) 44_565 8_645 ?
C27 C31 C41 139(3) 44_565 37_655 ?
C27 C31 C42 131(4) 44_565 37_655 ?
C27 C31 C44 76(3) 44_565 11_556 ?
C27 C31 C1B 86(2) 44_565 11_556 ?
C28 C31 C22 48(2) 44_565 37_655 ?
C28 C31 C41 112(3) 44_565 37_655 ?
C28 C31 C44 175(3) 44_565 11_556 ?
C28 C31 C1B 22(2) 44_565 11_556 ?
C37 C31 C22 103(3) 8_645 37_655 ?
C37 C31 C28 129(4) 8_645 44_565 ?
C37 C31 C38 95(4) 8_645 8_645 ?
C37 C31 C41 101(3) 8_645 37_655 ?
C37 C31 C44 52(2) 8_645 11_556 ?
C37 C31 C1B 113(3) 8_645 11_556 ?
C38 C31 C22 128(3) 8_645 37_655 ?
C38 C31 C28 83(3) 8_645 44_565 ?
C38 C31 C41 45(2) 8_645 37_655 ?
C38 C31 C44 92(2) 8_645 11_556 ?
C38 C31 C1B 100(3) 8_645 11_556 ?
C41 C31 C22 156(3) 37_655 37_655 ?
C41 C31 C1B 134(3) 37_655 11_556 ?
C42 C31 C22 73(2) 37_655 37_655 ?
C42 C31 C28 25(2) 37_655 44_565 ?
C42 C31 C37 137(4) 37_655 8_645 ?
C42 C31 C38 61(3) 37_655 8_645 ?
C42 C31 C41 87(3) 37_655 37_655 ?
C42 C31 C44 150(3) 37_655 11_556 ?
C42 C31 C1B 47(2) 37_655 11_556 ?
C44 C31 C22 137(3) 11_556 37_655 ?
C44 C31 C41 63.4(18) 11_556 37_655 ?
C44 C31 C1B 162(3) 11_556 11_556 ?
C45 C31 C15 75(4) 11_556 47_654 ?
C45 C31 C16 64(3) 11_556 47_654 ?
C45 C31 C22 118(3) 11_556 37_655 ?
C45 C31 C27 143(5) 11_556 44_565 ?
C45 C31 C28 71(3) 11_556 44_565 ?
C45 C31 C37 108(5) 11_556 8_645 ?
C45 C31 C38 14(3) 11_556 8_645 ?
C45 C31 C41 49(3) 11_556 37_655 ?
C45 C31 C42 48(3) 11_556 37_655 ?
C45 C31 C44 104(4) 11_556 11_556 ?
C45 C31 C1B 90(3) 11_556 11_556 ?
C1B C31 C22 28.4(16) 11_556 37_655 ?
C16 C32 C38 56(2) 47_654 8_645 ?
C16 C32 C40 175(3) 47_654 8_645 ?
C16 C32 C45 44.9(18) 47_654 11_556 ?
C16 C32 C46 120(3) 47_654 11_556 ?
C16 C32 C1B 28.2(19) 47_654 11_556 ?
C17 C32 C16 120(6) 47_654 47_654 ?
C17 C32 C28 112(5) 47_654 44_565 ?
C17 C32 C38 128(5) 47_654 8_645 ?
C17 C32 C40 56(4) 47_654 8_645 ?
C17 C32 C43 34(3) 47_654 37_655 ?
C17 C32 C45 139(5) 47_654 11_556 ?
C17 C32 C46 100(5) 47_654 11_556 ?
C17 C32 C1B 102(5) 47_654 11_556 ?
C28 C32 C16 18(2) 44_565 47_654 ?
C28 C32 C38 74(2) 44_565 8_645 ?
C28 C32 C40 157(3) 44_565 8_645 ?
C28 C32 C43 114(3) 44_565 37_655 ?
C28 C32 C45 62(3) 44_565 11_556 ?
C28 C32 C46 138(3) 44_565 11_556 ?
C28 C32 C1B 11.2(16) 44_565 11_556 ?
C29 C32 C16 141(4) 44_565 47_654 ?
C29 C32 C17 87(5) 44_565 47_654 ?
C29 C32 C28 158(4) 44_565 44_565 ?
C29 C32 C38 85(3) 44_565 8_645 ?
C29 C32 C40 44(2) 44_565 8_645 ?
C29 C32 C42 135(5) 44_565 37_655 ?
C29 C32 C43 88(3) 44_565 37_655 ?
C29 C32 C45 96(4) 44_565 11_556 ?
C29 C32 C46 21(2) 44_565 11_556 ?
C29 C32 C1B 169(3) 44_565 11_556 ?
C38 C32 C40 129(3) 8_645 8_645 ?
C38 C32 C46 64(2) 8_645 11_556 ?
C38 C32 C1B 84.0(17) 8_645 11_556 ?
C39 C32 C16 87(5) 8_645 47_654 ?
C39 C32 C17 33(4) 8_645 47_654 ?
C39 C32 C28 81(4) 8_645 44_565 ?
C39 C32 C29 113(6) 8_645 44_565 ?
C39 C32 C38 109(6) 8_645 8_645 ?
C39 C32 C40 89(4) 8_645 8_645 ?
C39 C32 C42 95(5) 8_645 37_655 ?
C39 C32 C43 59(4) 8_645 37_655 ?
C39 C32 C45 113(5) 8_645 11_556 ?
C39 C32 C46 118(6) 8_645 11_556 ?
C39 C32 C1B 73(4) 8_645 11_556 ?
C42 C32 C16 8(3) 37_655 47_654 ?
C42 C32 C17 128(6) 37_655 47_654 ?
C42 C32 C28 24(3) 37_655 44_565 ?
C42 C32 C38 51(3) 37_655 8_645 ?
C42 C32 C40 175(6) 37_655 8_645 ?
C42 C32 C43 137(5) 37_655 37_655 ?
C42 C32 C45 39(3) 37_655 11_556 ?
C42 C32 C46 114(4) 37_655 11_556 ?
C42 C32 C1B 35(3) 37_655 11_556 ?
C43 C32 C16 130(4) 37_655 47_654 ?
C43 C32 C38 162(4) 37_655 8_645 ?
C43 C32 C40 44(2) 37_655 8_645 ?
C43 C32 C45 172(4) 37_655 11_556 ?
C43 C32 C46 108(3) 37_655 11_556 ?
C43 C32 C1B 103(2) 37_655 11_556 ?
C45 C32 C38 15(2) 11_556 8_645 ?
C45 C32 C40 140(3) 11_556 8_645 ?
C45 C32 C46 76(2) 11_556 11_556 ?
C45 C32 C1B 73(2) 11_556 11_556 ?
C46 C32 C40 64.9(18) 11_556 8_645 ?
C46 C32 C1B 148(2) 11_556 11_556 ?
C1B C32 C40 147(2) 11_556 8_645 ?
C11 C33 C5 23.9(16) 44_565 47_654 ?
C11 C33 C17 119(3) 44_565 47_654 ?
C11 C33 C39 103(2) 44_565 8_645 ?
C11 C33 C59 56(2) 44_565 8_645 ?
C12 C33 C5 72(2) 44_565 47_654 ?
C12 C33 C11 91(3) 44_565 44_565 ?
C12 C33 C17 120(4) 44_565 47_654 ?
C12 C33 C39 132(3) 44_565 8_645 ?
C12 C33 C48 51(2) 44_565 11_556 ?
C12 C33 C59 51(2) 44_565 8_645 ?
C17 C33 C5 142(3) 47_654 47_654 ?
C17 C33 C39 17.8(18) 47_654 8_645 ?
C17 C33 C59 167(3) 47_654 8_645 ?
C18 C33 C5 88(5) 47_654 47_654 ?
C18 C33 C11 110(5) 47_654 44_565 ?
C18 C33 C12 25(4) 47_654 44_565 ?
C18 C33 C17 118(7) 47_654 47_654 ?
C18 C33 C24 38(5) 47_654 37_655 ?
C18 C33 C39 135(6) 47_654 8_645 ?
C18 C33 C43 93(6) 47_654 37_655 ?
C18 C33 C48 41(5) 47_654 11_556 ?
C18 C33 C58 138(6) 47_654 8_645 ?
C18 C33 C59 59(5) 47_654 8_645 ?
C24 C33 C5 51(2) 37_655 47_654 ?
C24 C33 C11 75(3) 37_655 44_565 ?
C24 C33 C12 34(3) 37_655 44_565 ?
C24 C33 C17 154(4) 37_655 47_654 ?
C24 C33 C39 164(4) 37_655 8_645 ?
C24 C33 C43 127(4) 37_655 37_655 ?
C24 C33 C48 78(3) 37_655 11_556 ?
C24 C33 C58 99(3) 37_655 8_645 ?
C24 C33 C59 20(2) 37_655 8_645 ?
C39 C33 C5 127(3) 8_645 47_654 ?
C39 C33 C59 158(3) 8_645 8_645 ?
C43 C33 C5 140(4) 37_655 47_654 ?
C43 C33 C11 127(4) 37_655 44_565 ?
C43 C33 C12 93(4) 37_655 44_565 ?
C43 C33 C17 28(2) 37_655 47_654 ?
C43 C33 C39 43(2) 37_655 8_645 ?
C43 C33 C48 53(2) 37_655 11_556 ?
C43 C33 C59 142(4) 37_655 8_645 ?
C48 C33 C5 123(3) 11_556 47_654 ?
C48 C33 C11 139(4) 11_556 44_565 ?
C48 C33 C17 78(3) 11_556 47_654 ?
C48 C33 C39 95(3) 11_556 8_645 ?
C48 C33 C59 98(2) 11_556 8_645 ?
C58 C33 C5 53(2) 8_645 47_654 ?
C58 C33 C11 35(3) 8_645 44_565 ?
C58 C33 C12 124(4) 8_645 44_565 ?
C58 C33 C17 104(4) 8_645 47_654 ?
C58 C33 C39 86(3) 8_645 8_645 ?
C58 C33 C43 127(4) 8_645 37_655 ?
C58 C33 C48 174(5) 8_645 11_556 ?
C58 C33 C59 79(3) 8_645 8_645 ?
C59 C33 C5 32.2(18) 8_645 47_654 ?
C1C C33 C5 19(4) 11_556 47_654 ?
C1C C33 C11 19(4) 11_556 44_565 ?
C1C C33 C12 90(5) 11_556 44_565 ?
C1C C33 C17 134(4) 11_556 47_654 ?
C1C C33 C18 104(7) 11_556 47_654 ?
C1C C33 C24 65(4) 11_556 37_655 ?
C1C C33 C39 117(4) 11_556 8_645 ?
C1C C33 C43 146(6) 11_556 37_655 ?
C1C C33 C48 141(6) 11_556 11_556 ?
C1C C33 C58 35(3) 11_556 8_645 ?
C1C C33 C59 45(4) 11_556 8_645 ?
C12 C34 C18 34(2) 44_565 47_654 ?
C12 C34 C24 24(2) 44_565 37_655 ?
C12 C34 C25 56(2) 44_565 37_655 ?
C12 C34 C30 89(2) 44_565 44_565 ?
C12 C34 C35 82(2) 44_565 . ?
C12 C34 C43 67.0(18) 44_565 37_655 ?
C12 C34 C49 76(3) 44_565 11_556 ?
C12 C34 C60 53(3) 44_565 8_645 ?
C18 C34 C24 18(2) 47_654 37_655 ?
C18 C34 C25 82(3) 47_654 37_655 ?
C18 C34 C30 84(2) 47_654 44_565 ?
C18 C34 C35 107(2) 47_654 . ?
C18 C34 C43 47(2) 47_654 37_655 ?
C18 C34 C49 109(4) 47_654 11_556 ?
C18 C34 C60 82(3) 47_654 8_645 ?
C19 C34 C12 87(4) 47_654 44_565 ?
C19 C34 C18 119(6) 47_654 47_654 ?
C19 C34 C24 102(5) 47_654 37_655 ?
C19 C34 C25 40(4) 47_654 37_655 ?
C19 C34 C30 119(5) 47_654 44_565 ?
C19 C34 C35 23(5) 47_654 . ?
C19 C34 C41 71(5) 47_654 8_645 ?
C19 C34 C43 143(5) 47_654 37_655 ?
C19 C34 C49 12(3) 47_654 11_556 ?
C19 C34 C60 37(4) 47_654 8_645 ?
C24 C34 C25 63.6(16) 37_655 37_655 ?
C24 C34 C35 89.0(17) 37_655 . ?
C24 C34 C43 64.5(15) 37_655 37_655 ?
C25 C34 C35 26.1(15) 37_655 . ?
C25 C34 C43 123(3) 37_655 37_655 ?
C30 C34 C24 98(2) 44_565 37_655 ?
C30 C34 C25 133(3) 44_565 37_655 ?
C30 C34 C35 140(2) 44_565 . ?
C30 C34 C43 39.5(14) 44_565 37_655 ?
C35 C34 C43 148(2) . 37_655 ?
C41 C34 C12 108(4) 8_645 44_565 ?
C41 C34 C18 127(4) 8_645 47_654 ?
C41 C34 C24 130(4) 8_645 37_655 ?
C41 C34 C25 105(3) 8_645 37_655 ?
C41 C34 C30 53(3) 8_645 44_565 ?
C41 C34 C35 93(2) 8_645 . ?
C41 C34 C43 91(3) 8_645 37_655 ?
C41 C34 C49 72(3) 8_645 11_556 ?
C41 C34 C60 97(3) 8_645 8_645 ?
C48 C34 C12 64(4) 11_556 44_565 ?
C48 C34 C18 44(3) 11_556 47_654 ?
C48 C34 C19 142(7) 11_556 47_654 ?
C48 C34 C24 61(4) 11_556 37_655 ?
C48 C34 C25 121(5) 11_556 37_655 ?
C48 C34 C30 42(3) 11_556 44_565 ?
C48 C34 C35 146(5) 11_556 . ?
C48 C34 C41 94(5) 11_556 8_645 ?
C48 C34 C43 3(4) 11_556 37_655 ?
C48 C34 C49 131(6) 11_556 11_556 ?
C48 C34 C60 116(6) 11_556 8_645 ?
C49 C34 C24 92(3) 11_556 37_655 ?
C49 C34 C25 35(2) 11_556 37_655 ?
C49 C34 C30 114(3) 11_556 44_565 ?
C49 C34 C35 26(2) 11_556 . ?
C49 C34 C43 132(3) 11_556 37_655 ?
C49 C34 C60 29.0(17) 11_556 8_645 ?
C60 C34 C24 64(2) 8_645 37_655 ?
C60 C34 C25 10(2) 8_645 37_655 ?
C60 C34 C30 123(4) 8_645 44_565 ?
C60 C34 C35 30(3) 8_645 . ?
C60 C34 C43 119(3) 8_645 37_655 ?
C13 C35 C14 72(2) 44_565 44_565 ?
C13 C35 C34 98(2) 44_565 . ?
C13 C35 C36 94(2) 44_565 . ?
C13 C35 C46 104(4) 44_565 37_655 ?
C13 C35 C50 17(2) 44_565 11_556 ?
C13 C35 C61 42(2) 44_565 8_645 ?
C14 C35 C34 108.5(19) 44_565 . ?
C14 C35 C36 25.9(17) 44_565 . ?
C19 C35 C13 96(3) 47_654 44_565 ?
C19 C35 C14 93(4) 47_654 44_565 ?
C19 C35 C20 111(4) 47_654 47_654 ?
C19 C35 C34 16(3) 47_654 . ?
C19 C35 C36 103(3) 47_654 . ?
C19 C35 C46 64(3) 47_654 37_655 ?
C19 C35 C50 105(3) 47_654 11_556 ?
C19 C35 C61 124(4) 47_654 8_645 ?
C20 C35 C13 49(2) 47_654 44_565 ?
C20 C35 C14 29(2) 47_654 44_565 ?
C20 C35 C34 124(3) 47_654 . ?
C20 C35 C36 46(3) 47_654 . ?
C20 C35 C46 70(3) 47_654 37_655 ?
C20 C35 C50 60(3) 47_654 11_556 ?
C20 C35 C61 18(3) 47_654 8_645 ?
C25 C35 C13 36(3) 37_655 44_565 ?
C25 C35 C14 105(4) 37_655 44_565 ?
C25 C35 C19 80(3) 37_655 47_654 ?
C25 C35 C20 85(4) 37_655 47_654 ?
C25 C35 C34 74(3) 37_655 . ?
C25 C35 C36 129(4) 37_655 . ?
C25 C35 C46 123(5) 37_655 37_655 ?
C25 C35 C49 75(5) 37_655 11_556 ?
C25 C35 C50 30(2) 37_655 11_556 ?
C25 C35 C60 31(4) 37_655 8_645 ?
C25 C35 C61 77(4) 37_655 8_645 ?
C34 C35 C36 118.8(13) . . ?
C46 C35 C14 41(2) 37_655 44_565 ?
C46 C35 C34 79.3(19) 37_655 . ?
C46 C35 C36 39.6(17) 37_655 . ?
C46 C35 C50 121(3) 37_655 11_556 ?
C46 C35 C61 87(3) 37_655 8_645 ?
C49 C35 C13 75(4) 11_556 44_565 ?
C49 C35 C14 67(3) 11_556 44_565 ?
C49 C35 C19 29(3) 11_556 47_654 ?
C49 C35 C20 82(4) 11_556 47_654 ?
C49 C35 C34 43(3) 11_556 . ?
C49 C35 C36 85(3) 11_556 . ?
C49 C35 C46 52(3) 11_556 37_655 ?
C49 C35 C50 89(4) 11_556 11_556 ?
C49 C35 C60 45(4) 11_556 8_645 ?
C49 C35 C61 95(4) 11_556 8_645 ?
C50 C35 C14 86(2) 11_556 44_565 ?
C50 C35 C34 103(2) 11_556 . ?
C50 C35 C36 106.0(18) 11_556 . ?
C60 C35 C13 49(3) 8_645 44_565 ?
C60 C35 C14 95(4) 8_645 44_565 ?
C60 C35 C19 51(3) 8_645 47_654 ?
C60 C35 C20 88(4) 8_645 47_654 ?
C60 C35 C34 49(3) 8_645 . ?
C60 C35 C36 120(4) 8_645 . ?
C60 C35 C46 97(4) 8_645 37_655 ?
C60 C35 C50 55(3) 8_645 11_556 ?
C60 C35 C61 89(4) 8_645 8_645 ?
C61 C35 C14 46.5(15) 8_645 44_565 ?
C61 C35 C34 133(3) 8_645 . ?
C61 C35 C36 59(2) 8_645 . ?
C61 C35 C50 48(2) 8_645 11_556 ?
C14 C36 C17 87(5) 44_565 . ?
C14 C36 C20 44(4) 44_565 47_654 ?
C14 C36 C29 62(4) 44_565 11_556 ?
C14 C36 C30 64(4) 44_565 11_556 ?
C14 C36 C35 71(4) 44_565 . ?
C14 C36 C37 77(3) 44_565 . ?
C14 C36 C40 61(4) 44_565 47_654 ?
C14 C36 C44 63(4) 44_565 8_645 ?
C14 C36 C46 68(3) 44_565 37_655 ?
C14 C36 C47 67(4) 44_565 37_655 ?
C14 C36 C61 50(4) 44_565 8_645 ?
C17 C36 C35 120.7(13) . . ?
C17 C36 C37 120.5(13) . . ?
C20 C36 C17 127(3) 47_654 . ?
C20 C36 C30 103(3) 47_654 11_556 ?
C20 C36 C35 37.9(16) 47_654 . ?
C20 C36 C37 74.6(18) 47_654 . ?
C20 C36 C61 18.7(18) 47_654 8_645 ?
C29 C36 C17 36.4(19) 11_556 . ?
C29 C36 C20 93(3) 11_556 47_654 ?
C29 C36 C30 72(2) 11_556 11_556 ?
C29 C36 C35 86(2) 11_556 . ?
C29 C36 C37 130(3) 11_556 . ?
C29 C36 C61 107(3) 11_556 8_645 ?
C30 C36 C17 56.5(15) 11_556 . ?
C30 C36 C35 135(2) 11_556 . ?
C30 C36 C37 65.1(16) 11_556 . ?
C35 C36 C37 107.3(11) . . ?
C40 C36 C17 54(3) 47_654 . ?
C40 C36 C20 102(4) 47_654 47_654 ?
C40 C36 C29 68(4) 47_654 11_556 ?
C40 C36 C30 4(2) 47_654 11_556 ?
C40 C36 C35 132(4) 47_654 . ?
C40 C36 C37 68(3) 47_654 . ?
C40 C36 C44 31(3) 47_654 8_645 ?
C40 C36 C46 108(4) 47_654 37_655 ?
C40 C36 C61 96(4) 47_654 8_645 ?
C44 C36 C17 84(2) 8_645 . ?
C44 C36 C20 88(3) 8_645 47_654 ?
C44 C36 C29 96(3) 8_645 11_556 ?
C44 C36 C30 28.0(19) 8_645 11_556 ?
C44 C36 C35 125(3) 8_645 . ?
C44 C36 C37 37(2) 8_645 . ?
C44 C36 C61 75(2) 8_645 8_645 ?
C46 C36 C17 77(2) 37_655 . ?
C46 C36 C20 67(3) 37_655 47_654 ?
C46 C36 C29 44(2) 37_655 11_556 ?
C46 C36 C30 112(3) 37_655 11_556 ?
C46 C36 C35 44(2) 37_655 . ?
C46 C36 C37 140(3) 37_655 . ?
C46 C36 C44 127(4) 37_655 8_645 ?
C46 C36 C61 86(3) 37_655 8_645 ?
C47 C36 C17 71(3) 37_655 . ?
C47 C36 C20 99(4) 37_655 47_654 ?
C47 C36 C29 87(4) 37_655 11_556 ?
C47 C36 C30 16(2) 37_655 11_556 ?
C47 C36 C35 136(4) 37_655 . ?
C47 C36 C37 50(3) 37_655 . ?
C47 C36 C40 19(3) 37_655 47_654 ?
C47 C36 C44 14(3) 37_655 8_645 ?
C47 C36 C46 125(5) 37_655 37_655 ?
C47 C36 C61 88(3) 37_655 8_645 ?
C61 C36 C17 136(2) 8_645 . ?
C61 C36 C30 96(2) 8_645 11_556 ?
C61 C36 C35 53.2(15) 8_645 . ?
C61 C36 C37 56.2(15) 8_645 . ?
C15 C37 C16 70(2) 44_565 44_565 ?
C15 C37 C31 50(2) 44_565 11_556 ?
C15 C37 C36 80(2) 44_565 . ?
C15 C37 C38 39.6(19) 44_565 . ?
C15 C37 C40 48(2) 44_565 47_654 ?
C15 C37 C44 38(3) 44_565 8_645 ?
C15 C37 C45 41(2) 44_565 8_645 ?
C15 C37 C47 52(2) 44_565 37_655 ?
C15 C37 C56 134(3) 44_565 . ?
C15 C37 C61 108(3) 44_565 8_645 ?
C16 C37 C36 140(2) 44_565 . ?
C16 C37 C56 77(2) 44_565 . ?
C27 C37 C15 98(4) 37_655 44_565 ?
C27 C37 C16 55(3) 37_655 44_565 ?
C27 C37 C31 54(3) 37_655 11_556 ?
C27 C37 C36 105(3) 37_655 . ?
C27 C37 C38 95(3) 37_655 . ?
C27 C37 C40 103(4) 37_655 47_654 ?
C27 C37 C44 100(5) 37_655 8_645 ?
C27 C37 C45 81(4) 37_655 8_645 ?
C27 C37 C47 107(4) 37_655 37_655 ?
C27 C37 C56 36(3) 37_655 . ?
C27 C37 C61 53(3) 37_655 8_645 ?
C31 C37 C16 28.5(19) 11_556 44_565 ?
C31 C37 C36 112(3) 11_556 . ?
C31 C37 C38 44(2) 11_556 . ?
C31 C37 C40 84(3) 11_556 47_654 ?
C31 C37 C45 30(2) 11_556 8_645 ?
C31 C37 C47 90(3) 11_556 37_655 ?
C31 C37 C56 87(2) 11_556 . ?
C31 C37 C61 93(3) 11_556 8_645 ?
C38 C37 C16 44(2) . 44_565 ?
C38 C37 C36 118.7(13) . . ?
C38 C37 C56 120.7(13) . . ?
C40 C37 C16 112(3) 47_654 44_565 ?
C40 C37 C36 32.4(15) 47_654 . ?
C40 C37 C38 87.0(16) 47_654 . ?
C40 C37 C56 126(2) 47_654 . ?
C44 C37 C16 102(3) 8_645 44_565 ?
C44 C37 C31 75(3) 8_645 11_556 ?
C44 C37 C36 43(2) 8_645 . ?
C44 C37 C38 78(2) 8_645 . ?
C44 C37 C40 10(2) 8_645 47_654 ?
C44 C37 C45 78(3) 8_645 8_645 ?
C44 C37 C47 15(2) 8_645 37_655 ?
C44 C37 C56 127(3) 8_645 . ?
C44 C37 C61 79(3) 8_645 8_645 ?
C45 C37 C16 32.5(15) 8_645 44_565 ?
C45 C37 C36 121(2) 8_645 . ?
C45 C37 C38 13.8(19) 8_645 . ?
C45 C37 C40 89(2) 8_645 47_654 ?
C45 C37 C56 109(2) 8_645 . ?
C47 C37 C16 117(3) 37_655 44_565 ?
C47 C37 C36 28.2(17) 37_655 . ?
C47 C37 C38 90.7(18) 37_655 . ?
C47 C37 C40 5(2) 37_655 47_654 ?
C47 C37 C45 93(2) 37_655 8_645 ?
C47 C37 C56 127(2) 37_655 . ?
C47 C37 C61 74(2) 37_655 8_645 ?
C56 C37 C36 108.5(10) . . ?
C61 C37 C16 107(3) 8_645 44_565 ?
C61 C37 C36 57.6(17) 8_645 . ?
C61 C37 C38 135(2) 8_645 . ?
C61 C37 C40 74(2) 8_645 47_654 ?
C61 C37 C45 123(3) 8_645 8_645 ?
C61 C37 C56 52.8(17) 8_645 . ?
C15 C38 C16 89(3) 44_565 44_565 ?
C15 C38 C28 95(3) 44_565 37_655 ?
C15 C38 C29 126(3) 44_565 37_655 ?
C15 C38 C31 46(3) 44_565 11_556 ?
C15 C38 C32 120(4) 44_565 11_556 ?
C15 C38 C37 36(3) 44_565 . ?
C15 C38 C39 132(3) 44_565 . ?
C15 C38 C42 100(4) 44_565 47_654 ?
C15 C38 C46 122(4) 44_565 8_645 ?
C16 C38 C28 10.3(17) 44_565 37_655 ?
C16 C38 C29 78(2) 44_565 37_655 ?
C16 C38 C32 52.5(19) 44_565 11_556 ?
C16 C38 C37 69.6(18) 44_565 . ?
C16 C38 C39 49.2(18) 44_565 . ?
C16 C38 C46 111(3) 44_565 8_645 ?
C28 C38 C37 78.7(16) 37_655 . ?
C28 C38 C39 40.8(15) 37_655 . ?
C28 C38 C46 101(3) 37_655 8_645 ?
C29 C38 C28 67.8(17) 37_655 37_655 ?
C29 C38 C37 141(2) 37_655 . ?
C29 C38 C39 37.2(15) 37_655 . ?
C29 C38 C46 33.2(16) 37_655 8_645 ?
C31 C38 C16 44(2) 11_556 44_565 ?
C31 C38 C28 49(2) 11_556 37_655 ?
C31 C38 C29 100(3) 11_556 37_655 ?
C31 C38 C32 81(3) 11_556 11_556 ?
C31 C38 C37 41(2) 11_556 . ?
C31 C38 C39 88(3) 11_556 . ?
C31 C38 C46 123(4) 11_556 8_645 ?
C32 C38 C28 42.3(17) 11_556 37_655 ?
C32 C38 C29 25.6(18) 11_556 37_655 ?
C32 C38 C37 119(2) 11_556 . ?
C32 C38 C39 19(2) 11_556 . ?
C32 C38 C46 59(2) 11_556 8_645 ?
C37 C38 C39 118.6(13) . . ?
C41 C38 C15 53(3) 47_654 44_565 ?
C41 C38 C16 115(4) 47_654 44_565 ?
C41 C38 C28 112(4) 47_654 37_655 ?
C41 C38 C29 85(3) 47_654 37_655 ?
C41 C38 C31 80(3) 47_654 11_556 ?
C41 C38 C32 99(3) 47_654 11_556 ?
C41 C38 C37 89(3) 47_654 . ?
C41 C38 C39 118(3) 47_654 . ?
C41 C38 C42 106(4) 47_654 47_654 ?
C41 C38 C46 70(3) 47_654 8_645 ?
C42 C38 C16 23(2) 47_654 44_565 ?
C42 C38 C28 12(2) 47_654 37_655 ?
C42 C38 C29 56(2) 47_654 37_655 ?
C42 C38 C31 55(3) 47_654 11_556 ?
C42 C38 C32 30.4(18) 47_654 11_556 ?
C42 C38 C37 89(2) 47_654 . ?
C42 C38 C39 33(2) 47_654 . ?
C42 C38 C46 89(3) 47_654 8_645 ?
C45 C38 C15 74(6) 8_645 44_565 ?
C45 C38 C16 29(6) 8_645 44_565 ?
C45 C38 C28 26(6) 8_645 37_655 ?
C45 C38 C29 71(6) 8_645 37_655 ?
C45 C38 C31 31(5) 8_645 11_556 ?
C45 C38 C32 50(5) 8_645 11_556 ?
C45 C38 C37 70(6) 8_645 . ?
C45 C38 C39 59(5) 8_645 . ?
C45 C38 C41 87(7) 8_645 47_654 ?
C45 C38 C42 27(5) 8_645 47_654 ?
C45 C38 C46 99(6) 8_645 8_645 ?
C46 C38 C37 157(2) 8_645 . ?
C46 C38 C39 67.6(16) 8_645 . ?
C16 C39 C33 108(3) 44_565 11_556 ?
C16 C39 C40 137(3) 44_565 . ?
C16 C39 C45 36.5(18) 44_565 8_645 ?
C16 C39 C58 74(3) 44_565 . ?
C16 C39 C1B 31(2) 44_565 8_645 ?
C17 C39 C16 163(10) 44_565 44_565 ?
C17 C39 C28 154(8) 44_565 37_655 ?
C17 C39 C29 70(8) 44_565 37_655 ?
C17 C39 C32 97(8) 44_565 11_556 ?
C17 C39 C33 73(8) 44_565 11_556 ?
C17 C39 C40 27(7) 44_565 . ?
C17 C39 C42 145(10) 44_565 47_654 ?
C17 C39 C43 33(6) 44_565 47_654 ?
C17 C39 C45 134(9) 44_565 8_645 ?
C17 C39 C58 110(7) 44_565 . ?
C17 C39 C1B 149(8) 44_565 8_645 ?
C28 C39 C16 16(2) 37_655 44_565 ?
C28 C39 C33 92(3) 37_655 11_556 ?
C28 C39 C40 134(3) 37_655 . ?
C28 C39 C45 50(2) 37_655 8_645 ?
C28 C39 C58 61(2) 37_655 . ?
C28 C39 C1B 19(2) 37_655 8_645 ?
C29 C39 C16 96(4) 37_655 44_565 ?
C29 C39 C28 102(4) 37_655 37_655 ?
C29 C39 C33 123(4) 37_655 11_556 ?
C29 C39 C40 45(2) 37_655 . ?
C29 C39 C45 65(2) 37_655 8_645 ?
C29 C39 C58 144(4) 37_655 . ?
C29 C39 C1B 121(3) 37_655 8_645 ?
C32 C39 C16 66(5) 11_556 44_565 ?
C32 C39 C28 68(5) 11_556 37_655 ?
C32 C39 C29 35(4) 11_556 37_655 ?
C32 C39 C33 113(6) 11_556 11_556 ?
C32 C39 C40 70(4) 11_556 . ?
C32 C39 C42 48(4) 11_556 47_654 ?
C32 C39 C43 89(6) 11_556 47_654 ?
C32 C39 C45 47(4) 11_556 8_645 ?
C32 C39 C58 113(5) 11_556 . ?
C32 C39 C1B 86(5) 11_556 8_645 ?
C33 C39 C40 86(2) 11_556 . ?
C33 C39 C45 140(3) 11_556 8_645 ?
C33 C39 C58 37.2(18) 11_556 . ?
C33 C39 C1B 78.0(18) 11_556 8_645 ?
C42 C39 C16 18(3) 47_654 44_565 ?
C42 C39 C28 26(3) 47_654 37_655 ?
C42 C39 C29 79(4) 47_654 37_655 ?
C42 C39 C33 114(4) 47_654 11_556 ?
C42 C39 C40 119(4) 47_654 . ?
C42 C39 C45 26(3) 47_654 8_645 ?
C42 C39 C58 86(3) 47_654 . ?
C42 C39 C1B 45(3) 47_654 8_645 ?
C43 C39 C16 135(5) 47_654 44_565 ?
C43 C39 C28 121(5) 47_654 37_655 ?
C43 C39 C29 79(4) 47_654 37_655 ?
C43 C39 C33 48(3) 47_654 11_556 ?
C43 C39 C40 38(3) 47_654 . ?
C43 C39 C42 126(6) 47_654 47_654 ?
C43 C39 C45 135(4) 47_654 8_645 ?
C43 C39 C58 84(3) 47_654 . ?
C43 C39 C1B 117(4) 47_654 8_645 ?
C45 C39 C40 110(2) 8_645 . ?
C45 C39 C58 110(2) 8_645 . ?
C58 C39 C40 121.6(16) . . ?
C1B C39 C40 143(3) 8_645 . ?
C1B C39 C45 67.4(16) 8_645 8_645 ?
C1B C39 C58 43.3(17) 8_645 . ?
C14 C40 C15 109(4) 11_556 11_556 ?
C14 C40 C17 104(3) 11_556 44_565 ?
C14 C40 C29 60(3) 11_556 37_655 ?
C14 C40 C32 80(3) 11_556 11_556 ?
C14 C40 C36 49(4) 11_556 44_565 ?
C14 C40 C37 81(3) 11_556 44_565 ?
C14 C40 C43 122(4) 11_556 47_654 ?
C14 C40 C48 155(5) 11_556 8_645 ?
C15 C40 C17 145(3) 11_556 44_565 ?
C15 C40 C29 162(4) 11_556 37_655 ?
C15 C40 C32 155(4) 11_556 11_556 ?
C15 C40 C37 38.1(18) 11_556 44_565 ?
C15 C40 C48 78(2) 11_556 8_645 ?
C17 C40 C32 28.5(18) 44_565 11_556 ?
C17 C40 C37 162(4) 44_565 44_565 ?
C17 C40 C48 68(2) 44_565 8_645 ?
C29 C40 C17 45.0(18) 37_655 44_565 ?
C29 C40 C32 22.2(17) 37_655 11_556 ?
C29 C40 C37 139(3) 37_655 44_565 ?
C29 C40 C48 107(3) 37_655 8_645 ?
C30 C40 C14 135(6) 37_655 11_556 ?
C30 C40 C15 56(3) 37_655 11_556 ?
C30 C40 C17 94(4) 37_655 44_565 ?
C30 C40 C29 121(5) 37_655 37_655 ?
C30 C40 C32 101(4) 37_655 11_556 ?
C30 C40 C36 172(6) 37_655 44_565 ?
C30 C40 C37 94(3) 37_655 44_565 ?
C30 C40 C43 66(3) 37_655 47_654 ?
C30 C40 C48 30(3) 37_655 8_645 ?
C32 C40 C37 161(3) 11_556 44_565 ?
C36 C40 C15 117(4) 44_565 11_556 ?
C36 C40 C17 91(3) 44_565 44_565 ?
C36 C40 C29 67(3) 44_565 37_655 ?
C36 C40 C32 86(3) 44_565 11_556 ?
C36 C40 C37 80(4) 44_565 44_565 ?
C36 C40 C43 119(4) 44_565 47_654 ?
C36 C40 C48 150(4) 44_565 8_645 ?
C43 C40 C15 120(3) 47_654 11_556 ?
C43 C40 C17 28(2) 47_654 44_565 ?
C43 C40 C29 65(2) 47_654 37_655 ?
C43 C40 C32 43.0(17) 47_654 11_556 ?
C43 C40 C37 156(3) 47_654 44_565 ?
C43 C40 C48 43.1(19) 47_654 8_645 ?
C44 C40 C14 90(6) 47_654 11_556 ?
C44 C40 C15 21(3) 47_654 11_556 ?
C44 C40 C17 166(5) 47_654 44_565 ?
C44 C40 C29 149(6) 47_654 37_655 ?
C44 C40 C30 76(4) 47_654 37_655 ?
C44 C40 C32 163(6) 47_654 11_556 ?
C44 C40 C36 97(6) 47_654 44_565 ?
C44 C40 C37 18(4) 47_654 44_565 ?
C44 C40 C43 142(5) 47_654 47_654 ?
C44 C40 C48 99(4) 47_654 8_645 ?
C47 C40 C14 80(7) 8_645 11_556 ?
C47 C40 C15 58(7) 8_645 11_556 ?
C47 C40 C17 140(10) 8_645 44_565 ?
C47 C40 C29 127(8) 8_645 37_655 ?
C47 C40 C30 111(8) 8_645 37_655 ?
C47 C40 C32 147(8) 8_645 11_556 ?
C47 C40 C36 61(7) 8_645 44_565 ?
C47 C40 C37 24(8) 8_645 44_565 ?
C47 C40 C43 153(10) 8_645 47_654 ?
C47 C40 C44 41(7) 8_645 47_654 ?
C47 C40 C48 122(8) 8_645 8_645 ?
C48 C40 C32 85(2) 8_645 11_556 ?
C48 C40 C37 113.2(18) 8_645 44_565 ?
C15 C41 C19 156(5) 11_556 44_565 ?
C15 C41 C30 59(3) 11_556 37_655 ?
C15 C41 C31 39(2) 11_556 37_655 ?
C15 C41 C34 119(4) 11_556 11_556 ?
C15 C41 C38 69(4) 11_556 44_565 ?
C15 C41 C40 44(2) 11_556 . ?
C15 C41 C44 24(2) 11_556 47_654 ?
C15 C41 C45 64(3) 11_556 47_654 ?
C15 C41 C46 141(4) 11_556 47_654 ?
C15 C41 C48 97(3) 11_556 8_645 ?
C15 C41 C49 177(5) 11_556 8_645 ?
C19 C41 C30 112(3) 44_565 37_655 ?
C19 C41 C31 161(3) 44_565 37_655 ?
C19 C41 C40 125(2) 44_565 . ?
C19 C41 C44 143(3) 44_565 47_654 ?
C19 C41 C46 51.1(17) 44_565 47_654 ?
C19 C41 C48 67(3) 44_565 8_645 ?
C19 C41 C49 21(2) 44_565 8_645 ?
C30 C41 C31 87(3) 37_655 37_655 ?
C30 C41 C40 15(2) 37_655 . ?
C30 C41 C44 35.1(16) 37_655 47_654 ?
C30 C41 C46 160(4) 37_655 47_654 ?
C30 C41 C48 45(2) 37_655 8_645 ?
C30 C41 C49 122(3) 37_655 8_645 ?
C31 C41 C40 74.0(18) 37_655 . ?
C31 C41 C44 56(2) 37_655 47_654 ?
C31 C41 C46 110(3) 37_655 47_654 ?
C34 C41 C19 40(2) 11_556 44_565 ?
C34 C41 C30 75(3) 11_556 37_655 ?
C34 C41 C31 158(3) 11_556 37_655 ?
C34 C41 C40 86(2) 11_556 . ?
C34 C41 C44 103(3) 11_556 47_654 ?
C34 C41 C46 90(3) 11_556 47_654 ?
C34 C41 C48 31(2) 11_556 8_645 ?
C34 C41 C49 59(2) 11_556 8_645 ?
C38 C41 C19 112(4) 44_565 44_565 ?
C38 C41 C30 127(4) 44_565 37_655 ?
C38 C41 C31 55(3) 44_565 37_655 ?
C38 C41 C34 128(5) 44_565 11_556 ?
C38 C41 C40 112(2) 44_565 . ?
C38 C41 C44 93(4) 44_565 47_654 ?
C38 C41 C45 22(3) 44_565 47_654 ?
C38 C41 C46 73(2) 44_565 47_654 ?
C38 C41 C48 145(4) 44_565 8_645 ?
C38 C41 C49 110(3) 44_565 8_645 ?
C44 C41 C40 20.2(19) 47_654 . ?
C44 C41 C46 165(4) 47_654 47_654 ?
C45 C41 C19 126(3) 47_654 44_565 ?
C45 C41 C30 121(3) 47_654 37_655 ?
C45 C41 C31 37(3) 47_654 37_655 ?
C45 C41 C34 150(5) 47_654 11_556 ?
C45 C41 C40 107(2) 47_654 . ?
C45 C41 C44 87(3) 47_654 47_654 ?
C45 C41 C46 78.0(18) 47_654 47_654 ?
C45 C41 C48 159(4) 47_654 8_645 ?
C45 C41 C49 116(3) 47_654 8_645 ?
C46 C41 C40 175(2) 47_654 . ?
C48 C41 C31 131(3) 8_645 37_655 ?
C48 C41 C40 57.4(18) 8_645 . ?
C48 C41 C44 77(2) 8_645 47_654 ?
C48 C41 C46 118(3) 8_645 47_654 ?
C48 C41 C49 82(2) 8_645 8_645 ?
C49 C41 C31 143(3) 8_645 37_655 ?
C49 C41 C40 137(2) 8_645 . ?
C49 C41 C44 157(3) 8_645 47_654 ?
C49 C41 C46 38.4(19) 8_645 47_654 ?
C16 C42 C17 132(7) 11_556 11_556 ?
C16 C42 C22 41(6) 11_556 . ?
C16 C42 C28 45(6) 11_556 8_645 ?
C16 C42 C29 167(8) 11_556 8_645 ?
C16 C42 C31 59(5) 11_556 37_655 ?
C16 C42 C32 159(7) 11_556 37_655 ?
C16 C42 C38 93(6) 11_556 44_565 ?
C16 C42 C39 122(7) 11_556 44_565 ?
C16 C42 C41 108(5) 11_556 . ?
C16 C42 C45 89(5) 11_556 47_654 ?
C16 C42 C1B 41(5) 11_556 47_654 ?
C17 C42 C22 120(2) 11_556 . ?
C17 C42 C41 113(2) 11_556 . ?
C28 C42 C17 102(5) 8_645 11_556 ?
C28 C42 C22 20(5) 8_645 . ?
C28 C42 C29 142(6) 8_645 8_645 ?
C28 C42 C31 90(5) 8_645 37_655 ?
C28 C42 C32 120(6) 8_645 37_655 ?
C28 C42 C38 138(6) 8_645 44_565 ?
C28 C42 C39 96(6) 8_645 44_565 ?
C28 C42 C41 144(5) 8_645 . ?
C28 C42 C45 134(7) 8_645 47_654 ?
C28 C42 C1B 5(4) 8_645 47_654 ?
C29 C42 C17 44(2) 8_645 11_556 ?
C29 C42 C22 151(2) 8_645 . ?
C29 C42 C41 70.6(18) 8_645 . ?
C31 C42 C17 168(3) 37_655 11_556 ?
C31 C42 C22 71(2) 37_655 . ?
C31 C42 C29 124(3) 37_655 8_645 ?
C31 C42 C38 64(3) 37_655 44_565 ?
C31 C42 C41 55(2) 37_655 . ?
C31 C42 C1B 89(3) 37_655 47_654 ?
C32 C42 C17 27(4) 37_655 11_556 ?
C32 C42 C22 132(4) 37_655 . ?
C32 C42 C29 22(3) 37_655 8_645 ?
C32 C42 C31 142(5) 37_655 37_655 ?
C32 C42 C38 99(4) 37_655 44_565 ?
C32 C42 C39 37(3) 37_655 44_565 ?
C32 C42 C41 91(3) 37_655 . ?
C32 C42 C45 106(5) 37_655 47_654 ?
C32 C42 C1B 123(4) 37_655 47_654 ?
C38 C42 C17 108(3) 44_565 11_556 ?
C38 C42 C22 129(2) 44_565 . ?
C38 C42 C29 78(3) 44_565 8_645 ?
C38 C42 C41 34(3) 44_565 . ?
C39 C42 C17 10(3) 44_565 11_556 ?
C39 C42 C22 115(3) 44_565 . ?
C39 C42 C29 53(3) 44_565 8_645 ?
C39 C42 C31 173(5) 44_565 37_655 ?
C39 C42 C38 109(4) 44_565 44_565 ?
C39 C42 C41 120(3) 44_565 . ?
C39 C42 C1B 96(4) 44_565 47_654 ?
C41 C42 C22 124.1(13) . . ?
C45 C42 C17 119(4) 47_654 11_556 ?
C45 C42 C22 120(3) 47_654 . ?
C45 C42 C29 85(4) 47_654 8_645 ?
C45 C42 C31 52(3) 47_654 37_655 ?
C45 C42 C38 13(3) 47_654 44_565 ?
C45 C42 C39 121(5) 47_654 44_565 ?
C45 C42 C41 26(4) 47_654 . ?
C45 C42 C1B 130(4) 47_654 47_654 ?
C1B C42 C17 103(2) 47_654 11_556 ?
C1B C42 C22 22(2) 47_654 . ?
C1B C42 C29 145(3) 47_654 8_645 ?
C1B C42 C38 134(4) 47_654 44_565 ?
C1B C42 C41 143(2) 47_654 . ?
C17 C43 C12 151(5) 11_556 8_645 ?
C17 C43 C18 131(6) 11_556 11_556 ?
C17 C43 C29 50(4) 11_556 8_645 ?
C17 C43 C30 133(5) 11_556 8_645 ?
C17 C43 C32 43(4) 11_556 37_655 ?
C17 C43 C33 103(5) 11_556 37_655 ?
C17 C43 C39 22(4) 11_556 44_565 ?
C17 C43 C40 96(5) 11_556 44_565 ?
C17 C43 C47 95(5) 11_556 47_654 ?
C17 C43 C48 150(6) 11_556 47_654 ?
C17 C43 C1C 101(4) 11_556 47_654 ?
C18 C43 C12 23(2) 11_556 8_645 ?
C18 C43 C29 163(4) 11_556 8_645 ?
C18 C43 C47 127(2) 11_556 47_654 ?
C18 C43 C1C 38.3(18) 11_556 47_654 ?
C29 C43 C12 147(3) 8_645 8_645 ?
C29 C43 C47 64.5(18) 8_645 47_654 ?
C29 C43 C1C 128(2) 8_645 47_654 ?
C30 C43 C12 76(2) 8_645 8_645 ?
C30 C43 C18 92(3) 8_645 11_556 ?
C30 C43 C29 94(3) 8_645 8_645 ?
C30 C43 C32 121(4) 8_645 37_655 ?
C30 C43 C40 38(2) 8_645 44_565 ?
C30 C43 C47 38.1(18) 8_645 47_654 ?
C30 C43 C1C 126(3) 8_645 47_654 ?
C32 C43 C12 132(4) 37_655 8_645 ?
C32 C43 C18 134(3) 37_655 11_556 ?
C32 C43 C29 32(2) 37_655 8_645 ?
C32 C43 C40 93(3) 37_655 44_565 ?
C32 C43 C47 96(3) 37_655 47_654 ?
C32 C43 C1C 97(2) 37_655 47_654 ?
C33 C43 C12 47(2) 37_655 8_645 ?
C33 C43 C18 31(2) 37_655 11_556 ?
C33 C43 C29 138(3) 37_655 8_645 ?
C33 C43 C30 122(4) 37_655 8_645 ?
C33 C43 C32 107(3) 37_655 37_655 ?
C33 C43 C40 159(3) 37_655 44_565 ?
C33 C43 C47 157(3) 37_655 47_654 ?
C33 C43 C1C 12(2) 37_655 47_654 ?
C39 C43 C12 133(4) 44_565 8_645 ?
C39 C43 C18 120(4) 44_565 11_556 ?
C39 C43 C29 54(3) 44_565 8_645 ?
C39 C43 C30 148(5) 44_565 8_645 ?
C39 C43 C32 33(3) 44_565 37_655 ?
C39 C43 C33 89(4) 44_565 37_655 ?
C39 C43 C40 111(4) 44_565 44_565 ?
C39 C43 C47 112(4) 44_565 47_654 ?
C39 C43 C48 158(5) 44_565 47_654 ?
C39 C43 C1C 84(3) 44_565 47_654 ?
C40 C43 C12 114(2) 44_565 8_645 ?
C40 C43 C18 129(3) 44_565 11_556 ?
C40 C43 C29 61(2) 44_565 8_645 ?
C40 C43 C47 6(2) 44_565 47_654 ?
C40 C43 C1C 163(3) 44_565 47_654 ?
C47 C43 C12 114(2) 47_654 8_645 ?
C47 C43 C1C 164(2) 47_654 47_654 ?
C48 C43 C12 38(2) 47_654 8_645 ?
C48 C43 C18 42(3) 47_654 11_556 ?
C48 C43 C29 147(4) 47_654 8_645 ?
C48 C43 C30 53(3) 47_654 8_645 ?
C48 C43 C32 166(5) 47_654 37_655 ?
C48 C43 C33 73(3) 47_654 37_655 ?
C48 C43 C40 87(3) 47_654 44_565 ?
C48 C43 C47 85(3) 47_654 47_654 ?
C48 C43 C1C 81(3) 47_654 47_654 ?
C1C C43 C12 49.6(17) 47_654 8_645 ?
C14 C44 C27 92(3) 37_655 47_654 ?
C14 C44 C31 117(3) 37_655 8_645 ?
C14 C44 C36 39(3) 37_655 11_556 ?
C14 C44 C41 141(4) 37_655 44_565 ?
C14 C44 C43 78(2) 37_655 . ?
C14 C44 C48 112(3) 37_655 47_654 ?
C15 C44 C14 155(6) 37_655 37_655 ?
C15 C44 C27 70(3) 37_655 47_654 ?
C15 C44 C30 83(4) 37_655 8_645 ?
C15 C44 C31 39(3) 37_655 8_645 ?
C15 C44 C36 161(6) 37_655 11_556 ?
C15 C44 C37 66(4) 37_655 11_556 ?
C15 C44 C41 34(3) 37_655 44_565 ?
C15 C44 C43 114(4) 37_655 . ?
C15 C44 C48 79(4) 37_655 47_654 ?
C27 C44 C41 99(2) 47_654 44_565 ?
C27 C44 C43 161(3) 47_654 . ?
C27 C44 C48 147(2) 47_654 47_654 ?
C30 C44 C14 102(4) 8_645 37_655 ?
C30 C44 C27 140(4) 8_645 47_654 ?
C30 C44 C31 104(3) 8_645 8_645 ?
C30 C44 C36 109(4) 8_645 11_556 ?
C30 C44 C37 149(4) 8_645 11_556 ?
C30 C44 C41 49(3) 8_645 44_565 ?
C30 C44 C43 33(2) 8_645 . ?
C30 C44 C48 17(3) 8_645 47_654 ?
C31 C44 C27 38.1(17) 8_645 47_654 ?
C31 C44 C41 60.9(18) 8_645 44_565 ?
C31 C44 C43 135(2) 8_645 . ?
C31 C44 C48 109(2) 8_645 47_654 ?
C36 C44 C27 105(3) 11_556 47_654 ?
C36 C44 C31 142(4) 11_556 8_645 ?
C36 C44 C41 156(4) 11_556 44_565 ?
C36 C44 C43 76(2) 11_556 . ?
C36 C44 C48 108(3) 11_556 47_654 ?
C37 C44 C14 108(3) 11_556 37_655 ?
C37 C44 C27 32(3) 11_556 47_654 ?
C37 C44 C31 54(3) 11_556 8_645 ?
C37 C44 C36 100(3) 11_556 11_556 ?
C37 C44 C41 100(3) 11_556 44_565 ?
C37 C44 C43 167(4) 11_556 . ?
C37 C44 C48 140(3) 11_556 47_654 ?
C40 C44 C14 55(4) 44_565 37_655 ?
C40 C44 C15 139(7) 44_565 37_655 ?
C40 C44 C27 147(5) 44_565 47_654 ?
C40 C44 C30 58(5) 44_565 8_645 ?
C40 C44 C31 152(6) 44_565 8_645 ?
C40 C44 C36 52(4) 44_565 11_556 ?
C40 C44 C37 151(6) 44_565 11_556 ?
C40 C44 C41 106(6) 44_565 44_565 ?
C40 C44 C43 25(4) 44_565 . ?
C40 C44 C48 60(4) 44_565 47_654 ?
C41 C44 C43 81(2) 44_565 . ?
C41 C44 C48 48(2) 44_565 47_654 ?
C43 C44 C48 35.2(12) . 47_654 ?
C47 C44 C14 53(5) 47_654 37_655 ?
C47 C44 C15 152(8) 47_654 37_655 ?
C47 C44 C27 133(7) 47_654 47_654 ?
C47 C44 C30 83(7) 47_654 8_645 ?
C47 C44 C31 169(7) 47_654 8_645 ?
C47 C44 C36 28(5) 47_654 11_556 ?
C47 C44 C37 123(8) 47_654 11_556 ?
C47 C44 C40 29(6) 47_654 44_565 ?
C47 C44 C41 128(8) 47_654 44_565 ?
C47 C44 C43 50(7) 47_654 . ?
C47 C44 C48 80(6) 47_654 47_654 ?
C15 C45 C27 54(2) 37_655 47_654 ?
C15 C45 C28 121(3) 37_655 47_654 ?
C15 C45 C29 139(4) 37_655 47_654 ?
C15 C45 C32 150(5) 37_655 8_645 ?
C15 C45 C37 39(3) 37_655 11_556 ?
C15 C45 C39 166(4) 37_655 11_556 ?
C16 C45 C15 113(4) 37_655 37_655 ?
C16 C45 C27 59(3) 37_655 47_654 ?
C16 C45 C28 14(3) 37_655 47_654 ?
C16 C45 C29 94(3) 37_655 47_654 ?
C16 C45 C32 66(3) 37_655 8_645 ?
C16 C45 C37 81(3) 37_655 11_556 ?
C16 C45 C39 57(3) 37_655 11_556 ?
C16 C45 C41 149(5) 37_655 44_565 ?
C28 C45 C27 69(2) 47_654 47_654 ?
C28 C45 C29 80.1(18) 47_654 47_654 ?
C28 C45 C32 53(2) 47_654 8_645 ?
C28 C45 C37 93(3) 47_654 11_556 ?
C28 C45 C39 47.3(17) 47_654 11_556 ?
C29 C45 C27 143(3) 47_654 47_654 ?
C29 C45 C37 169(3) 47_654 11_556 ?
C29 C45 C39 40.9(16) 47_654 11_556 ?
C31 C45 C15 54(3) 8_645 37_655 ?
C31 C45 C16 61(3) 8_645 37_655 ?
C31 C45 C27 19(3) 8_645 47_654 ?
C31 C45 C28 67(3) 8_645 47_654 ?
C31 C45 C29 128(4) 8_645 47_654 ?
C31 C45 C32 109(4) 8_645 8_645 ?
C31 C45 C37 41(3) 8_645 11_556 ?
C31 C45 C39 113(3) 8_645 11_556 ?
C31 C45 C41 94(3) 8_645 44_565 ?
C32 C45 C27 120(3) 8_645 47_654 ?
C32 C45 C29 27.1(19) 8_645 47_654 ?
C32 C45 C37 146(4) 8_645 11_556 ?
C32 C45 C39 21(2) 8_645 11_556 ?
C37 C45 C27 26.8(17) 11_556 47_654 ?
C38 C45 C15 85(6) 11_556 37_655 ?
C38 C45 C16 139(9) 11_556 37_655 ?
C38 C45 C27 123(6) 11_556 47_654 ?
C38 C45 C28 145(8) 11_556 47_654 ?
C38 C45 C29 94(6) 11_556 47_654 ?
C38 C45 C31 135(7) 11_556 8_645 ?
C38 C45 C32 115(6) 11_556 8_645 ?
C38 C45 C37 96(6) 11_556 11_556 ?
C38 C45 C39 109(6) 11_556 11_556 ?
C38 C45 C41 71(7) 11_556 44_565 ?
C38 C45 C42 140(8) 11_556 44_565 ?
C39 C45 C27 116(3) 11_556 47_654 ?
C39 C45 C37 137(3) 11_556 11_556 ?
C41 C45 C15 53(2) 44_565 37_655 ?
C41 C45 C27 103(2) 44_565 47_654 ?
C41 C45 C28 142(4) 44_565 47_654 ?
C41 C45 C29 88(3) 44_565 47_654 ?
C41 C45 C32 111(4) 44_565 8_645 ?
C41 C45 C37 92(2) 44_565 11_556 ?
C41 C45 C39 129(3) 44_565 11_556 ?
C42 C45 C15 134(4) 44_565 37_655 ?
C42 C45 C16 32(3) 44_565 37_655 ?
C42 C45 C27 86(4) 44_565 47_654 ?
C42 C45 C28 18(3) 44_565 47_654 ?
C42 C45 C29 62(3) 44_565 47_654 ?
C42 C45 C31 80(4) 44_565 8_645 ?
C42 C45 C32 35(3) 44_565 8_645 ?
C42 C45 C37 111(4) 44_565 11_556 ?
C42 C45 C39 33(3) 44_565 11_556 ?
C42 C45 C41 134(6) 44_565 44_565 ?
C14 C46 C19 121(4) 8_645 11_556 ?
C14 C46 C20 42(2) 8_645 11_556 ?
C14 C46 C32 82(3) 8_645 8_645 ?
C14 C46 C35 92(3) 8_645 37_655 ?
C14 C46 C36 41(2) 8_645 37_655 ?
C14 C46 C38 137(4) 8_645 11_556 ?
C14 C46 C41 127(4) 8_645 44_565 ?
C14 C46 C45 123(3) 8_645 . ?
C14 C46 C60 91(3) 8_645 44_565 ?
C19 C46 C20 87(3) 11_556 11_556 ?
C19 C46 C32 121(3) 11_556 8_645 ?
C19 C46 C35 51(2) 11_556 37_655 ?
C19 C46 C38 76.4(19) 11_556 11_556 ?
C19 C46 C41 45(2) 11_556 44_565 ?
C19 C46 C45 82(2) 11_556 . ?
C19 C46 C60 32(2) 11_556 44_565 ?
C20 C46 C32 122(3) 11_556 8_645 ?
C20 C46 C38 155(3) 11_556 11_556 ?
C20 C46 C41 119(3) 11_556 44_565 ?
C20 C46 C45 147(3) 11_556 . ?
C20 C46 C60 55.1(16) 11_556 44_565 ?
C29 C46 C14 67(3) 47_654 8_645 ?
C29 C46 C19 131(4) 47_654 11_556 ?
C29 C46 C20 108(3) 47_654 11_556 ?
C29 C46 C32 15.6(19) 47_654 8_645 ?
C29 C46 C35 156(4) 47_654 37_655 ?
C29 C46 C36 75(3) 47_654 37_655 ?
C29 C46 C38 72(3) 47_654 11_556 ?
C29 C46 C41 90(3) 47_654 44_565 ?
C29 C46 C45 61(2) 47_654 . ?
C29 C46 C49 128(5) 47_654 47_654 ?
C29 C46 C60 132(4) 47_654 44_565 ?
C32 C46 C38 57(2) 8_645 11_556 ?
C32 C46 C41 77(2) 8_645 44_565 ?
C32 C46 C45 45.4(15) 8_645 . ?
C32 C46 C60 132(3) 8_645 44_565 ?
C35 C46 C20 49.9(19) 37_655 11_556 ?
C35 C46 C32 164(4) 37_655 8_645 ?
C35 C46 C38 124(3) 37_655 11_556 ?
C35 C46 C41 95(2) 37_655 44_565 ?
C35 C46 C45 132(2) 37_655 . ?
C35 C46 C60 33(2) 37_655 44_565 ?
C36 C46 C19 146(3) 37_655 11_556 ?
C36 C46 C20 62(3) 37_655 11_556 ?
C36 C46 C32 89(2) 37_655 8_645 ?
C36 C46 C35 96(3) 37_655 37_655 ?
C36 C46 C38 138(2) 37_655 11_556 ?
C36 C46 C41 163(4) 37_655 44_565 ?
C36 C46 C45 132(2) 37_655 . ?
C36 C46 C60 116(3) 37_655 44_565 ?
C38 C46 C45 14(2) 11_556 . ?
C41 C46 C38 38(2) 44_565 11_556 ?
C41 C46 C45 38.1(19) 44_565 . ?
C41 C46 C60 69.7(15) 44_565 44_565 ?
C49 C46 C14 97(4) 47_654 8_645 ?
C49 C46 C19 24(2) 47_654 11_556 ?
C49 C46 C20 64(3) 47_654 11_556 ?
C49 C46 C32 125(4) 47_654 8_645 ?
C49 C46 C35 41(3) 47_654 37_655 ?
C49 C46 C36 125(3) 47_654 37_655 ?
C49 C46 C38 96(3) 47_654 11_556 ?
C49 C46 C41 60(2) 47_654 44_565 ?
C49 C46 C45 98(3) 47_654 . ?
C49 C46 C60 10(2) 47_654 44_565 ?
C60 C46 C38 106(2) 44_565 11_556 ?
C60 C46 C45 107.6(19) 44_565 . ?
C14 C47 C15 122(4) 8_645 8_645 ?
C14 C47 C17 87(3) 8_645 37_655 ?
C14 C47 C20 25(2) 8_645 11_556 ?
C14 C47 C29 49(2) 8_645 47_654 ?
C14 C47 C30 114(5) 8_645 47_654 ?
C14 C47 C37 99(3) 8_645 37_655 ?
C14 C47 C43 98(3) 8_645 44_565 ?
C14 C47 C48 127(4) 8_645 . ?
C15 C47 C17 131(3) 8_645 37_655 ?
C15 C47 C20 110(3) 8_645 11_556 ?
C15 C47 C29 147(4) 8_645 47_654 ?
C15 C47 C37 48(3) 8_645 37_655 ?
C15 C47 C43 108(3) 8_645 44_565 ?
C15 C47 C48 73(3) 8_645 . ?
C17 C47 C48 58.3(14) 37_655 . ?
C20 C47 C17 109(2) 11_556 37_655 ?
C20 C47 C48 150(2) 11_556 . ?
C29 C47 C17 37.7(18) 47_654 37_655 ?
C29 C47 C20 71.7(17) 47_654 11_556 ?
C29 C47 C48 89.4(18) 47_654 . ?
C30 C47 C15 60(3) 47_654 8_645 ?
C30 C47 C17 72(3) 47_654 37_655 ?
C30 C47 C20 131(4) 47_654 11_556 ?
C30 C47 C29 92(3) 47_654 47_654 ?
C30 C47 C37 108(3) 47_654 37_655 ?
C30 C47 C43 49(3) 47_654 44_565 ?
C30 C47 C48 24(3) 47_654 . ?
C36 C47 C14 52(4) 37_655 8_645 ?
C36 C47 C15 150(4) 37_655 8_645 ?
C36 C47 C17 79(3) 37_655 37_655 ?
C36 C47 C20 50(3) 37_655 11_556 ?
C36 C47 C29 58(3) 37_655 47_654 ?
C36 C47 C30 149(4) 37_655 47_654 ?
C36 C47 C37 102(3) 37_655 37_655 ?
C36 C47 C43 102(3) 37_655 44_565 ?
C36 C47 C48 137(3) 37_655 . ?
C37 C47 C17 173(3) 37_655 37_655 ?
C37 C47 C20 76.7(18) 37_655 11_556 ?
C37 C47 C29 148(3) 37_655 47_654 ?
C37 C47 C43 155(3) 37_655 44_565 ?
C37 C47 C48 118.6(18) 37_655 . ?
C40 C47 C14 80(8) 11_556 8_645 ?
C40 C47 C15 108(9) 11_556 8_645 ?
C40 C47 C17 33(8) 11_556 37_655 ?
C40 C47 C20 104(8) 11_556 11_556 ?
C40 C47 C29 43(6) 11_556 47_654 ?
C40 C47 C30 49(7) 11_556 47_654 ?
C40 C47 C36 100(8) 11_556 37_655 ?
C40 C47 C37 151(10) 11_556 37_655 ?
C40 C47 C43 21(8) 11_556 44_565 ?
C40 C47 C44 110(10) 11_556 44_565 ?
C40 C47 C48 49(7) 11_556 . ?
C43 C47 C17 23.2(16) 44_565 37_655 ?
C43 C47 C20 122(2) 44_565 11_556 ?
C43 C47 C29 52.7(18) 44_565 47_654 ?
C43 C47 C48 37.2(14) 44_565 . ?
C44 C47 C14 105(7) 44_565 8_645 ?
C44 C47 C15 17(5) 44_565 8_645 ?
C44 C47 C17 140(7) 44_565 37_655 ?
C44 C47 C20 93(6) 44_565 11_556 ?
C44 C47 C29 139(7) 44_565 47_654 ?
C44 C47 C30 68(6) 44_565 47_654 ?
C44 C47 C36 138(8) 44_565 37_655 ?
C44 C47 C37 41(6) 44_565 37_655 ?
C44 C47 C43 117(7) 44_565 44_565 ?
C44 C47 C48 85(6) 44_565 . ?
C12 C48 C17 111(3) 47_654 37_655 ?
C12 C48 C19 66(2) 47_654 37_655 ?
C12 C48 C24 29(2) 47_654 44_565 ?
C12 C48 C33 63(2) 47_654 8_645 ?
C12 C48 C40 134(4) 47_654 11_556 ?
C12 C48 C41 99(3) 47_654 11_556 ?
C12 C48 C47 141(3) 47_654 . ?
C17 C48 C47 58.9(15) 37_655 . ?
C18 C48 C12 40(3) 37_655 47_654 ?
C18 C48 C17 84(3) 37_655 37_655 ?
C18 C48 C19 97(3) 37_655 37_655 ?
C18 C48 C24 12(2) 37_655 44_565 ?
C18 C48 C30 140(5) 37_655 47_654 ?
C18 C48 C33 29(2) 37_655 8_645 ?
C18 C48 C40 133(4) 37_655 11_556 ?
C18 C48 C41 139(4) 37_655 11_556 ?
C18 C48 C43 83(4) 37_655 44_565 ?
C18 C48 C47 141(3) 37_655 . ?
C19 C48 C17 172(4) 37_655 37_655 ?
C19 C48 C24 86(2) 37_655 44_565 ?
C19 C48 C40 124(2) 37_655 11_556 ?
C19 C48 C47 118(2) 37_655 . ?
C24 C48 C17 94.4(19) 44_565 37_655 ?
C24 C48 C40 139(3) 44_565 11_556 ?
C24 C48 C47 148(2) 44_565 . ?
C30 C48 C12 121(4) 47_654 47_654 ?
C30 C48 C17 71(2) 47_654 37_655 ?
C30 C48 C19 103(3) 47_654 37_655 ?
C30 C48 C24 140(4) 47_654 44_565 ?
C30 C48 C33 118(3) 47_654 8_645 ?
C30 C48 C40 22(2) 47_654 11_556 ?
C30 C48 C41 55(2) 47_654 11_556 ?
C30 C48 C43 67(3) 47_654 44_565 ?
C30 C48 C47 22(2) 47_654 . ?
C33 C48 C17 55(2) 8_645 37_655 ?
C33 C48 C19 126(3) 8_645 37_655 ?
C33 C48 C24 40.2(19) 8_645 44_565 ?
C33 C48 C40 105(2) 8_645 11_556 ?
C33 C48 C41 155(4) 8_645 11_556 ?
C33 C48 C47 113(2) 8_645 . ?
C34 C48 C12 80(5) 8_645 47_654 ?
C34 C48 C17 167(5) 8_645 37_655 ?
C34 C48 C18 102(5) 8_645 37_655 ?
C34 C48 C19 20(4) 8_645 37_655 ?
C34 C48 C24 93(5) 8_645 44_565 ?
C34 C48 C30 109(5) 8_645 47_654 ?
C34 C48 C33 131(5) 8_645 8_645 ?
C34 C48 C40 125(5) 8_645 11_556 ?
C34 C48 C41 55(4) 8_645 11_556 ?
C34 C48 C43 175(6) 8_645 44_565 ?
C34 C48 C47 117(4) 8_645 . ?
C40 C48 C17 52(2) 11_556 37_655 ?
C40 C48 C47 9.2(17) 11_556 . ?
C41 C48 C17 126(2) 11_556 37_655 ?
C41 C48 C19 49(3) 11_556 37_655 ?
C41 C48 C24 127(3) 11_556 44_565 ?
C41 C48 C40 75(2) 11_556 11_556 ?
C41 C48 C47 69.6(18) 11_556 . ?
C43 C48 C12 104(3) 44_565 47_654 ?
C43 C48 C17 11(2) 44_565 37_655 ?
C43 C48 C19 161(4) 44_565 37_655 ?
C43 C48 C24 92(3) 44_565 44_565 ?
C43 C48 C33 55(2) 44_565 8_645 ?
C43 C48 C40 50(3) 44_565 11_556 ?
C43 C48 C41 121(3) 44_565 11_556 ?
C43 C48 C47 58(3) 44_565 . ?
C12 C49 C14 140(3) 47_654 47_654 ?
C12 C49 C29 140(2) 47_654 . ?
C13 C49 C12 78(2) 47_654 47_654 ?
C13 C49 C14 74.8(16) 47_654 47_654 ?
C13 C49 C29 113(2) 47_654 . ?
C13 C49 C41 147(4) 47_654 11_556 ?
C14 C49 C29 40.0(16) 47_654 . ?
C19 C49 C12 66(5) 37_655 47_654 ?
C19 C49 C13 136(6) 37_655 47_654 ?
C19 C49 C14 149(5) 37_655 47_654 ?
C19 C49 C20 160(7) 37_655 37_655 ?
C19 C49 C25 103(5) 37_655 44_565 ?
C19 C49 C29 111(5) 37_655 . ?
C19 C49 C34 17(5) 37_655 8_645 ?
C19 C49 C35 102(7) 37_655 8_645 ?
C19 C49 C41 50(5) 37_655 11_556 ?
C19 C49 C46 105(6) 37_655 44_565 ?
C19 C49 C60 92(6) 37_655 11_556 ?
C20 C49 C12 122(3) 37_655 47_654 ?
C20 C49 C13 44.4(18) 37_655 47_654 ?
C20 C49 C14 35.4(18) 37_655 47_654 ?
C20 C49 C29 75(2) 37_655 . ?
C20 C49 C41 144(3) 37_655 11_556 ?
C25 C49 C12 67(3) 44_565 47_654 ?
C25 C49 C13 36(2) 44_565 47_654 ?
C25 C49 C14 104(2) 44_565 47_654 ?
C25 C49 C20 69(3) 44_565 37_655 ?
C25 C49 C29 144(2) 44_565 . ?
C25 C49 C34 98(3) 44_565 8_645 ?
C25 C49 C41 144(3) 44_565 11_556 ?
C25 C49 C46 133(4) 44_565 44_565 ?
C34 C49 C12 50(2) 8_645 47_654 ?
C34 C49 C13 125(3) 8_645 47_654 ?
C34 C49 C14 158(3) 8_645 47_654 ?
C34 C49 C20 166(3) 8_645 37_655 ?
C34 C49 C29 118(2) 8_645 . ?
C34 C49 C41 49(2) 8_645 11_556 ?
C35 C49 C12 111(4) 8_645 47_654 ?
C35 C49 C13 67(4) 8_645 47_654 ?
C35 C49 C14 84(3) 8_645 47_654 ?
C35 C49 C20 59(3) 8_645 37_655 ?
C35 C49 C25 50(4) 8_645 44_565 ?
C35 C49 C29 108(3) 8_645 . ?
C35 C49 C34 111(4) 8_645 8_645 ?
C35 C49 C41 145(5) 8_645 11_556 ?
C35 C49 C46 87(4) 8_645 44_565 ?
C41 C49 C12 80(2) 11_556 47_654 ?
C41 C49 C14 109(3) 11_556 47_654 ?
C41 C49 C29 71.2(17) 11_556 . ?
C46 C49 C12 161(4) 44_565 47_654 ?
C46 C49 C13 116(3) 44_565 47_654 ?
C46 C49 C14 45(2) 44_565 47_654 ?
C46 C49 C20 72(2) 44_565 37_655 ?
C46 C49 C29 25(3) 44_565 . ?
C46 C49 C34 119(4) 44_565 8_645 ?
C46 C49 C41 82(3) 44_565 11_556 ?
C60 C49 C12 44(4) 11_556 47_654 ?
C60 C49 C13 44(4) 11_556 47_654 ?
C60 C49 C14 118(4) 11_556 47_654 ?
C60 C49 C20 86(4) 11_556 37_655 ?
C60 C49 C25 23(4) 11_556 44_565 ?
C60 C49 C29 156(5) 11_556 . ?
C60 C49 C34 82(3) 11_556 8_645 ?
C60 C49 C35 72(6) 11_556 8_645 ?
C60 C49 C41 123(5) 11_556 11_556 ?
C60 C49 C46 155(6) 11_556 44_565 ?
C3 C50 C35 158(3) 47_654 8_645 ?
C3 C50 C54 66.8(18) 47_654 8_645 ?
C3 C50 C59 107(2) 47_654 11_556 ?
C13 C50 C3 125(6) 47_654 47_654 ?
C13 C50 C20 30(4) 47_654 37_655 ?
C13 C50 C21 108(5) 47_654 37_655 ?
C13 C50 C25 49(4) 47_654 44_565 ?
C13 C50 C26 110(4) 47_654 44_565 ?
C13 C50 C35 42(5) 47_654 8_645 ?
C13 C50 C54 150(5) 47_654 8_645 ?
C13 C50 C55 127(7) 47_654 8_645 ?
C13 C50 C59 104(4) 47_654 11_556 ?
C13 C50 C60 40(4) 47_654 11_556 ?
C13 C50 C61 52(4) 47_654 11_556 ?
C20 C50 C3 116(2) 37_655 47_654 ?
C20 C50 C35 42.7(18) 37_655 8_645 ?
C20 C50 C54 177(3) 37_655 8_645 ?
C20 C50 C59 131(2) 37_655 11_556 ?
C21 C50 C3 29(2) 37_655 47_654 ?
C21 C50 C20 90(3) 37_655 37_655 ?
C21 C50 C35 129(3) 37_655 8_645 ?
C21 C50 C54 92(3) 37_655 8_645 ?
C21 C50 C59 136(3) 37_655 11_556 ?
C21 C50 C60 148(3) 37_655 11_556 ?
C21 C50 C61 66(3) 37_655 11_556 ?
C25 C50 C3 173(4) 44_565 47_654 ?
C25 C50 C20 62(2) 44_565 37_655 ?
C25 C50 C21 151(3) 44_565 37_655 ?
C25 C50 C35 22.9(19) 44_565 8_645 ?
C25 C50 C54 116(3) 44_565 8_645 ?
C25 C50 C59 73(2) 44_565 11_556 ?
C25 C50 C60 17(3) 44_565 11_556 ?
C25 C50 C61 86(3) 44_565 11_556 ?
C26 C50 C3 44(3) 44_565 47_654 ?
C26 C50 C20 84(3) 44_565 37_655 ?
C26 C50 C21 19(3) 44_565 37_655 ?
C26 C50 C25 139(5) 44_565 44_565 ?
C26 C50 C35 116(3) 44_565 8_645 ?
C26 C50 C54 97(3) 44_565 8_645 ?
C26 C50 C59 145(4) 44_565 11_556 ?
C26 C50 C60 146(4) 44_565 11_556 ?
C26 C50 C61 59(3) 44_565 11_556 ?
C35 C50 C54 134(3) 8_645 8_645 ?
C35 C50 C59 95.6(16) 8_645 11_556 ?
C55 C50 C3 86(4) 8_645 47_654 ?
C55 C50 C20 101(4) 8_645 37_655 ?
C55 C50 C21 78(4) 8_645 37_655 ?
C55 C50 C25 101(5) 8_645 44_565 ?
C55 C50 C26 61(4) 8_645 44_565 ?
C55 C50 C35 92(4) 8_645 8_645 ?
C55 C50 C54 77(3) 8_645 8_645 ?
C55 C50 C59 106(3) 8_645 11_556 ?
C55 C50 C60 119(5) 8_645 11_556 ?
C55 C50 C61 89(4) 8_645 11_556 ?
C59 C50 C54 48(2) 11_556 8_645 ?
C60 C50 C3 155(4) 11_556 47_654 ?
C60 C50 C20 61.6(17) 11_556 37_655 ?
C60 C50 C35 33(2) 11_556 8_645 ?
C60 C50 C54 117(3) 11_556 8_645 ?
C60 C50 C59 70(2) 11_556 11_556 ?
C61 C50 C3 93(2) 11_556 47_654 ?
C61 C50 C20 25.0(19) 11_556 37_655 ?
C61 C50 C35 64(2) 11_556 8_645 ?
C61 C50 C54 156(3) 11_556 8_645 ?
C61 C50 C59 156(3) 11_556 11_556 ?
C61 C50 C60 87(2) 11_556 11_556 ?
C3 C51 C4 89(3) 47_654 47_654 ?
C3 C51 C50 55.4(19) 47_654 . ?
C3 C51 C52 56.6(19) 47_654 . ?
C3 C51 C57 84(3) 47_654 8_645 ?
C3 C51 C61 101(3) 47_654 11_556 ?
C4 C51 C50 142(3) 47_654 . ?
C4 C51 C52 35(2) 47_654 . ?
C4 C51 C57 30(2) 47_654 8_645 ?
C4 C51 C61 158(4) 47_654 11_556 ?
C21 C51 C3 37(3) 37_655 47_654 ?
C21 C51 C4 125(4) 37_655 47_654 ?
C21 C51 C22 142(5) 37_655 37_655 ?
C21 C51 C26 21(4) 37_655 44_565 ?
C21 C51 C27 126(4) 37_655 44_565 ?
C21 C51 C50 20(3) 37_655 . ?
C21 C51 C52 92(3) 37_655 . ?
C21 C51 C56 101(5) 37_655 8_645 ?
C21 C51 C57 117(4) 37_655 8_645 ?
C21 C51 C61 66(4) 37_655 11_556 ?
C22 C51 C3 105(3) 37_655 47_654 ?
C22 C51 C4 17(2) 37_655 47_654 ?
C22 C51 C27 88(2) 37_655 44_565 ?
C22 C51 C50 155(3) 37_655 . ?
C22 C51 C52 52(2) 37_655 . ?
C22 C51 C57 39(3) 37_655 8_645 ?
C22 C51 C61 145(3) 37_655 11_556 ?
C26 C51 C3 56(3) 44_565 47_654 ?
C26 C51 C4 143(3) 44_565 47_654 ?
C26 C51 C22 160(4) 44_565 37_655 ?
C26 C51 C27 111(3) 44_565 44_565 ?
C26 C51 C50 19(3) 44_565 . ?
C26 C51 C52 108(3) 44_565 . ?
C26 C51 C57 125(3) 44_565 8_645 ?
C26 C51 C61 53(3) 44_565 11_556 ?
C27 C51 C3 158(4) 44_565 47_654 ?
C27 C51 C4 105(3) 44_565 47_654 ?
C27 C51 C50 105.9(18) 44_565 . ?
C27 C51 C52 140.2(18) 44_565 . ?
C27 C51 C57 117(3) 44_565 8_645 ?
C27 C51 C61 60.2(18) 44_565 11_556 ?
C52 C51 C50 112.0(13) . . ?
C56 C51 C3 116(4) 8_645 47_654 ?
C56 C51 C4 110(4) 8_645 47_654 ?
C56 C51 C22 104(5) 8_645 37_655 ?
C56 C51 C26 82(4) 8_645 44_565 ?
C56 C51 C27 76(4) 8_645 44_565 ?
C56 C51 C50 99(3) 8_645 . ?
C56 C51 C52 109(4) 8_645 . ?
C56 C51 C57 85(3) 8_645 8_645 ?
C56 C51 C61 84(4) 8_645 11_556 ?
C57 C51 C50 136.8(19) 8_645 . ?
C57 C51 C52 30.5(19) 8_645 . ?
C61 C51 C50 45.9(18) 11_556 . ?
C61 C51 C52 157(2) 11_556 . ?
C61 C51 C57 169(3) 11_556 8_645 ?
C1A C51 C3 61(7) 11_556 47_654 ?
C1A C51 C4 54(6) 11_556 47_654 ?
C1A C51 C21 88(7) 11_556 37_655 ?
C1A C51 C22 67(6) 11_556 37_655 ?
C1A C51 C26 96(6) 11_556 44_565 ?
C1A C51 C27 141(8) 11_556 44_565 ?
C1A C51 C50 108(7) 11_556 . ?
C1A C51 C52 29(6) 11_556 . ?
C1A C51 C56 81(8) 11_556 8_645 ?
C1A C51 C57 30(6) 11_556 8_645 ?
C1A C51 C61 147(7) 11_556 11_556 ?
C3 C52 C51 42.0(17) 47_654 . ?
C3 C52 C1E 114(3) 47_654 11_556 ?
C4 C52 C3 87(3) 47_654 47_654 ?
C4 C52 C9 119(3) 47_654 44_565 ?
C4 C52 C22 10(2) 47_654 37_655 ?
C4 C52 C23 71(3) 47_654 37_655 ?
C4 C52 C51 49(2) 47_654 . ?
C4 C52 C1A 53(2) 47_654 11_556 ?
C4 C52 C1E 133(4) 47_654 11_556 ?
C4 C52 C1H 161(4) 47_654 8_645 ?
C4 C52 C71 135(4) 47_654 11_556 ?
C9 C52 C3 32(2) 44_565 47_654 ?
C9 C52 C22 111(3) 44_565 37_655 ?
C9 C52 C23 149(4) 44_565 37_655 ?
C9 C52 C51 72.9(19) 44_565 . ?
C9 C52 C1A 71(3) 44_565 11_556 ?
C9 C52 C1E 89(2) 44_565 11_556 ?
C10 C52 C3 124(4) 44_565 47_654 ?
C10 C52 C4 114(5) 44_565 47_654 ?
C10 C52 C9 105(4) 44_565 44_565 ?
C10 C52 C22 124(4) 44_565 37_655 ?
C10 C52 C23 48(3) 44_565 37_655 ?
C10 C52 C51 146(4) 44_565 . ?
C10 C52 C1A 155(5) 44_565 11_556 ?
C10 C52 C1E 19(2) 44_565 11_556 ?
C10 C52 C1H 50(3) 44_565 8_645 ?
C10 C52 C71 92(4) 44_565 11_556 ?
C22 C52 C3 79(3) 37_655 47_654 ?
C22 C52 C51 38.8(16) 37_655 . ?
C22 C52 C1A 42.9(17) 37_655 11_556 ?
C22 C52 C1E 142(3) 37_655 11_556 ?
C23 C52 C3 143(4) 37_655 47_654 ?
C23 C52 C22 82(2) 37_655 37_655 ?
C23 C52 C51 119(2) 37_655 . ?
C23 C52 C1A 125(3) 37_655 11_556 ?
C23 C52 C1E 67(2) 37_655 11_556 ?
C57 C52 C3 103(3) 8_645 47_654 ?
C57 C52 C4 49(4) 8_645 47_654 ?
C57 C52 C9 124(4) 8_645 44_565 ?
C57 C52 C10 131(5) 8_645 44_565 ?
C57 C52 C22 47(3) 8_645 37_655 ?
C57 C52 C23 86(4) 8_645 37_655 ?
C57 C52 C51 65(3) 8_645 . ?
C57 C52 C1A 61(2) 8_645 11_556 ?
C57 C52 C1E 143(5) 8_645 11_556 ?
C57 C52 C1H 130(5) 8_645 8_645 ?
C57 C52 C71 134(4) 8_645 11_556 ?
C1A C52 C3 43(2) 11_556 47_654 ?
C1A C52 C51 8.6(18) 11_556 . ?
C1A C52 C1E 155(4) 11_556 11_556 ?
C1E C52 C51 150(2) 11_556 . ?
C1H C52 C3 110(4) 8_645 47_654 ?
C1H C52 C9 78(3) 8_645 44_565 ?
C1H C52 C22 171(4) 8_645 37_655 ?
C1H C52 C23 90(3) 8_645 37_655 ?
C1H C52 C51 150(3) 8_645 . ?
C1H C52 C1A 146(5) 8_645 11_556 ?
C1H C52 C1E 33(2) 8_645 11_556 ?
C1H C52 C71 62(4) 8_645 11_556 ?
C71 C52 C3 48(2) 11_556 47_654 ?
C71 C52 C9 16(2) 11_556 44_565 ?
C71 C52 C22 127(3) 11_556 37_655 ?
C71 C52 C23 139(4) 11_556 37_655 ?
C71 C52 C51 89(2) 11_556 . ?
C71 C52 C1A 88(3) 11_556 11_556 ?
C71 C52 C1E 75(3) 11_556 11_556 ?
C4 C53 C1I 112(3) 47_654 8_645 ?
C5 C53 C4 86(5) 47_654 47_654 ?
C5 C53 C10 74(6) 47_654 44_565 ?
C5 C53 C11 63(7) 47_654 44_565 ?
C5 C53 C23 62(7) 47_654 37_655 ?
C5 C53 C24 63(6) 47_654 37_655 ?
C5 C53 C33 77(7) 47_654 . ?
C5 C53 C58 98(7) 47_654 8_645 ?
C5 C53 C59 58(5) 47_654 8_645 ?
C5 C53 C1C 77(7) 47_654 11_556 ?
C5 C53 C1D 54(5) 47_654 11_556 ?
C5 C53 C1I 68(6) 47_654 8_645 ?
C10 C53 C4 60(2) 44_565 47_654 ?
C10 C53 C24 137(3) 44_565 37_655 ?
C10 C53 C33 137(2) 44_565 . ?
C10 C53 C1I 52(2) 44_565 8_645 ?
C11 C53 C4 48(2) 44_565 47_654 ?
C11 C53 C10 95(4) 44_565 44_565 ?
C11 C53 C24 66(3) 44_565 37_655 ?
C11 C53 C33 43(3) 44_565 . ?
C11 C53 C58 38(3) 44_565 8_645 ?
C11 C53 C59 96(4) 44_565 8_645 ?
C11 C53 C1C 39(3) 44_565 11_556 ?
C11 C53 C1D 115(5) 44_565 11_556 ?
C11 C53 C1I 128(4) 44_565 8_645 ?
C23 C53 C4 43(4) 37_655 47_654 ?
C23 C53 C10 24(4) 37_655 44_565 ?
C23 C53 C11 71(6) 37_655 44_565 ?
C23 C53 C24 121(7) 37_655 37_655 ?
C23 C53 C33 113(5) 37_655 . ?
C23 C53 C58 100(5) 37_655 8_645 ?
C23 C53 C59 118(7) 37_655 8_645 ?
C23 C53 C1C 110(6) 37_655 11_556 ?
C23 C53 C1D 90(5) 37_655 11_556 ?
C23 C53 C1I 70(5) 37_655 8_645 ?
C24 C53 C4 114(3) 37_655 47_654 ?
C24 C53 C33 32.3(15) 37_655 . ?
C24 C53 C1I 108(3) 37_655 8_645 ?
C33 C53 C4 87(2) . 47_654 ?
C33 C53 C1I 138(2) . 8_645 ?
C58 C53 C4 60(2) 8_645 47_654 ?
C58 C53 C10 120(3) 8_645 44_565 ?
C58 C53 C24 68(2) 8_645 37_655 ?
C58 C53 C33 36(2) 8_645 . ?
C58 C53 C1I 166(4) 8_645 8_645 ?
C59 C53 C4 139(4) 8_645 47_654 ?
C59 C53 C10 118(4) 8_645 44_565 ?
C59 C53 C24 36(2) 8_645 37_655 ?
C59 C53 C33 68(2) 8_645 . ?
C59 C53 C58 104(4) 8_645 8_645 ?
C59 C53 C1C 72(2) 8_645 11_556 ?
C59 C53 C1I 74(3) 8_645 8_645 ?
C1C C53 C4 83(3) 11_556 47_654 ?
C1C C53 C10 134(3) 11_556 44_565 ?
C1C C53 C24 36.7(18) 11_556 37_655 ?
C1C C53 C33 5(2) 11_556 . ?
C1C C53 C58 32(3) 11_556 8_645 ?
C1C C53 C1I 141(3) 11_556 8_645 ?
C1D C53 C4 130(3) 11_556 47_654 ?
C1D C53 C10 80(3) 11_556 44_565 ?
C1D C53 C24 75(3) 11_556 37_655 ?
C1D C53 C33 106(3) 11_556 . ?
C1D C53 C58 142(4) 11_556 8_645 ?
C1D C53 C59 41(3) 11_556 8_645 ?
C1D C53 C1C 110(4) 11_556 11_556 ?
C1D C53 C1I 33.2(16) 11_556 8_645 ?
C2 C54 C3 60.0(16) 44_565 44_565 ?
C5 C54 C2 89(2) 47_654 44_565 ?
C5 C54 C3 111(3) 47_654 44_565 ?
C5 C54 C50 89(3) 47_654 11_556 ?
C5 C54 C55 112(2) 47_654 . ?
C5 C54 C1E 69.3(17) 47_654 11_556 ?
C6 C54 C2 26(3) 47_654 44_565 ?
C6 C54 C3 45(3) 47_654 44_565 ?
C6 C54 C5 80(3) 47_654 47_654 ?
C6 C54 C8 44(3) 47_654 37_655 ?
C6 C54 C9 39(3) 47_654 37_655 ?
C6 C54 C50 79(4) 47_654 11_556 ?
C6 C54 C55 96(4) 47_654 . ?
C6 C54 C59 99(4) 47_654 8_645 ?
C6 C54 C1E 49(3) 47_654 11_556 ?
C8 C54 C2 27.1(15) 37_655 44_565 ?
C8 C54 C3 86(2) 37_655 44_565 ?
C8 C54 C5 70.9(18) 37_655 47_654 ?
C8 C54 C9 67.6(17) 37_655 37_655 ?
C8 C54 C50 121(3) 37_655 11_556 ?
C8 C54 C55 140(3) 37_655 . ?
C8 C54 C1E 5.1(18) 37_655 11_556 ?
C9 C54 C2 41(2) 37_655 44_565 ?
C9 C54 C3 26.5(15) 37_655 44_565 ?
C9 C54 C5 119(3) 37_655 47_654 ?
C9 C54 C50 76.1(19) 37_655 11_556 ?
C9 C54 C55 77.6(18) 37_655 . ?
C9 C54 C1E 72(2) 37_655 11_556 ?
C50 C54 C2 103(3) 11_556 44_565 ?
C50 C54 C3 49.6(15) 11_556 44_565 ?
C50 C54 C1E 125(3) 11_556 11_556 ?
C55 C54 C2 115(2) . 44_565 ?
C55 C54 C3 54.9(19) . 44_565 ?
C55 C54 C50 26.1(17) . 11_556 ?
C55 C54 C1E 145(3) . 11_556 ?
C59 C54 C2 117(3) 8_645 44_565 ?
C59 C54 C3 107(3) 8_645 44_565 ?
C59 C54 C5 33.4(19) 8_645 47_654 ?
C59 C54 C8 104(3) 8_645 37_655 ?
C59 C54 C9 129(3) 8_645 37_655 ?
C59 C54 C50 66(3) 8_645 11_556 ?
C59 C54 C55 83(2) 8_645 . ?
C59 C54 C1E 102(2) 8_645 11_556 ?
C1D C54 C2 92(4) 11_556 44_565 ?
C1D C54 C3 105(4) 11_556 44_565 ?
C1D C54 C5 10(3) 11_556 47_654 ?
C1D C54 C6 79(5) 11_556 47_654 ?
C1D C54 C8 77(4) 11_556 37_655 ?
C1D C54 C9 116(5) 11_556 37_655 ?
C1D C54 C50 80(3) 11_556 11_556 ?
C1D C54 C55 102(4) 11_556 . ?
C1D C54 C59 27(3) 11_556 8_645 ?
C1D C54 C1E 76(3) 11_556 11_556 ?
C1E C54 C2 32(2) 11_556 44_565 ?
C1E C54 C3 91(3) 11_556 44_565 ?
C1I C54 C2 30(3) 8_645 44_565 ?
C1I C54 C3 90(4) 8_645 44_565 ?
C1I C54 C5 72(4) 8_645 47_654 ?
C1I C54 C6 48(4) 8_645 47_654 ?
C1I C54 C8 4(3) 8_645 37_655 ?
C1I C54 C9 70(3) 8_645 37_655 ?
C1I C54 C50 125(4) 8_645 11_556 ?
C1I C54 C55 144(4) 8_645 . ?
C1I C54 C59 105(5) 8_645 8_645 ?
C1I C54 C1D 78(6) 8_645 11_556 ?
C1I C54 C1E 2(3) 8_645 11_556 ?
C3 C55 C20 93(3) 44_565 47_654 ?
C3 C55 C35 123(3) 44_565 . ?
C3 C55 C54 64(2) 44_565 . ?
C3 C55 C56 58.8(18) 44_565 . ?
C3 C55 C60 104(3) 44_565 8_645 ?
C13 C55 C3 80(3) 44_565 44_565 ?
C13 C55 C20 33(2) 44_565 47_654 ?
C13 C55 C21 69(4) 44_565 47_654 ?
C13 C55 C25 33(2) 44_565 37_655 ?
C13 C55 C35 43(2) 44_565 . ?
C13 C55 C54 97(3) 44_565 . ?
C13 C55 C56 92(2) 44_565 . ?
C13 C55 C60 28(2) 44_565 8_645 ?
C13 C55 C61 44(2) 44_565 8_645 ?
C20 C55 C35 36.4(13) 47_654 . ?
C20 C55 C56 73.7(14) 47_654 . ?
C20 C55 C60 46.1(17) 47_654 8_645 ?
C21 C55 C3 25.4(19) 47_654 44_565 ?
C21 C55 C20 72(3) 47_654 47_654 ?
C21 C55 C25 103(4) 47_654 37_655 ?
C21 C55 C35 106(3) 47_654 . ?
C21 C55 C54 89(3) 47_654 . ?
C21 C55 C56 41(2) 47_654 . ?
C21 C55 C60 97(4) 47_654 8_645 ?
C21 C55 C61 56(3) 47_654 8_645 ?
C25 C55 C3 110(3) 37_655 44_565 ?
C25 C55 C20 47.2(18) 37_655 47_654 ?
C25 C55 C35 23.9(18) 37_655 . ?
C25 C55 C54 97(2) 37_655 . ?
C25 C55 C56 120(2) 37_655 . ?
C25 C55 C60 6(2) 37_655 8_645 ?
C25 C55 C61 65.8(19) 37_655 8_645 ?
C26 C55 C3 35(3) 37_655 44_565 ?
C26 C55 C13 70(4) 37_655 44_565 ?
C26 C55 C20 66(3) 37_655 47_654 ?
C26 C55 C21 10(3) 37_655 47_654 ?
C26 C55 C25 103(4) 37_655 37_655 ?
C26 C55 C35 102(3) 37_655 . ?
C26 C55 C54 99(3) 37_655 . ?
C26 C55 C56 32(3) 37_655 . ?
C26 C55 C60 98(4) 37_655 8_645 ?
C26 C55 C61 49(3) 37_655 8_645 ?
C35 C55 C60 28.1(19) . 8_645 ?
C50 C55 C3 65(4) 11_556 44_565 ?
C50 C55 C13 21(3) 11_556 44_565 ?
C50 C55 C20 53(3) 11_556 47_654 ?
C50 C55 C21 62(4) 11_556 47_654 ?
C50 C55 C25 45(3) 11_556 37_655 ?
C50 C55 C26 67(5) 11_556 37_655 ?
C50 C55 C35 62(4) 11_556 . ?
C50 C55 C54 77(4) 11_556 . ?
C50 C55 C56 96(4) 11_556 . ?
C50 C55 C60 39(3) 11_556 8_645 ?
C50 C55 C61 59(3) 11_556 8_645 ?
C54 C55 C20 130(3) . 47_654 ?
C54 C55 C35 120.3(14) . . ?
C54 C55 C56 119.0(15) . . ?
C54 C55 C60 94(2) . 8_645 ?
C56 C55 C35 107.3(11) . . ?
C56 C55 C60 118(2) . 8_645 ?
C61 C55 C3 80(3) 8_645 44_565 ?
C61 C55 C20 19.4(12) 8_645 47_654 ?
C61 C55 C35 55.2(17) 8_645 . ?
C61 C55 C54 132(3) 8_645 . ?
C61 C55 C56 54.6(16) 8_645 . ?
C61 C55 C60 64.1(18) 8_645 8_645 ?
C3 C56 C4 62.2(17) 44_565 44_565 ?
C3 C56 C37 124(2) 44_565 . ?
C3 C56 C55 55.3(17) 44_565 . ?
C3 C56 C57 68.1(17) 44_565 . ?
C4 C56 C37 101(2) 44_565 . ?
C4 C56 C55 117(2) 44_565 . ?
C21 C56 C3 22(2) 47_654 44_565 ?
C21 C56 C4 77(3) 47_654 44_565 ?
C21 C56 C22 82(3) 47_654 47_654 ?
C21 C56 C27 92(4) 47_654 37_655 ?
C21 C56 C37 107(3) 47_654 . ?
C21 C56 C55 42(2) 47_654 . ?
C21 C56 C57 89(3) 47_654 . ?
C21 C56 C61 55(3) 47_654 8_645 ?
C22 C56 C3 70(2) 47_654 44_565 ?
C22 C56 C4 12.1(16) 47_654 44_565 ?
C22 C56 C37 89(2) 47_654 . ?
C22 C56 C55 124(3) 47_654 . ?
C22 C56 C57 36(2) 47_654 . ?
C22 C56 C61 105(3) 47_654 8_645 ?
C26 C56 C3 37.2(19) 37_655 44_565 ?
C26 C56 C4 96(3) 37_655 44_565 ?
C26 C56 C21 19(3) 37_655 47_654 ?
C26 C56 C22 101(4) 37_655 47_654 ?
C26 C56 C27 96(3) 37_655 37_655 ?
C26 C56 C37 105(2) 37_655 . ?
C26 C56 C55 23(2) 37_655 . ?
C26 C56 C57 105(3) 37_655 . ?
C26 C56 C61 47(2) 37_655 8_645 ?
C27 C56 C3 105(3) 37_655 44_565 ?
C27 C56 C4 82(3) 37_655 44_565 ?
C27 C56 C22 71(3) 37_655 47_654 ?
C27 C56 C37 22(2) 37_655 . ?
C27 C56 C55 107(2) 37_655 . ?
C27 C56 C57 106(2) 37_655 . ?
C27 C56 C61 55(2) 37_655 8_645 ?
C37 C56 C55 108.1(11) . . ?
C51 C56 C3 40(3) 11_556 44_565 ?
C51 C56 C4 46(3) 11_556 44_565 ?
C51 C56 C21 40(3) 11_556 47_654 ?
C51 C56 C22 46(3) 11_556 47_654 ?
C51 C56 C26 57(3) 11_556 37_655 ?
C51 C56 C27 67(4) 11_556 37_655 ?
C51 C56 C37 88(4) 11_556 . ?
C51 C56 C55 80(3) 11_556 . ?
C51 C56 C57 69(4) 11_556 . ?
C51 C56 C61 66(3) 11_556 8_645 ?
C51 C56 C1A 31(4) 11_556 8_645 ?
C57 C56 C4 27(2) . 44_565 ?
C57 C56 C37 120.6(14) . . ?
C57 C56 C55 119.5(13) . . ?
C61 C56 C3 77(2) 8_645 44_565 ?
C61 C56 C4 110(3) 8_645 44_565 ?
C61 C56 C37 58.1(19) 8_645 . ?
C61 C56 C55 52.5(18) 8_645 . ?
C61 C56 C57 134(3) 8_645 . ?
C1A C56 C3 30(3) 8_645 44_565 ?
C1A C56 C4 32(3) 8_645 44_565 ?
C1A C56 C21 47(3) 8_645 47_654 ?
C1A C56 C22 41(3) 8_645 47_654 ?
C1A C56 C26 65(4) 8_645 37_655 ?
C1A C56 C27 94(4) 8_645 37_655 ?
C1A C56 C37 116(4) 8_645 . ?
C1A C56 C55 86(3) 8_645 . ?
C1A C56 C57 43(3) 8_645 . ?
C1A C56 C61 94(4) 8_645 8_645 ?
C4 C57 C10 74(4) 44_565 37_655 ?
C4 C57 C11 48(3) 44_565 37_655 ?
C4 C57 C22 23(3) 44_565 47_654 ?
C4 C57 C23 63(4) 44_565 47_654 ?
C4 C57 C51 56(3) 44_565 11_556 ?
C4 C57 C52 73(5) 44_565 11_556 ?
C4 C57 C56 78(3) 44_565 . ?
C4 C57 C58 60(3) 44_565 . ?
C4 C57 C1A 63(3) 44_565 8_645 ?
C4 C57 C1B 42(3) 44_565 8_645 ?
C4 C57 C1H 98(4) 44_565 . ?
C10 C57 C11 61.3(16) 37_655 37_655 ?
C10 C57 C56 127(2) 37_655 . ?
C10 C57 C58 83.5(17) 37_655 . ?
C10 C57 C1H 28.1(16) 37_655 . ?
C11 C57 C58 24.0(16) 37_655 . ?
C11 C57 C1H 88.1(17) 37_655 . ?
C22 C57 C10 97(3) 47_654 37_655 ?
C22 C57 C11 64(2) 47_654 37_655 ?
C22 C57 C23 85(3) 47_654 47_654 ?
C22 C57 C51 43(2) 47_654 11_556 ?
C22 C57 C56 59(2) 47_654 . ?
C22 C57 C58 66(2) 47_654 . ?
C22 C57 C1A 52(3) 47_654 8_645 ?
C22 C57 C1B 31(2) 47_654 8_645 ?
C22 C57 C1H 119(3) 47_654 . ?
C23 C57 C10 36.0(19) 47_654 37_655 ?
C23 C57 C11 27.9(16) 47_654 37_655 ?
C23 C57 C51 115(3) 47_654 11_556 ?
C23 C57 C56 141(3) 47_654 . ?
C23 C57 C58 47.7(19) 47_654 . ?
C23 C57 C1H 60.8(19) 47_654 . ?
C51 C57 C10 104(3) 11_556 37_655 ?
C51 C57 C11 103(2) 11_556 37_655 ?
C51 C57 C56 26.2(19) 11_556 . ?
C51 C57 C58 109(2) 11_556 . ?
C51 C57 C1H 108(2) 11_556 . ?
C52 C57 C10 25(3) 11_556 37_655 ?
C52 C57 C11 80(4) 11_556 37_655 ?
C52 C57 C22 92(4) 11_556 47_654 ?
C52 C57 C23 59(4) 11_556 47_654 ?
C52 C57 C51 84(3) 11_556 11_556 ?
C52 C57 C56 104(4) 11_556 . ?
C52 C57 C58 103(4) 11_556 . ?
C52 C57 C1A 79(3) 11_556 8_645 ?
C52 C57 C1B 115(4) 11_556 8_645 ?
C52 C57 C1H 28(3) 11_556 . ?
C56 C57 C11 123(2) . 37_655 ?
C56 C57 C58 118.5(14) . . ?
C56 C57 C1H 121.4(14) . . ?
C58 C57 C1H 108.0(12) . . ?
C1A C57 C10 101(3) 8_645 37_655 ?
C1A C57 C11 111(3) 8_645 37_655 ?
C1A C57 C23 119(4) 8_645 47_654 ?
C1A C57 C51 10(2) 8_645 11_556 ?
C1A C57 C56 26(3) 8_645 . ?
C1A C57 C58 118(3) 8_645 . ?
C1A C57 C1B 79(3) 8_645 8_645 ?
C1A C57 C1H 101(3) 8_645 . ?
C1B C57 C10 108(3) 8_645 37_655 ?
C1B C57 C11 53.1(17) 8_645 37_655 ?
C1B C57 C23 81(3) 8_645 47_654 ?
C1B C57 C51 69.1(17) 8_645 11_556 ?
C1B C57 C56 75.8(18) 8_645 . ?
C1B C57 C58 42.8(16) 8_645 . ?
C1B C57 C1H 136(3) 8_645 . ?
C4 C58 C18 133(3) 44_565 44_565 ?
C4 C58 C22 14.8(18) 44_565 47_654 ?
C4 C58 C28 62(2) 44_565 37_655 ?
C5 C58 C4 75(3) 44_565 44_565 ?
C5 C58 C18 74.4(19) 44_565 44_565 ?
C5 C58 C22 89(3) 44_565 47_654 ?
C5 C58 C23 22(2) 44_565 47_654 ?
C5 C58 C24 55(2) 44_565 47_654 ?
C5 C58 C28 120(3) 44_565 37_655 ?
C11 C58 C4 60(4) 37_655 44_565 ?
C11 C58 C5 24(3) 37_655 44_565 ?
C11 C58 C18 79(3) 37_655 44_565 ?
C11 C58 C22 71(3) 37_655 47_654 ?
C11 C58 C23 29(3) 37_655 47_654 ?
C11 C58 C24 64(4) 37_655 47_654 ?
C11 C58 C28 96(5) 37_655 37_655 ?
C11 C58 C33 89(4) 37_655 11_556 ?
C11 C58 C53 43(3) 37_655 11_556 ?
C11 C58 C1B 93(4) 37_655 8_645 ?
C18 C58 C22 135(3) 44_565 47_654 ?
C23 C58 C4 57(2) 47_654 44_565 ?
C23 C58 C18 97(3) 47_654 44_565 ?
C23 C58 C22 72(2) 47_654 47_654 ?
C23 C58 C24 77(2) 47_654 47_654 ?
C23 C58 C28 113(3) 47_654 37_655 ?
C24 C58 C4 124(3) 47_654 44_565 ?
C24 C58 C18 21.2(19) 47_654 44_565 ?
C24 C58 C22 132(3) 47_654 47_654 ?
C24 C58 C28 121(3) 47_654 37_655 ?
C28 C58 C18 106(3) 37_655 44_565 ?
C28 C58 C22 48(2) 37_655 47_654 ?
C33 C58 C4 135(4) 11_556 44_565 ?
C33 C58 C5 89(3) 11_556 44_565 ?
C33 C58 C18 16(2) 11_556 44_565 ?
C33 C58 C22 131(4) 11_556 47_654 ?
C33 C58 C23 111(3) 11_556 47_654 ?
C33 C58 C24 37(2) 11_556 47_654 ?
C33 C58 C28 93(3) 11_556 37_655 ?
C33 C58 C53 102(4) 11_556 11_556 ?
C33 C58 C1B 115(4) 11_556 8_645 ?
C53 C58 C4 78(3) 11_556 44_565 ?
C53 C58 C5 21(3) 11_556 44_565 ?
C53 C58 C18 86(3) 11_556 44_565 ?
C53 C58 C22 93(3) 11_556 47_654 ?
C53 C58 C23 22(2) 11_556 47_654 ?
C53 C58 C24 65(3) 11_556 47_654 ?
C53 C58 C28 135(4) 11_556 37_655 ?
C53 C58 C1B 122(3) 11_556 8_645 ?
C1B C58 C4 44.1(19) 8_645 44_565 ?
C1B C58 C5 115(4) 8_645 44_565 ?
C1B C58 C18 127(4) 8_645 44_565 ?
C1B C58 C22 29(2) 8_645 47_654 ?
C1B C58 C23 100(3) 8_645 47_654 ?
C1B C58 C24 139(4) 8_645 47_654 ?
C1B C58 C28 22(2) 8_645 37_655 ?
C1C C58 C4 120(6) 8_645 44_565 ?
C1C C58 C5 56(4) 8_645 44_565 ?
C1C C58 C11 61(5) 8_645 37_655 ?
C1C C58 C18 19(4) 8_645 44_565 ?
C1C C58 C22 126(6) 8_645 47_654 ?
C1C C58 C23 78(5) 8_645 47_654 ?
C1C C58 C24 8(4) 8_645 47_654 ?
C1C C58 C28 113(5) 8_645 37_655 ?
C1C C58 C33 34(4) 8_645 11_556 ?
C1C C58 C53 68(6) 8_645 11_556 ?
C1C C58 C1B 131(6) 8_645 8_645 ?
C5 C59 C11 27(3) 44_565 37_655 ?
C5 C59 C12 102(5) 44_565 37_655 ?
C5 C59 C18 96(4) 44_565 44_565 ?
C5 C59 C23 10(3) 44_565 47_654 ?
C5 C59 C25 145(5) 44_565 47_654 ?
C5 C59 C33 75(4) 44_565 11_556 ?
C5 C59 C53 26(3) 44_565 11_556 ?
C5 C59 C54 90(3) 44_565 11_556 ?
C5 C59 C1C 57(3) 44_565 8_645 ?
C11 C59 C18 69(2) 37_655 44_565 ?
C11 C59 C25 134(3) 37_655 47_654 ?
C11 C59 C33 48(2) 37_655 11_556 ?
C12 C59 C11 82(3) 37_655 37_655 ?
C12 C59 C18 29(2) 37_655 44_565 ?
C12 C59 C23 112(4) 37_655 47_654 ?
C12 C59 C25 54(2) 37_655 47_654 ?
C12 C59 C33 47.4(17) 37_655 11_556 ?
C12 C59 C54 143(3) 37_655 11_556 ?
C12 C59 C1C 65(2) 37_655 8_645 ?
C18 C59 C25 75(2) 44_565 47_654 ?
C18 C59 C33 23.0(14) 44_565 11_556 ?
C23 C59 C11 33.2(18) 47_654 37_655 ?
C23 C59 C18 102(3) 47_654 44_565 ?
C23 C59 C25 154(4) 47_654 47_654 ?
C23 C59 C33 80(3) 47_654 11_556 ?
C24 C59 C5 95(5) 47_654 44_565 ?
C24 C59 C11 68(3) 47_654 37_655 ?
C24 C59 C12 30(3) 47_654 37_655 ?
C24 C59 C18 1(3) 47_654 44_565 ?
C24 C59 C23 101(4) 47_654 47_654 ?
C24 C59 C25 76(3) 47_654 47_654 ?
C24 C59 C33 22(2) 47_654 11_556 ?
C24 C59 C53 96(3) 47_654 11_556 ?
C24 C59 C54 172(4) 47_654 11_556 ?
C24 C59 C1C 42(3) 47_654 8_645 ?
C33 C59 C25 97(2) 11_556 47_654 ?
C53 C59 C11 35(2) 11_556 37_655 ?
C53 C59 C12 116(3) 11_556 37_655 ?
C53 C59 C18 98(3) 11_556 44_565 ?
C53 C59 C23 19(3) 11_556 47_654 ?
C53 C59 C25 169(4) 11_556 47_654 ?
C53 C59 C33 75(2) 11_556 11_556 ?
C53 C59 C54 91(3) 11_556 11_556 ?
C53 C59 C1C 55(2) 11_556 8_645 ?
C54 C59 C11 118(3) 11_556 37_655 ?
C54 C59 C18 171(3) 11_556 44_565 ?
C54 C59 C23 85(3) 11_556 47_654 ?
C54 C59 C25 96(3) 11_556 47_654 ?
C54 C59 C33 165(4) 11_556 11_556 ?
C1C C59 C11 29.6(17) 8_645 37_655 ?
C1C C59 C18 43.0(19) 8_645 44_565 ?
C1C C59 C23 61(2) 8_645 47_654 ?
C1C C59 C25 117(3) 8_645 47_654 ?
C1C C59 C33 20(2) 8_645 11_556 ?
C1C C59 C54 145(3) 8_645 11_556 ?
C1D C59 C5 62(4) 8_645 44_565 ?
C1D C59 C11 89(4) 8_645 37_655 ?
C1D C59 C12 137(5) 8_645 37_655 ?
C1D C59 C18 154(5) 8_645 44_565 ?
C1D C59 C23 58(4) 8_645 47_654 ?
C1D C59 C24 153(6) 8_645 47_654 ?
C1D C59 C25 115(4) 8_645 47_654 ?
C1D C59 C33 137(5) 8_645 11_556 ?
C1D C59 C53 69(5) 8_645 11_556 ?
C1D C59 C54 30(3) 8_645 11_556 ?
C1D C59 C1C 119(5) 8_645 8_645 ?
C12 C60 C18 18(2) 37_655 44_565 ?
C12 C60 C20 151(5) 37_655 44_565 ?
C12 C60 C24 23.1(18) 37_655 47_654 ?
C12 C60 C34 57(3) 37_655 11_556 ?
C12 C60 C46 127(3) 37_655 47_654 ?
C12 C60 C50 107(3) 37_655 8_645 ?
C13 C60 C12 118(5) 37_655 37_655 ?
C13 C60 C18 131(4) 37_655 44_565 ?
C13 C60 C20 45(2) 37_655 44_565 ?
C13 C60 C24 113(4) 37_655 47_654 ?
C13 C60 C34 169(6) 37_655 11_556 ?
C13 C60 C46 97(3) 37_655 47_654 ?
C13 C60 C50 22(3) 37_655 8_645 ?
C19 C60 C12 87(3) 44_565 37_655 ?
C19 C60 C13 146(5) 44_565 37_655 ?
C19 C60 C18 79(2) 44_565 44_565 ?
C19 C60 C20 103(4) 44_565 44_565 ?
C19 C60 C24 99(2) 44_565 47_654 ?
C19 C60 C34 33(2) 44_565 11_556 ?
C19 C60 C35 76(4) 44_565 11_556 ?
C19 C60 C46 50(3) 44_565 47_654 ?
C19 C60 C50 166(4) 44_565 8_645 ?
C20 C60 C18 169(4) 44_565 44_565 ?
C20 C60 C24 157(4) 44_565 47_654 ?
C20 C60 C46 53(2) 44_565 47_654 ?
C24 C60 C18 20.2(17) 47_654 44_565 ?
C24 C60 C46 146(3) 47_654 47_654 ?
C25 C60 C12 125(6) 47_654 37_655 ?
C25 C60 C13 53(6) 47_654 37_655 ?
C25 C60 C18 119(6) 47_654 44_565 ?
C25 C60 C19 133(10) 47_654 44_565 ?
C25 C60 C20 68(5) 47_654 44_565 ?
C25 C60 C24 103(6) 47_654 47_654 ?
C25 C60 C34 137(8) 47_654 11_556 ?
C25 C60 C35 62(6) 47_654 11_556 ?
C25 C60 C46 108(6) 47_654 47_654 ?
C25 C60 C49 122(9) 47_654 8_645 ?
C25 C60 C50 41(6) 47_654 8_645 ?
C34 C60 C18 46(3) 11_556 44_565 ?
C34 C60 C20 135(3) 11_556 44_565 ?
C34 C60 C24 66(2) 11_556 47_654 ?
C34 C60 C46 82(2) 11_556 47_654 ?
C35 C60 C12 155(5) 11_556 37_655 ?
C35 C60 C13 86(3) 11_556 37_655 ?
C35 C60 C18 138(5) 11_556 44_565 ?
C35 C60 C20 53(3) 11_556 44_565 ?
C35 C60 C24 143(5) 11_556 47_654 ?
C35 C60 C34 101(5) 11_556 11_556 ?
C35 C60 C46 51(3) 11_556 47_654 ?
C35 C60 C50 92(3) 11_556 8_645 ?
C46 C60 C18 126(3) 47_654 44_565 ?
C49 C60 C12 112(5) 8_645 37_655 ?
C49 C60 C13 108(5) 8_645 37_655 ?
C49 C60 C18 112(5) 8_645 44_565 ?
C49 C60 C19 38(4) 8_645 44_565 ?
C49 C60 C20 67(4) 8_645 44_565 ?
C49 C60 C24 132(5) 8_645 47_654 ?
C49 C60 C34 69(3) 8_645 11_556 ?
C49 C60 C35 63(5) 8_645 11_556 ?
C49 C60 C46 15(4) 8_645 47_654 ?
C49 C60 C50 129(5) 8_645 8_645 ?
C50 C60 C18 116(3) 8_645 44_565 ?
C50 C60 C20 63(2) 8_645 44_565 ?
C50 C60 C24 96(3) 8_645 47_654 ?
C50 C60 C34 161(4) 8_645 11_556 ?
C50 C60 C46 117(2) 8_645 47_654 ?
C13 C61 C14 98(3) 37_655 37_655 ?
C13 C61 C21 70(2) 37_655 44_565 ?
C13 C61 C25 25(2) 37_655 47_654 ?
C13 C61 C26 68(3) 37_655 47_654 ?
C13 C61 C27 147(4) 37_655 47_654 ?
C13 C61 C35 53(3) 37_655 11_556 ?
C13 C61 C50 25(2) 37_655 8_645 ?
C13 C61 C51 101(3) 37_655 8_645 ?
C13 C61 C55 53(3) 37_655 11_556 ?
C13 C61 C56 116(3) 37_655 11_556 ?
C14 C61 C25 91(3) 37_655 47_654 ?
C14 C61 C27 91(3) 37_655 47_654 ?
C14 C61 C35 73(2) 37_655 11_556 ?
C14 C61 C51 133(3) 37_655 8_645 ?
C14 C61 C55 144(3) 37_655 11_556 ?
C14 C61 C56 142(3) 37_655 11_556 ?
C20 C61 C13 67(4) 44_565 37_655 ?
C20 C61 C14 40(4) 44_565 37_655 ?
C20 C61 C21 137(5) 44_565 44_565 ?
C20 C61 C25 52(3) 44_565 47_654 ?
C20 C61 C26 134(5) 44_565 47_654 ?
C20 C61 C27 131(6) 44_565 47_654 ?
C20 C61 C35 34(4) 44_565 11_556 ?
C20 C61 C50 90(4) 44_565 8_645 ?
C20 C61 C51 159(6) 44_565 8_645 ?
C20 C61 C55 105(5) 44_565 11_556 ?
C20 C61 C56 171(7) 44_565 11_556 ?
C21 C61 C14 146(4) 44_565 37_655 ?
C21 C61 C25 90(3) 44_565 47_654 ?
C21 C61 C27 84(2) 44_565 47_654 ?
C21 C61 C35 117(3) 44_565 11_556 ?
C21 C61 C51 32.6(19) 44_565 8_645 ?
C21 C61 C55 51(3) 44_565 11_556 ?
C21 C61 C56 48.4(19) 44_565 11_556 ?
C26 C61 C14 159(4) 47_654 37_655 ?
C26 C61 C21 16(3) 47_654 44_565 ?
C26 C61 C25 82(2) 47_654 47_654 ?
C26 C61 C27 94(3) 47_654 47_654 ?
C26 C61 C35 106(3) 47_654 11_556 ?
C26 C61 C50 43.9(16) 47_654 8_645 ?
C26 C61 C51 44(2) 47_654 8_645 ?
C26 C61 C55 36(2) 47_654 11_556 ?
C26 C61 C56 48(2) 47_654 11_556 ?
C27 C61 C25 172(4) 47_654 47_654 ?
C27 C61 C35 158(4) 47_654 11_556 ?
C27 C61 C51 52(2) 47_654 8_645 ?
C27 C61 C55 124(3) 47_654 11_556 ?
C27 C61 C56 52(2) 47_654 11_556 ?
C35 C61 C25 28.7(19) 11_556 47_654 ?
C50 C61 C14 122(3) 8_645 37_655 ?
C50 C61 C21 50(2) 8_645 44_565 ?
C50 C61 C25 40(2) 8_645 47_654 ?
C50 C61 C27 134(3) 8_645 47_654 ?
C50 C61 C35 68(3) 8_645 11_556 ?
C50 C61 C51 82(2) 8_645 8_645 ?
C50 C61 C55 32(2) 8_645 11_556 ?
C50 C61 C56 92(2) 8_645 11_556 ?
C51 C61 C25 122(3) 8_645 47_654 ?
C51 C61 C35 149(4) 8_645 11_556 ?
C51 C61 C55 78(3) 8_645 11_556 ?
C51 C61 C56 30(2) 8_645 11_556 ?
C55 C61 C25 54(2) 11_556 47_654 ?
C55 C61 C35 72.5(18) 11_556 11_556 ?
C55 C61 C56 73(2) 11_556 11_556 ?
C56 C61 C25 127(3) 11_556 47_654 ?
C56 C61 C35 140(3) 11_556 11_556 ?
C3 C1A C4 107(4) 37_655 37_655 ?
C3 C1A C9 26(2) 37_655 47_654 ?
C3 C1A C26 57(3) 37_655 47_654 ?
C3 C1A C27 127(3) 37_655 47_654 ?
C3 C1A C52 73(3) 37_655 8_645 ?
C3 C1A C57 111(3) 37_655 11_556 ?
C3 C1A C71 37(2) 37_655 . ?
C4 C1A C9 95(2) 37_655 47_654 ?
C4 C1A C27 95(3) 37_655 47_654 ?
C4 C1A C52 46(3) 37_655 8_645 ?
C4 C1A C57 39(3) 37_655 11_556 ?
C4 C1A C71 84(2) 37_655 . ?
C9 C1A C71 12.4(15) 47_654 . ?
C21 C1A C3 44(3) 44_565 37_655 ?
C21 C1A C4 139(5) 44_565 37_655 ?
C21 C1A C9 67(3) 44_565 47_654 ?
C21 C1A C22 139(6) 44_565 44_565 ?
C21 C1A C26 18(3) 44_565 47_654 ?
C21 C1A C27 88(4) 44_565 47_654 ?
C21 C1A C52 117(5) 44_565 8_645 ?
C21 C1A C57 154(5) 44_565 11_556 ?
C21 C1A C71 80(3) 44_565 . ?
C22 C1A C3 123(4) 44_565 37_655 ?
C22 C1A C4 22(2) 44_565 37_655 ?
C22 C1A C9 115(4) 44_565 47_654 ?
C22 C1A C26 149(5) 44_565 47_654 ?
C22 C1A C27 74(3) 44_565 47_654 ?
C22 C1A C52 68(3) 44_565 8_645 ?
C22 C1A C57 52(4) 44_565 11_556 ?
C22 C1A C71 105(3) 44_565 . ?
C26 C1A C4 156(5) 47_654 37_655 ?
C26 C1A C9 77(2) 47_654 47_654 ?
C26 C1A C27 83(3) 47_654 47_654 ?
C26 C1A C52 129(4) 47_654 8_645 ?
C26 C1A C57 158(4) 47_654 11_556 ?
C26 C1A C71 90(3) 47_654 . ?
C27 C1A C9 152(3) 47_654 47_654 ?
C27 C1A C71 159(3) 47_654 . ?
C51 C1A C3 98(8) 8_645 37_655 ?
C51 C1A C4 108(6) 8_645 37_655 ?
C51 C1A C9 123(7) 8_645 47_654 ?
C51 C1A C21 62(6) 8_645 44_565 ?
C51 C1A C22 90(7) 8_645 44_565 ?
C51 C1A C26 61(5) 8_645 47_654 ?
C51 C1A C27 29(6) 8_645 47_654 ?
C51 C1A C52 142(8) 8_645 8_645 ?
C51 C1A C56 68(7) 8_645 11_556 ?
C51 C1A C57 141(8) 8_645 11_556 ?
C51 C1A C71 133(7) 8_645 . ?
C52 C1A C9 52(2) 8_645 47_654 ?
C52 C1A C27 141(3) 8_645 47_654 ?
C52 C1A C71 40(2) 8_645 . ?
C56 C1A C3 127(4) 11_556 37_655 ?
C56 C1A C4 126(4) 11_556 37_655 ?
C56 C1A C9 134(4) 11_556 47_654 ?
C56 C1A C21 89(4) 11_556 44_565 ?
C56 C1A C22 108(4) 11_556 44_565 ?
C56 C1A C26 72(4) 11_556 47_654 ?
C56 C1A C27 54(3) 11_556 47_654 ?
C56 C1A C52 147(4) 11_556 8_645 ?
C56 C1A C57 111(5) 11_556 11_556 ?
C56 C1A C71 141(4) 11_556 . ?
C57 C1A C9 87(3) 11_556 47_654 ?
C57 C1A C27 117(3) 11_556 47_654 ?
C57 C1A C52 39.1(19) 11_556 8_645 ?
C57 C1A C71 75(3) 11_556 . ?
C4 C1B C11 61(3) 37_655 47_654 ?
C4 C1B C31 108(3) 37_655 8_645 ?
C4 C1B C32 136(4) 37_655 8_645 ?
C4 C1B C39 145(4) 37_655 11_556 ?
C4 C1B C42 138(5) 37_655 44_565 ?
C4 C1B C57 30(3) 37_655 11_556 ?
C4 C1B C58 83(3) 37_655 11_556 ?
C4 C1B C1C 84(2) 37_655 . ?
C11 C1B C31 135(3) 47_654 8_645 ?
C11 C1B C32 92(2) 47_654 8_645 ?
C11 C1B C39 87.1(19) 47_654 11_556 ?
C11 C1B C57 70(2) 47_654 11_556 ?
C11 C1B C1C 23.9(16) 47_654 . ?
C16 C1B C4 138(5) 37_655 37_655 ?
C16 C1B C11 136(4) 37_655 47_654 ?
C16 C1B C22 119(4) 37_655 44_565 ?
C16 C1B C31 30(3) 37_655 8_645 ?
C16 C1B C32 45(3) 37_655 8_645 ?
C16 C1B C39 58(3) 37_655 11_556 ?
C16 C1B C42 24(3) 37_655 44_565 ?
C16 C1B C57 149(4) 37_655 11_556 ?
C16 C1B C58 131(4) 37_655 11_556 ?
C16 C1B C1C 121(3) 37_655 . ?
C22 C1B C4 21(3) 44_565 37_655 ?
C22 C1B C11 81(3) 44_565 47_654 ?
C22 C1B C31 89(3) 44_565 8_645 ?
C22 C1B C32 136(5) 44_565 8_645 ?
C22 C1B C39 154(5) 44_565 11_556 ?
C22 C1B C42 127(5) 44_565 44_565 ?
C22 C1B C57 39(3) 44_565 11_556 ?
C22 C1B C58 105(4) 44_565 11_556 ?
C22 C1B C1C 105(3) 44_565 . ?
C28 C1B C4 135(6) 47_654 37_655 ?
C28 C1B C11 109(4) 47_654 47_654 ?
C28 C1B C16 27(4) 47_654 37_655 ?
C28 C1B C22 125(6) 47_654 44_565 ?
C28 C1B C31 45(3) 47_654 8_645 ?
C28 C1B C32 20(2) 47_654 8_645 ?
C28 C1B C39 39(3) 47_654 11_556 ?
C28 C1B C42 4(4) 47_654 44_565 ?
C28 C1B C57 164(5) 47_654 11_556 ?
C28 C1B C58 108(4) 47_654 11_556 ?
C28 C1B C1C 96(3) 47_654 . ?
C31 C1B C32 65.7(17) 8_645 8_645 ?
C31 C1B C39 83(2) 8_645 11_556 ?
C31 C1B C1C 136(2) 8_645 . ?
C32 C1B C1C 76.3(15) 8_645 . ?
C39 C1B C32 21.4(19) 11_556 8_645 ?
C39 C1B C1C 65.9(16) 11_556 . ?
C42 C1B C11 113(3) 44_565 47_654 ?
C42 C1B C31 45(2) 44_565 8_645 ?
C42 C1B C32 22.4(17) 44_565 8_645 ?
C42 C1B C39 39(2) 44_565 11_556 ?
C42 C1B C57 166(3) 44_565 11_556 ?
C42 C1B C58 110(3) 44_565 11_556 ?
C42 C1B C1C 99(2) 44_565 . ?
C57 C1B C31 123(2) 11_556 8_645 ?
C57 C1B C32 162(3) 11_556 8_645 ?
C57 C1B C39 153(3) 11_556 11_556 ?
C57 C1B C1C 88.6(19) 11_556 . ?
C58 C1B C11 30(2) 11_556 47_654 ?
C58 C1B C31 152(3) 11_556 8_645 ?
C58 C1B C32 88(3) 11_556 8_645 ?
C58 C1B C39 73(2) 11_556 11_556 ?
C58 C1B C57 80(3) 11_556 11_556 ?
C58 C1B C1C 16(2) 11_556 . ?
C5 C1C C12 88(3) 37_655 47_654 ?
C5 C1C C23 21(2) 37_655 44_565 ?
C5 C1C C43 142(4) 37_655 44_565 ?
C5 C1C C53 25(3) 37_655 8_645 ?
C5 C1C C59 44(2) 37_655 11_556 ?
C5 C1C C1B 98(2) 37_655 . ?
C11 C1C C5 41(3) 47_654 37_655 ?
C11 C1C C12 112(4) 47_654 47_654 ?
C11 C1C C18 140(5) 47_654 37_655 ?
C11 C1C C23 26(3) 47_654 44_565 ?
C11 C1C C24 118(5) 47_654 44_565 ?
C11 C1C C43 123(4) 47_654 44_565 ?
C11 C1C C53 47(4) 47_654 8_645 ?
C11 C1C C59 85(4) 47_654 11_556 ?
C11 C1C C1B 58(3) 47_654 . ?
C12 C1C C23 108(3) 47_654 44_565 ?
C12 C1C C43 67(2) 47_654 44_565 ?
C12 C1C C1B 137(2) 47_654 . ?
C18 C1C C5 115(4) 37_655 37_655 ?
C18 C1C C12 29(2) 37_655 47_654 ?
C18 C1C C23 135(4) 37_655 44_565 ?
C18 C1C C43 52(2) 37_655 44_565 ?
C18 C1C C53 128(4) 37_655 8_645 ?
C18 C1C C59 76(3) 37_655 11_556 ?
C18 C1C C1B 135(3) 37_655 . ?
C23 C1C C43 147(3) 44_565 44_565 ?
C23 C1C C1B 79.5(19) 44_565 . ?
C24 C1C C5 82(3) 44_565 37_655 ?
C24 C1C C12 25(3) 44_565 47_654 ?
C24 C1C C18 35(3) 44_565 37_655 ?
C24 C1C C23 103(4) 44_565 44_565 ?
C24 C1C C43 85(3) 44_565 44_565 ?
C24 C1C C53 94(4) 44_565 8_645 ?
C24 C1C C59 41(4) 44_565 11_556 ?
C24 C1C C1B 161(4) 44_565 . ?
C33 C1C C5 150(6) 8_645 37_655 ?
C33 C1C C11 144(6) 8_645 47_654 ?
C33 C1C C12 63(4) 8_645 47_654 ?
C33 C1C C18 39(4) 8_645 37_655 ?
C33 C1C C23 166(6) 8_645 44_565 ?
C33 C1C C24 74(5) 8_645 44_565 ?
C33 C1C C43 22(4) 8_645 44_565 ?
C33 C1C C53 167(5) 8_645 8_645 ?
C33 C1C C58 111(6) 8_645 11_556 ?
C33 C1C C59 115(5) 8_645 11_556 ?
C33 C1C C1B 99(4) 8_645 . ?
C43 C1C C1B 83.4(14) 44_565 . ?
C53 C1C C12 108(3) 8_645 47_654 ?
C53 C1C C23 21(3) 8_645 44_565 ?
C53 C1C C43 167(4) 8_645 44_565 ?
C53 C1C C59 52.8(18) 8_645 11_556 ?
C53 C1C C1B 94(2) 8_645 . ?
C58 C1C C5 96(5) 11_556 37_655 ?
C58 C1C C11 66(5) 11_556 47_654 ?
C58 C1C C12 169(6) 11_556 47_654 ?
C58 C1C C18 149(6) 11_556 37_655 ?
C58 C1C C23 75(5) 11_556 44_565 ?
C58 C1C C24 166(7) 11_556 44_565 ?
C58 C1C C43 104(5) 11_556 44_565 ?
C58 C1C C53 80(6) 11_556 8_645 ?
C58 C1C C59 131(6) 11_556 11_556 ?
C58 C1C C1B 33(4) 11_556 . ?
C59 C1C C12 58(2) 11_556 47_654 ?
C59 C1C C23 64(2) 11_556 44_565 ?
C59 C1C C43 124(3) 11_556 44_565 ?
C59 C1C C1B 142(2) 11_556 . ?
C5 C1D C6 127(5) 37_655 37_655 ?
C5 C1D C8 95(3) 37_655 44_565 ?
C5 C1D C10 58(3) 37_655 47_654 ?
C5 C1D C11 6(2) 37_655 47_654 ?
C5 C1D C23 23(3) 37_655 44_565 ?
C5 C1D C24 57(3) 37_655 44_565 ?
C5 C1D C53 26(4) 37_655 8_645 ?
C5 C1D C1E 90(3) 37_655 . ?
C5 C1D C1I 117(4) 37_655 11_556 ?
C6 C1D C8 44(2) 37_655 44_565 ?
C6 C1D C10 79(2) 37_655 47_654 ?
C6 C1D C11 131(3) 37_655 47_654 ?
C6 C1D C23 114(4) 37_655 44_565 ?
C6 C1D C24 143(4) 37_655 44_565 ?
C6 C1D C1E 50(2) 37_655 . ?
C8 C1D C10 38.1(19) 44_565 47_654 ?
C8 C1D C1E 6.5(15) 44_565 . ?
C10 C1D C1E 32.2(15) 47_654 . ?
C11 C1D C8 101(2) 47_654 44_565 ?
C11 C1D C10 63.9(15) 47_654 47_654 ?
C11 C1D C1E 95.9(16) 47_654 . ?
C23 C1D C8 75(2) 44_565 44_565 ?
C23 C1D C10 36.6(18) 44_565 47_654 ?
C23 C1D C11 29(2) 44_565 47_654 ?
C23 C1D C24 79(3) 44_565 44_565 ?
C23 C1D C1E 69(2) 44_565 . ?
C24 C1D C8 150(3) 44_565 44_565 ?
C24 C1D C10 114(2) 44_565 47_654 ?
C24 C1D C11 50.6(17) 44_565 47_654 ?
C24 C1D C1E 145.6(19) 44_565 . ?
C53 C1D C6 139(4) 8_645 37_655 ?
C53 C1D C8 97(3) 8_645 44_565 ?
C53 C1D C10 60(2) 8_645 47_654 ?
C53 C1D C11 27(2) 8_645 47_654 ?
C53 C1D C23 26(2) 8_645 44_565 ?
C53 C1D C24 64(3) 8_645 44_565 ?
C53 C1D C1E 90(3) 8_645 . ?
C54 C1D C5 161(5) 8_645 37_655 ?
C54 C1D C6 53(4) 8_645 37_655 ?
C54 C1D C8 73(4) 8_645 44_565 ?
C54 C1D C10 107(4) 8_645 47_654 ?
C54 C1D C11 165(4) 8_645 47_654 ?
C54 C1D C23 138(5) 8_645 44_565 ?
C54 C1D C24 137(4) 8_645 44_565 ?
C54 C1D C53 138(5) 8_645 8_645 ?
C54 C1D C1E 77(4) 8_645 . ?
C54 C1D C1I 49(5) 8_645 11_556 ?
C59 C1D C5 69(4) 11_556 37_655 ?
C59 C1D C6 145(5) 11_556 37_655 ?
C59 C1D C8 163(5) 11_556 44_565 ?
C59 C1D C10 126(5) 11_556 47_654 ?
C59 C1D C11 62(4) 11_556 47_654 ?
C59 C1D C23 90(5) 11_556 44_565 ?
C59 C1D C24 14(4) 11_556 44_565 ?
C59 C1D C53 70(5) 11_556 8_645 ?
C59 C1D C54 124(5) 11_556 8_645 ?
C59 C1D C1E 158(4) 11_556 . ?
C59 C1D C1I 172(6) 11_556 11_556 ?
C1I C1D C6 38(3) 11_556 37_655 ?
C1I C1D C8 24(3) 11_556 44_565 ?
C1I C1D C10 59(3) 11_556 47_654 ?
C1I C1D C11 123(3) 11_556 47_654 ?
C1I C1D C23 94(3) 11_556 44_565 ?
C1I C1D C24 173(4) 11_556 44_565 ?
C1I C1D C53 112(3) 11_556 8_645 ?
C1I C1D C1E 28(3) 11_556 . ?
C2 C1E C6 50(2) 47_654 37_655 ?
C2 C1E C7 81(2) 47_654 44_565 ?
C2 C1E C7 40(3) 47_654 37_655 ?
C2 C1E C23 120(4) 47_654 44_565 ?
C2 C1E C1F 108(4) 47_654 8_645 ?
C2 C1E C1F 28(2) 47_654 . ?
C2 C1E C1G 38(3) 47_654 8_645 ?
C2 C1E C1H 165(5) 47_654 11_556 ?
C2 C1E C1I 72(3) 47_654 11_556 ?
C6 C1E C7 127(3) 37_655 44_565 ?
C6 C1E C23 75.2(19) 37_655 44_565 ?
C6 C1E C1F 75.3(19) 37_655 . ?
C7 C1E C6 90(3) 37_655 37_655 ?
C7 C1E C7 43(3) 37_655 44_565 ?
C7 C1E C23 148(4) 37_655 44_565 ?
C7 C1E C23 129(3) 44_565 44_565 ?
C7 C1E C1F 22(2) 37_655 . ?
C7 C1E C1F 64.2(17) 44_565 . ?
C8 C1E C2 43(10) 44_565 47_654 ?
C8 C1E C6 8(10) 44_565 37_655 ?
C8 C1E C7 123(10) 44_565 44_565 ?
C8 C1E C7 84(10) 44_565 37_655 ?
C8 C1E C10 108(10) 44_565 47_654 ?
C8 C1E C23 83(10) 44_565 44_565 ?
C8 C1E C1F 150(10) 44_565 8_645 ?
C8 C1E C1F 68(10) 44_565 . ?
C8 C1E C1G 58(10) 44_565 8_645 ?
C8 C1E C1H 151(10) 44_565 11_556 ?
C8 C1E C1I 32(10) 44_565 11_556 ?
C10 C1E C2 136(6) 47_654 47_654 ?
C10 C1E C6 100(4) 47_654 37_655 ?
C10 C1E C7 138(5) 47_654 37_655 ?
C10 C1E C7 104(4) 47_654 44_565 ?
C10 C1E C23 28(2) 47_654 44_565 ?
C10 C1E C1F 157(4) 47_654 . ?
C10 C1E C1F 89(4) 47_654 8_645 ?
C10 C1E C1G 165(4) 47_654 8_645 ?
C10 C1E C1H 50(3) 47_654 11_556 ?
C10 C1E C1I 95(4) 47_654 11_556 ?
C23 C1E C1F 148(2) 44_565 . ?
C1F C1E C6 155(4) 8_645 37_655 ?
C1F C1E C7 28(2) 8_645 44_565 ?
C1F C1E C7 68(3) 8_645 37_655 ?
C1F C1E C23 117(3) 8_645 44_565 ?
C1F C1E C1F 87(3) 8_645 . ?
C1G C1E C6 65(3) 8_645 37_655 ?
C1G C1E C7 50(3) 8_645 37_655 ?
C1G C1E C7 89(4) 8_645 44_565 ?
C1G C1E C23 137(4) 8_645 44_565 ?
C1G C1E C1F 28(3) 8_645 . ?
C1G C1E C1F 106(4) 8_645 8_645 ?
C1H C1E C6 144(4) 11_556 37_655 ?
C1H C1E C7 125(4) 11_556 37_655 ?
C1H C1E C7 83(3) 11_556 44_565 ?
C1H C1E C23 71(3) 11_556 44_565 ?
C1H C1E C1F 57(4) 11_556 8_645 ?
C1H C1E C1F 140(3) 11_556 . ?
C1H C1E C1G 141(5) 11_556 8_645 ?
C1I C1E C6 29(3) 11_556 37_655 ?
C1I C1E C7 153(4) 11_556 44_565 ?
C1I C1E C7 111(4) 11_556 37_655 ?
C1I C1E C23 67(3) 11_556 44_565 ?
C1I C1E C1F 92(3) 11_556 . ?
C1I C1E C1F 174(5) 11_556 8_645 ?
C1I C1E C1G 70.5(18) 11_556 8_645 ?
C1I C1E C1H 123(5) 11_556 11_556 ?
C2 C1F C2 116(5) 47_654 44_565 ?
C2 C1F C7 102(4) 47_654 47_654 ?
C2 C1F C8 133(5) 47_654 37_655 ?
C2 C1F C8 20(3) 47_654 44_565 ?
C2 C1F C9 54(2) 47_654 44_565 ?
C2 C1F C10 114(4) 47_654 44_565 ?
C2 C1F C1E 136(5) 47_654 11_556 ?
C2 C1F C1H 127(4) 47_654 8_645 ?
C2 C1F C71 64(3) 47_654 11_556 ?
C7 C1F C2 24(2) 47_654 44_565 ?
C7 C1F C2 81(3) 37_655 44_565 ?
C7 C1F C2 46(3) 37_655 47_654 ?
C7 C1F C7 60(4) 37_655 47_654 ?
C7 C1F C8 97(2) 47_654 44_565 ?
C7 C1F C8 52(2) 47_654 37_655 ?
C7 C1F C8 37(3) 37_655 44_565 ?
C7 C1F C8 108(4) 37_655 37_655 ?
C7 C1F C9 100(4) 37_655 44_565 ?
C7 C1F C9 142(4) 47_654 44_565 ?
C7 C1F C10 92(4) 47_654 44_565 ?
C7 C1F C10 129(5) 37_655 44_565 ?
C7 C1F C1E 114(5) 37_655 11_556 ?
C7 C1F C1G 65(3) 37_655 8_645 ?
C7 C1F C1H 163(6) 37_655 8_645 ?
C7 C1F C71 110(5) 37_655 11_556 ?
C8 C1F C2 118(3) 44_565 44_565 ?
C8 C1F C2 28(2) 37_655 44_565 ?
C8 C1F C8 142(4) 37_655 44_565 ?
C8 C1F C9 119(3) 37_655 44_565 ?
C8 C1F C10 44(2) 37_655 44_565 ?
C9 C1F C2 134(3) 44_565 44_565 ?
C9 C1F C8 69.1(19) 44_565 44_565 ?
C9 C1F C10 76(2) 44_565 44_565 ?
C10 C1F C2 69(2) 44_565 44_565 ?
C10 C1F C8 134(3) 44_565 44_565 ?
C1E C1F C2 33(2) 11_556 44_565 ?
C1E C1F C7 57(2) 11_556 47_654 ?
C1E C1F C8 5(2) 11_556 37_655 ?
C1E C1F C8 147(4) 11_556 44_565 ?
C1E C1F C9 117(4) 11_556 44_565 ?
C1E C1F C10 41(3) 11_556 44_565 ?
C1G C1F C2 42(4) 8_645 47_654 ?
C1G C1F C2 146(4) 8_645 44_565 ?
C1G C1F C7 123(4) 8_645 47_654 ?
C1G C1F C8 173(5) 8_645 37_655 ?
C1G C1F C8 31(3) 8_645 44_565 ?
C1G C1F C9 62(4) 8_645 44_565 ?
C1G C1F C10 138(4) 8_645 44_565 ?
C1G C1F C1E 178(5) 8_645 11_556 ?
C1G C1F C1H 122(6) 8_645 8_645 ?
C1G C1F C71 70(5) 8_645 11_556 ?
C1H C1F C2 92(4) 8_645 44_565 ?
C1H C1F C7 115(5) 8_645 47_654 ?
C1H C1F C8 143(4) 8_645 44_565 ?
C1H C1F C8 64(3) 8_645 37_655 ?
C1H C1F C9 74(3) 8_645 44_565 ?
C1H C1F C10 35(3) 8_645 44_565 ?
C1H C1F C1E 58(5) 8_645 11_556 ?
C1H C1F C71 63.6(19) 8_645 11_556 ?
C71 C1F C2 131(4) 11_556 44_565 ?
C71 C1F C7 145(5) 11_556 47_654 ?
C71 C1F C8 79(3) 11_556 44_565 ?
C71 C1F C8 112(3) 11_556 37_655 ?
C71 C1F C9 10(2) 11_556 44_565 ?
C71 C1F C10 68(2) 11_556 44_565 ?
C71 C1F C1E 109(4) 11_556 11_556 ?
C2 C1G C6 49(4) 44_565 47_654 ?
C2 C1G C7 50(4) 44_565 47_654 ?
C2 C1G C8 53(4) 44_565 37_655 ?
C2 C1G C9 65(5) 44_565 37_655 ?
C2 C1G C54 77(4) 44_565 . ?
C2 C1G C1E 60(4) 44_565 11_556 ?
C2 C1G C1F 71(4) 44_565 . ?
C2 C1G C1F 74(4) 44_565 11_556 ?
C2 C1G C1H 87(4) 44_565 . ?
C2 C1G C1I 68(4) 44_565 8_645 ?
C2 C1G C71 69(4) 44_565 8_645 ?
C6 C1G C54 29(2) 47_654 . ?
C6 C1G C1F 100(2) 47_654 . ?
C6 C1G C1H 105(2) 47_654 . ?
C7 C1G C6 98(4) 47_654 47_654 ?
C7 C1G C8 71(4) 47_654 37_655 ?
C7 C1G C9 104(4) 47_654 37_655 ?
C7 C1G C54 124(4) 47_654 . ?
C7 C1G C1E 66(4) 47_654 11_556 ?
C7 C1G C1F 43(3) 47_654 . ?
C7 C1G C1H 81(3) 47_654 . ?
C7 C1G C1I 107(4) 47_654 8_645 ?
C7 C1G C71 96(4) 47_654 8_645 ?
C8 C1G C6 53(3) 37_655 47_654 ?
C8 C1G C9 100(4) 37_655 37_655 ?
C8 C1G C54 61(2) 37_655 . ?
C8 C1G C1E 13(2) 37_655 11_556 ?
C8 C1G C1F 48(2) 37_655 . ?
C8 C1G C1H 140(4) 37_655 . ?
C8 C1G C1I 40(2) 37_655 8_645 ?
C8 C1G C71 113(4) 37_655 8_645 ?
C9 C1G C6 49(3) 37_655 47_654 ?
C9 C1G C54 62.1(19) 37_655 . ?
C9 C1G C1F 136(3) 37_655 . ?
C9 C1G C1H 58.5(19) 37_655 . ?
C1E C1G C6 66(3) 11_556 47_654 ?
C1E C1G C9 113(4) 11_556 37_655 ?
C1E C1G C54 71(3) 11_556 . ?
C1E C1G C1F 37(3) 11_556 . ?
C1E C1G C1H 143(3) 11_556 . ?
C1E C1G C1I 49.6(16) 11_556 8_645 ?
C1E C1G C71 125(4) 11_556 8_645 ?
C1F C1G C6 113(4) 11_556 47_654 ?
C1F C1G C7 52(3) 11_556 47_654 ?
C1F C1G C8 119(4) 11_556 37_655 ?
C1F C1G C9 78(4) 11_556 37_655 ?
C1F C1G C54 138(3) 11_556 . ?
C1F C1G C54 107.9(11) . . ?
C1F C1G C1E 117(5) 11_556 11_556 ?
C1F C1G C1F 91(4) 11_556 . ?
C1F C1G C1H 30(3) 11_556 . ?
C1F C1G C1I 141(4) 11_556 8_645 ?
C1F C1G C71 62(4) 11_556 8_645 ?
C1H C1G C54 119.6(14) . . ?
C1H C1G C1F 121.2(14) . . ?
C1I C1G C6 30(3) 8_645 47_654 ?
C1I C1G C9 77(3) 8_645 37_655 ?
C1I C1G C54 21(3) 8_645 . ?
C1I C1G C1F 86(3) 8_645 . ?
C1I C1G C1H 135(3) 8_645 . ?
C71 C1G C6 66(2) 8_645 47_654 ?
C71 C1G C9 18(2) 8_645 37_655 ?
C71 C1G C54 80(2) 8_645 . ?
C71 C1G C1F 136(3) 8_645 . ?
C71 C1G C1H 41(2) 8_645 . ?
C71 C1G C1I 94(4) 8_645 8_645 ?
C8 C1H C2 86(2) 47_654 44_565 ?
C8 C1H C9 118(4) 47_654 37_655 ?
C8 C1H C23 69(2) 47_654 47_654 ?
C8 C1H C57 121(3) 47_654 . ?
C8 C1H C1G 98(2) 47_654 . ?
C8 C1H C1I 22(2) 47_654 . ?
C9 C1H C2 40.3(17) 37_655 44_565 ?
C9 C1H C23 105(3) 37_655 47_654 ?
C9 C1H C57 72.8(18) 37_655 . ?
C9 C1H C1G 46.9(16) 37_655 . ?
C9 C1H C1I 136(3) 37_655 . ?
C10 C1H C2 95(4) 37_655 44_565 ?
C10 C1H C8 56(3) 37_655 47_654 ?
C10 C1H C9 94(4) 37_655 37_655 ?
C10 C1H C23 24(3) 37_655 47_654 ?
C10 C1H C52 55(3) 37_655 11_556 ?
C10 C1H C57 66(3) 37_655 . ?
C10 C1H C1E 60(3) 37_655 8_645 ?
C10 C1H C1F 102(5) 37_655 11_556 ?
C10 C1H C1G 118(4) 37_655 . ?
C10 C1H C1I 52(3) 37_655 . ?
C10 C1H C71 95(4) 37_655 8_645 ?
C23 C1H C2 118(3) 47_654 44_565 ?
C23 C1H C57 52.9(16) 47_654 . ?
C23 C1H C1G 140(3) 47_654 . ?
C23 C1H C1I 55.6(16) 47_654 . ?
C52 C1H C2 91(4) 11_556 44_565 ?
C52 C1H C8 110(4) 11_556 47_654 ?
C52 C1H C9 58(3) 11_556 37_655 ?
C52 C1H C23 51(2) 11_556 47_654 ?
C52 C1H C57 23(3) 11_556 . ?
C52 C1H C1G 105(3) 11_556 . ?
C52 C1H C1I 105(3) 11_556 . ?
C52 C1H C71 62(4) 11_556 8_645 ?
C57 C1H C2 110(2) . 44_565 ?
C1E C1H C2 82(3) 8_645 44_565 ?
C1E C1H C8 6(2) 8_645 47_654 ?
C1E C1H C9 116(4) 8_645 37_655 ?
C1E C1H C23 74(2) 8_645 47_654 ?
C1E C1H C52 113(4) 8_645 11_556 ?
C1E C1H C57 125(3) 8_645 . ?
C1E C1H C1G 93(3) 8_645 . ?
C1E C1H C1I 28(3) 8_645 . ?
C1E C1H C71 113(5) 8_645 8_645 ?
C1F C1H C2 26(2) 11_556 44_565 ?
C1F C1H C8 70(4) 11_556 47_654 ?
C1F C1H C9 66(3) 11_556 37_655 ?
C1F C1H C23 125(4) 11_556 47_654 ?
C1F C1H C52 115(5) 11_556 11_556 ?
C1F C1H C57 136(3) 11_556 . ?
C1F C1H C1E 65(5) 11_556 8_645 ?
C1F C1H C1G 28(3) 11_556 . ?
C1F C1H C1I 92(4) 11_556 . ?
C1F C1H C71 62.4(18) 11_556 8_645 ?
C1G C1H C2 22.5(19) . 44_565 ?
C1G C1H C57 119.0(14) . . ?
C1G C1H C1I 120.0(14) . . ?
C1I C1H C2 109(2) . 44_565 ?
C1I C1H C57 107.9(11) . . ?
C71 C1H C2 37(2) 8_645 44_565 ?
C71 C1H C8 116(4) 8_645 47_654 ?
C71 C1H C9 4(2) 8_645 37_655 ?
C71 C1H C23 107(3) 8_645 47_654 ?
C71 C1H C57 76(3) 8_645 . ?
C71 C1H C1G 43(3) 8_645 . ?
C71 C1H C1I 135(3) 8_645 . ?
C2 C1I C5 121(4) 37_655 44_565 ?
C2 C1I C9 49(3) 37_655 47_654 ?
C2 C1I C10 87(3) 37_655 37_655 ?
C2 C1I C23 116(3) 37_655 47_654 ?
C2 C1I C53 133(4) 37_655 11_556 ?
C2 C1I C1G 34(3) 37_655 11_556 ?
C5 C1I C23 18.5(15) 44_565 47_654 ?
C5 C1I C53 16.2(19) 44_565 11_556 ?
C6 C1I C2 63(4) 44_565 37_655 ?
C6 C1I C5 90(5) 44_565 44_565 ?
C6 C1I C8 98(6) 44_565 47_654 ?
C6 C1I C9 38(4) 44_565 47_654 ?
C6 C1I C10 111(6) 44_565 37_655 ?
C6 C1I C23 104(6) 44_565 47_654 ?
C6 C1I C53 106(5) 44_565 11_556 ?
C6 C1I C54 73(5) 44_565 11_556 ?
C6 C1I C1D 77(5) 44_565 8_645 ?
C6 C1I C1E 108(6) 44_565 8_645 ?
C6 C1I C1G 86(5) 44_565 11_556 ?
C8 C1I C2 44(3) 47_654 37_655 ?
C8 C1I C5 98(4) 47_654 44_565 ?
C8 C1I C9 93(4) 47_654 47_654 ?
C8 C1I C10 47(4) 47_654 37_655 ?
C8 C1I C23 83(4) 47_654 47_654 ?
C8 C1I C53 100(5) 47_654 11_556 ?
C8 C1I C54 171(7) 47_654 11_556 ?
C8 C1I C1D 124(6) 47_654 8_645 ?
C8 C1I C1E 10(3) 47_654 8_645 ?
C8 C1I C1G 55(3) 47_654 11_556 ?
C9 C1I C5 128(3) 47_654 44_565 ?
C9 C1I C23 141(4) 47_654 47_654 ?
C9 C1I C53 143(3) 47_654 11_556 ?
C10 C1I C5 54.1(19) 37_655 44_565 ?
C10 C1I C9 132(3) 37_655 47_654 ?
C10 C1I C23 37.2(17) 37_655 47_654 ?
C10 C1I C53 54(2) 37_655 11_556 ?
C23 C1I C53 17.7(17) 47_654 11_556 ?
C54 C1I C2 130(4) 11_556 37_655 ?
C54 C1I C5 81(4) 11_556 44_565 ?
C54 C1I C9 81(4) 11_556 47_654 ?
C54 C1I C10 134(4) 11_556 37_655 ?
C54 C1I C23 97(4) 11_556 47_654 ?
C54 C1I C53 81(3) 11_556 11_556 ?
C54 C1I C1D 53(4) 11_556 8_645 ?
C54 C1I C1E 176(6) 11_556 8_645 ?
C54 C1I C1G 124(5) 11_556 11_556 ?
C1D C1I C2 131(4) 8_645 37_655 ?
C1D C1I C5 29(2) 8_645 44_565 ?
C1D C1I C9 110(4) 8_645 47_654 ?
C1D C1I C10 83(3) 8_645 37_655 ?
C1D C1I C23 47(2) 8_645 47_654 ?
C1D C1I C53 35.2(18) 8_645 11_556 ?
C1D C1I C1G 162(5) 8_645 11_556 ?
C1E C1I C2 53(3) 8_645 37_655 ?
C1E C1I C5 95(4) 8_645 44_565 ?
C1E C1I C9 102(3) 8_645 47_654 ?
C1E C1I C10 42(3) 8_645 37_655 ?
C1E C1I C23 79(4) 8_645 47_654 ?
C1E C1I C53 95(4) 8_645 11_556 ?
C1E C1I C1D 123(5) 8_645 8_645 ?
C1E C1I C1G 59.8(16) 8_645 11_556 ?
C1G C1I C5 152(4) 11_556 44_565 ?
C1G C1I C9 54(3) 11_556 47_654 ?
C1G C1I C10 102(3) 11_556 37_655 ?
C1G C1I C23 139(4) 11_556 47_654 ?
C1G C1I C53 155(4) 11_556 11_556 ?
C2 C71 C6 47(3) 37_655 44_565 ?
C2 C71 C7 24.6(18) 37_655 44_565 ?
C2 C71 C10 105(3) 37_655 47_654 ?
C2 C71 C1A 136(3) 37_655 . ?
C2 C71 C1G 35(3) 37_655 11_556 ?
C2 C71 C1I 40(2) 37_655 . ?
C3 C71 C2 103(4) 37_655 37_655 ?
C3 C71 C6 62(3) 37_655 44_565 ?
C3 C71 C7 124(4) 37_655 44_565 ?
C3 C71 C10 110(3) 37_655 47_654 ?
C3 C71 C52 83(3) 37_655 8_645 ?
C3 C71 C1A 34(2) 37_655 . ?
C3 C71 C1F 150(5) 37_655 8_645 ?
C3 C71 C1G 124(3) 37_655 11_556 ?
C3 C71 C1H 139(4) 37_655 11_556 ?
C3 C71 C1I 81(2) 37_655 . ?
C6 C71 C7 72(2) 44_565 44_565 ?
C6 C71 C10 139(4) 44_565 47_654 ?
C6 C71 C1A 96(2) 44_565 . ?
C6 C71 C1I 21(2) 44_565 . ?
C7 C71 C1A 150(3) 44_565 . ?
C7 C71 C1I 62.5(18) 44_565 . ?
C9 C71 C2 87(7) 47_654 37_655 ?
C9 C71 C3 29(6) 47_654 37_655 ?
C9 C71 C6 39(7) 47_654 44_565 ?
C9 C71 C7 111(8) 47_654 44_565 ?
C9 C71 C10 139(9) 47_654 47_654 ?
C9 C71 C52 111(7) 47_654 8_645 ?
C9 C71 C1A 59(6) 47_654 . ?
C9 C71 C1F 140(9) 47_654 8_645 ?
C9 C71 C1G 98(6) 47_654 11_556 ?
C9 C71 C1H 166(9) 47_654 11_556 ?
C9 C71 C1I 55(6) 47_654 . ?
C10 C71 C7 84.9(19) 47_654 44_565 ?
C10 C71 C1A 87.8(19) 47_654 . ?
C10 C71 C1I 145(3) 47_654 . ?
C52 C71 C2 139(5) 8_645 37_655 ?
C52 C71 C6 141(4) 8_645 44_565 ?
C52 C71 C7 122(4) 8_645 44_565 ?
C52 C71 C10 38(3) 8_645 47_654 ?
C52 C71 C1A 53(2) 8_645 . ?
C52 C71 C1G 151(4) 8_645 11_556 ?
C52 C71 C1H 56(4) 8_645 11_556 ?
C52 C71 C1I 162(3) 8_645 . ?
C1A C71 C1I 113.6(13) . . ?
C1F C71 C2 53(3) 8_645 37_655 ?
C1F C71 C6 100(4) 8_645 44_565 ?
C1F C71 C7 29(3) 8_645 44_565 ?
C1F C71 C10 67(2) 8_645 47_654 ?
C1F C71 C52 103(4) 8_645 8_645 ?
C1F C71 C1A 154(3) 8_645 . ?
C1F C71 C1G 48(4) 8_645 11_556 ?
C1F C71 C1H 54.0(16) 8_645 11_556 ?
C1F C71 C1I 87(3) 8_645 . ?
C1G C71 C6 63(2) 11_556 44_565 ?
C1G C71 C7 36(3) 11_556 44_565 ?
C1G C71 C10 115(4) 11_556 47_654 ?
C1G C71 C1A 156(3) 11_556 . ?
C1G C71 C1I 43(2) 11_556 . ?
C1H C71 C2 107(3) 11_556 37_655 ?
C1H C71 C6 154(4) 11_556 44_565 ?
C1H C71 C7 82(3) 11_556 44_565 ?
C1H C71 C10 35(3) 11_556 47_654 ?
C1H C71 C1A 107(3) 11_556 . ?
C1H C71 C1G 96(4) 11_556 11_556 ?
C1H C71 C1I 139(3) 11_556 . ?
H74A C74 H74B 108.3 . . ?
C73 C74 H74A 109.9 . . ?
C73 C74 H74B 109.9 . . ?
C75 C74 H74A 109.9 . . ?
C75 C74 H74B 109.9 . . ?
C75 C74 C73 109(3) . . ?
C74 C73 H73A 111.0 . . ?
C74 C73 H73B 111.0 . . ?
C74 C73 C72 104(4) . . ?
H73A C73 H73B 109.0 . . ?
C72 C73 H73A 111.0 . . ?
C72 C73 H73B 111.0 . . ?
O003 C72 C73 113(4) . . ?
O003 C72 H72A 108.9 . . ?
O003 C72 H72B 108.9 . . ?
C73 C72 H72A 108.9 . . ?
C73 C72 H72B 108.9 . . ?
H72A C72 H72B 107.8 . . ?
C74 C75 H75A 109.5 . . ?
C74 C75 H75B 109.5 . . ?
C74 C75 H75C 109.5 . . ?
H75A C75 H75B 109.5 . . ?
H75A C75 H75C 109.5 . . ?
H75B C75 H75C 109.5 . . ?

loop_
_geom_bond_atom_site_label_1
_geom_bond_atom_site_label_2
_geom_bond_distance
_geom_bond_site_symmetry_2
_geom_bond_publ_flag
S01 C008 1.722(11) . ?
S01 C00H 1.733(12) 8_645 ?
S02 C00F 1.733(13) . ?
S02 C00J 1.771(12) . ?
O003 C00E 1.389(16) . ?
O003 C00S 1.50(4) . ?
O003 C72 1.420(5) . ?
O004 C00G 1.368(16) . ?
O004 C00X 1.52(3) . ?
O005 C00R 1.412(19) . ?
O005 C65 1.416(5) . ?
C006 H006 0.9500 . ?
C006 C009 1.384(15) . ?
C006 C00A 1.381(15) . ?
C007 H007 0.9500 . ?
C007 C00B 1.413(16) . ?
C007 C00K 1.381(16) . ?
C008 C00F 1.480(18) . ?
C008 C00P 1.358(18) . ?
C009 C00D 1.405(15) . ?
C009 C00J 1.420(17) . ?
C00A C00B 1.415(16) . ?
C00A C00L 1.442(15) . ?
C00B C00I 1.432(16) . ?
O00C C00W 1.40(2) . ?
O00C C1 1.423(5) . ?
C00D H00D 0.9500 . ?
C00D C00M 1.330(17) . ?
C00E C00G 1.321(19) . ?
C00E C00I 1.448(19) . ?
C00F C00Q 1.380(19) . ?
C00G C00L 1.413(18) . ?
C00H C00K 1.421(18) . ?
C00H C00O 1.369(18) . ?
C00I C00T 1.414(19) . ?
C00J C00N 1.408(18) . ?
C00K C00V 1.439(18) . ?
C00L C00M 1.426(18) . ?
C00M H00M 0.9500 . ?
C00N H00N 0.9500 . ?
C00N C00Q 1.453(18) . ?
C00O H00O 0.9500 . ?
C00O C00P 1.436(18) 11_556 ?
C00P C00W 1.41(2) . ?
C00Q C00R 1.33(2) . ?
C00R C00W 1.42(2) . ?
C00S H00A 0.9900 . ?
C00S H00B 0.9900 . ?
C00S C00Y 1.541(5) . ?
C00T H00T 0.9500 . ?
C00T C00V 1.375(18) . ?
C00V H00V 0.9500 . ?
C00X H00C 0.9900 . ?
C00X H00E 0.9900 . ?
C00X C010 1.543(5) . ?
C00Y H00F 0.9900 . ?
C00Y H00G 0.9900 . ?
C00Y C014 1.539(5) . ?
C010 H01A 0.9900 . ?
C010 H01B 0.9900 . ?
C010 C01A 1.537(5) . ?
C014 H01C 0.9900 . ?
C014 H01D 0.9900 . ?
C014 C69 1.539(5) . ?
C01A H01E 0.9900 . ?
C01A H01F 0.9900 . ?
C01A C70 1.540(5) . ?
C67 H67A 0.9900 . ?
C67 H67B 0.9900 . ?
C67 C64 1.55(2) . ?
C67 C65 1.541(5) . ?
C63 H63A 0.9900 . ?
C63 H63B 0.9900 . ?
C63 C62 1.574(18) . ?
C63 C68 1.540(5) . ?
C62 H62A 0.9900 . ?
C62 H62B 0.9900 . ?
C62 C1 1.583(18) . ?
C1 H1A 0.9900 . ?
C1 H1B 0.9900 . ?
C64 H64A 0.9900 . ?
C64 H64B 0.9900 . ?
C64 C66 1.542(5) . ?
C66 H66A 0.9800 . ?
C66 H66B 0.9800 . ?
C66 H66C 0.9800 . ?
C65 H65A 0.9900 . ?
C65 H65B 0.9900 . ?
C68 H68A 0.9800 . ?
C68 H68B 0.9800 . ?
C68 H68C 0.9800 . ?
C69 H69A 0.9800 . ?
C69 H69B 0.9800 . ?
C69 H69C 0.9800 . ?
C70 H70A 0.9800 . ?
C70 H70B 0.9800 . ?
C70 H70C 0.9800 . ?
C2 C3 1.434(11) . ?
C2 C6 0.85(4) 8_645 ?
C2 C7 0.60(4) 8_645 ?
C2 C8 0.65(4) 11_556 ?
C2 C9 0.96(4) 11_556 ?
C2 C54 1.44(4) 47_654 ?
C2 C1E 0.79(4) 44_565 ?
C2 C1F 1.37(4) 47_654 ?
C2 C1F 0.82(3) 44_565 ?
C2 C1G 0.57(5) 47_654 ?
C2 C1I 0.94(3) 37_655 ?
C2 C71 0.93(4) 37_655 ?
C3 C6 1.06(4) 8_645 ?
C3 C9 0.64(4) 11_556 ?
C3 C21 0.60(4) 8_645 ?
C3 C26 0.84(4) 11_556 ?
C3 C50 1.19(3) 44_565 ?
C3 C51 0.97(4) 44_565 ?
C3 C52 1.21(3) 44_565 ?
C3 C55 1.31(4) 47_654 ?
C3 C56 1.36(4) 47_654 ?
C3 C1A 0.86(4) 37_655 ?
C3 C71 0.90(3) 37_655 ?
C4 C10 1.31(4) 11_556 ?
C4 C11 1.08(3) 11_556 ?
C4 C22 0.34(4) 8_645 ?
C4 C23 1.13(3) 8_645 ?
C4 C28 1.28(4) 11_556 ?
C4 C51 1.08(3) 44_565 ?
C4 C52 0.83(4) 44_565 ?
C4 C53 1.41(3) 44_565 ?
C4 C57 0.65(5) 47_654 ?
C4 C58 1.25(4) 47_654 ?
C4 C1A 0.92(3) 37_655 ?
C4 C1B 0.87(3) 37_655 ?
C5 C10 1.13(3) 11_556 ?
C5 C11 0.60(4) 11_556 ?
C5 C23 0.42(4) 8_645 ?
C5 C24 1.07(4) 8_645 ?
C5 C33 1.36(4) 44_565 ?
C5 C53 0.39(5) 44_565 ?
C5 C54 1.37(4) 44_565 ?
C5 C58 1.08(4) 47_654 ?
C5 C59 0.75(4) 47_654 ?
C5 C1C 0.90(3) 37_655 ?
C5 C1D 0.71(3) 37_655 ?
C5 C1I 1.31(4) 47_654 ?
C6 C8 0.90(4) 8_645 ?
C6 C9 0.90(4) 8_645 ?
C6 C54 0.72(4) 44_565 ?
C6 C59 1.43(4) 47_654 ?
C6 C1D 0.88(3) 37_655 ?
C6 C1E 1.10(3) 37_655 ?
C6 C1G 1.10(5) 44_565 ?
C6 C1I 0.56(4) 47_654 ?
C6 C71 1.13(4) 47_654 ?
C7 C7 0.90(4) 8_645 ?
C7 C7 0.90(4) 11_556 ?
C7 C8 0.92(4) 8_645 ?
C7 C1E 0.92(3) 37_655 ?
C7 C1E 1.33(4) 47_654 ?
C7 C1F 1.02(4) 44_565 ?
C7 C1F 0.67(4) 37_655 ?
C7 C1G 0.78(4) 44_565 ?
C7 C1I 1.42(4) 47_654 ?
C7 C71 1.31(4) 47_654 ?
C8 C10 0.86(4) 8_645 ?
C8 C54 1.27(3) 37_655 ?
C8 C1D 1.29(4) 47_654 ?
C8 C1E 0.21(3) 47_654 ?
C8 C1F 1.09(3) 37_655 ?
C8 C1F 1.37(4) 47_654 ?
C8 C1G 0.82(3) 37_655 ?
C8 C1H 1.04(4) 44_565 ?
C8 C1I 0.63(4) 44_565 ?
C9 C21 1.21(4) 11_556 ?
C9 C52 1.08(3) 47_654 ?
C9 C54 1.34(3) 37_655 ?
C9 C1A 1.30(4) 44_565 ?
C9 C1F 1.18(4) 47_654 ?
C9 C1G 1.06(3) 37_655 ?
C9 C1H 1.24(3) 37_655 ?
C9 C1I 1.27(3) 44_565 ?
C9 C71 0.32(4) 44_565 ?
C10 C23 0.81(4) 11_556 ?
C10 C52 0.73(4) 47_654 ?
C10 C53 1.18(4) 47_654 ?
C10 C57 1.33(4) 37_655 ?
C10 C1E 0.77(3) 44_565 ?
C10 C1F 1.18(4) 47_654 ?
C10 C1H 0.68(4) 37_655 ?
C10 C1I 1.16(4) 37_655 ?
C10 C71 1.19(3) 44_565 ?
C11 C22 1.27(4) 11_556 ?
C11 C23 0.66(3) 11_556 ?
C11 C24 1.10(4) 11_556 ?
C11 C33 1.03(4) 47_654 ?
C11 C53 0.66(4) 47_654 ?
C11 C58 0.59(4) 37_655 ?
C11 C59 1.15(4) 37_655 ?
C11 C1B 1.19(3) 44_565 ?
C11 C1C 0.57(3) 44_565 ?
C11 C1D 1.30(3) 44_565 ?
C12 C18 0.56(4) 8_645 ?
C12 C19 1.11(3) 8_645 ?
C12 C24 0.57(3) 11_556 ?
C12 C25 1.15(3) 11_556 ?
C12 C33 1.00(3) 47_654 ?
C12 C34 0.95(4) 47_654 ?
C12 C43 1.36(3) 11_556 ?
C12 C48 0.87(3) 44_565 ?
C12 C49 1.21(3) 44_565 ?
C12 C59 1.05(3) 37_655 ?
C12 C60 0.91(4) 37_655 ?
C12 C1C 1.12(3) 44_565 ?
C13 C14 1.428(11) . ?
C13 C19 1.39(3) 8_645 ?
C13 C20 0.79(3) 8_645 ?
C13 C21 1.10(3) 8_645 ?
C13 C25 0.62(3) 11_556 ?
C13 C26 0.98(3) 11_556 ?
C13 C35 1.00(4) 47_654 ?
C13 C49 1.05(3) 44_565 ?
C13 C50 0.44(4) 44_565 ?
C13 C55 0.97(5) 47_654 ?
C13 C60 0.76(3) 37_655 ?
C13 C61 0.84(3) 37_655 ?
C14 C20 0.74(3) 8_645 ?
C14 C29 0.92(3) 44_565 ?
C14 C30 1.24(3) 44_565 ?
C14 C35 1.38(4) 47_654 ?
C14 C36 0.64(4) 47_654 ?
C14 C40 0.74(3) 8_645 ?
C14 C44 0.90(3) 37_655 ?
C14 C46 0.90(3) 11_556 ?
C14 C47 0.74(3) 11_556 ?
C14 C49 1.28(3) 44_565 ?
C14 C61 1.04(3) 37_655 ?
C15 C16 1.395(11) . ?
C15 C27 1.12(4) 11_556 ?
C15 C30 0.84(3) 44_565 ?
C15 C31 0.75(3) 44_565 ?
C15 C37 0.85(5) 47_654 ?
C15 C38 0.92(3) 47_654 ?
C15 C40 1.01(3) 8_645 ?
C15 C41 0.79(3) 8_645 ?
C15 C44 0.57(3) 37_655 ?
C15 C45 0.89(3) 37_655 ?
C15 C47 0.90(3) 11_556 ?
C15 C48 1.42(4) 11_556 ?
C16 C22 1.16(4) 8_645 ?
C16 C27 1.19(3) 11_556 ?
C16 C28 0.32(3) 11_556 ?
C16 C31 0.76(3) 44_565 ?
C16 C32 1.01(4) 44_565 ?
C16 C37 1.43(3) 47_654 ?
C16 C38 1.05(5) 47_654 ?
C16 C39 1.10(3) 47_654 ?
C16 C42 0.41(4) 8_645 ?
C16 C45 0.78(3) 37_655 ?
C16 C1B 0.67(3) 37_655 ?
C17 C28 1.30(3) 11_556 ?
C17 C29 0.84(3) 11_556 ?
C17 C30 1.32(3) 11_556 ?
C17 C32 0.65(3) 44_565 ?
C17 C33 1.12(4) 44_565 ?
C17 C36 1.399(11) . ?
C17 C39 0.36(3) 47_654 ?
C17 C40 1.14(4) 47_654 ?
C17 C42 1.14(3) 8_645 ?
C17 C43 0.53(4) 8_645 ?
C17 C47 1.35(3) 37_655 ?
C17 C48 1.34(3) 37_655 ?
C18 C24 0.47(4) 8_645 ?
C18 C30 1.40(4) 11_556 ?
C18 C33 0.53(3) 44_565 ?
C18 C34 0.99(4) 44_565 ?
C18 C43 1.04(4) 8_645 ?
C18 C48 0.71(3) 37_655 ?
C18 C58 1.29(4) 47_654 ?
C18 C59 1.16(5) 47_654 ?
C18 C60 1.35(3) 47_654 ?
C18 C1C 0.82(3) 37_655 ?
C19 C20 1.445(11) . ?
C19 C25 0.98(4) 8_645 ?
C19 C34 0.62(3) 44_565 ?
C19 C35 0.86(4) 44_565 ?
C19 C41 0.91(5) 47_654 ?
C19 C46 1.00(3) 8_645 ?
C19 C48 1.12(3) 37_655 ?
C19 C49 0.43(3) 37_655 ?
C19 C60 0.69(4) 47_654 ?
C20 C25 1.04(3) 8_645 ?
C20 C26 1.30(4) 8_645 ?
C20 C35 0.89(3) 44_565 ?
C20 C36 1.05(5) 44_565 ?
C20 C46 1.10(4) 8_645 ?
C20 C47 1.35(3) 8_645 ?
C20 C49 1.03(3) 37_655 ?
C20 C50 1.14(3) 37_655 ?
C20 C60 1.12(3) 47_654 ?
C20 C61 0.48(4) 47_654 ?
C21 C22 1.433(11) . ?
C21 C26 0.31(4) 8_645 ?
C21 C27 1.42(3) 8_645 ?
C21 C50 0.88(3) 37_655 ?
C21 C51 0.62(3) 37_655 ?
C21 C55 0.97(4) 44_565 ?
C21 C56 0.95(4) 44_565 ?
C21 C61 1.05(4) 47_654 ?
C21 C1A 0.70(3) 47_654 ?
C22 C27 1.30(4) 8_645 ?
C22 C28 1.05(3) 8_645 ?
C22 C51 0.90(3) 37_655 ?
C22 C52 1.13(3) 37_655 ?
C22 C56 1.21(3) 44_565 ?
C22 C57 0.83(5) 44_565 ?
C22 C58 1.34(3) 44_565 ?
C22 C1A 0.83(3) 47_654 ?
C22 C1B 0.68(4) 47_654 ?
C23 C52 1.08(3) 37_655 ?
C23 C53 0.43(4) 37_655 ?
C23 C57 1.26(4) 44_565 ?
C23 C58 1.11(4) 44_565 ?
C23 C59 1.14(4) 44_565 ?
C23 C1C 1.12(4) 47_654 ?
C23 C1D 0.97(3) 47_654 ?
C23 C1I 1.32(4) 44_565 ?
C24 C33 0.75(3) 37_655 ?
C24 C48 1.13(4) 47_654 ?
C24 C53 1.18(3) 37_655 ?
C24 C58 1.22(3) 44_565 ?
C24 C59 0.70(4) 44_565 ?
C24 C60 1.27(3) 44_565 ?
C24 C1C 0.71(3) 47_654 ?
C24 C1D 1.27(4) 47_654 ?
C25 C34 1.36(3) 37_655 ?
C25 C35 0.62(4) 37_655 ?
C25 C49 0.78(4) 47_654 ?
C25 C50 0.81(3) 47_654 ?
C25 C55 1.12(3) 37_655 ?
C25 C59 1.40(3) 44_565 ?
C25 C60 0.36(4) 44_565 ?
C25 C61 1.27(3) 44_565 ?
C26 C27 1.447(11) . ?
C26 C50 0.74(3) 47_654 ?
C26 C51 0.79(3) 47_654 ?
C26 C55 0.70(4) 37_655 ?
C26 C56 0.93(3) 37_655 ?
C26 C61 0.92(4) 44_565 ?
C26 C1A 0.89(3) 44_565 ?
C27 C28 1.392(11) . ?
C27 C31 0.75(3) 47_654 ?
C27 C37 0.63(4) 37_655 ?
C27 C44 1.18(4) 44_565 ?
C27 C45 1.38(3) 44_565 ?
C27 C51 0.96(3) 47_654 ?
C27 C56 1.01(4) 37_655 ?
C27 C61 1.06(3) 44_565 ?
C27 C1A 1.25(4) 44_565 ?
C28 C31 0.98(3) 47_654 ?
C28 C32 0.91(3) 47_654 ?
C28 C38 1.29(4) 37_655 ?
C28 C39 0.96(3) 37_655 ?
C28 C42 0.42(3) 11_556 ?
C28 C45 1.00(4) 44_565 ?
C28 C58 1.25(4) 37_655 ?
C28 C1B 0.50(4) 44_565 ?
C29 C32 0.56(4) 47_654 ?
C29 C36 1.02(4) 8_645 ?
C29 C38 1.29(3) 37_655 ?
C29 C39 0.88(3) 37_655 ?
C29 C40 1.03(3) 37_655 ?
C29 C42 1.09(3) 11_556 ?
C29 C43 1.07(3) 11_556 ?
C29 C45 1.22(3) 44_565 ?
C29 C46 0.74(3) 44_565 ?
C29 C47 1.21(3) 44_565 ?
C30 C34 1.10(3) 47_654 ?
C30 C36 1.39(3) 8_645 ?
C30 C40 0.60(3) 37_655 ?
C30 C41 0.90(3) 37_655 ?
C30 C43 0.90(3) 11_556 ?
C30 C44 0.69(3) 11_556 ?
C30 C47 0.74(3) 44_565 ?
C30 C48 0.78(3) 44_565 ?
C31 C37 0.92(4) 8_645 ?
C31 C38 0.97(4) 8_645 ?
C31 C41 1.16(3) 37_655 ?
C31 C42 0.89(3) 37_655 ?
C31 C44 1.10(3) 11_556 ?
C31 C45 0.71(4) 11_556 ?
C31 C1B 1.26(3) 11_556 ?
C32 C38 1.21(4) 8_645 ?
C32 C39 0.50(4) 8_645 ?
C32 C40 1.36(3) 8_645 ?
C32 C42 0.62(3) 37_655 ?
C32 C43 0.93(3) 37_655 ?
C32 C45 1.03(3) 11_556 ?
C32 C46 1.24(4) 11_556 ?
C32 C1B 1.36(4) 11_556 ?
C33 C39 1.17(4) 8_645 ?
C33 C43 0.87(3) 37_655 ?
C33 C48 1.02(4) 11_556 ?
C33 C58 0.85(4) 8_645 ?
C33 C59 1.35(4) 8_645 ?
C33 C1C 0.51(4) 11_556 ?
C34 C35 1.398(11) . ?
C34 C41 0.90(4) 8_645 ?
C34 C43 1.41(3) 37_655 ?
C34 C48 0.56(3) 11_556 ?
C34 C49 1.01(3) 11_556 ?
C34 C60 1.07(3) 8_645 ?
C35 C36 1.448(11) . ?
C35 C46 1.01(3) 37_655 ?
C35 C49 0.66(4) 11_556 ?
C35 C50 1.28(4) 11_556 ?
C35 C60 0.71(5) 8_645 ?
C35 C61 1.25(3) 8_645 ?
C36 C37 1.449(11) . ?
C36 C40 0.79(4) 47_654 ?
C36 C44 1.00(3) 8_645 ?
C36 C46 0.93(3) 37_655 ?
C36 C47 0.70(3) 37_655 ?
C36 C61 1.34(4) 8_645 ?
C37 C38 1.400(11) . ?
C37 C40 1.37(5) 47_654 ?
C37 C44 0.89(4) 8_645 ?
C37 C45 1.32(3) 8_645 ?
C37 C47 1.13(3) 37_655 ?
C37 C56 1.449(11) . ?
C37 C61 1.32(4) 8_645 ?
C38 C39 1.445(11) . ?
C38 C41 0.83(4) 47_654 ?
C38 C42 0.95(4) 47_654 ?
C38 C45 0.34(5) 8_645 ?
C38 C46 1.30(3) 8_645 ?
C39 C40 1.443(11) . ?
C39 C42 0.83(3) 47_654 ?
C39 C43 0.79(3) 47_654 ?
C39 C45 1.30(3) 8_645 ?
C39 C58 1.397(11) . ?
C39 C1B 1.30(4) 8_645 ?
C40 C43 0.95(4) 47_654 ?
C40 C44 0.51(3) 47_654 ?
C40 C47 0.26(4) 8_645 ?
C40 C48 1.24(3) 8_645 ?
C41 C44 1.19(3) 47_654 ?
C41 C45 0.88(4) 47_654 ?
C41 C46 1.28(3) 47_654 ?
C41 C48 1.09(3) 8_645 ?
C41 C49 1.12(3) 8_645 ?
C42 C45 0.67(4) 47_654 ?
C42 C1B 0.92(4) 47_654 ?
C43 C47 1.19(4) 47_654 ?
C43 C48 0.85(3) 47_654 ?
C43 C1C 1.32(4) 47_654 ?
C44 C47 0.36(3) 47_654 ?
C44 C48 1.42(4) 47_654 ?
C46 C49 0.80(3) 47_654 ?
C46 C60 1.30(4) 44_565 ?
C47 C48 1.399(11) . ?
C49 C60 0.53(3) 11_556 ?
C50 C54 1.40(4) 8_645 ?
C50 C55 0.63(4) 8_645 ?
C50 C59 1.40(4) 11_556 ?
C50 C60 1.05(4) 11_556 ?
C50 C61 1.04(4) 11_556 ?
C51 C52 1.432(11) . ?
C51 C56 0.62(4) 8_645 ?
C51 C57 1.31(4) 8_645 ?
C51 C61 1.13(3) 11_556 ?
C51 C1A 0.35(3) 11_556 ?
C52 C57 0.73(4) 8_645 ?
C52 C1A 1.14(3) 11_556 ?
C52 C1E 1.43(4) 11_556 ?
C52 C1H 0.87(4) 8_645 ?
C52 C71 0.92(4) 11_556 ?
C53 C58 0.95(4) 8_645 ?
C53 C59 0.88(4) 8_645 ?
C53 C1C 0.90(4) 11_556 ?
C53 C1D 0.87(4) 11_556 ?
C53 C1I 1.41(4) 8_645 ?
C54 C55 1.399(11) . ?
C54 C59 1.13(4) 8_645 ?
C54 C1D 0.67(4) 11_556 ?
C54 C1E 1.44(4) 11_556 ?
C54 C1I 0.64(5) 8_645 ?
C55 C56 1.451(11) . ?
C55 C60 1.46(4) 8_645 ?
C55 C61 1.20(4) 8_645 ?
C56 C57 1.399(11) . ?
C56 C61 1.24(3) 8_645 ?
C56 C1A 0.66(5) 8_645 ?
C57 C58 1.446(11) . ?
C57 C1A 1.02(4) 8_645 ?
C57 C1B 1.24(4) 8_645 ?
C57 C1H 1.449(11) . ?
C58 C1B 1.00(4) 8_645 ?
C58 C1C 0.52(4) 8_645 ?
C59 C1C 1.05(4) 8_645 ?
C59 C1D 0.61(4) 8_645 ?
C1A C71 1.433(11) . ?
C1B C1C 1.394(11) . ?
C1D C1E 1.433(11) . ?
C1D C1I 0.83(4) 11_556 ?
C1E C1F 1.429(11) . ?
C1E C1F 0.90(4) 8_645 ?
C1E C1G 0.91(4) 8_645 ?
C1E C1H 0.85(4) 11_556 ?
C1E C1I 0.80(4) 11_556 ?
C1F C1G 0.77(4) 8_645 ?
C1F C1H 0.83(4) 8_645 ?
C1F C71 0.91(4) 11_556 ?
C1G C1H 1.400(11) . ?
C1G C1I 0.99(4) 8_645 ?
C1G C71 0.97(4) 8_645 ?
C1H C1I 1.448(11) . ?
C1H C71 0.92(4) 8_645 ?
C74 H74A 0.9900 . ?
C74 H74B 0.9900 . ?
C74 C73 1.539(5) . ?
C74 C75 1.539(5) . ?
C73 H73A 0.9900 . ?
C73 H73B 0.9900 . ?
C73 C72 1.541(5) . ?
C72 H72A 0.9900 . ?
C72 H72B 0.9900 . ?
C75 H75A 0.9800 . ?
C75 H75B 0.9800 . ?
C75 H75C 0.9800 . ?

loop_
_geom_torsion_atom_site_label_1
_geom_torsion_atom_site_label_2
_geom_torsion_atom_site_label_3
_geom_torsion_atom_site_label_4
_geom_torsion
_geom_torsion_site_symmetry_1
_geom_torsion_site_symmetry_2
_geom_torsion_site_symmetry_3
_geom_torsion_site_symmetry_4
_geom_torsion_publ_flag
S01 C008 C00F S02 2.7(16) . . . . ?
S01 C008 C00F C00Q -169.0(10) . . . . ?
S01 C008 C00P C00O -3.8(15) . . . 8_645 ?
S01 C008 C00P C00W -179.9(12) . . . . ?
S01 C00H C00K C007 133.9(11) 11_556 . . . ?
S01 C00H C00K C00V -46.6(16) 11_556 . . . ?
S01 C00H C00O C00P -2.9(15) 11_556 . . 11_556 ?
S02 C00F C00Q C00N 1.8(16) . . . . ?
S02 C00F C00Q C00R -176.4(14) . . . . ?
S02 C00J C00N C00Q 4.8(15) . . . . ?
O003 C00E C00G O004 5(2) . . . . ?
O003 C00E C00G C00L 179.9(10) . . . . ?
O003 C00E C00I C00B -177.9(10) . . . . ?
O003 C00E C00I C00T -5.2(16) . . . . ?
O003 C00S C00Y C014 -66(5) . . . . ?
O004 C00G C00L C00A 175.3(11) . . . . ?
O004 C00G C00L C00M 0.6(18) . . . . ?
O004 C00X C010 C01A -161(2) . . . . ?
O005 C00R C00W O00C -3(3) . . . . ?
O005 C00R C00W C00P -168.7(19) . . . . ?
C006 C009 C00D C00M -2.8(17) . . . . ?
C006 C009 C00J S02 -128.0(10) . . . . ?
C006 C009 C00J C00N 47.2(18) . . . . ?
C006 C00A C00B C007 -2.2(17) . . . . ?
C006 C00A C00B C00I 179.0(10) . . . . ?
C006 C00A C00L C00G -177.3(10) . . . . ?
C006 C00A C00L C00M -2.5(15) . . . . ?
C007 C00B C00I C00E 177.9(10) . . . . ?
C007 C00B C00I C00T 4.9(16) . . . . ?
C007 C00K C00V C00T 0.1(18) . . . . ?
C008 C00F C00Q C00N 174.6(11) . . . . ?
C008 C00F C00Q C00R -4(2) . . . . ?
C008 C00P C00W O00C 177.4(15) . . . . ?
C008 C00P C00W C00R -16(3) . . . . ?
C009 C006 C00A C00B -175.3(11) . . . . ?
C009 C006 C00A C00L 4.0(15) . . . . ?
C009 C00D C00M C00L 4.4(19) . . . . ?
C009 C00J C00N C00Q -170.8(12) . . . . ?
C00A C006 C009 C00D -1.4(16) . . . . ?
C00A C006 C009 C00J 176.9(10) . . . . ?
C00A C00B C00I C00E -3.3(16) . . . . ?
C00A C00B C00I C00T -176.3(11) . . . . ?
C00A C00L C00M C00D -1.7(18) . . . . ?
C00B C007 C00K C00H -178.8(11) . . . . ?
C00B C007 C00K C00V 1.7(17) . . . . ?
C00B C00A C00L C00G 2.1(16) . . . . ?
C00B C00A C00L C00M 176.9(10) . . . . ?
C00B C00I C00T C00V -3(2) . . . . ?
C00D C009 C00J S02 50.3(15) . . . . ?
C00D C009 C00J C00N -134.5(14) . . . . ?
C00E O003 C00S C00Y 177(3) . . . . ?
C00E O003 C72 C73 173(4) . . . . ?
C00E C00G C00L C00A 0.2(19) . . . . ?
C00E C00G C00L C00M -174.5(12) . . . . ?
C00E C00I C00T C00V -176.1(12) . . . . ?
C00F S02 C00J C009 172.7(10) . . . . ?
C00F S02 C00J C00N -3.2(10) . . . . ?
C00F C008 C00P C00O -172.3(11) . . . 8_645 ?
C00F C008 C00P C00W 11.6(19) . . . . ?
C00F C00Q C00R O005 178.3(18) . . . . ?
C00F C00Q C00R C00W 0(3) . . . . ?
C00G O004 C00X C010 -169.1(16) . . . . ?
C00G C00E C00I C00B 5.7(18) . . . . ?
C00G C00E C00I C00T 178.4(13) . . . . ?
C00G C00L C00M C00D 173.2(12) . . . . ?
C00H S01 C008 C00F 169.1(10) 8_645 . . . ?
C00H S01 C008 C00P 1.8(10) 8_645 . . . ?
C00H C00K C00V C00T -179.4(12) . . . . ?
C00I C00E C00G O004 -179.3(11) . . . . ?
C00I C00E C00G C00L -4(2) . . . . ?
C00I C00T C00V C00K 1(2) . . . . ?
C00J S02 C00F C008 -171.3(11) . . . . ?
C00J S02 C00F C00Q 0.8(11) . . . . ?
C00J C009 C00D C00M 178.9(11) . . . . ?
C00J C00N C00Q C00F -4.3(18) . . . . ?
C00J C00N C00Q C00R 173.8(17) . . . . ?
C00K C007 C00B C00A 177.0(11) . . . . ?
C00K C007 C00B C00I -4.2(16) . . . . ?
C00K C00H C00O C00P 172.6(12) . . . 11_556 ?
C00L C00A C00B C007 178.4(9) . . . . ?
C00L C00A C00B C00I -0.4(15) . . . . ?
C00N C00Q C00R O005 0(3) . . . . ?
C00N C00Q C00R C00W -177.9(16) . . . . ?
C00O C00H C00K C007 -41.1(18) . . . . ?
C00O C00H C00K C00V 138.4(14) . . . . ?
C00O C00P C00W O00C 2(3) 8_645 . . . ?
C00O C00P C00W C00R 169.1(17) 8_645 . . . ?
C00P C008 C00F S02 169.3(10) . . . . ?
C00P C008 C00F C00Q -2.4(17) . . . . ?
C00Q C00R C00W O00C 175.7(18) . . . . ?
C00Q C00R C00W C00P 10(3) . . . . ?
C00R O005 C65 C67 -174(2) . . . . ?
C00S O003 C00E C00G -77(3) . . . . ?
C00S O003 C00E C00I 106(3) . . . . ?
C00S C00Y C014 C69 -178(4) . . . . ?
C00W O00C C1 C62 -116(2) . . . . ?
C00X O004 C00G C00E -75.7(18) . . . . ?
C00X O004 C00G C00L 109.2(18) . . . . ?
C00X C010 C01A C70 -159(2) . . . . ?
C63 C62 C1 O00C -43(4) . . . . ?
C1 O00C C00W C00P 89(2) . . . . ?
C1 O00C C00W C00R -78(3) . . . . ?
C64 C67 C65 O005 -69(5) . . . . ?
C65 O005 C00R C00Q 110(3) . . . . ?
C65 O005 C00R C00W -71(4) . . . . ?
C65 C67 C64 C66 -153(3) . . . . ?
C68 C63 C62 C1 177(2) . . . . ?
C2 C6 C7 C7 -52(27) 11_556 . . 11_556 ?
C2 C6 C7 C7 -164(26) 11_556 . . 8_645 ?
C2 C6 C7 C8 153(28) 11_556 . . 8_645 ?
C2 C6 C7 C1E -18(26) 11_556 . . 47_654 ?
C2 C6 C7 C1E 154(28) 11_556 . . 37_655 ?
C2 C6 C7 C1F 12(26) 11_556 . . 37_655 ?
C2 C6 C7 C1F 166(27) 11_556 . . 44_565 ?
C2 C6 C7 C1G 67(26) 11_556 . . 44_565 ?
C2 C6 C7 C1I 127(28) 11_556 . . 47_654 ?
C2 C6 C7 C71 2(26) 11_556 . . 47_654 ?
C2 C9 C26 C3 -70(9) 8_645 . . 8_645 ?
C2 C9 C26 C13 -3(5) 8_645 . . 8_645 ?
C2 C9 C26 C20 -32(5) 8_645 . . 11_556 ?
C2 C9 C26 C21 -89(10) 8_645 . . 11_556 ?
C2 C9 C26 C27 -118(4) 8_645 . . . ?
C2 C9 C26 C50 16(5) 8_645 . . 47_654 ?
C2 C9 C26 C51 -123(5) 8_645 . . 47_654 ?
C2 C9 C26 C55 69(6) 8_645 . . 37_655 ?
C2 C9 C26 C56 -160(5) 8_645 . . 37_655 ?
C2 C9 C26 C61 -63(6) 8_645 . . 44_565 ?
C2 C9 C26 C1A -138(5) 8_645 . . 44_565 ?
C2 C54 C55 C3 1(2) 44_565 . . 44_565 ?
C2 C54 C55 C13 -74(3) 44_565 . . 44_565 ?
C2 C54 C55 C20 -70(3) 44_565 . . 47_654 ?
C2 C54 C55 C21 -5(3) 44_565 . . 47_654 ?
C2 C54 C55 C25 -108(3) 44_565 . . 37_655 ?
C2 C54 C55 C26 -4(4) 44_565 . . 37_655 ?
C2 C54 C55 C35 -113(2) 44_565 . . . ?
C2 C54 C55 C50 -67(4) 44_565 . . 11_556 ?
C2 C54 C55 C56 22(3) 44_565 . . . ?
C2 C54 C55 C60 -103(3) 44_565 . . 8_645 ?
C2 C54 C55 C61 -45(3) 44_565 . . 8_645 ?
C2 C54 C1G C6 -12(4) 44_565 . . 47_654 ?
C2 C54 C1G C7 20(4) 44_565 . . 47_654 ?
C2 C54 C1G C8 54(4) 44_565 . . 37_655 ?
C2 C54 C1G C9 -68(5) 44_565 . . 37_655 ?
C2 C54 C1G C1E 62(4) 44_565 . . 11_556 ?
C2 C54 C1G C1F -48(5) 44_565 . . 11_556 ?
C2 C54 C1G C1F 65(4) 44_565 . . . ?
C2 C54 C1G C1H -79(4) 44_565 . . . ?
C2 C54 C1G C1I 62(6) 44_565 . . 8_645 ?
C2 C54 C1G C71 -70(4) 44_565 . . 8_645 ?
C2 C1F C1G C2 -49(6) 47_654 . . 44_565 ?
C2 C1F C1G C6 -41(4) 44_565 . . 47_654 ?
C2 C1F C1G C6 -89(5) 47_654 . . 47_654 ?
C2 C1F C1G C7 3(4) 47_654 . . 47_654 ?
C2 C1F C1G C7 51(6) 44_565 . . 47_654 ?
C2 C1F C1G C8 -57(5) 44_565 . . 37_655 ?
C2 C1F C1G C8 -105(7) 47_654 . . 37_655 ?
C2 C1F C1G C9 -50(5) 47_654 . . 37_655 ?
C2 C1F C1G C9 -1(4) 44_565 . . 37_655 ?
C2 C1F C1G C54 -118(5) 47_654 . . . ?
C2 C1F C1G C54 -69(4) 44_565 . . . ?
C2 C1F C1G C1E -113(6) 47_654 . . 11_556 ?
C2 C1F C1G C1E -64(5) 44_565 . . 11_556 ?
C2 C1F C1G C1F 73(5) 44_565 . . 11_556 ?
C2 C1F C1G C1F 24(6) 47_654 . . 11_556 ?
C2 C1F C1G C1H 25(6) 47_654 . . . ?
C2 C1F C1G C1H 74(4) 44_565 . . . ?
C2 C1F C1G C1I -68(4) 44_565 . . 8_645 ?
C2 C1F C1G C1I -117(5) 47_654 . . 8_645 ?
C2 C1F C1G C71 -24(6) 47_654 . . 8_645 ?
C2 C1F C1G C71 24(3) 44_565 . . 8_645 ?
C2 C1G C1H C8 60(4) 44_565 . . 47_654 ?
C2 C1G C1H C9 -62(5) 44_565 . . 37_655 ?
C2 C1G C1H C10 5(5) 44_565 . . 37_655 ?
C2 C1G C1H C23 -7(4) 44_565 . . 47_654 ?
C2 C1G C1H C52 -53(4) 44_565 . . 11_556 ?
C2 C1G C1H C57 -72(4) 44_565 . . . ?
C2 C1G C1H C1E 61(4) 44_565 . . 8_645 ?
C2 C1G C1H C1F 64(6) 44_565 . . 11_556 ?
C2 C1G C1H C1I 64(4) 44_565 . . . ?
C2 C1G C1H C71 -60(5) 44_565 . . 8_645 ?
C2 C1I C71 C3 -123(6) 37_655 . . 37_655 ?
C2 C1I C71 C6 -99(7) 37_655 . . 44_565 ?
C2 C1I C71 C7 13(3) 37_655 . . 44_565 ?
C2 C1I C71 C9 -137(12) 37_655 . . 47_654 ?
C2 C1I C71 C10 -11(5) 37_655 . . 47_654 ?
C2 C1I C71 C52 -97(12) 37_655 . . 8_645 ?
C2 C1I C71 C1A -134(5) 37_655 . . . ?
C2 C1I C71 C1F 30(4) 37_655 . . 8_645 ?
C2 C1I C71 C1G 53(5) 37_655 . . 11_556 ?
C2 C1I C71 C1H 47(6) 37_655 . . 11_556 ?
C3 C6 C7 C2 22(25) 11_556 . . 11_556 ?
C3 C6 C7 C7 -142(3) 11_556 . . 8_645 ?
C3 C6 C7 C7 -30(6) 11_556 . . 11_556 ?
C3 C6 C7 C8 175(5) 11_556 . . 8_645 ?
C3 C6 C7 C1E 177(5) 11_556 . . 37_655 ?
C3 C6 C7 C1E 4(4) 11_556 . . 47_654 ?
C3 C6 C7 C1F -172(4) 11_556 . . 44_565 ?
C3 C6 C7 C1F 34(5) 11_556 . . 37_655 ?
C3 C6 C7 C1G 89(4) 11_556 . . 44_565 ?
C3 C6 C7 C1I 149(7) 11_556 . . 47_654 ?
C3 C6 C7 C71 24(3) 11_556 . . 47_654 ?
C3 C9 C26 C13 68(9) 8_645 . . 8_645 ?
C3 C9 C26 C20 38(9) 8_645 . . 11_556 ?
C3 C9 C26 C21 -18(10) 8_645 . . 11_556 ?
C3 C9 C26 C27 -47(8) 8_645 . . . ?
C3 C9 C26 C50 87(9) 8_645 . . 47_654 ?
C3 C9 C26 C51 -53(8) 8_645 . . 47_654 ?
C3 C9 C26 C55 140(10) 8_645 . . 37_655 ?
C3 C9 C26 C56 -90(8) 8_645 . . 37_655 ?
C3 C9 C26 C61 8(9) 8_645 . . 44_565 ?
C3 C9 C26 C1A -67(8) 8_645 . . 44_565 ?
C3 C50 C51 C4 -23(4) 47_654 . . 47_654 ?
C3 C50 C51 C21 18(10) 47_654 . . 37_655 ?
C3 C50 C51 C22 -43(6) 47_654 . . 37_655 ?
C3 C50 C51 C26 84(8) 47_654 . . 44_565 ?
C3 C50 C51 C27 -166(5) 47_654 . . 44_565 ?
C3 C50 C51 C52 1(3) 47_654 . . . ?
C3 C50 C51 C56 116(4) 47_654 . . 8_645 ?
C3 C50 C51 C57 23(4) 47_654 . . 8_645 ?
C3 C50 C51 C61 -171(4) 47_654 . . 11_556 ?
C3 C50 C51 C1A 32(7) 47_654 . . 11_556 ?
C3 C51 C52 C4 -153(6) 47_654 . . 47_654 ?
C3 C51 C52 C9 10(3) 47_654 . . 44_565 ?
C3 C51 C52 C10 -81(6) 47_654 . . 44_565 ?
C3 C51 C52 C22 -157(5) 47_654 . . 37_655 ?
C3 C51 C52 C23 -139(5) 47_654 . . 37_655 ?
C3 C51 C52 C57 151(5) 47_654 . . 8_645 ?
C3 C51 C52 C1A 89(14) 47_654 . . 11_556 ?
C3 C51 C52 C1E -46(4) 47_654 . . 11_556 ?
C3 C51 C52 C1H 24(7) 47_654 . . 8_645 ?
C3 C51 C52 C71 10(4) 47_654 . . 11_556 ?
C3 C54 C55 C13 -75(3) 44_565 . . 44_565 ?
C3 C54 C55 C20 -71(3) 44_565 . . 47_654 ?
C3 C54 C55 C21 -7(2) 44_565 . . 47_654 ?
C3 C54 C55 C25 -109(3) 44_565 . . 37_655 ?
C3 C54 C55 C26 -5(3) 44_565 . . 37_655 ?
C3 C54 C55 C35 -115(3) 44_565 . . . ?
C3 C54 C55 C50 -69(4) 44_565 . . 11_556 ?
C3 C54 C55 C56 21(3) 44_565 . . . ?
C3 C54 C55 C60 -104(3) 44_565 . . 8_645 ?
C3 C54 C55 C61 -46(3) 44_565 . . 8_645 ?
C3 C54 C1G C2 59(4) 44_565 . . 44_565 ?
C3 C54 C1G C6 47(4) 44_565 . . 47_654 ?
C3 C54 C1G C7 80(4) 44_565 . . 47_654 ?
C3 C54 C1G C8 114(4) 44_565 . . 37_655 ?
C3 C54 C1G C9 -9(2) 44_565 . . 37_655 ?
C3 C54 C1G C1E 121(3) 44_565 . . 11_556 ?
C3 C54 C1G C1F 11(5) 44_565 . . 11_556 ?
C3 C54 C1G C1F 124(3) 44_565 . . . ?
C3 C54 C1G C1H -20(2) 44_565 . . . ?
C3 C54 C1G C1I 121(7) 44_565 . . 8_645 ?
C3 C54 C1G C71 -11(3) 44_565 . . 8_645 ?
C3 C55 C56 C4 -6(2) 44_565 . . 44_565 ?
C3 C55 C56 C21 -24(3) 44_565 . . 47_654 ?
C3 C55 C56 C22 -18(3) 44_565 . . 47_654 ?
C3 C55 C56 C26 -33(4) 44_565 . . 37_655 ?
C3 C55 C56 C27 -96(3) 44_565 . . 37_655 ?
C3 C55 C56 C37 -119(3) 44_565 . . . ?
C3 C55 C56 C51 -34(3) 44_565 . . 11_556 ?
C3 C55 C56 C57 24(3) 44_565 . . . ?
C3 C55 C56 C61 -101(3) 44_565 . . 8_645 ?
C3 C55 C56 C1A -3(3) 44_565 . . 8_645 ?
C3 C56 C57 C4 -71(3) 44_565 . . 44_565 ?
C3 C56 C57 C10 -12(2) 44_565 . . 37_655 ?
C3 C56 C57 C11 -89(3) 44_565 . . 37_655 ?
C3 C56 C57 C22 -86(4) 44_565 . . 47_654 ?
C3 C56 C57 C23 -60(3) 44_565 . . 47_654 ?
C3 C56 C57 C51 -43(3) 44_565 . . 11_556 ?
C3 C56 C57 C52 -2(3) 44_565 . . 11_556 ?
C3 C56 C57 C58 -117(3) 44_565 . . . ?
C3 C56 C57 C1A -21(4) 44_565 . . 8_645 ?
C3 C56 C57 C1B -115(3) 44_565 . . 8_645 ?
C3 C56 C57 C1H 21(3) 44_565 . . . ?
C3 C1A C71 C2 -23(4) 37_655 . . 37_655 ?
C3 C1A C71 C6 7(4) 37_655 . . 44_565 ?
C3 C1A C71 C7 -57(6) 37_655 . . 44_565 ?
C3 C1A C71 C9 22(9) 37_655 . . 47_654 ?
C3 C1A C71 C10 -132(6) 37_655 . . 47_654 ?
C3 C1A C71 C52 -148(6) 37_655 . . 8_645 ?
C3 C1A C71 C1F -121(11) 37_655 . . 8_645 ?
C3 C1A C71 C1G 31(9) 37_655 . . 11_556 ?
C3 C1A C71 C1H -161(6) 37_655 . . 11_556 ?
C3 C1A C71 C1I 19(5) 37_655 . . . ?
C4 C22 C42 C16 -144(15) 11_556 . . 11_556 ?
C4 C22 C42 C17 -23(11) 11_556 . . 11_556 ?
C4 C22 C42 C28 -54(18) 11_556 . . 8_645 ?
C4 C22 C42 C29 25(12) 11_556 . . 8_645 ?
C4 C22 C42 C31 152(12) 11_556 . . 37_655 ?
C4 C22 C42 C32 7(12) 11_556 . . 37_655 ?
C4 C22 C42 C38 -180(100) 11_556 . . 44_565 ?
C4 C22 C42 C39 -33(11) 11_556 . . 44_565 ?
C4 C22 C42 C41 138(11) 11_556 . . . ?
C4 C22 C42 C45 169(12) 11_556 . . 47_654 ?
C4 C22 C42 C1B -67(12) 11_556 . . 47_654 ?
C4 C51 C52 C3 153(6) 47_654 . . 47_654 ?
C4 C51 C52 C9 163(5) 47_654 . . 44_565 ?
C4 C51 C52 C10 71(7) 47_654 . . 44_565 ?
C4 C51 C52 C22 -4(4) 47_654 . . 37_655 ?
C4 C51 C52 C23 14(4) 47_654 . . 37_655 ?
C4 C51 C52 C57 -56(5) 47_654 . . 8_645 ?
C4 C51 C52 C1A -118(14) 47_654 . . 11_556 ?
C4 C51 C52 C1E 107(6) 47_654 . . 11_556 ?
C4 C51 C52 C1H 176(9) 47_654 . . 8_645 ?
C4 C51 C52 C71 163(6) 47_654 . . 11_556 ?
C4 C56 C57 C10 59(4) 44_565 . . 37_655 ?
C4 C56 C57 C11 -18(3) 44_565 . . 37_655 ?
C4 C56 C57 C22 -15(4) 44_565 . . 47_654 ?
C4 C56 C57 C23 12(4) 44_565 . . 47_654 ?
C4 C56 C57 C51 28(3) 44_565 . . 11_556 ?
C4 C56 C57 C52 69(5) 44_565 . . 11_556 ?
C4 C56 C57 C58 -45(4) 44_565 . . . ?
C4 C56 C57 C1A 50(4) 44_565 . . 8_645 ?
C4 C56 C57 C1B -43(4) 44_565 . . 8_645 ?
C4 C56 C57 C1H 93(4) 44_565 . . . ?
C4 C57 C1H C2 57(3) 44_565 . . 44_565 ?
C4 C57 C1H C8 -41(4) 44_565 . . 47_654 ?
C4 C57 C1H C9 72(3) 44_565 . . 37_655 ?
C4 C57 C1H C10 -30(4) 44_565 . . 37_655 ?
C4 C57 C1H C23 -53(4) 44_565 . . 47_654 ?
C4 C57 C1H C52 24(6) 44_565 . . 11_556 ?
C4 C57 C1H C1E -38(4) 44_565 . . 8_645 ?
C4 C57 C1H C1F 52(5) 44_565 . . 11_556 ?
C4 C57 C1H C1G 80(3) 44_565 . . . ?
C4 C57 C1H C1I -62(3) 44_565 . . . ?
C4 C57 C1H C71 71(4) 44_565 . . 8_645 ?
C4 C1A C71 C2 108(5) 37_655 . . 37_655 ?
C4 C1A C71 C3 131(6) 37_655 . . 37_655 ?
C4 C1A C71 C6 138(4) 37_655 . . 44_565 ?
C4 C1A C71 C7 74(5) 37_655 . . 44_565 ?
C4 C1A C71 C9 153(11) 37_655 . . 47_654 ?
C4 C1A C71 C10 -1(3) 37_655 . . 47_654 ?
C4 C1A C71 C52 -17(4) 37_655 . . 8_645 ?
C4 C1A C71 C1F 10(9) 37_655 . . 8_645 ?
C4 C1A C71 C1G 162(10) 37_655 . . 11_556 ?
C4 C1A C71 C1H -31(4) 37_655 . . 11_556 ?
C4 C1A C71 C1I 150(4) 37_655 . . . ?
C4 C1B C1C C5 -3(3) 37_655 . . 37_655 ?
C4 C1B C1C C11 -10(4) 37_655 . . 47_654 ?
C4 C1B C1C C12 -99(4) 37_655 . . 47_654 ?
C4 C1B C1C C18 -141(6) 37_655 . . 37_655 ?
C4 C1B C1C C23 6(3) 37_655 . . 44_565 ?
C4 C1B C1C C24 -92(11) 37_655 . . 44_565 ?
C4 C1B C1C C33 -160(6) 37_655 . . 8_645 ?
C4 C1B C1C C43 -145(4) 37_655 . . 44_565 ?
C4 C1B C1C C53 22(3) 37_655 . . 8_645 ?
C4 C1B C1C C58 86(8) 37_655 . . 11_556 ?
C4 C1B C1C C59 -4(5) 37_655 . . 11_556 ?
C5 C6 C7 C2 174(27) . . . 11_556 ?
C5 C6 C7 C7 122(5) . . . 11_556 ?
C5 C6 C7 C7 10(4) . . . 8_645 ?
C5 C6 C7 C8 -33(3) . . . 8_645 ?
C5 C6 C7 C1E -31(4) . . . 37_655 ?
C5 C6 C7 C1E 156(3) . . . 47_654 ?
C5 C6 C7 C1F -20(4) . . . 44_565 ?
C5 C6 C7 C1F -174(4) . . . 37_655 ?
C5 C6 C7 C1G -119(4) . . . 44_565 ?
C5 C6 C7 C1I -58(5) . . . 47_654 ?
C5 C6 C7 C71 176(4) . . . 47_654 ?
C5 C33 C53 C4 86(5) 47_654 . . 47_654 ?
C5 C33 C53 C10 47(5) 47_654 . . 44_565 ?
C5 C33 C53 C11 65(6) 47_654 . . 44_565 ?
C5 C33 C53 C23 51(7) 47_654 . . 37_655 ?
C5 C33 C53 C24 -61(5) 47_654 . . 37_655 ?
C5 C33 C53 C58 125(7) 47_654 . . 8_645 ?
C5 C33 C53 C59 -61(5) 47_654 . . 8_645 ?
C5 C33 C53 C1C 94(30) 47_654 . . 11_556 ?
C5 C33 C53 C1D -45(4) 47_654 . . 11_556 ?
C5 C33 C53 C1I -34(5) 47_654 . . 8_645 ?
C5 C54 C55 C3 101(3) 47_654 . . 44_565 ?
C5 C54 C55 C13 26(3) 47_654 . . 44_565 ?
C5 C54 C55 C20 30(3) 47_654 . . 47_654 ?
C5 C54 C55 C21 95(3) 47_654 . . 47_654 ?
C5 C54 C55 C25 -8(3) 47_654 . . 37_655 ?
C5 C54 C55 C26 96(4) 47_654 . . 37_655 ?
C5 C54 C55 C35 -13(3) 47_654 . . . ?
C5 C54 C55 C50 33(4) 47_654 . . 11_556 ?
C5 C54 C55 C56 122(3) 47_654 . . . ?
C5 C54 C55 C60 -3(3) 47_654 . . 8_645 ?
C5 C54 C55 C61 55(3) 47_654 . . 8_645 ?
C5 C54 C1G C2 -48(4) 47_654 . . 44_565 ?
C5 C54 C1G C6 -61(3) 47_654 . . 47_654 ?
C5 C54 C1G C7 -28(4) 47_654 . . 47_654 ?
C5 C54 C1G C8 6(3) 47_654 . . 37_655 ?
C5 C54 C1G C9 -116(4) 47_654 . . 37_655 ?
C5 C54 C1G C1E 14(3) 47_654 . . 11_556 ?
C5 C54 C1G C1F 17(3) 47_654 . . . ?
C5 C54 C1G C1F -96(5) 47_654 . . 11_556 ?
C5 C54 C1G C1H -127(3) 47_654 . . . ?
C5 C54 C1G C1I 14(6) 47_654 . . 8_645 ?
C5 C54 C1G C71 -119(3) 47_654 . . 8_645 ?
C5 C1I C71 C2 85(5) 44_565 . . 37_655 ?
C5 C1I C71 C3 -38(4) 44_565 . . 37_655 ?
C5 C1I C71 C6 -14(5) 44_565 . . 44_565 ?
C5 C1I C71 C7 98(4) 44_565 . . 44_565 ?
C5 C1I C71 C9 -52(11) 44_565 . . 47_654 ?
C5 C1I C71 C10 74(5) 44_565 . . 47_654 ?
C5 C1I C71 C52 -12(12) 44_565 . . 8_645 ?
C5 C1I C71 C1A -49(4) 44_565 . . . ?
C5 C1I C71 C1F 115(4) 44_565 . . 8_645 ?
C5 C1I C71 C1G 138(5) 44_565 . . 11_556 ?
C5 C1I C71 C1H 132(6) 44_565 . . 11_556 ?
C6 C2 C3 C9 117(8) 8_645 . . 11_556 ?
C6 C2 C3 C21 -17(14) 8_645 . . 8_645 ?
C6 C2 C3 C26 11(8) 8_645 . . 11_556 ?
C6 C2 C3 C50 -12(4) 8_645 . . 44_565 ?
C6 C2 C3 C51 -158(10) 8_645 . . 44_565 ?
C6 C2 C3 C52 170(5) 8_645 . . 44_565 ?
C6 C2 C3 C55 20(5) 8_645 . . 47_654 ?
C6 C2 C3 C56 127(8) 8_645 . . 47_654 ?
C6 C2 C3 C1A 167(8) 8_645 . . 37_655 ?
C6 C2 C3 C71 139(7) 8_645 . . 37_655 ?
C6 C9 C26 C3 -90(10) 11_556 . . 8_645 ?
C6 C9 C26 C13 -23(4) 11_556 . . 8_645 ?
C6 C9 C26 C20 -52(4) 11_556 . . 11_556 ?
C6 C9 C26 C21 -108(10) 11_556 . . 11_556 ?
C6 C9 C26 C27 -137(3) 11_556 . . . ?
C6 C9 C26 C50 -3(4) 11_556 . . 47_654 ?
C6 C9 C26 C51 -143(5) 11_556 . . 47_654 ?
C6 C9 C26 C55 50(4) 11_556 . . 37_655 ?
C6 C9 C26 C56 180(4) 11_556 . . 37_655 ?
C6 C9 C26 C61 -82(5) 11_556 . . 44_565 ?
C6 C9 C26 C1A -158(5) 11_556 . . 44_565 ?
C6 C54 C55 C3 20(3) 47_654 . . 44_565 ?
C6 C54 C55 C13 -56(4) 47_654 . . 44_565 ?
C6 C54 C55 C20 -52(4) 47_654 . . 47_654 ?
C6 C54 C55 C21 13(3) 47_654 . . 47_654 ?
C6 C54 C55 C25 -90(4) 47_654 . . 37_655 ?
C6 C54 C55 C26 15(4) 47_654 . . 37_655 ?
C6 C54 C55 C35 -95(4) 47_654 . . . ?
C6 C54 C55 C50 -49(4) 47_654 . . 11_556 ?
C6 C54 C55 C56 41(4) 47_654 . . . ?
C6 C54 C55 C60 -84(4) 47_654 . . 8_645 ?
C6 C54 C55 C61 -26(4) 47_654 . . 8_645 ?
C6 C54 C1G C2 12(4) 47_654 . . 44_565 ?
C6 C54 C1G C7 33(3) 47_654 . . 47_654 ?
C6 C54 C1G C8 67(5) 47_654 . . 37_655 ?
C6 C54 C1G C9 -55(4) 47_654 . . 37_655 ?
C6 C54 C1G C1E 74(4) 47_654 . . 11_556 ?
C6 C54 C1G C1F 77(4) 47_654 . . . ?
C6 C54 C1G C1F -36(5) 47_654 . . 11_556 ?
C6 C54 C1G C1H -67(4) 47_654 . . . ?
C6 C54 C1G C1I 74(7) 47_654 . . 8_645 ?
C6 C54 C1G C71 -58(4) 47_654 . . 8_645 ?
C6 C1G C1H C2 46(5) 47_654 . . 44_565 ?
C6 C1G C1H C8 106(4) 47_654 . . 47_654 ?
C6 C1G C1H C9 -16(3) 47_654 . . 37_655 ?
C6 C1G C1H C10 51(4) 47_654 . . 37_655 ?
C6 C1G C1H C23 40(3) 47_654 . . 47_654 ?
C6 C1G C1H C52 -7(4) 47_654 . . 11_556 ?
C6 C1G C1H C57 -26(3) 47_654 . . . ?
C6 C1G C1H C1E 108(4) 47_654 . . 8_645 ?
C6 C1G C1H C1F 110(6) 47_654 . . 11_556 ?
C6 C1G C1H C1I 111(3) 47_654 . . . ?
C6 C1G C1H C71 -14(4) 47_654 . . 8_645 ?
C6 C1I C71 C2 99(7) 44_565 . . 37_655 ?
C6 C1I C71 C3 -24(6) 44_565 . . 37_655 ?
C6 C1I C71 C7 113(6) 44_565 . . 44_565 ?
C6 C1I C71 C9 -38(11) 44_565 . . 47_654 ?
C6 C1I C71 C10 88(7) 44_565 . . 47_654 ?
C6 C1I C71 C52 2(11) 44_565 . . 8_645 ?
C6 C1I C71 C1A -35(6) 44_565 . . . ?
C6 C1I C71 C1F 129(7) 44_565 . . 8_645 ?
C6 C1I C71 C1G 152(8) 44_565 . . 11_556 ?
C6 C1I C71 C1H 146(9) 44_565 . . 11_556 ?
C7 C2 C3 C6 170(11) 8_645 . . 8_645 ?
C7 C2 C3 C9 -72(8) 8_645 . . 11_556 ?
C7 C2 C3 C21 154(15) 8_645 . . 8_645 ?
C7 C2 C3 C26 -178(10) 8_645 . . 11_556 ?
C7 C2 C3 C50 159(8) 8_645 . . 44_565 ?
C7 C2 C3 C51 13(13) 8_645 . . 44_565 ?
C7 C2 C3 C52 -20(8) 8_645 . . 44_565 ?
C7 C2 C3 C55 -169(8) 8_645 . . 47_654 ?
C7 C2 C3 C56 -63(12) 8_645 . . 47_654 ?
C7 C2 C3 C1A -22(11) 8_645 . . 37_655 ?
C7 C2 C3 C71 -50(8) 8_645 . . 37_655 ?
C7 C1F C1G C2 -51(6) 47_654 . . 44_565 ?
C7 C1F C1G C2 -67(5) 37_655 . . 44_565 ?
C7 C1F C1G C6 -92(6) 47_654 . . 47_654 ?
C7 C1F C1G C6 -108(5) 37_655 . . 47_654 ?
C7 C1F C1G C7 -16(3) 37_655 . . 47_654 ?
C7 C1F C1G C8 -124(7) 37_655 . . 37_655 ?
C7 C1F C1G C8 -108(7) 47_654 . . 37_655 ?
C7 C1F C1G C9 -52(5) 47_654 . . 37_655 ?
C7 C1F C1G C9 -68(4) 37_655 . . 37_655 ?
C7 C1F C1G C54 -121(5) 47_654 . . . ?
C7 C1F C1G C54 -136(4) 37_655 . . . ?
C7 C1F C1G C1E -116(6) 47_654 . . 11_556 ?
C7 C1F C1G C1E -131(6) 37_655 . . 11_556 ?
C7 C1F C1G C1F 22(5) 47_654 . . 11_556 ?
C7 C1F C1G C1F 6(5) 37_655 . . 11_556 ?
C7 C1F C1G C1H 7(5) 37_655 . . . ?
C7 C1F C1G C1H 23(5) 47_654 . . . ?
C7 C1F C1G C1I -119(6) 47_654 . . 8_645 ?
C7 C1F C1G C1I -135(5) 37_655 . . 8_645 ?
C7 C1F C1G C71 -27(5) 47_654 . . 8_645 ?
C7 C1F C1G C71 -43(5) 37_655 . . 8_645 ?
C7 C1G C1H C2 -50(4) 47_654 . . 44_565 ?
C7 C1G C1H C8 10(3) 47_654 . . 47_654 ?
C7 C1G C1H C9 -112(5) 47_654 . . 37_655 ?
C7 C1G C1H C10 -45(4) 47_654 . . 37_655 ?
C7 C1G C1H C23 -57(4) 47_654 . . 47_654 ?
C7 C1G C1H C52 -103(4) 47_654 . . 11_556 ?
C7 C1G C1H C57 -122(4) 47_654 . . . ?
C7 C1G C1H C1E 11(4) 47_654 . . 8_645 ?
C7 C1G C1H C1F 14(5) 47_654 . . 11_556 ?
C7 C1G C1H C1I 14(4) 47_654 . . . ?
C7 C1G C1H C71 -111(5) 47_654 . . 8_645 ?
C8 C2 C3 C6 -3(5) 11_556 . . 8_645 ?
C8 C2 C3 C9 115(9) 11_556 . . 11_556 ?
C8 C2 C3 C21 -19(15) 11_556 . . 8_645 ?
C8 C2 C3 C26 9(9) 11_556 . . 11_556 ?
C8 C2 C3 C50 -14(6) 11_556 . . 44_565 ?
C8 C2 C3 C51 -160(9) 11_556 . . 44_565 ?
C8 C2 C3 C52 167(5) 11_556 . . 44_565 ?
C8 C2 C3 C55 18(6) 11_556 . . 47_654 ?
C8 C2 C3 C56 124(7) 11_556 . . 47_654 ?
C8 C2 C3 C1A 165(7) 11_556 . . 37_655 ?
C8 C2 C3 C71 137(7) 11_556 . . 37_655 ?
C8 C6 C7 C2 -153(28) 8_645 . . 11_556 ?
C8 C6 C7 C7 155(6) 8_645 . . 11_556 ?
C8 C6 C7 C7 43(5) 8_645 . . 8_645 ?
C8 C6 C7 C1E 2(4) 8_645 . . 37_655 ?
C8 C6 C7 C1E -171(5) 8_645 . . 47_654 ?
C8 C6 C7 C1F 13(4) 8_645 . . 44_565 ?
C8 C6 C7 C1F -141(6) 8_645 . . 37_655 ?
C8 C6 C7 C1G -86(5) 8_645 . . 44_565 ?
C8 C6 C7 C1I -26(5) 8_645 . . 47_654 ?
C8 C6 C7 C71 -151(5) 8_645 . . 47_654 ?
C8 C54 C55 C3 15(3) 37_655 . . 44_565 ?
C8 C54 C55 C13 -60(4) 37_655 . . 44_565 ?
C8 C54 C55 C20 -56(4) 37_655 . . 47_654 ?
C8 C54 C55 C21 9(4) 37_655 . . 47_654 ?
C8 C54 C55 C25 -94(4) 37_655 . . 37_655 ?
C8 C54 C55 C26 10(4) 37_655 . . 37_655 ?
C8 C54 C55 C35 -99(3) 37_655 . . . ?
C8 C54 C55 C50 -53(4) 37_655 . . 11_556 ?
C8 C54 C55 C56 36(4) 37_655 . . . ?
C8 C54 C55 C60 -89(3) 37_655 . . 8_645 ?
C8 C54 C55 C61 -31(4) 37_655 . . 8_645 ?
C8 C54 C1G C2 -54(4) 37_655 . . 44_565 ?
C8 C54 C1G C6 -67(5) 37_655 . . 47_654 ?
C8 C54 C1G C7 -34(4) 37_655 . . 47_654 ?
C8 C54 C1G C9 -122(5) 37_655 . . 37_655 ?
C8 C54 C1G C1E 8(3) 37_655 . . 11_556 ?
C8 C54 C1G C1F 11(3) 37_655 . . . ?
C8 C54 C1G C1F -102(6) 37_655 . . 11_556 ?
C8 C54 C1G C1H -133(4) 37_655 . . . ?
C8 C54 C1G C1I 8(6) 37_655 . . 8_645 ?
C8 C54 C1G C71 -125(5) 37_655 . . 8_645 ?
C8 C1F C1G C2 57(5) 37_655 . . 44_565 ?
C8 C1F C1G C2 -73(5) 44_565 . . 44_565 ?
C8 C1F C1G C6 16(4) 37_655 . . 47_654 ?
C8 C1F C1G C6 -114(4) 44_565 . . 47_654 ?
C8 C1F C1G C7 108(7) 37_655 . . 47_654 ?
C8 C1F C1G C7 -22(5) 44_565 . . 47_654 ?
C8 C1F C1G C8 -130(6) 44_565 . . 37_655 ?
C8 C1F C1G C9 -74(4) 44_565 . . 37_655 ?
C8 C1F C1G C9 55(4) 37_655 . . 37_655 ?
C8 C1F C1G C54 -13(4) 37_655 . . . ?
C8 C1F C1G C54 -142(3) 44_565 . . . ?
C8 C1F C1G C1E -8(4) 37_655 . . 11_556 ?
C8 C1F C1G C1E -138(5) 44_565 . . 11_556 ?
C8 C1F C1G C1F 130(5) 37_655 . . 11_556 ?
C8 C1F C1G C1F 0(5) 44_565 . . 11_556 ?
C8 C1F C1G C1H 131(5) 37_655 . . . ?
C8 C1F C1G C1H 1(4) 44_565 . . . ?
C8 C1F C1G C1I -11(4) 37_655 . . 8_645 ?
C8 C1F C1G C1I -141(4) 44_565 . . 8_645 ?
C8 C1F C1G C71 -49(5) 44_565 . . 8_645 ?
C8 C1F C1G C71 81(5) 37_655 . . 8_645 ?
C8 C1G C1H C2 -5(4) 37_655 . . 44_565 ?
C8 C1G C1H C8 55(5) 37_655 . . 47_654 ?
C8 C1G C1H C9 -67(4) 37_655 . . 37_655 ?
C8 C1G C1H C10 0(4) 37_655 . . 37_655 ?
C8 C1G C1H C23 -12(5) 37_655 . . 47_654 ?
C8 C1G C1H C52 -58(4) 37_655 . . 11_556 ?
C8 C1G C1H C57 -77(4) 37_655 . . . ?
C8 C1G C1H C1E 56(5) 37_655 . . 8_645 ?
C8 C1G C1H C1F 59(6) 37_655 . . 11_556 ?
C8 C1G C1H C1I 59(5) 37_655 . . . ?
C8 C1G C1H C71 -65(5) 37_655 . . 8_645 ?
C8 C1I C71 C2 -9(4) 47_654 . . 37_655 ?
C8 C1I C71 C3 -132(6) 47_654 . . 37_655 ?
C8 C1I C71 C6 -108(8) 47_654 . . 44_565 ?
C8 C1I C71 C7 5(3) 47_654 . . 44_565 ?
C8 C1I C71 C9 -146(13) 47_654 . . 47_654 ?
C8 C1I C71 C10 -19(6) 47_654 . . 47_654 ?
C8 C1I C71 C52 -105(11) 47_654 . . 8_645 ?
C8 C1I C71 C1A -143(5) 47_654 . . . ?
C8 C1I C71 C1F 21(5) 47_654 . . 8_645 ?
C8 C1I C71 C1G 44(5) 47_654 . . 11_556 ?
C8 C1I C71 C1H 38(8) 47_654 . . 11_556 ?
C9 C2 C3 C6 -117(8) 11_556 . . 8_645 ?
C9 C2 C3 C21 -134(17) 11_556 . . 8_645 ?
C9 C2 C3 C26 -106(10) 11_556 . . 11_556 ?
C9 C2 C3 C50 -129(7) 11_556 . . 44_565 ?
C9 C2 C3 C51 85(10) 11_556 . . 44_565 ?
C9 C2 C3 C52 53(6) 11_556 . . 44_565 ?
C9 C2 C3 C55 -97(7) 11_556 . . 47_654 ?
C9 C2 C3 C56 9(7) 11_556 . . 47_654 ?
C9 C2 C3 C1A 50(7) 11_556 . . 37_655 ?
C9 C2 C3 C71 22(5) 11_556 . . 37_655 ?
C9 C6 C7 C2 0(26) 8_645 . . 11_556 ?
C9 C6 C7 C7 -53(7) 8_645 . . 11_556 ?
C9 C6 C7 C7 -165(4) 8_645 . . 8_645 ?
C9 C6 C7 C8 153(6) 8_645 . . 8_645 ?
C9 C6 C7 C1E -18(4) 8_645 . . 47_654 ?
C9 C6 C7 C1E 154(5) 8_645 . . 37_655 ?
C9 C6 C7 C1F 165(4) 8_645 . . 44_565 ?
C9 C6 C7 C1F 11(4) 8_645 . . 37_655 ?
C9 C6 C7 C1G 66(4) 8_645 . . 44_565 ?
C9 C6 C7 C1I 127(7) 8_645 . . 47_654 ?
C9 C6 C7 C71 2(3) 8_645 . . 47_654 ?
C9 C54 C55 C3 -15(2) 37_655 . . 44_565 ?
C9 C54 C55 C13 -90(3) 37_655 . . 44_565 ?
C9 C54 C55 C20 -86(3) 37_655 . . 47_654 ?
C9 C54 C55 C21 -22(3) 37_655 . . 47_654 ?
C9 C54 C55 C25 -124(3) 37_655 . . 37_655 ?
C9 C54 C55 C26 -20(3) 37_655 . . 37_655 ?
C9 C54 C55 C35 -130(3) 37_655 . . . ?
C9 C54 C55 C50 -84(4) 37_655 . . 11_556 ?
C9 C54 C55 C56 6(3) 37_655 . . . ?
C9 C54 C55 C60 -119(3) 37_655 . . 8_645 ?
C9 C54 C55 C61 -61(3) 37_655 . . 8_645 ?
C9 C54 C1G C2 68(5) 37_655 . . 44_565 ?
C9 C54 C1G C6 55(4) 37_655 . . 47_654 ?
C9 C54 C1G C7 88(5) 37_655 . . 47_654 ?
C9 C54 C1G C8 122(5) 37_655 . . 37_655 ?
C9 C54 C1G C1E 130(4) 37_655 . . 11_556 ?
C9 C54 C1G C1F 133(3) 37_655 . . . ?
C9 C54 C1G C1F 20(5) 37_655 . . 11_556 ?
C9 C54 C1G C1H -11(3) 37_655 . . . ?
C9 C54 C1G C1I 130(7) 37_655 . . 8_645 ?
C9 C54 C1G C71 -3(3) 37_655 . . 8_645 ?
C9 C1A C71 C2 -45(8) 47_654 . . 37_655 ?
C9 C1A C71 C3 -22(9) 47_654 . . 37_655 ?
C9 C1A C71 C6 -15(8) 47_654 . . 44_565 ?
C9 C1A C71 C7 -79(11) 47_654 . . 44_565 ?
C9 C1A C71 C10 -154(11) 47_654 . . 47_654 ?
C9 C1A C71 C52 -169(11) 47_654 . . 8_645 ?
C9 C1A C71 C1F -143(16) 47_654 . . 8_645 ?
C9 C1A C71 C1G 9(8) 47_654 . . 11_556 ?
C9 C1A C71 C1H 177(12) 47_654 . . 11_556 ?
C9 C1A C71 C1I -3(9) 47_654 . . . ?
C9 C1F C1G C2 46(6) 44_565 . . 44_565 ?
C9 C1F C1G C6 5(7) 44_565 . . 47_654 ?
C9 C1F C1G C7 97(8) 44_565 . . 47_654 ?
C9 C1F C1G C8 -10(6) 44_565 . . 37_655 ?
C9 C1F C1G C9 45(7) 44_565 . . 37_655 ?
C9 C1F C1G C54 -23(7) 44_565 . . . ?
C9 C1F C1G C1E -18(6) 44_565 . . 11_556 ?
C9 C1F C1G C1F 119(5) 44_565 . . 11_556 ?
C9 C1F C1G C1H 120(6) 44_565 . . . ?
C9 C1F C1G C1I -22(7) 44_565 . . 8_645 ?
C9 C1F C1G C71 70(6) 44_565 . . 8_645 ?
C9 C1G C1H C2 62(5) 37_655 . . 44_565 ?
C9 C1G C1H C8 122(4) 37_655 . . 47_654 ?
C9 C1G C1H C10 67(4) 37_655 . . 37_655 ?
C9 C1G C1H C23 55(4) 37_655 . . 47_654 ?
C9 C1G C1H C52 9(3) 37_655 . . 11_556 ?
C9 C1G C1H C57 -10(3) 37_655 . . . ?
C9 C1G C1H C1E 123(4) 37_655 . . 8_645 ?
C9 C1G C1H C1F 126(6) 37_655 . . 11_556 ?
C9 C1G C1H C1I 126(3) 37_655 . . . ?
C9 C1G C1H C71 1(4) 37_655 . . 8_645 ?
C9 C1I C71 C2 137(12) 47_654 . . 37_655 ?
C9 C1I C71 C3 14(9) 47_654 . . 37_655 ?
C9 C1I C71 C6 38(11) 47_654 . . 44_565 ?
C9 C1I C71 C7 151(11) 47_654 . . 44_565 ?
C9 C1I C71 C10 126(13) 47_654 . . 47_654 ?
C9 C1I C71 C52 40(11) 47_654 . . 8_645 ?
C9 C1I C71 C1A 3(9) 47_654 . . . ?
C9 C1I C71 C1F 167(12) 47_654 . . 8_645 ?
C9 C1I C71 C1G -170(12) 47_654 . . 11_556 ?
C9 C1I C71 C1H -176(14) 47_654 . . 11_556 ?
C10 C5 C6 C2 13(4) 11_556 . . 11_556 ?
C10 C5 C6 C3 151(6) 11_556 . . 11_556 ?
C10 C5 C6 C8 -8(3) 11_556 . . 8_645 ?
C10 C5 C6 C54 -116(5) 11_556 . . 44_565 ?
C10 C5 C6 C59 -163(5) 11_556 . . 47_654 ?
C10 C5 C6 C1D -135(7) 11_556 . . 37_655 ?
C10 C5 C6 C1E -8(3) 11_556 . . 37_655 ?
C10 C5 C6 C1G -22(4) 11_556 . . 44_565 ?
C10 C5 C6 C1I -53(4) 11_556 . . 47_654 ?
C10 C57 C1H C2 87(4) 37_655 . . 44_565 ?
C10 C57 C1H C8 -11(4) 37_655 . . 47_654 ?
C10 C57 C1H C9 102(4) 37_655 . . 37_655 ?
C10 C57 C1H C23 -23(3) 37_655 . . 47_654 ?
C10 C57 C1H C52 54(7) 37_655 . . 11_556 ?
C10 C57 C1H C1E -7(4) 37_655 . . 8_645 ?
C10 C57 C1H C1F 82(6) 37_655 . . 11_556 ?
C10 C57 C1H C1G 110(4) 37_655 . . . ?
C10 C57 C1H C1I -31(3) 37_655 . . . ?
C10 C57 C1H C71 102(4) 37_655 . . 8_645 ?
C10 C1F C1G C2 63(4) 44_565 . . 44_565 ?
C10 C1F C1G C6 22(3) 44_565 . . 47_654 ?
C10 C1F C1G C7 114(6) 44_565 . . 47_654 ?
C10 C1F C1G C8 6(4) 44_565 . . 37_655 ?
C10 C1F C1G C9 62(4) 44_565 . . 37_655 ?
C10 C1F C1G C54 -6(3) 44_565 . . . ?
C10 C1F C1G C1E -1(4) 44_565 . . 11_556 ?
C10 C1F C1G C1F 136(3) 44_565 . . 11_556 ?
C10 C1F C1G C1H 137(3) 44_565 . . . ?
C10 C1F C1G C1I -5(3) 44_565 . . 8_645 ?
C10 C1F C1G C71 87(4) 44_565 . . 8_645 ?
C10 C1I C71 C2 12(4) 37_655 . . 37_655 ?
C10 C1I C71 C3 -111(4) 37_655 . . 37_655 ?
C10 C1I C71 C6 -87(7) 37_655 . . 44_565 ?
C10 C1I C71 C7 26(3) 37_655 . . 44_565 ?
C10 C1I C71 C9 -125(11) 37_655 . . 47_654 ?
C10 C1I C71 C10 2(5) 37_655 . . 47_654 ?
C10 C1I C71 C52 -84(11) 37_655 . . 8_645 ?
C10 C1I C71 C1A -122(3) 37_655 . . . ?
C10 C1I C71 C1F 42(4) 37_655 . . 8_645 ?
C10 C1I C71 C1G 65(4) 37_655 . . 11_556 ?
C10 C1I C71 C1H 59(7) 37_655 . . 11_556 ?
C11 C5 C6 C2 -58(12) 11_556 . . 11_556 ?
C11 C5 C6 C3 81(10) 11_556 . . 11_556 ?
C11 C5 C6 C8 -78(11) 11_556 . . 8_645 ?
C11 C5 C6 C54 174(13) 11_556 . . 44_565 ?
C11 C5 C6 C59 127(13) 11_556 . . 47_654 ?
C11 C5 C6 C1D 155(14) 11_556 . . 37_655 ?
C11 C5 C6 C1E -78(11) 11_556 . . 37_655 ?
C11 C5 C6 C1G -93(12) 11_556 . . 44_565 ?
C11 C5 C6 C1I -123(12) 11_556 . . 47_654 ?
C11 C18 C19 C12 5(4) 11_556 . . 11_556 ?
C11 C18 C19 C13 -24(3) 11_556 . . 11_556 ?
C11 C18 C19 C20 -22(4) 11_556 . . . ?
C11 C18 C19 C25 -46(4) 11_556 . . 8_645 ?
C11 C18 C19 C34 157(8) 11_556 . . 44_565 ?
C11 C18 C19 C35 -62(5) 11_556 . . 44_565 ?
C11 C18 C19 C41 104(4) 11_556 . . 47_654 ?
C11 C18 C19 C46 29(9) 11_556 . . 8_645 ?
C11 C18 C19 C48 128(6) 11_556 . . 37_655 ?
C11 C18 C19 C49 -7(7) 11_556 . . 37_655 ?
C11 C18 C19 C60 -32(5) 11_556 . . 47_654 ?
C11 C22 C42 C16 -138(8) 8_645 . . 11_556 ?
C11 C22 C42 C17 -16(3) 8_645 . . 11_556 ?
C11 C22 C42 C28 -48(13) 8_645 . . 8_645 ?
C11 C22 C42 C29 32(5) 8_645 . . 8_645 ?
C11 C22 C42 C31 159(4) 8_645 . . 37_655 ?
C11 C22 C42 C32 14(6) 8_645 . . 37_655 ?
C11 C22 C42 C38 -173(4) 8_645 . . 44_565 ?
C11 C22 C42 C39 -26(4) 8_645 . . 44_565 ?
C11 C22 C42 C41 145(3) 8_645 . . . ?
C11 C22 C42 C45 176(6) 8_645 . . 47_654 ?
C11 C22 C42 C1B -60(5) 8_645 . . 47_654 ?
C11 C33 C53 C4 21(4) 44_565 . . 47_654 ?
C11 C33 C53 C5 -65(6) 44_565 . . 47_654 ?
C11 C33 C53 C10 -18(3) 44_565 . . 44_565 ?
C11 C33 C53 C23 -14(6) 44_565 . . 37_655 ?
C11 C33 C53 C24 -126(7) 44_565 . . 37_655 ?
C11 C33 C53 C58 60(5) 44_565 . . 8_645 ?
C11 C33 C53 C59 -126(6) 44_565 . . 8_645 ?
C11 C33 C53 C1C 29(27) 44_565 . . 11_556 ?
C11 C33 C53 C1D -110(6) 44_565 . . 11_556 ?
C11 C33 C53 C1I -99(6) 44_565 . . 8_645 ?
C11 C57 C1H C2 104(3) 37_655 . . 44_565 ?
C11 C57 C1H C8 6(3) 37_655 . . 47_654 ?
C11 C57 C1H C9 119(3) 37_655 . . 37_655 ?
C11 C57 C1H C10 17(3) 37_655 . . 37_655 ?
C11 C57 C1H C23 -6(2) 37_655 . . 47_654 ?
C11 C57 C1H C52 71(7) 37_655 . . 11_556 ?
C11 C57 C1H C1E 9(4) 37_655 . . 8_645 ?
C11 C57 C1H C1F 99(5) 37_655 . . 11_556 ?
C11 C57 C1H C1G 127(3) 37_655 . . . ?
C11 C57 C1H C1I -15(2) 37_655 . . . ?
C11 C57 C1H C71 118(3) 37_655 . . 8_645 ?
C11 C1B C1C C5 6(4) 47_654 . . 37_655 ?
C11 C1B C1C C12 -90(5) 47_654 . . 47_654 ?
C11 C1B C1C C18 -131(7) 47_654 . . 37_655 ?
C11 C1B C1C C23 16(4) 47_654 . . 44_565 ?
C11 C1B C1C C24 -83(11) 47_654 . . 44_565 ?
C11 C1B C1C C33 -150(7) 47_654 . . 8_645 ?
C11 C1B C1C C43 -135(5) 47_654 . . 44_565 ?
C11 C1B C1C C53 31(4) 47_654 . . 8_645 ?
C11 C1B C1C C58 95(10) 47_654 . . 11_556 ?
C11 C1B C1C C59 6(5) 47_654 . . 11_556 ?
C12 C18 C19 C13 -29(4) 11_556 . . 11_556 ?
C12 C18 C19 C20 -27(5) 11_556 . . . ?
C12 C18 C19 C25 -51(5) 11_556 . . 8_645 ?
C12 C18 C19 C34 152(10) 11_556 . . 44_565 ?
C12 C18 C19 C35 -67(5) 11_556 . . 44_565 ?
C12 C18 C19 C41 100(5) 11_556 . . 47_654 ?
C12 C18 C19 C46 24(8) 11_556 . . 8_645 ?
C12 C18 C19 C48 123(7) 11_556 . . 37_655 ?
C12 C18 C19 C49 -12(6) 11_556 . . 37_655 ?
C12 C18 C19 C60 -37(5) 11_556 . . 47_654 ?
C12 C33 C53 C4 124(3) 44_565 . . 47_654 ?
C12 C33 C53 C5 38(5) 44_565 . . 47_654 ?
C12 C33 C53 C10 86(4) 44_565 . . 44_565 ?
C12 C33 C53 C11 103(5) 44_565 . . 44_565 ?
C12 C33 C53 C23 90(6) 44_565 . . 37_655 ?
C12 C33 C53 C24 -22(3) 44_565 . . 37_655 ?
C12 C33 C53 C58 163(5) 44_565 . . 8_645 ?
C12 C33 C53 C59 -23(3) 44_565 . . 8_645 ?
C12 C33 C53 C1C 133(29) 44_565 . . 11_556 ?
C12 C33 C53 C1D -7(3) 44_565 . . 11_556 ?
C12 C33 C53 C1I 4(4) 44_565 . . 8_645 ?
C12 C34 C35 C13 -17(2) 44_565 . . 44_565 ?
C12 C34 C35 C14 -90(3) 44_565 . . 44_565 ?
C12 C34 C35 C19 -102(10) 44_565 . . 47_654 ?
C12 C34 C35 C20 -62(4) 44_565 . . 47_654 ?
C12 C34 C35 C25 11(3) 44_565 . . 37_655 ?
C12 C34 C35 C36 -116(3) 44_565 . . . ?
C12 C34 C35 C46 -119(4) 44_565 . . 37_655 ?
C12 C34 C35 C49 -75(5) 44_565 . . 11_556 ?
C12 C34 C35 C50 0(3) 44_565 . . 11_556 ?
C12 C34 C35 C60 -10(4) 44_565 . . 8_645 ?
C12 C34 C35 C61 -43(3) 44_565 . . 8_645 ?
C12 C43 C44 C14 139(4) 8_645 . . 37_655 ?
C12 C43 C44 C15 -18(5) 8_645 . . 37_655 ?
C12 C43 C44 C27 83(6) 8_645 . . 47_654 ?
C12 C43 C44 C30 3(5) 8_645 . . 8_645 ?
C12 C43 C44 C31 22(4) 8_645 . . 8_645 ?
C12 C43 C44 C36 179(3) 8_645 . . 11_556 ?
C12 C43 C44 C37 -107(11) 8_645 . . 11_556 ?
C12 C43 C44 C40 165(12) 8_645 . . 44_565 ?
C12 C43 C44 C41 -9(2) 8_645 . . 44_565 ?
C12 C43 C44 C47 -170(8) 8_645 . . 47_654 ?
C12 C43 C44 C48 -27(2) 8_645 . . 47_654 ?
C13 C35 C36 C14 -29(3) 44_565 . . 44_565 ?
C13 C35 C36 C17 -103(3) 44_565 . . . ?
C13 C35 C36 C20 9(3) 44_565 . . 47_654 ?
C13 C35 C36 C29 -91(3) 44_565 . . 11_556 ?
C13 C35 C36 C30 -31(3) 44_565 . . 11_556 ?
C13 C35 C36 C37 40(3) 44_565 . . . ?
C13 C35 C36 C40 -35(4) 44_565 . . 47_654 ?
C13 C35 C36 C44 3(4) 44_565 . . 8_645 ?
C13 C35 C36 C46 -106(4) 44_565 . . 37_655 ?
C13 C35 C36 C47 -9(4) 44_565 . . 37_655 ?
C13 C35 C36 C61 24(3) 44_565 . . 8_645 ?
C13 C35 C55 C3 -10.9(18) 44_565 . . 44_565 ?
C13 C35 C55 C20 -51(4) 44_565 . . 47_654 ?
C13 C35 C55 C21 -32(3) 44_565 . . 47_654 ?
C13 C35 C55 C25 52(4) 44_565 . . 37_655 ?
C13 C35 C55 C26 -42(4) 44_565 . . 37_655 ?
C13 C35 C55 C50 13(3) 44_565 . . 11_556 ?
C13 C35 C55 C54 66(3) 44_565 . . . ?
C13 C35 C55 C56 -75(3) 44_565 . . . ?
C13 C35 C55 C60 43(3) 44_565 . . 8_645 ?
C13 C35 C55 C61 -57(3) 44_565 . . 8_645 ?
C13 C50 C51 C3 140(7) 47_654 . . 47_654 ?
C13 C50 C51 C4 117(7) 47_654 . . 47_654 ?
C13 C50 C51 C21 158(14) 47_654 . . 37_655 ?
C13 C50 C51 C22 97(8) 47_654 . . 37_655 ?
C13 C50 C51 C26 -136(9) 47_654 . . 44_565 ?
C13 C50 C51 C27 -27(5) 47_654 . . 44_565 ?
C13 C50 C51 C52 141(5) 47_654 . . . ?
C13 C50 C51 C56 -105(6) 47_654 . . 8_645 ?
C13 C50 C51 C57 163(6) 47_654 . . 8_645 ?
C13 C50 C51 C61 -32(5) 47_654 . . 11_556 ?
C13 C50 C51 C1A 172(10) 47_654 . . 11_556 ?
C13 C55 C56 C3 77(3) 44_565 . . 44_565 ?
C13 C55 C56 C4 71(3) 44_565 . . 44_565 ?
C13 C55 C56 C21 53(4) 44_565 . . 47_654 ?
C13 C55 C56 C22 59(3) 44_565 . . 47_654 ?
C13 C55 C56 C26 44(5) 44_565 . . 37_655 ?
C13 C55 C56 C27 -19(3) 44_565 . . 37_655 ?
C13 C55 C56 C37 -42(3) 44_565 . . . ?
C13 C55 C56 C51 43(3) 44_565 . . 11_556 ?
C13 C55 C56 C57 101(3) 44_565 . . . ?
C13 C55 C56 C61 -24(3) 44_565 . . 8_645 ?
C13 C55 C56 C1A 74(3) 44_565 . . 8_645 ?
C14 C29 C49 C12 116(4) 47_654 . . 47_654 ?
C14 C29 C49 C13 17(3) 47_654 . . 47_654 ?
C14 C29 C49 C19 -167(7) 47_654 . . 37_655 ?
C14 C29 C49 C20 -6(3) 47_654 . . 37_655 ?
C14 C29 C49 C25 -9(6) 47_654 . . 44_565 ?
C14 C29 C49 C34 177(4) 47_654 . . 8_645 ?
C14 C29 C49 C35 -55(4) 47_654 . . 8_645 ?
C14 C29 C49 C41 162(4) 47_654 . . 11_556 ?
C14 C29 C49 C46 -86(5) 47_654 . . 44_565 ?
C14 C29 C49 C60 31(13) 47_654 . . 11_556 ?
C14 C35 C36 C17 -74(4) 44_565 . . . ?
C14 C35 C36 C20 38(4) 44_565 . . 47_654 ?
C14 C35 C36 C29 -62(4) 44_565 . . 11_556 ?
C14 C35 C36 C30 -2(3) 44_565 . . 11_556 ?
C14 C35 C36 C37 70(4) 44_565 . . . ?
C14 C35 C36 C40 -6(4) 44_565 . . 47_654 ?
C14 C35 C36 C44 33(4) 44_565 . . 8_645 ?
C14 C35 C36 C46 -77(4) 44_565 . . 37_655 ?
C14 C35 C36 C47 20(4) 44_565 . . 37_655 ?
C14 C35 C36 C61 53(4) 44_565 . . 8_645 ?
C14 C35 C55 C3 39(3) 44_565 . . 44_565 ?
C14 C35 C55 C13 50(3) 44_565 . . 44_565 ?
C14 C35 C55 C20 -1(2) 44_565 . . 47_654 ?
C14 C35 C55 C21 18(3) 44_565 . . 47_654 ?
C14 C35 C55 C25 103(5) 44_565 . . 37_655 ?
C14 C35 C55 C26 8(4) 44_565 . . 37_655 ?
C14 C35 C55 C50 64(3) 44_565 . . 11_556 ?
C14 C35 C55 C54 116(3) 44_565 . . . ?
C14 C35 C55 C56 -24(2) 44_565 . . . ?
C14 C35 C55 C60 93(4) 44_565 . . 8_645 ?
C14 C35 C55 C61 -7(3) 44_565 . . 8_645 ?
C14 C36 C37 C15 -69(4) 44_565 . . 44_565 ?
C14 C36 C37 C16 -27(3) 44_565 . . 44_565 ?
C14 C36 C37 C27 27(4) 44_565 . . 37_655 ?
C14 C36 C37 C31 -30(4) 44_565 . . 11_556 ?
C14 C36 C37 C38 -78(4) 44_565 . . . ?
C14 C36 C37 C40 -64(4) 44_565 . . 47_654 ?
C14 C36 C37 C44 -61(5) 44_565 . . 8_645 ?
C14 C36 C37 C45 -63(4) 44_565 . . 8_645 ?
C14 C36 C37 C47 -71(5) 44_565 . . 37_655 ?
C14 C36 C37 C56 65(4) 44_565 . . . ?
C14 C36 C37 C61 49(4) 44_565 . . 8_645 ?
C14 C40 C41 C15 -60(5) 11_556 . . 11_556 ?
C14 C40 C41 C19 148(6) 11_556 . . 44_565 ?
C14 C40 C41 C30 116(11) 11_556 . . 37_655 ?
C14 C40 C41 C31 -30(5) 11_556 . . 37_655 ?
C14 C40 C41 C34 160(6) 11_556 . . 11_556 ?
C14 C40 C41 C38 -70(6) 11_556 . . 44_565 ?
C14 C40 C41 C44 -53(6) 11_556 . . 47_654 ?
C14 C40 C41 C45 -47(6) 11_556 . . 47_654 ?
C14 C40 C41 C48 147(6) 11_556 . . 8_645 ?
C14 C40 C41 C49 125(6) 11_556 . . 8_645 ?
C14 C47 C48 C12 -29(5) 8_645 . . 47_654 ?
C14 C47 C48 C17 57(4) 8_645 . . 37_655 ?
C14 C47 C48 C18 37(7) 8_645 . . 37_655 ?
C14 C47 C48 C19 -115(4) 8_645 . . 37_655 ?
C14 C47 C48 C24 21(6) 8_645 . . 44_565 ?
C14 C47 C48 C30 -63(7) 8_645 . . 47_654 ?
C14 C47 C48 C33 46(4) 8_645 . . 8_645 ?
C14 C47 C48 C34 -137(6) 8_645 . . 8_645 ?
C14 C47 C48 C40 17(11) 8_645 . . 11_556 ?
C14 C47 C48 C41 -108(4) 8_645 . . 11_556 ?
C14 C47 C48 C43 43(5) 8_645 . . 44_565 ?
C15 C37 C38 C16 120(5) 44_565 . . 44_565 ?
C15 C37 C38 C28 115(5) 44_565 . . 37_655 ?
C15 C37 C38 C29 84(5) 44_565 . . 37_655 ?
C15 C37 C38 C31 78(5) 44_565 . . 11_556 ?
C15 C37 C38 C32 102(5) 44_565 . . 11_556 ?
C15 C37 C38 C39 124(5) 44_565 . . . ?
C15 C37 C38 C41 3(4) 44_565 . . 47_654 ?
C15 C37 C38 C42 109(5) 44_565 . . 47_654 ?
C15 C37 C38 C45 89(8) 44_565 . . 8_645 ?
C15 C37 C38 C46 24(5) 44_565 . . 8_645 ?
C15 C37 C56 C3 35(3) 44_565 . . 44_565 ?
C15 C37 C56 C4 -29(3) 44_565 . . 44_565 ?
C15 C37 C56 C21 51(4) 44_565 . . 47_654 ?
C15 C37 C56 C22 -30(3) 44_565 . . 47_654 ?
C15 C37 C56 C26 70(4) 44_565 . . 37_655 ?
C15 C37 C56 C27 3(4) 44_565 . . 37_655 ?
C15 C37 C56 C51 16(3) 44_565 . . 11_556 ?
C15 C37 C56 C55 95(3) 44_565 . . . ?
C15 C37 C56 C57 -48(3) 44_565 . . . ?
C15 C37 C56 C61 78(3) 44_565 . . 8_645 ?
C15 C37 C56 C1A 1(4) 44_565 . . 8_645 ?
C15 C40 C41 C19 -152(7) 11_556 . . 44_565 ?
C15 C40 C41 C30 176(11) 11_556 . . 37_655 ?
C15 C40 C41 C31 30(3) 11_556 . . 37_655 ?
C15 C40 C41 C34 -140(6) 11_556 . . 11_556 ?
C15 C40 C41 C38 -10(4) 11_556 . . 44_565 ?
C15 C40 C41 C44 7(5) 11_556 . . 47_654 ?
C15 C40 C41 C45 13(4) 11_556 . . 47_654 ?
C15 C40 C41 C48 -153(6) 11_556 . . 8_645 ?
C15 C40 C41 C49 -175(7) 11_556 . . 8_645 ?
C15 C41 C42 C16 -8(5) 11_556 . . 11_556 ?
C15 C41 C42 C17 -163(5) 11_556 . . 11_556 ?
C15 C41 C42 C22 35(4) 11_556 . . . ?
C15 C41 C42 C28 28(10) 11_556 . . 8_645 ?
C15 C41 C42 C29 -174(4) 11_556 . . 8_645 ?
C15 C41 C42 C31 19(3) 11_556 . . 37_655 ?
C15 C41 C42 C32 -179(6) 11_556 . . 37_655 ?
C15 C41 C42 C38 -76(5) 11_556 . . 44_565 ?
C15 C41 C42 C39 -155(6) 11_556 . . 44_565 ?
C15 C41 C42 C45 -55(6) 11_556 . . 47_654 ?
C15 C41 C42 C1B 20(6) 11_556 . . 47_654 ?
C15 C45 C46 C14 116(5) 37_655 . . 8_645 ?
C15 C45 C46 C19 -5(4) 37_655 . . 11_556 ?
C15 C45 C46 C20 65(5) 37_655 . . 11_556 ?
C15 C45 C46 C29 142(5) 37_655 . . 47_654 ?
C15 C45 C46 C32 146(5) 37_655 . . 8_645 ?
C15 C45 C46 C35 -13(5) 37_655 . . 37_655 ?
C15 C45 C46 C36 167(5) 37_655 . . 37_655 ?
C15 C45 C46 C38 -72(7) 37_655 . . 11_556 ?
C15 C45 C46 C41 7(3) 37_655 . . 44_565 ?
C15 C45 C46 C49 13(4) 37_655 . . 47_654 ?
C15 C45 C46 C60 13(4) 37_655 . . 44_565 ?
C15 C47 C48 C12 88(4) 8_645 . . 47_654 ?
C15 C47 C48 C17 174(4) 8_645 . . 37_655 ?
C15 C47 C48 C18 155(7) 8_645 . . 37_655 ?
C15 C47 C48 C19 3(3) 8_645 . . 37_655 ?
C15 C47 C48 C24 138(5) 8_645 . . 44_565 ?
C15 C47 C48 C30 54(5) 8_645 . . 47_654 ?
C15 C47 C48 C33 164(4) 8_645 . . 8_645 ?
C15 C47 C48 C34 -20(4) 8_645 . . 8_645 ?
C15 C47 C48 C40 134(13) 8_645 . . 11_556 ?
C15 C47 C48 C41 10(3) 8_645 . . 11_556 ?
C15 C47 C48 C43 161(4) 8_645 . . 44_565 ?
C16 C22 C42 C17 122(9) 11_556 . . 11_556 ?
C16 C22 C42 C28 90(16) 11_556 . . 8_645 ?
C16 C22 C42 C29 170(11) 11_556 . . 8_645 ?
C16 C22 C42 C31 -64(8) 11_556 . . 37_655 ?
C16 C22 C42 C32 151(11) 11_556 . . 37_655 ?
C16 C22 C42 C38 -35(6) 11_556 . . 44_565 ?
C16 C22 C42 C39 111(10) 11_556 . . 44_565 ?
C16 C22 C42 C41 -78(7) 11_556 . . . ?
C16 C22 C42 C45 -47(8) 11_556 . . 47_654 ?
C16 C22 C42 C1B 77(8) 11_556 . . 47_654 ?
C16 C37 C38 C15 -120(5) 44_565 . . 44_565 ?
C16 C37 C38 C28 -5(2) 44_565 . . 37_655 ?
C16 C37 C38 C29 -37(3) 44_565 . . 37_655 ?
C16 C37 C38 C31 -42(3) 44_565 . . 11_556 ?
C16 C37 C38 C32 -18(3) 44_565 . . 11_556 ?
C16 C37 C38 C39 4(2) 44_565 . . . ?
C16 C37 C38 C41 -118(4) 44_565 . . 47_654 ?
C16 C37 C38 C42 -12(3) 44_565 . . 47_654 ?
C16 C37 C38 C45 -31(6) 44_565 . . 8_645 ?
C16 C37 C38 C46 -96(6) 44_565 . . 8_645 ?
C16 C37 C56 C3 80(2) 44_565 . . 44_565 ?
C16 C37 C56 C4 16.3(18) 44_565 . . 44_565 ?
C16 C37 C56 C21 96(3) 44_565 . . 47_654 ?
C16 C37 C56 C22 15(2) 44_565 . . 47_654 ?
C16 C37 C56 C26 115(3) 44_565 . . 37_655 ?
C16 C37 C56 C27 48(4) 44_565 . . 37_655 ?
C16 C37 C56 C51 61(3) 44_565 . . 11_556 ?
C16 C37 C56 C55 140(2) 44_565 . . . ?
C16 C37 C56 C57 -3(2) 44_565 . . . ?
C16 C37 C56 C61 123(3) 44_565 . . 8_645 ?
C16 C37 C56 C1A 46(3) 44_565 . . 8_645 ?
C16 C45 C46 C14 -37(5) 37_655 . . 8_645 ?
C16 C45 C46 C19 -158(6) 37_655 . . 11_556 ?
C16 C45 C46 C20 -88(6) 37_655 . . 11_556 ?
C16 C45 C46 C29 -11(5) 37_655 . . 47_654 ?
C16 C45 C46 C32 -7(4) 37_655 . . 8_645 ?
C16 C45 C46 C35 -166(6) 37_655 . . 37_655 ?
C16 C45 C46 C36 14(6) 37_655 . . 37_655 ?
C16 C45 C46 C38 135(9) 37_655 . . 11_556 ?
C16 C45 C46 C41 -146(7) 37_655 . . 44_565 ?
C16 C45 C46 C49 -140(5) 37_655 . . 47_654 ?
C16 C45 C46 C60 -140(5) 37_655 . . 44_565 ?
C16 C1B C1C C5 141(6) 37_655 . . 37_655 ?
C16 C1B C1C C11 135(7) 37_655 . . 47_654 ?
C16 C1B C1C C12 45(5) 37_655 . . 47_654 ?
C16 C1B C1C C18 4(5) 37_655 . . 37_655 ?
C16 C1B C1C C23 151(6) 37_655 . . 44_565 ?
C16 C1B C1C C24 52(11) 37_655 . . 44_565 ?
C16 C1B C1C C33 -15(6) 37_655 . . 8_645 ?
C16 C1B C1C C43 -1(4) 37_655 . . 44_565 ?
C16 C1B C1C C53 166(6) 37_655 . . 8_645 ?
C16 C1B C1C C58 -130(11) 37_655 . . 11_556 ?
C16 C1B C1C C59 141(6) 37_655 . . 11_556 ?
C17 C29 C49 C12 -144(14) 8_645 . . 47_654 ?
C17 C29 C49 C13 116(13) 8_645 . . 47_654 ?
C17 C29 C49 C14 99(13) 8_645 . . 47_654 ?
C17 C29 C49 C19 -68(14) 8_645 . . 37_655 ?
C17 C29 C49 C20 93(14) 8_645 . . 37_655 ?
C17 C29 C49 C25 91(15) 8_645 . . 44_565 ?
C17 C29 C49 C34 -84(14) 8_645 . . 8_645 ?
C17 C29 C49 C35 44(13) 8_645 . . 8_645 ?
C17 C29 C49 C41 -99(13) 8_645 . . 11_556 ?
C17 C29 C49 C46 13(13) 8_645 . . 44_565 ?
C17 C29 C49 C60 130(20) 8_645 . . 11_556 ?
C17 C33 C53 C4 -11(5) 47_654 . . 47_654 ?
C17 C33 C53 C5 -97(6) 47_654 . . 47_654 ?
C17 C33 C53 C10 -50(6) 47_654 . . 44_565 ?
C17 C33 C53 C11 -32(5) 47_654 . . 44_565 ?
C17 C33 C53 C23 -46(7) 47_654 . . 37_655 ?
C17 C33 C53 C24 -158(7) 47_654 . . 37_655 ?
C17 C33 C53 C58 28(6) 47_654 . . 8_645 ?
C17 C33 C53 C59 -158(6) 47_654 . . 8_645 ?
C17 C33 C53 C1C -3(28) 47_654 . . 11_556 ?
C17 C33 C53 C1D -142(5) 47_654 . . 11_556 ?
C17 C33 C53 C1I -131(5) 47_654 . . 8_645 ?
C17 C36 C37 C15 9(3) . . . 44_565 ?
C17 C36 C37 C16 51(4) . . . 44_565 ?
C17 C36 C37 C27 105(4) . . . 37_655 ?
C17 C36 C37 C31 48(3) . . . 11_556 ?
C17 C36 C37 C38 0(2) . . . . ?
C17 C36 C37 C40 14(3) . . . 47_654 ?
C17 C36 C37 C44 17(4) . . . 8_645 ?
C17 C36 C37 C45 16(3) . . . 8_645 ?
C17 C36 C37 C47 8(4) . . . 37_655 ?
C17 C36 C37 C56 142.8(19) . . . . ?
C17 C36 C37 C61 128(3) . . . 8_645 ?
C17 C40 C41 C15 162(6) 44_565 . . 11_556 ?
C17 C40 C41 C19 10(5) 44_565 . . 44_565 ?
C17 C40 C41 C30 -22(8) 44_565 . . 37_655 ?
C17 C40 C41 C31 -167(4) 44_565 . . 37_655 ?
C17 C40 C41 C34 22(4) 44_565 . . 11_556 ?
C17 C40 C41 C38 152(5) 44_565 . . 44_565 ?
C17 C40 C41 C44 169(7) 44_565 . . 47_654 ?
C17 C40 C41 C45 175(4) 44_565 . . 47_654 ?
C17 C40 C41 C48 10(3) 44_565 . . 8_645 ?
C17 C40 C41 C49 -13(5) 44_565 . . 8_645 ?
C17 C43 C44 C14 -45(5) 11_556 . . 37_655 ?
C17 C43 C44 C15 159(8) 11_556 . . 37_655 ?
C17 C43 C44 C27 -101(8) 11_556 . . 47_654 ?
C17 C43 C44 C30 179(100) 11_556 . . 8_645 ?
C17 C43 C44 C31 -161(6) 11_556 . . 8_645 ?
C17 C43 C44 C36 -5(4) 11_556 . . 11_556 ?
C17 C43 C44 C37 70(12) 11_556 . . 11_556 ?
C17 C43 C44 C40 -19(10) 11_556 . . 44_565 ?
C17 C43 C44 C41 168(6) 11_556 . . 44_565 ?
C17 C43 C44 C47 6(7) 11_556 . . 47_654 ?
C17 C43 C44 C48 149(6) 11_556 . . 47_654 ?
C17 C47 C48 C12 -86(4) 37_655 . . 47_654 ?
C17 C47 C48 C18 -19(5) 37_655 . . 37_655 ?
C17 C47 C48 C19 -171(4) 37_655 . . 37_655 ?
C17 C47 C48 C24 -36(4) 37_655 . . 44_565 ?
C17 C47 C48 C30 -120(6) 37_655 . . 47_654 ?
C17 C47 C48 C33 -10(2) 37_655 . . 8_645 ?
C17 C47 C48 C34 166(6) 37_655 . . 8_645 ?
C17 C47 C48 C40 -40(11) 37_655 . . 11_556 ?
C17 C47 C48 C41 -164(4) 37_655 . . 11_556 ?
C17 C47 C48 C43 -13(3) 37_655 . . 44_565 ?
C18 C33 C53 C4 146(5) 47_654 . . 47_654 ?
C18 C33 C53 C5 60(6) 47_654 . . 47_654 ?
C18 C33 C53 C10 108(6) 47_654 . . 44_565 ?
C18 C33 C53 C11 125(7) 47_654 . . 44_565 ?
C18 C33 C53 C23 112(8) 47_654 . . 37_655 ?
C18 C33 C53 C24 0(4) 47_654 . . 37_655 ?
C18 C33 C53 C58 -174(7) 47_654 . . 8_645 ?
C18 C33 C53 C59 0(5) 47_654 . . 8_645 ?
C18 C33 C53 C1C 155(31) 47_654 . . 11_556 ?
C18 C33 C53 C1D 15(5) 47_654 . . 11_556 ?
C18 C33 C53 C1I 26(6) 47_654 . . 8_645 ?
C18 C34 C35 C13 -39(3) 47_654 . . 44_565 ?
C18 C34 C35 C14 -113(3) 47_654 . . 44_565 ?
C18 C34 C35 C19 -125(10) 47_654 . . 47_654 ?
C18 C34 C35 C20 -85(4) 47_654 . . 47_654 ?
C18 C34 C35 C25 -12(4) 47_654 . . 37_655 ?
C18 C34 C35 C36 -139(3) 47_654 . . . ?
C18 C34 C35 C46 -142(4) 47_654 . . 37_655 ?
C18 C34 C35 C49 -97(5) 47_654 . . 11_556 ?
C18 C34 C35 C50 -22(3) 47_654 . . 11_556 ?
C18 C34 C35 C60 -33(4) 47_654 . . 8_645 ?
C18 C34 C35 C61 -66(3) 47_654 . . 8_645 ?
C18 C43 C44 C14 157(4) 11_556 . . 37_655 ?
C18 C43 C44 C15 1(5) 11_556 . . 37_655 ?
C18 C43 C44 C27 101(6) 11_556 . . 47_654 ?
C18 C43 C44 C30 21(5) 11_556 . . 8_645 ?
C18 C43 C44 C31 41(4) 11_556 . . 8_645 ?
C18 C43 C44 C36 -163(4) 11_556 . . 11_556 ?
C18 C43 C44 C37 -88(11) 11_556 . . 11_556 ?
C18 C43 C44 C40 -177(12) 11_556 . . 44_565 ?
C18 C43 C44 C41 10(3) 11_556 . . 44_565 ?
C18 C43 C44 C47 -151(8) 11_556 . . 47_654 ?
C18 C43 C44 C48 -9(3) 11_556 . . 47_654 ?
C19 C13 C14 C20 102(7) 8_645 . . 8_645 ?
C19 C13 C14 C29 -19(3) 8_645 . . 44_565 ?
C19 C13 C14 C30 -144(4) 8_645 . . 44_565 ?
C19 C13 C14 C35 40(2) 8_645 . . 47_654 ?
C19 C13 C14 C36 76(4) 8_645 . . 47_654 ?
C19 C13 C14 C40 -171(13) 8_645 . . 8_645 ?
C19 C13 C14 C44 174(5) 8_645 . . 37_655 ?
C19 C13 C14 C46 11(3) 8_645 . . 11_556 ?
C19 C13 C14 C47 155(8) 8_645 . . 11_556 ?
C19 C13 C14 C49 -1(2) 8_645 . . 44_565 ?
C19 C13 C14 C61 147(5) 8_645 . . 37_655 ?
C19 C34 C35 C13 85(9) 47_654 . . 44_565 ?
C19 C34 C35 C14 12(9) 47_654 . . 44_565 ?
C19 C34 C35 C20 40(8) 47_654 . . 47_654 ?
C19 C34 C35 C25 112(10) 47_654 . . 37_655 ?
C19 C34 C35 C36 -14(9) 47_654 . . . ?
C19 C34 C35 C46 -17(9) 47_654 . . 37_655 ?
C19 C34 C35 C49 27(8) 47_654 . . 11_556 ?
C19 C34 C35 C50 102(10) 47_654 . . 11_556 ?
C19 C34 C35 C60 91(10) 47_654 . . 8_645 ?
C19 C34 C35 C61 59(9) 47_654 . . 8_645 ?
C19 C35 C36 C14 68(4) 47_654 . . 44_565 ?
C19 C35 C36 C17 -5(3) 47_654 . . . ?
C19 C35 C36 C20 106(4) 47_654 . . 47_654 ?
C19 C35 C36 C29 7(3) 47_654 . . 11_556 ?
C19 C35 C36 C30 66(3) 47_654 . . 11_556 ?
C19 C35 C36 C37 138(3) 47_654 . . . ?
C19 C35 C36 C40 62(4) 47_654 . . 47_654 ?
C19 C35 C36 C44 101(4) 47_654 . . 8_645 ?
C19 C35 C36 C46 -9(4) 47_654 . . 37_655 ?
C19 C35 C36 C47 88(5) 47_654 . . 37_655 ?
C19 C35 C36 C61 122(4) 47_654 . . 8_645 ?
C19 C35 C55 C3 -61(4) 47_654 . . 44_565 ?
C19 C35 C55 C13 -50(3) 47_654 . . 44_565 ?
C19 C35 C55 C20 -101(5) 47_654 . . 47_654 ?
C19 C35 C55 C21 -82(4) 47_654 . . 47_654 ?
C19 C35 C55 C25 3(5) 47_654 . . 37_655 ?
C19 C35 C55 C26 -92(5) 47_654 . . 37_655 ?
C19 C35 C55 C50 -36(4) 47_654 . . 11_556 ?
C19 C35 C55 C54 16(4) 47_654 . . . ?
C19 C35 C55 C56 -124(4) 47_654 . . . ?
C19 C35 C55 C60 -7(4) 47_654 . . 8_645 ?
C19 C35 C55 C61 -107(4) 47_654 . . 8_645 ?
C19 C41 C42 C16 154(8) 44_565 . . 11_556 ?
C19 C41 C42 C17 -2(4) 44_565 . . 11_556 ?
C19 C41 C42 C22 -163(4) 44_565 . . . ?
C19 C41 C42 C28 -171(11) 44_565 . . 8_645 ?
C19 C41 C42 C29 -12(4) 44_565 . . 8_645 ?
C19 C41 C42 C31 -179(6) 44_565 . . 37_655 ?
C19 C41 C42 C32 -17(5) 44_565 . . 37_655 ?
C19 C41 C42 C38 86(5) 44_565 . . 44_565 ?
C19 C41 C42 C39 7(5) 44_565 . . 44_565 ?
C19 C41 C42 C45 107(8) 44_565 . . 47_654 ?
C19 C41 C42 C1B -179(6) 44_565 . . 47_654 ?
C20 C13 C14 C29 -122(8) 8_645 . . 44_565 ?
C20 C13 C14 C30 113(8) 8_645 . . 44_565 ?
C20 C13 C14 C35 -62(7) 8_645 . . 47_654 ?
C20 C13 C14 C36 -27(7) 8_645 . . 47_654 ?
C20 C13 C14 C40 86(14) 8_645 . . 8_645 ?
C20 C13 C14 C44 71(8) 8_645 . . 37_655 ?
C20 C13 C14 C46 -91(7) 8_645 . . 11_556 ?
C20 C13 C14 C47 52(9) 8_645 . . 11_556 ?
C20 C13 C14 C49 -104(7) 8_645 . . 44_565 ?
C20 C13 C14 C61 44(7) 8_645 . . 37_655 ?
C20 C35 C36 C14 -38(4) 47_654 . . 44_565 ?
C20 C35 C36 C17 -112(4) 47_654 . . . ?
C20 C35 C36 C29 -100(4) 47_654 . . 11_556 ?
C20 C35 C36 C30 -40(4) 47_654 . . 11_556 ?
C20 C35 C36 C37 32(4) 47_654 . . . ?
C20 C35 C36 C40 -44(3) 47_654 . . 47_654 ?
C20 C35 C36 C44 -5(4) 47_654 . . 8_645 ?
C20 C35 C36 C46 -115(6) 47_654 . . 37_655 ?
C20 C35 C36 C47 -18(4) 47_654 . . 37_655 ?
C20 C35 C36 C61 15(3) 47_654 . . 8_645 ?
C20 C35 C55 C3 40(3) 47_654 . . 44_565 ?
C20 C35 C55 C13 51(4) 47_654 . . 44_565 ?
C20 C35 C55 C21 19(3) 47_654 . . 47_654 ?
C20 C35 C55 C25 103(6) 47_654 . . 37_655 ?
C20 C35 C55 C26 9(3) 47_654 . . 37_655 ?
C20 C35 C55 C50 64(4) 47_654 . . 11_556 ?
C20 C35 C55 C54 117(3) 47_654 . . . ?
C20 C35 C55 C56 -24(3) 47_654 . . . ?
C20 C35 C55 C60 93(4) 47_654 . . 8_645 ?
C20 C35 C55 C61 -6(3) 47_654 . . 8_645 ?
C20 C36 C37 C15 -115(3) 47_654 . . 44_565 ?
C20 C36 C37 C16 -73(3) 47_654 . . 44_565 ?
C20 C36 C37 C27 -19(3) 47_654 . . 37_655 ?
C20 C36 C37 C31 -76(3) 47_654 . . 11_556 ?
C20 C36 C37 C38 -124(3) 47_654 . . . ?
C20 C36 C37 C40 -110(4) 47_654 . . 47_654 ?
C20 C36 C37 C44 -107(5) 47_654 . . 8_645 ?
C20 C36 C37 C45 -108(3) 47_654 . . 8_645 ?
C20 C36 C37 C47 -116(5) 47_654 . . 37_655 ?
C20 C36 C37 C56 19(3) 47_654 . . . ?
C20 C36 C37 C61 4(2) 47_654 . . 8_645 ?
C20 C47 C48 C12 -13(6) 11_556 . . 47_654 ?
C20 C47 C48 C17 73(4) 11_556 . . 37_655 ?
C20 C47 C48 C18 53(6) 11_556 . . 37_655 ?
C20 C47 C48 C19 -99(5) 11_556 . . 37_655 ?
C20 C47 C48 C24 37(6) 11_556 . . 44_565 ?
C20 C47 C48 C30 -47(6) 11_556 . . 47_654 ?
C20 C47 C48 C33 62(4) 11_556 . . 8_645 ?
C20 C47 C48 C34 -121(6) 11_556 . . 8_645 ?
C20 C47 C48 C40 33(10) 11_556 . . 11_556 ?
C20 C47 C48 C41 -91(4) 11_556 . . 11_556 ?
C20 C47 C48 C43 59(5) 11_556 . . 44_565 ?
C20 C50 C51 C3 163(4) 37_655 . . 47_654 ?
C20 C50 C51 C4 140(5) 37_655 . . 47_654 ?
C20 C50 C51 C21 -179(100) 37_655 . . 37_655 ?
C20 C50 C51 C22 120(7) 37_655 . . 37_655 ?
C20 C50 C51 C26 -113(8) 37_655 . . 44_565 ?
C20 C50 C51 C27 -3(3) 37_655 . . 44_565 ?
C20 C50 C51 C52 164(3) 37_655 . . . ?
C20 C50 C51 C56 -82(4) 37_655 . . 8_645 ?
C20 C50 C51 C57 -174(4) 37_655 . . 8_645 ?
C20 C50 C51 C61 -8(3) 37_655 . . 11_556 ?
C20 C50 C51 C1A -165(8) 37_655 . . 11_556 ?
C20 C55 C56 C3 104(3) 47_654 . . 44_565 ?
C20 C55 C56 C4 98(3) 47_654 . . 44_565 ?
C20 C55 C56 C21 81(4) 47_654 . . 47_654 ?
C20 C55 C56 C22 86(3) 47_654 . . 47_654 ?
C20 C55 C56 C26 71(5) 47_654 . . 37_655 ?
C20 C55 C56 C27 8(3) 47_654 . . 37_655 ?
C20 C55 C56 C37 -15(2) 47_654 . . . ?
C20 C55 C56 C51 70(3) 47_654 . . 11_556 ?
C20 C55 C56 C57 129(2) 47_654 . . . ?
C20 C55 C56 C61 3(2) 47_654 . . 8_645 ?
C20 C55 C56 C1A 101(4) 47_654 . . 8_645 ?
C21 C9 C26 C3 18(10) 11_556 . . 8_645 ?
C21 C9 C26 C13 86(10) 11_556 . . 8_645 ?
C21 C9 C26 C20 56(9) 11_556 . . 11_556 ?
C21 C9 C26 C27 -29(9) 11_556 . . . ?
C21 C9 C26 C50 105(11) 11_556 . . 47_654 ?
C21 C9 C26 C51 -35(9) 11_556 . . 47_654 ?
C21 C9 C26 C55 158(11) 11_556 . . 37_655 ?
C21 C9 C26 C56 -72(10) 11_556 . . 37_655 ?
C21 C9 C26 C61 26(9) 11_556 . . 44_565 ?
C21 C9 C26 C1A -49(9) 11_556 . . 44_565 ?
C21 C13 C14 C20 -74(7) 8_645 . . 8_645 ?
C21 C13 C14 C29 164(4) 8_645 . . 44_565 ?
C21 C13 C14 C30 40(5) 8_645 . . 44_565 ?
C21 C13 C14 C35 -136(4) 8_645 . . 47_654 ?
C21 C13 C14 C36 -101(4) 8_645 . . 47_654 ?
C21 C13 C14 C40 12(13) 8_645 . . 8_645 ?
C21 C13 C14 C44 -2(5) 8_645 . . 37_655 ?
C21 C13 C14 C46 -165(4) 8_645 . . 11_556 ?
C21 C13 C14 C47 -22(7) 8_645 . . 11_556 ?
C21 C13 C14 C49 -178(4) 8_645 . . 44_565 ?
C21 C13 C14 C61 -30(3) 8_645 . . 37_655 ?
C21 C50 C51 C3 -18(10) 37_655 . . 47_654 ?
C21 C50 C51 C4 -41(11) 37_655 . . 47_654 ?
C21 C50 C51 C22 -61(11) 37_655 . . 37_655 ?
C21 C50 C51 C26 66(13) 37_655 . . 44_565 ?
C21 C50 C51 C27 175(12) 37_655 . . 44_565 ?
C21 C50 C51 C52 -17(11) 37_655 . . . ?
C21 C50 C51 C56 97(11) 37_655 . . 8_645 ?
C21 C50 C51 C57 5(10) 37_655 . . 8_645 ?
C21 C50 C51 C61 170(12) 37_655 . . 11_556 ?
C21 C50 C51 C1A 14(11) 37_655 . . 11_556 ?
C21 C51 C52 C3 -7(4) 37_655 . . 47_654 ?
C21 C51 C52 C4 -160(6) 37_655 . . 47_654 ?
C21 C51 C52 C9 3(4) 37_655 . . 44_565 ?
C21 C51 C52 C10 -89(6) 37_655 . . 44_565 ?
C21 C51 C52 C22 -164(6) 37_655 . . 37_655 ?
C21 C51 C52 C23 -146(5) 37_655 . . 37_655 ?
C21 C51 C52 C57 144(6) 37_655 . . 8_645 ?
C21 C51 C52 C1A 82(14) 37_655 . . 11_556 ?
C21 C51 C52 C1E -53(5) 37_655 . . 11_556 ?
C21 C51 C52 C1H 17(8) 37_655 . . 8_645 ?
C21 C51 C52 C71 3(5) 37_655 . . 11_556 ?
C21 C55 C56 C3 24(3) 47_654 . . 44_565 ?
C21 C55 C56 C4 17(3) 47_654 . . 44_565 ?
C21 C55 C56 C22 5(3) 47_654 . . 47_654 ?
C21 C55 C56 C26 -9(4) 47_654 . . 37_655 ?
C21 C55 C56 C27 -73(5) 47_654 . . 37_655 ?
C21 C55 C56 C37 -95(5) 47_654 . . . ?
C21 C55 C56 C51 -11(3) 47_654 . . 11_556 ?
C21 C55 C56 C57 48(5) 47_654 . . . ?
C21 C55 C56 C61 -78(5) 47_654 . . 8_645 ?
C21 C55 C56 C1A 21(4) 47_654 . . 8_645 ?
C21 C56 C57 C4 -63(4) 47_654 . . 44_565 ?
C21 C56 C57 C10 -4(3) 47_654 . . 37_655 ?
C21 C56 C57 C11 -81(3) 47_654 . . 37_655 ?
C21 C56 C57 C22 -78(4) 47_654 . . 47_654 ?
C21 C56 C57 C23 -52(3) 47_654 . . 47_654 ?
C21 C56 C57 C51 -35(3) 47_654 . . 11_556 ?
C21 C56 C57 C52 6(4) 47_654 . . 11_556 ?
C21 C56 C57 C58 -109(3) 47_654 . . . ?
C21 C56 C57 C1A -13(4) 47_654 . . 8_645 ?
C21 C56 C57 C1B -106(3) 47_654 . . 8_645 ?
C21 C56 C57 C1H 29(3) 47_654 . . . ?
C21 C1A C71 C2 -34(5) 44_565 . . 37_655 ?
C21 C1A C71 C3 -11(5) 44_565 . . 37_655 ?
C21 C1A C71 C6 -5(4) 44_565 . . 44_565 ?
C21 C1A C71 C7 -68(5) 44_565 . . 44_565 ?
C21 C1A C71 C9 10(9) 44_565 . . 47_654 ?
C21 C1A C71 C10 -144(5) 44_565 . . 47_654 ?
C21 C1A C71 C52 -159(5) 44_565 . . 8_645 ?
C21 C1A C71 C1F -132(10) 44_565 . . 8_645 ?
C21 C1A C71 C1G 19(10) 44_565 . . 11_556 ?
C21 C1A C71 C1H -173(5) 44_565 . . 11_556 ?
C21 C1A C71 C1I 7(4) 44_565 . . . ?
C22 C51 C52 C3 157(5) 37_655 . . 47_654 ?
C22 C51 C52 C4 4(4) 37_655 . . 47_654 ?
C22 C51 C52 C9 167(5) 37_655 . . 44_565 ?
C22 C51 C52 C10 75(6) 37_655 . . 44_565 ?
C22 C51 C52 C23 18(3) 37_655 . . 37_655 ?
C22 C51 C52 C57 -52(4) 37_655 . . 8_645 ?
C22 C51 C52 C1A -114(14) 37_655 . . 11_556 ?
C22 C51 C52 C1E 111(6) 37_655 . . 11_556 ?
C22 C51 C52 C1H -179(100) 37_655 . . 8_645 ?
C22 C51 C52 C71 167(5) 37_655 . . 11_556 ?
C22 C56 C57 C4 15(4) 47_654 . . 44_565 ?
C22 C56 C57 C10 74(4) 47_654 . . 37_655 ?
C22 C56 C57 C11 -3(3) 47_654 . . 37_655 ?
C22 C56 C57 C23 26(3) 47_654 . . 47_654 ?
C22 C56 C57 C51 43(4) 47_654 . . 11_556 ?
C22 C56 C57 C52 84(5) 47_654 . . 11_556 ?
C22 C56 C57 C58 -31(3) 47_654 . . . ?
C22 C56 C57 C1A 65(5) 47_654 . . 8_645 ?
C22 C56 C57 C1B -28(3) 47_654 . . 8_645 ?
C22 C56 C57 C1H 108(4) 47_654 . . . ?
C22 C57 C1H C2 46(3) 47_654 . . 44_565 ?
C22 C57 C1H C8 -52(3) 47_654 . . 47_654 ?
C22 C57 C1H C9 61(3) 47_654 . . 37_655 ?
C22 C57 C1H C10 -41(4) 47_654 . . 37_655 ?
C22 C57 C1H C23 -64(3) 47_654 . . 47_654 ?
C22 C57 C1H C52 13(6) 47_654 . . 11_556 ?
C22 C57 C1H C1E -49(4) 47_654 . . 8_645 ?
C22 C57 C1H C1F 41(5) 47_654 . . 11_556 ?
C22 C57 C1H C1G 69(3) 47_654 . . . ?
C22 C57 C1H C1I -73(3) 47_654 . . . ?
C22 C57 C1H C71 60(3) 47_654 . . 8_645 ?
C22 C1A C71 C2 104(5) 44_565 . . 37_655 ?
C22 C1A C71 C3 127(6) 44_565 . . 37_655 ?
C22 C1A C71 C6 134(4) 44_565 . . 44_565 ?
C22 C1A C71 C7 70(5) 44_565 . . 44_565 ?
C22 C1A C71 C9 149(11) 44_565 . . 47_654 ?
C22 C1A C71 C10 -6(3) 44_565 . . 47_654 ?
C22 C1A C71 C52 -21(4) 44_565 . . 8_645 ?
C22 C1A C71 C1F 6(9) 44_565 . . 8_645 ?
C22 C1A C71 C1G 157(10) 44_565 . . 11_556 ?
C22 C1A C71 C1H -35(5) 44_565 . . 11_556 ?
C22 C1A C71 C1I 145(4) 44_565 . . . ?
C22 C1B C1C C5 2(4) 44_565 . . 37_655 ?
C22 C1B C1C C11 -4(5) 44_565 . . 47_654 ?
C22 C1B C1C C12 -93(5) 44_565 . . 47_654 ?
C22 C1B C1C C18 -135(6) 44_565 . . 37_655 ?
C22 C1B C1C C23 12(3) 44_565 . . 44_565 ?
C22 C1B C1C C24 -87(11) 44_565 . . 44_565 ?
C22 C1B C1C C33 -154(6) 44_565 . . 8_645 ?
C22 C1B C1C C43 -139(5) 44_565 . . 44_565 ?
C22 C1B C1C C53 27(4) 44_565 . . 8_645 ?
C22 C1B C1C C58 91(9) 44_565 . . 11_556 ?
C22 C1B C1C C59 2(6) 44_565 . . 11_556 ?
C23 C5 C6 C2 23(8) 8_645 . . 11_556 ?
C23 C5 C6 C3 161(8) 8_645 . . 11_556 ?
C23 C5 C6 C8 2(6) 8_645 . . 8_645 ?
C23 C5 C6 C54 -106(8) 8_645 . . 44_565 ?
C23 C5 C6 C59 -152(9) 8_645 . . 47_654 ?
C23 C5 C6 C1D -125(10) 8_645 . . 37_655 ?
C23 C5 C6 C1E 2(7) 8_645 . . 37_655 ?
C23 C5 C6 C1G -12(8) 8_645 . . 44_565 ?
C23 C5 C6 C1I -43(7) 8_645 . . 47_654 ?
C23 C57 C1H C2 110(3) 47_654 . . 44_565 ?
C23 C57 C1H C8 12(3) 47_654 . . 47_654 ?
C23 C57 C1H C9 125(4) 47_654 . . 37_655 ?
C23 C57 C1H C10 23(3) 47_654 . . 37_655 ?
C23 C57 C1H C52 77(7) 47_654 . . 11_556 ?
C23 C57 C1H C1E 15(4) 47_654 . . 8_645 ?
C23 C57 C1H C1F 105(6) 47_654 . . 11_556 ?
C23 C57 C1H C1G 133(3) 47_654 . . . ?
C23 C57 C1H C1I -9(2) 47_654 . . . ?
C23 C57 C1H C71 124(4) 47_654 . . 8_645 ?
C23 C1I C71 C2 59(5) 47_654 . . 37_655 ?
C23 C1I C71 C3 -64(4) 47_654 . . 37_655 ?
C23 C1I C71 C6 -40(6) 47_654 . . 44_565 ?
C23 C1I C71 C7 72(4) 47_654 . . 44_565 ?
C23 C1I C71 C9 -78(10) 47_654 . . 47_654 ?
C23 C1I C71 C10 48(5) 47_654 . . 47_654 ?
C23 C1I C71 C52 -38(11) 47_654 . . 8_645 ?
C23 C1I C71 C1A -75(4) 47_654 . . . ?
C23 C1I C71 C1F 89(4) 47_654 . . 8_645 ?
C23 C1I C71 C1G 112(6) 47_654 . . 11_556 ?
C23 C1I C71 C1H 106(7) 47_654 . . 11_556 ?
C24 C5 C6 C2 -164(5) 8_645 . . 11_556 ?
C24 C5 C6 C3 -25(6) 8_645 . . 11_556 ?
C24 C5 C6 C8 176(4) 8_645 . . 8_645 ?
C24 C5 C6 C54 68(5) 8_645 . . 44_565 ?
C24 C5 C6 C59 21(4) 8_645 . . 47_654 ?
C24 C5 C6 C1D 49(6) 8_645 . . 37_655 ?
C24 C5 C6 C1E 176(4) 8_645 . . 37_655 ?
C24 C5 C6 C1G 161(4) 8_645 . . 44_565 ?
C24 C5 C6 C1I 131(6) 8_645 . . 47_654 ?
C24 C18 C19 C12 46(6) 8_645 . . 11_556 ?
C24 C18 C19 C13 17(5) 8_645 . . 11_556 ?
C24 C18 C19 C20 19(6) 8_645 . . . ?
C24 C18 C19 C25 -5(4) 8_645 . . 8_645 ?
C24 C18 C19 C34 -162(9) 8_645 . . 44_565 ?
C24 C18 C19 C35 -21(6) 8_645 . . 44_565 ?
C24 C18 C19 C41 146(6) 8_645 . . 47_654 ?
C24 C18 C19 C46 70(10) 8_645 . . 8_645 ?
C24 C18 C19 C48 169(8) 8_645 . . 37_655 ?
C24 C18 C19 C49 34(8) 8_645 . . 37_655 ?
C24 C18 C19 C60 9(6) 8_645 . . 47_654 ?
C24 C33 C53 C4 147(4) 37_655 . . 47_654 ?
C24 C33 C53 C5 61(5) 37_655 . . 47_654 ?
C24 C33 C53 C10 108(5) 37_655 . . 44_565 ?
C24 C33 C53 C11 126(7) 37_655 . . 44_565 ?
C24 C33 C53 C23 112(7) 37_655 . . 37_655 ?
C24 C33 C53 C58 -174(7) 37_655 . . 8_645 ?
C24 C33 C53 C59 0(4) 37_655 . . 8_645 ?
C24 C33 C53 C1C 155(31) 37_655 . . 11_556 ?
C24 C33 C53 C1D 15(4) 37_655 . . 11_556 ?
C24 C33 C53 C1I 27(4) 37_655 . . 8_645 ?
C24 C34 C35 C13 -39(3) 37_655 . . 44_565 ?
C24 C34 C35 C14 -113(3) 37_655 . . 44_565 ?
C24 C34 C35 C19 -124(10) 37_655 . . 47_654 ?
C24 C34 C35 C20 -84(4) 37_655 . . 47_654 ?
C24 C34 C35 C25 -12(3) 37_655 . . 37_655 ?
C24 C34 C35 C36 -139(2) 37_655 . . . ?
C24 C34 C35 C46 -142(4) 37_655 . . 37_655 ?
C24 C34 C35 C49 -97(5) 37_655 . . 11_556 ?
C24 C34 C35 C50 -22(2) 37_655 . . 11_556 ?
C24 C34 C35 C60 -33(4) 37_655 . . 8_645 ?
C24 C34 C35 C61 -66(3) 37_655 . . 8_645 ?
C25 C13 C14 C20 77(7) 11_556 . . 8_645 ?
C25 C13 C14 C29 -45(4) 11_556 . . 44_565 ?
C25 C13 C14 C30 -170(5) 11_556 . . 44_565 ?
C25 C13 C14 C35 15(3) 11_556 . . 47_654 ?
C25 C13 C14 C36 50(5) 11_556 . . 47_654 ?
C25 C13 C14 C40 163(13) 11_556 . . 8_645 ?
C25 C13 C14 C44 149(6) 11_556 . . 37_655 ?
C25 C13 C14 C46 -14(3) 11_556 . . 11_556 ?
C25 C13 C14 C47 129(8) 11_556 . . 11_556 ?
C25 C13 C14 C49 -27(3) 11_556 . . 44_565 ?
C25 C13 C14 C61 121(6) 11_556 . . 37_655 ?
C25 C34 C35 C13 -27(3) 37_655 . . 44_565 ?
C25 C34 C35 C14 -101(4) 37_655 . . 44_565 ?
C25 C34 C35 C19 -112(10) 37_655 . . 47_654 ?
C25 C34 C35 C20 -72(5) 37_655 . . 47_654 ?
C25 C34 C35 C36 -127(4) 37_655 . . . ?
C25 C34 C35 C46 -130(5) 37_655 . . 37_655 ?
C25 C34 C35 C49 -85(6) 37_655 . . 11_556 ?
C25 C34 C35 C50 -10(3) 37_655 . . 11_556 ?
C25 C34 C35 C60 -21(5) 37_655 . . 8_645 ?
C25 C34 C35 C61 -54(4) 37_655 . . 8_645 ?
C25 C35 C36 C14 -20(5) 37_655 . . 44_565 ?
C25 C35 C36 C17 -94(5) 37_655 . . . ?
C25 C35 C36 C20 18(4) 37_655 . . 47_654 ?
C25 C35 C36 C29 -82(5) 37_655 . . 11_556 ?
C25 C35 C36 C30 -22(5) 37_655 . . 11_556 ?
C25 C35 C36 C37 49(5) 37_655 . . . ?
C25 C35 C36 C40 -26(5) 37_655 . . 47_654 ?
C25 C35 C36 C44 13(5) 37_655 . . 8_645 ?
C25 C35 C36 C46 -97(6) 37_655 . . 37_655 ?
C25 C35 C36 C47 0(5) 37_655 . . 37_655 ?
C25 C35 C36 C61 33(4) 37_655 . . 8_645 ?
C25 C35 C55 C3 -63(5) 37_655 . . 44_565 ?
C25 C35 C55 C13 -52(4) 37_655 . . 44_565 ?
C25 C35 C55 C20 -103(6) 37_655 . . 47_654 ?
C25 C35 C55 C21 -85(5) 37_655 . . 47_654 ?
C25 C35 C55 C26 -94(6) 37_655 . . 37_655 ?
C25 C35 C55 C50 -39(4) 37_655 . . 11_556 ?
C25 C35 C55 C54 13(5) 37_655 . . . ?
C25 C35 C55 C56 -127(5) 37_655 . . . ?
C25 C35 C55 C60 -10(5) 37_655 . . 8_645 ?
C25 C35 C55 C61 -110(6) 37_655 . . 8_645 ?
C25 C50 C51 C3 169(6) 44_565 . . 47_654 ?
C25 C50 C51 C4 146(6) 44_565 . . 47_654 ?
C25 C50 C51 C21 -173(13) 44_565 . . 37_655 ?
C25 C50 C51 C22 126(8) 44_565 . . 37_655 ?
C25 C50 C51 C26 -107(9) 44_565 . . 44_565 ?
C25 C50 C51 C27 3(5) 44_565 . . 44_565 ?
C25 C50 C51 C52 170(5) 44_565 . . . ?
C25 C50 C51 C56 -76(6) 44_565 . . 8_645 ?
C25 C50 C51 C57 -168(5) 44_565 . . 8_645 ?
C25 C50 C51 C61 -2(5) 44_565 . . 11_556 ?
C25 C50 C51 C1A -159(9) 44_565 . . 11_556 ?
C25 C55 C56 C3 97(4) 37_655 . . 44_565 ?
C25 C55 C56 C4 90(4) 37_655 . . 44_565 ?
C25 C55 C56 C21 73(5) 37_655 . . 47_654 ?
C25 C55 C56 C22 78(4) 37_655 . . 47_654 ?
C25 C55 C56 C26 64(5) 37_655 . . 37_655 ?
C25 C55 C56 C27 0(3) 37_655 . . 37_655 ?
C25 C55 C56 C37 -22(3) 37_655 . . . ?
C25 C55 C56 C51 62(4) 37_655 . . 11_556 ?
C25 C55 C56 C57 121(3) 37_655 . . . ?
C25 C55 C56 C61 -5(3) 37_655 . . 8_645 ?
C25 C55 C56 C1A 93(4) 37_655 . . 8_645 ?
C26 C13 C14 C20 -58(7) 11_556 . . 8_645 ?
C26 C13 C14 C29 -180(4) 11_556 . . 44_565 ?
C26 C13 C14 C30 56(5) 11_556 . . 44_565 ?
C26 C13 C14 C35 -120(4) 11_556 . . 47_654 ?
C26 C13 C14 C36 -85(4) 11_556 . . 47_654 ?
C26 C13 C14 C40 28(13) 11_556 . . 8_645 ?
C26 C13 C14 C44 14(5) 11_556 . . 37_655 ?
C26 C13 C14 C46 -149(4) 11_556 . . 11_556 ?
C26 C13 C14 C47 -5(7) 11_556 . . 11_556 ?
C26 C13 C14 C49 -162(4) 11_556 . . 44_565 ?
C26 C13 C14 C61 -14(3) 11_556 . . 37_655 ?
C26 C50 C51 C3 -84(8) 44_565 . . 47_654 ?
C26 C50 C51 C4 -107(8) 44_565 . . 47_654 ?
C26 C50 C51 C21 -66(13) 44_565 . . 37_655 ?
C26 C50 C51 C22 -127(10) 44_565 . . 37_655 ?
C26 C50 C51 C27 110(8) 44_565 . . 44_565 ?
C26 C50 C51 C52 -83(7) 44_565 . . . ?
C26 C50 C51 C56 31(6) 44_565 . . 8_645 ?
C26 C50 C51 C57 -61(7) 44_565 . . 8_645 ?
C26 C50 C51 C61 105(8) 44_565 . . 11_556 ?
C26 C50 C51 C1A -52(8) 44_565 . . 11_556 ?
C26 C51 C52 C3 -22(4) 44_565 . . 47_654 ?
C26 C51 C52 C4 -174(6) 44_565 . . 47_654 ?
C26 C51 C52 C9 -12(3) 44_565 . . 44_565 ?
C26 C51 C52 C10 -103(6) 44_565 . . 44_565 ?
C26 C51 C52 C22 -179(6) 44_565 . . 37_655 ?
C26 C51 C52 C23 -160(5) 44_565 . . 37_655 ?
C26 C51 C52 C57 129(5) 44_565 . . 8_645 ?
C26 C51 C52 C1A 68(13) 44_565 . . 11_556 ?
C26 C51 C52 C1E -68(5) 44_565 . . 11_556 ?
C26 C51 C52 C1H 2(8) 44_565 . . 8_645 ?
C26 C51 C52 C71 -11(4) 44_565 . . 11_556 ?
C26 C55 C56 C3 33(4) 37_655 . . 44_565 ?
C26 C55 C56 C4 27(4) 37_655 . . 44_565 ?
C26 C55 C56 C21 9(4) 37_655 . . 47_654 ?
C26 C55 C56 C22 15(4) 37_655 . . 47_654 ?
C26 C55 C56 C27 -63(5) 37_655 . . 37_655 ?
C26 C55 C56 C37 -86(5) 37_655 . . . ?
C26 C55 C56 C51 -1(4) 37_655 . . 11_556 ?
C26 C55 C56 C57 57(5) 37_655 . . . ?
C26 C55 C56 C61 -68(5) 37_655 . . 8_645 ?
C26 C55 C56 C1A 30(5) 37_655 . . 8_645 ?
C26 C56 C57 C4 -72(4) 37_655 . . 44_565 ?
C26 C56 C57 C10 -13(3) 37_655 . . 37_655 ?
C26 C56 C57 C11 -90(3) 37_655 . . 37_655 ?
C26 C56 C57 C22 -87(4) 37_655 . . 47_654 ?
C26 C56 C57 C23 -61(4) 37_655 . . 47_654 ?
C26 C56 C57 C51 -44(3) 37_655 . . 11_556 ?
C26 C56 C57 C52 -3(4) 37_655 . . 11_556 ?
C26 C56 C57 C58 -118(3) 37_655 . . . ?
C26 C56 C57 C1A -22(4) 37_655 . . 8_645 ?
C26 C56 C57 C1B -116(3) 37_655 . . 8_645 ?
C26 C56 C57 C1H 20(3) 37_655 . . . ?
C26 C1A C71 C2 -49(5) 47_654 . . 37_655 ?
C26 C1A C71 C3 -26(4) 47_654 . . 37_655 ?
C26 C1A C71 C6 -19(3) 47_654 . . 44_565 ?
C26 C1A C71 C7 -83(5) 47_654 . . 44_565 ?
C26 C1A C71 C9 -4(9) 47_654 . . 47_654 ?
C26 C1A C71 C10 -158(4) 47_654 . . 47_654 ?
C26 C1A C71 C52 -174(5) 47_654 . . 8_645 ?
C26 C1A C71 C1F -147(9) 47_654 . . 8_645 ?
C26 C1A C71 C1G 5(9) 47_654 . . 11_556 ?
C26 C1A C71 C1H 172(4) 47_654 . . 11_556 ?
C26 C1A C71 C1I -7(3) 47_654 . . . ?
C27 C15 C16 C22 24(3) 11_556 . . 8_645 ?
C27 C15 C16 C28 99(11) 11_556 . . 11_556 ?
C27 C15 C16 C31 45(7) 11_556 . . 44_565 ?
C27 C15 C16 C32 156(4) 11_556 . . 44_565 ?
C27 C15 C16 C37 -31(3) 11_556 . . 47_654 ?
C27 C15 C16 C38 -156(4) 11_556 . . 47_654 ?
C27 C15 C16 C39 173(4) 11_556 . . 47_654 ?
C27 C15 C16 C42 151(7) 11_556 . . 8_645 ?
C27 C15 C16 C45 -173(7) 11_556 . . 37_655 ?
C27 C15 C16 C1B 19(7) 11_556 . . 37_655 ?
C27 C22 C42 C16 50(8) 8_645 . . 11_556 ?
C27 C22 C42 C17 171(4) 8_645 . . 11_556 ?
C27 C22 C42 C28 140(15) 8_645 . . 8_645 ?
C27 C22 C42 C29 -141(6) 8_645 . . 8_645 ?
C27 C22 C42 C31 -14(2) 8_645 . . 37_655 ?
C27 C22 C42 C32 -159(7) 8_645 . . 37_655 ?
C27 C22 C42 C38 15(4) 8_645 . . 44_565 ?
C27 C22 C42 C39 161(5) 8_645 . . 44_565 ?
C27 C22 C42 C41 -28(2) 8_645 . . . ?
C27 C22 C42 C45 3(5) 8_645 . . 47_654 ?
C27 C22 C42 C1B 127(6) 8_645 . . 47_654 ?
C27 C37 C38 C15 -97(5) 37_655 . . 44_565 ?
C27 C37 C38 C16 23(3) 37_655 . . 44_565 ?
C27 C37 C38 C28 19(3) 37_655 . . 37_655 ?
C27 C37 C38 C29 -13(4) 37_655 . . 37_655 ?
C27 C37 C38 C31 -18(4) 37_655 . . 11_556 ?
C27 C37 C38 C32 5(4) 37_655 . . 11_556 ?
C27 C37 C38 C39 27(4) 37_655 . . . ?
C27 C37 C38 C41 -94(4) 37_655 . . 47_654 ?
C27 C37 C38 C42 12(4) 37_655 . . 47_654 ?
C27 C37 C38 C45 -7(7) 37_655 . . 8_645 ?
C27 C37 C38 C46 -73(6) 37_655 . . 8_645 ?
C27 C37 C56 C3 32(5) 37_655 . . 44_565 ?
C27 C37 C56 C4 -32(4) 37_655 . . 44_565 ?
C27 C37 C56 C21 48(5) 37_655 . . 47_654 ?
C27 C37 C56 C22 -33(5) 37_655 . . 47_654 ?
C27 C37 C56 C26 68(5) 37_655 . . 37_655 ?
C27 C37 C56 C51 13(4) 37_655 . . 11_556 ?
C27 C37 C56 C55 92(5) 37_655 . . . ?
C27 C37 C56 C57 -51(5) 37_655 . . . ?
C27 C37 C56 C61 75(5) 37_655 . . 8_645 ?
C27 C37 C56 C1A -2(4) 37_655 . . 8_645 ?
C27 C45 C46 C14 62(6) 47_654 . . 8_645 ?
C27 C45 C46 C19 -60(7) 47_654 . . 11_556 ?
C27 C45 C46 C20 10(8) 47_654 . . 11_556 ?
C27 C45 C46 C29 88(7) 47_654 . . 47_654 ?
C27 C45 C46 C32 91(7) 47_654 . . 8_645 ?
C27 C45 C46 C35 -67(8) 47_654 . . 37_655 ?
C27 C45 C46 C36 113(7) 47_654 . . 37_655 ?
C27 C45 C46 C38 -127(10) 47_654 . . 11_556 ?
C27 C45 C46 C41 -47(6) 47_654 . . 44_565 ?
C27 C45 C46 C49 -42(7) 47_654 . . 47_654 ?
C27 C45 C46 C60 -42(7) 47_654 . . 44_565 ?
C27 C51 C52 C3 160(6) 44_565 . . 47_654 ?
C27 C51 C52 C4 7(5) 44_565 . . 47_654 ?
C27 C51 C52 C9 170(6) 44_565 . . 44_565 ?
C27 C51 C52 C10 79(7) 44_565 . . 44_565 ?
C27 C51 C52 C22 3(5) 44_565 . . 37_655 ?
C27 C51 C52 C23 21(6) 44_565 . . 37_655 ?
C27 C51 C52 C57 -49(6) 44_565 . . 8_645 ?
C27 C51 C52 C1A -111(15) 44_565 . . 11_556 ?
C27 C51 C52 C1E 114(5) 44_565 . . 11_556 ?
C27 C51 C52 C1H -176(8) 44_565 . . 8_645 ?
C27 C51 C52 C71 170(5) 44_565 . . 11_556 ?
C27 C56 C57 C4 29(4) 37_655 . . 44_565 ?
C27 C56 C57 C10 88(3) 37_655 . . 37_655 ?
C27 C56 C57 C11 11(3) 37_655 . . 37_655 ?
C27 C56 C57 C22 14(3) 37_655 . . 47_654 ?
C27 C56 C57 C23 40(4) 37_655 . . 47_654 ?
C27 C56 C57 C51 57(4) 37_655 . . 11_556 ?
C27 C56 C57 C52 98(4) 37_655 . . 11_556 ?
C27 C56 C57 C58 -17(3) 37_655 . . . ?
C27 C56 C57 C1A 79(5) 37_655 . . 8_645 ?
C27 C56 C57 C1B -15(3) 37_655 . . 8_645 ?
C27 C56 C57 C1H 121(3) 37_655 . . . ?
C27 C1A C71 C2 20(7) 47_654 . . 37_655 ?
C27 C1A C71 C3 43(7) 47_654 . . 37_655 ?
C27 C1A C71 C6 49(6) 47_654 . . 44_565 ?
C27 C1A C71 C7 -14(7) 47_654 . . 44_565 ?
C27 C1A C71 C9 64(11) 47_654 . . 47_654 ?
C27 C1A C71 C10 -90(6) 47_654 . . 47_654 ?
C27 C1A C71 C52 -105(6) 47_654 . . 8_645 ?
C27 C1A C71 C1F -78(10) 47_654 . . 8_645 ?
C27 C1A C71 C1G 73(12) 47_654 . . 11_556 ?
C27 C1A C71 C1H -119(6) 47_654 . . 11_556 ?
C27 C1A C71 C1I 61(6) 47_654 . . . ?
C28 C17 C36 C14 -54(3) 11_556 . . 44_565 ?
C28 C17 C36 C20 -34(4) 11_556 . . 47_654 ?
C28 C17 C36 C29 -9(3) 11_556 . . 11_556 ?
C28 C17 C36 C30 -114(3) 11_556 . . 11_556 ?
C28 C17 C36 C35 11(3) 11_556 . . . ?
C28 C17 C36 C37 -127(3) 11_556 . . . ?
C28 C17 C36 C40 -111(5) 11_556 . . 47_654 ?
C28 C17 C36 C44 -117(4) 11_556 . . 8_645 ?
C28 C17 C36 C46 14(3) 11_556 . . 37_655 ?
C28 C17 C36 C47 -121(5) 11_556 . . 37_655 ?
C28 C17 C36 C61 -56(4) 11_556 . . 8_645 ?
C28 C22 C42 C16 -90(16) 8_645 . . 11_556 ?
C28 C22 C42 C17 32(13) 8_645 . . 11_556 ?
C28 C22 C42 C29 80(14) 8_645 . . 8_645 ?
C28 C22 C42 C31 -154(16) 8_645 . . 37_655 ?
C28 C22 C42 C32 61(15) 8_645 . . 37_655 ?
C28 C22 C42 C38 -125(16) 8_645 . . 44_565 ?
C28 C22 C42 C39 22(13) 8_645 . . 44_565 ?
C28 C22 C42 C41 -168(15) 8_645 . . . ?
C28 C22 C42 C45 -137(17) 8_645 . . 47_654 ?
C28 C22 C42 C1B -13(12) 8_645 . . 47_654 ?
C28 C45 C46 C14 -29(4) 47_654 . . 8_645 ?
C28 C45 C46 C19 -151(4) 47_654 . . 11_556 ?
C28 C45 C46 C20 -81(5) 47_654 . . 11_556 ?
C28 C45 C46 C29 -3(3) 47_654 . . 47_654 ?
C28 C45 C46 C32 0(3) 47_654 . . 8_645 ?
C28 C45 C46 C35 -159(4) 47_654 . . 37_655 ?
C28 C45 C46 C36 21(5) 47_654 . . 37_655 ?
C28 C45 C46 C38 142(8) 47_654 . . 11_556 ?
C28 C45 C46 C41 -138(5) 47_654 . . 44_565 ?
C28 C45 C46 C49 -133(4) 47_654 . . 47_654 ?
C28 C45 C46 C60 -133(4) 47_654 . . 44_565 ?
C28 C1B C1C C5 132(6) 47_654 . . 37_655 ?
C28 C1B C1C C11 125(7) 47_654 . . 47_654 ?
C28 C1B C1C C12 36(5) 47_654 . . 47_654 ?
C28 C1B C1C C18 -6(6) 47_654 . . 37_655 ?
C28 C1B C1C C23 141(5) 47_654 . . 44_565 ?
C28 C1B C1C C24 43(11) 47_654 . . 44_565 ?
C28 C1B C1C C33 -25(5) 47_654 . . 8_645 ?
C28 C1B C1C C43 -10(4) 47_654 . . 44_565 ?
C28 C1B C1C C53 157(6) 47_654 . . 8_645 ?
C28 C1B C1C C58 -140(11) 47_654 . . 11_556 ?
C28 C1B C1C C59 131(6) 47_654 . . 11_556 ?
C29 C17 C36 C14 -45(3) 11_556 . . 44_565 ?
C29 C17 C36 C20 -25(4) 11_556 . . 47_654 ?
C29 C17 C36 C30 -105(4) 11_556 . . 11_556 ?
C29 C17 C36 C35 21(3) 11_556 . . . ?
C29 C17 C36 C37 -118(4) 11_556 . . . ?
C29 C17 C36 C40 -102(6) 11_556 . . 47_654 ?
C29 C17 C36 C44 -108(5) 11_556 . . 8_645 ?
C29 C17 C36 C46 23(3) 11_556 . . 37_655 ?
C29 C17 C36 C47 -112(6) 11_556 . . 37_655 ?
C29 C17 C36 C61 -47(4) 11_556 . . 8_645 ?
C29 C36 C37 C15 -34(3) 11_556 . . 44_565 ?
C29 C36 C37 C16 8(4) 11_556 . . 44_565 ?
C29 C36 C37 C27 61(4) 11_556 . . 37_655 ?
C29 C36 C37 C31 5(3) 11_556 . . 11_556 ?
C29 C36 C37 C38 -43(3) 11_556 . . . ?
C29 C36 C37 C40 -29(3) 11_556 . . 47_654 ?
C29 C36 C37 C44 -26(4) 11_556 . . 8_645 ?
C29 C36 C37 C45 -28(3) 11_556 . . 8_645 ?
C29 C36 C37 C47 -36(4) 11_556 . . 37_655 ?
C29 C36 C37 C56 99(3) 11_556 . . . ?
C29 C36 C37 C61 84(3) 11_556 . . 8_645 ?
C29 C40 C41 C15 -150(6) 37_655 . . 11_556 ?
C29 C40 C41 C19 58(6) 37_655 . . 44_565 ?
C29 C40 C41 C30 26(7) 37_655 . . 37_655 ?
C29 C40 C41 C31 -119(5) 37_655 . . 37_655 ?
C29 C40 C41 C34 70(5) 37_655 . . 11_556 ?
C29 C40 C41 C38 -160(6) 37_655 . . 44_565 ?
C29 C40 C41 C44 -143(8) 37_655 . . 47_654 ?
C29 C40 C41 C45 -137(5) 37_655 . . 47_654 ?
C29 C40 C41 C48 58(4) 37_655 . . 8_645 ?
C29 C40 C41 C49 35(6) 37_655 . . 8_645 ?
C29 C43 C44 C14 -7(3) 8_645 . . 37_655 ?
C29 C43 C44 C15 -164(6) 8_645 . . 37_655 ?
C29 C43 C44 C27 -63(6) 8_645 . . 47_654 ?
C29 C43 C44 C30 -143(7) 8_645 . . 8_645 ?
C29 C43 C44 C31 -123(4) 8_645 . . 8_645 ?
C29 C43 C44 C36 33(3) 8_645 . . 11_556 ?
C29 C43 C44 C37 108(11) 8_645 . . 11_556 ?
C29 C43 C44 C40 19(11) 8_645 . . 44_565 ?
C29 C43 C44 C41 -154(3) 8_645 . . 44_565 ?
C29 C43 C44 C47 44(7) 8_645 . . 47_654 ?
C29 C43 C44 C48 -173(4) 8_645 . . 47_654 ?
C29 C45 C46 C14 -26(3) 47_654 . . 8_645 ?
C29 C45 C46 C19 -148(5) 47_654 . . 11_556 ?
C29 C45 C46 C20 -77(5) 47_654 . . 11_556 ?
C29 C45 C46 C32 4(3) 47_654 . . 8_645 ?
C29 C45 C46 C35 -155(6) 47_654 . . 37_655 ?
C29 C45 C46 C36 25(4) 47_654 . . 37_655 ?
C29 C45 C46 C38 146(8) 47_654 . . 11_556 ?
C29 C45 C46 C41 -135(5) 47_654 . . 44_565 ?
C29 C45 C46 C49 -129(5) 47_654 . . 47_654 ?
C29 C45 C46 C60 -129(4) 47_654 . . 44_565 ?
C29 C47 C48 C12 -63(3) 47_654 . . 47_654 ?
C29 C47 C48 C17 23(2) 47_654 . . 37_655 ?
C29 C47 C48 C18 3(6) 47_654 . . 37_655 ?
C29 C47 C48 C19 -149(3) 47_654 . . 37_655 ?
C29 C47 C48 C24 -13(4) 47_654 . . 44_565 ?
C29 C47 C48 C30 -97(6) 47_654 . . 47_654 ?
C29 C47 C48 C33 12(3) 47_654 . . 8_645 ?
C29 C47 C48 C34 -171(5) 47_654 . . 8_645 ?
C29 C47 C48 C40 -17(11) 47_654 . . 11_556 ?
C29 C47 C48 C41 -141(3) 47_654 . . 11_556 ?
C29 C47 C48 C43 9(3) 47_654 . . 44_565 ?
C30 C15 C16 C22 -84(5) 44_565 . . 8_645 ?
C30 C15 C16 C27 -108(5) 44_565 . . 11_556 ?
C30 C15 C16 C28 -9(11) 44_565 . . 11_556 ?
C30 C15 C16 C31 -63(8) 44_565 . . 44_565 ?
C30 C15 C16 C32 48(4) 44_565 . . 44_565 ?
C30 C15 C16 C37 -138(5) 44_565 . . 47_654 ?
C30 C15 C16 C38 96(6) 44_565 . . 47_654 ?
C30 C15 C16 C39 65(5) 44_565 . . 47_654 ?
C30 C15 C16 C42 44(7) 44_565 . . 8_645 ?
C30 C15 C16 C45 79(7) 44_565 . . 37_655 ?
C30 C15 C16 C1B -88(8) 44_565 . . 37_655 ?
C30 C17 C36 C14 60(3) 11_556 . . 44_565 ?
C30 C17 C36 C20 80(3) 11_556 . . 47_654 ?
C30 C17 C36 C29 105(4) 11_556 . . 11_556 ?
C30 C17 C36 C35 126(3) 11_556 . . . ?
C30 C17 C36 C37 -13(2) 11_556 . . . ?
C30 C17 C36 C40 3(3) 11_556 . . 47_654 ?
C30 C17 C36 C44 -2(2) 11_556 . . 8_645 ?
C30 C17 C36 C46 128(4) 11_556 . . 37_655 ?
C30 C17 C36 C47 -7(3) 11_556 . . 37_655 ?
C30 C17 C36 C61 59(2) 11_556 . . 8_645 ?
C30 C18 C19 C12 -103(5) 11_556 . . 11_556 ?
C30 C18 C19 C13 -132(3) 11_556 . . 11_556 ?
C30 C18 C19 C20 -130(3) 11_556 . . . ?
C30 C18 C19 C25 -154(3) 11_556 . . 8_645 ?
C30 C18 C19 C34 49(6) 11_556 . . 44_565 ?
C30 C18 C19 C35 -170(4) 11_556 . . 44_565 ?
C30 C18 C19 C41 -3(3) 11_556 . . 47_654 ?
C30 C18 C19 C46 -79(9) 11_556 . . 8_645 ?
C30 C18 C19 C48 20(4) 11_556 . . 37_655 ?
C30 C18 C19 C49 -115(7) 11_556 . . 37_655 ?
C30 C18 C19 C60 -140(5) 11_556 . . 47_654 ?
C30 C34 C35 C13 62(3) 44_565 . . 44_565 ?
C30 C34 C35 C14 -12(3) 44_565 . . 44_565 ?
C30 C34 C35 C19 -23(9) 44_565 . . 47_654 ?
C30 C34 C35 C20 17(5) 44_565 . . 47_654 ?
C30 C34 C35 C25 89(5) 44_565 . . 37_655 ?
C30 C34 C35 C36 -38(4) 44_565 . . . ?
C30 C34 C35 C46 -41(4) 44_565 . . 37_655 ?
C30 C34 C35 C49 4(5) 44_565 . . 11_556 ?
C30 C34 C35 C50 79(4) 44_565 . . 11_556 ?
C30 C34 C35 C60 68(5) 44_565 . . 8_645 ?
C30 C34 C35 C61 35(4) 44_565 . . 8_645 ?
C30 C36 C37 C15 -3(2) 11_556 . . 44_565 ?
C30 C36 C37 C16 39(3) 11_556 . . 44_565 ?
C30 C36 C37 C27 93(4) 11_556 . . 37_655 ?
C30 C36 C37 C31 36(2) 11_556 . . 11_556 ?
C30 C36 C37 C38 -11.7(19) 11_556 . . . ?
C30 C36 C37 C40 2(3) 11_556 . . 47_654 ?
C30 C36 C37 C44 6(3) 11_556 . . 8_645 ?
C30 C36 C37 C45 4(2) 11_556 . . 8_645 ?
C30 C36 C37 C47 -4(4) 11_556 . . 37_655 ?
C30 C36 C37 C56 131(2) 11_556 . . . ?
C30 C36 C37 C61 116(3) 11_556 . . 8_645 ?
C30 C40 C41 C15 -176(11) 37_655 . . 11_556 ?
C30 C40 C41 C19 33(9) 37_655 . . 44_565 ?
C30 C40 C41 C31 -145(10) 37_655 . . 37_655 ?
C30 C40 C41 C34 44(8) 37_655 . . 11_556 ?
C30 C40 C41 C38 174(11) 37_655 . . 44_565 ?
C30 C40 C41 C44 -169(13) 37_655 . . 47_654 ?
C30 C40 C41 C45 -163(10) 37_655 . . 47_654 ?
C30 C40 C41 C48 32(8) 37_655 . . 8_645 ?
C30 C40 C41 C49 9(9) 37_655 . . 8_645 ?
C30 C41 C42 C16 -41(7) 37_655 . . 11_556 ?
C30 C41 C42 C17 163(4) 37_655 . . 11_556 ?
C30 C41 C42 C22 1(4) 37_655 . . . ?
C30 C41 C42 C28 -6(10) 37_655 . . 8_645 ?
C30 C41 C42 C29 152(5) 37_655 . . 8_645 ?
C30 C41 C42 C31 -15(3) 37_655 . . 37_655 ?
C30 C41 C42 C32 147(6) 37_655 . . 37_655 ?
C30 C41 C42 C38 -110(5) 37_655 . . 44_565 ?
C30 C41 C42 C39 172(5) 37_655 . . 44_565 ?
C30 C41 C42 C45 -89(6) 37_655 . . 47_654 ?
C30 C41 C42 C1B -14(6) 37_655 . . 47_654 ?
C30 C43 C44 C14 136(7) 8_645 . . 37_655 ?
C30 C43 C44 C15 -21(5) 8_645 . . 37_655 ?
C30 C43 C44 C27 80(7) 8_645 . . 47_654 ?
C30 C43 C44 C31 20(4) 8_645 . . 8_645 ?
C30 C43 C44 C36 176(7) 8_645 . . 11_556 ?
C30 C43 C44 C37 -109(12) 8_645 . . 11_556 ?
C30 C43 C44 C40 162(15) 8_645 . . 44_565 ?
C30 C43 C44 C41 -11(5) 8_645 . . 44_565 ?
C30 C43 C44 C47 -173(11) 8_645 . . 47_654 ?
C30 C43 C44 C48 -30(5) 8_645 . . 47_654 ?
C30 C47 C48 C12 34(5) 47_654 . . 47_654 ?
C30 C47 C48 C17 120(6) 47_654 . . 37_655 ?
C30 C47 C48 C18 100(9) 47_654 . . 37_655 ?
C30 C47 C48 C19 -52(5) 47_654 . . 37_655 ?
C30 C47 C48 C24 84(7) 47_654 . . 44_565 ?
C30 C47 C48 C33 109(7) 47_654 . . 8_645 ?
C30 C47 C48 C34 -74(6) 47_654 . . 8_645 ?
C30 C47 C48 C40 80(14) 47_654 . . 11_556 ?
C30 C47 C48 C41 -45(5) 47_654 . . 11_556 ?
C30 C47 C48 C43 106(7) 47_654 . . 44_565 ?
C31 C15 C16 C22 -21(7) 44_565 . . 8_645 ?
C31 C15 C16 C27 -45(7) 44_565 . . 11_556 ?
C31 C15 C16 C28 54(11) 44_565 . . 11_556 ?
C31 C15 C16 C32 111(9) 44_565 . . 44_565 ?
C31 C15 C16 C37 -75(8) 44_565 . . 47_654 ?
C31 C15 C16 C38 159(10) 44_565 . . 47_654 ?
C31 C15 C16 C39 128(9) 44_565 . . 47_654 ?
C31 C15 C16 C42 107(11) 44_565 . . 8_645 ?
C31 C15 C16 C45 142(11) 44_565 . . 37_655 ?
C31 C15 C16 C1B -25(8) 44_565 . . 37_655 ?
C31 C37 C38 C15 -78(5) 11_556 . . 44_565 ?
C31 C37 C38 C16 42(3) 11_556 . . 44_565 ?
C31 C37 C38 C28 37(3) 11_556 . . 37_655 ?
C31 C37 C38 C29 5(3) 11_556 . . 37_655 ?
C31 C37 C38 C32 23(3) 11_556 . . 11_556 ?
C31 C37 C38 C39 45(3) 11_556 . . . ?
C31 C37 C38 C41 -76(4) 11_556 . . 47_654 ?
C31 C37 C38 C42 30(3) 11_556 . . 47_654 ?
C31 C37 C38 C45 11(6) 11_556 . . 8_645 ?
C31 C37 C38 C46 -54(5) 11_556 . . 8_645 ?
C31 C37 C56 C3 53(3) 11_556 . . 44_565 ?
C31 C37 C56 C4 -11(2) 11_556 . . 44_565 ?
C31 C37 C56 C21 69(3) 11_556 . . 47_654 ?
C31 C37 C56 C22 -12(2) 11_556 . . 47_654 ?
C31 C37 C56 C26 89(3) 11_556 . . 37_655 ?
C31 C37 C56 C27 21(4) 11_556 . . 37_655 ?
C31 C37 C56 C51 34(3) 11_556 . . 11_556 ?
C31 C37 C56 C55 113(3) 11_556 . . . ?
C31 C37 C56 C57 -30(3) 11_556 . . . ?
C31 C37 C56 C61 96(3) 11_556 . . 8_645 ?
C31 C37 C56 C1A 19(3) 11_556 . . 8_645 ?
C31 C41 C42 C16 -27(6) 37_655 . . 11_556 ?
C31 C41 C42 C17 178(5) 37_655 . . 11_556 ?
C31 C41 C42 C22 16(3) 37_655 . . . ?
C31 C41 C42 C28 9(9) 37_655 . . 8_645 ?
C31 C41 C42 C29 167(5) 37_655 . . 8_645 ?
C31 C41 C42 C32 162(7) 37_655 . . 37_655 ?
C31 C41 C42 C38 -95(5) 37_655 . . 44_565 ?
C31 C41 C42 C39 -174(6) 37_655 . . 44_565 ?
C31 C41 C42 C45 -74(6) 37_655 . . 47_654 ?
C31 C41 C42 C1B 1(5) 37_655 . . 47_654 ?
C31 C45 C46 C14 51(5) 8_645 . . 8_645 ?
C31 C45 C46 C19 -70(6) 8_645 . . 11_556 ?
C31 C45 C46 C20 0(7) 8_645 . . 11_556 ?
C31 C45 C46 C29 77(6) 8_645 . . 47_654 ?
C31 C45 C46 C32 81(5) 8_645 . . 8_645 ?
C31 C45 C46 C35 -78(7) 8_645 . . 37_655 ?
C31 C45 C46 C36 102(6) 8_645 . . 37_655 ?
C31 C45 C46 C38 -137(9) 8_645 . . 11_556 ?
C31 C45 C46 C41 -58(5) 8_645 . . 44_565 ?
C31 C45 C46 C49 -52(5) 8_645 . . 47_654 ?
C31 C45 C46 C60 -52(6) 8_645 . . 44_565 ?
C31 C1B C1C C5 107(5) 8_645 . . 37_655 ?
C31 C1B C1C C11 101(6) 8_645 . . 47_654 ?
C31 C1B C1C C12 11(4) 8_645 . . 47_654 ?
C31 C1B C1C C18 -30(5) 8_645 . . 37_655 ?
C31 C1B C1C C23 117(4) 8_645 . . 44_565 ?
C31 C1B C1C C24 18(11) 8_645 . . 44_565 ?
C31 C1B C1C C33 -49(5) 8_645 . . 8_645 ?
C31 C1B C1C C43 -35(3) 8_645 . . 44_565 ?
C31 C1B C1C C53 132(4) 8_645 . . 8_645 ?
C31 C1B C1C C58 -164(10) 8_645 . . 11_556 ?
C31 C1B C1C C59 107(5) 8_645 . . 11_556 ?
C32 C17 C36 C14 -45(4) 44_565 . . 44_565 ?
C32 C17 C36 C20 -24(4) 44_565 . . 47_654 ?
C32 C17 C36 C29 0(4) 44_565 . . 11_556 ?
C32 C17 C36 C30 -105(4) 44_565 . . 11_556 ?
C32 C17 C36 C35 21(4) 44_565 . . . ?
C32 C17 C36 C37 -118(4) 44_565 . . . ?
C32 C17 C36 C40 -101(6) 44_565 . . 47_654 ?
C32 C17 C36 C44 -107(5) 44_565 . . 8_645 ?
C32 C17 C36 C46 23(4) 44_565 . . 37_655 ?
C32 C17 C36 C47 -111(6) 44_565 . . 37_655 ?
C32 C17 C36 C61 -46(4) 44_565 . . 8_645 ?
C32 C29 C49 C12 -33(8) 47_654 . . 47_654 ?
C32 C29 C49 C13 -132(7) 47_654 . . 47_654 ?
C32 C29 C49 C14 -149(8) 47_654 . . 47_654 ?
C32 C29 C49 C19 44(10) 47_654 . . 37_655 ?
C32 C29 C49 C20 -156(7) 47_654 . . 37_655 ?
C32 C29 C49 C25 -158(8) 47_654 . . 44_565 ?
C32 C29 C49 C34 27(8) 47_654 . . 8_645 ?
C32 C29 C49 C35 155(8) 47_654 . . 8_645 ?
C32 C29 C49 C41 13(7) 47_654 . . 11_556 ?
C32 C29 C49 C46 124(9) 47_654 . . 44_565 ?
C32 C29 C49 C60 -118(14) 47_654 . . 11_556 ?
C32 C40 C41 C15 -166(5) 11_556 . . 11_556 ?
C32 C40 C41 C19 42(5) 11_556 . . 44_565 ?
C32 C40 C41 C30 9(8) 11_556 . . 37_655 ?
C32 C40 C41 C31 -136(4) 11_556 . . 37_655 ?
C32 C40 C41 C34 53(4) 11_556 . . 11_556 ?
C32 C40 C41 C38 -177(4) 11_556 . . 44_565 ?
C32 C40 C41 C44 -159(7) 11_556 . . 47_654 ?
C32 C40 C41 C45 -154(4) 11_556 . . 47_654 ?
C32 C40 C41 C48 41(3) 11_556 . . 8_645 ?
C32 C40 C41 C49 19(5) 11_556 . . 8_645 ?
C32 C43 C44 C14 0(3) 37_655 . . 37_655 ?
C32 C43 C44 C15 -156(6) 37_655 . . 37_655 ?
C32 C43 C44 C27 -56(7) 37_655 . . 47_654 ?
C32 C43 C44 C30 -136(7) 37_655 . . 8_645 ?
C32 C43 C44 C31 -116(5) 37_655 . . 8_645 ?
C32 C43 C44 C36 40(3) 37_655 . . 11_556 ?
C32 C43 C44 C37 115(11) 37_655 . . 11_556 ?
C32 C43 C44 C40 26(11) 37_655 . . 44_565 ?
C32 C43 C44 C41 -147(4) 37_655 . . 44_565 ?
C32 C43 C44 C47 51(7) 37_655 . . 47_654 ?
C32 C43 C44 C48 -166(5) 37_655 . . 47_654 ?
C32 C45 C46 C14 -30(3) 8_645 . . 8_645 ?
C32 C45 C46 C19 -151(4) 8_645 . . 11_556 ?
C32 C45 C46 C20 -81(5) 8_645 . . 11_556 ?
C32 C45 C46 C29 -4(3) 8_645 . . 47_654 ?
C32 C45 C46 C35 -159(5) 8_645 . . 37_655 ?
C32 C45 C46 C36 21(4) 8_645 . . 37_655 ?
C32 C45 C46 C38 142(8) 8_645 . . 11_556 ?
C32 C45 C46 C41 -139(5) 8_645 . . 44_565 ?
C32 C45 C46 C49 -133(4) 8_645 . . 47_654 ?
C32 C45 C46 C60 -133(4) 8_645 . . 44_565 ?
C32 C1B C1C C5 137(4) 8_645 . . 37_655 ?
C32 C1B C1C C11 131(5) 8_645 . . 47_654 ?
C32 C1B C1C C12 41(3) 8_645 . . 47_654 ?
C32 C1B C1C C18 0(4) 8_645 . . 37_655 ?
C32 C1B C1C C23 147(3) 8_645 . . 44_565 ?
C32 C1B C1C C24 48(10) 8_645 . . 44_565 ?
C32 C1B C1C C33 -19(4) 8_645 . . 8_645 ?
C32 C1B C1C C43 -5(2) 8_645 . . 44_565 ?
C32 C1B C1C C53 162(4) 8_645 . . 8_645 ?
C32 C1B C1C C58 -134(9) 8_645 . . 11_556 ?
C32 C1B C1C C59 137(5) 8_645 . . 11_556 ?
C33 C5 C6 C2 -151(5) 44_565 . . 11_556 ?
C33 C5 C6 C3 -13(7) 44_565 . . 11_556 ?
C33 C5 C6 C8 -172(5) 44_565 . . 8_645 ?
C33 C5 C6 C54 80(5) 44_565 . . 44_565 ?
C33 C5 C6 C59 34(4) 44_565 . . 47_654 ?
C33 C5 C6 C1D 62(6) 44_565 . . 37_655 ?
C33 C5 C6 C1E -171(5) 44_565 . . 37_655 ?
C33 C5 C6 C1G 174(4) 44_565 . . 44_565 ?
C33 C5 C6 C1I 144(6) 44_565 . . 47_654 ?
C33 C17 C36 C14 69(4) 44_565 . . 44_565 ?
C33 C17 C36 C20 89(4) 44_565 . . 47_654 ?
C33 C17 C36 C29 114(5) 44_565 . . 11_556 ?
C33 C17 C36 C30 9(3) 44_565 . . 11_556 ?
C33 C17 C36 C35 134(4) 44_565 . . . ?
C33 C17 C36 C37 -4(4) 44_565 . . . ?
C33 C17 C36 C40 12(4) 44_565 . . 47_654 ?
C33 C17 C36 C44 6(4) 44_565 . . 8_645 ?
C33 C17 C36 C46 137(4) 44_565 . . 37_655 ?
C33 C17 C36 C47 2(4) 44_565 . . 37_655 ?
C33 C17 C36 C61 67(4) 44_565 . . 8_645 ?
C33 C18 C19 C12 -100(15) 44_565 . . 11_556 ?
C33 C18 C19 C13 -129(15) 44_565 . . 11_556 ?
C33 C18 C19 C20 -127(14) 44_565 . . . ?
C33 C18 C19 C25 -150(15) 44_565 . . 8_645 ?
C33 C18 C19 C34 52(15) 44_565 . . 44_565 ?
C33 C18 C19 C35 -167(15) 44_565 . . 44_565 ?
C33 C18 C19 C41 0(14) 44_565 . . 47_654 ?
C33 C18 C19 C46 -76(15) 44_565 . . 8_645 ?
C33 C18 C19 C48 23(13) 44_565 . . 37_655 ?
C33 C18 C19 C49 -112(16) 44_565 . . 37_655 ?
C33 C18 C19 C60 -137(15) 44_565 . . 47_654 ?
C33 C43 C44 C14 158(7) 37_655 . . 37_655 ?
C33 C43 C44 C15 1(7) 37_655 . . 37_655 ?
C33 C43 C44 C27 102(8) 37_655 . . 47_654 ?
C33 C43 C44 C30 22(6) 37_655 . . 8_645 ?
C33 C43 C44 C31 42(7) 37_655 . . 8_645 ?
C33 C43 C44 C36 -162(7) 37_655 . . 11_556 ?
C33 C43 C44 C37 -87(11) 37_655 . . 11_556 ?
C33 C43 C44 C40 -176(14) 37_655 . . 44_565 ?
C33 C43 C44 C41 11(6) 37_655 . . 44_565 ?
C33 C43 C44 C47 -151(10) 37_655 . . 47_654 ?
C33 C43 C44 C48 -8(5) 37_655 . . 47_654 ?
C34 C18 C19 C12 -152(10) 44_565 . . 11_556 ?
C34 C18 C19 C13 179(100) 44_565 . . 11_556 ?
C34 C18 C19 C20 -178(7) 44_565 . . . ?
C34 C18 C19 C25 158(7) 44_565 . . 8_645 ?
C34 C18 C19 C35 141(8) 44_565 . . 44_565 ?
C34 C18 C19 C41 -52(6) 44_565 . . 47_654 ?
C34 C18 C19 C46 -128(13) 44_565 . . 8_645 ?
C34 C18 C19 C48 -29(6) 44_565 . . 37_655 ?
C34 C18 C19 C49 -164(11) 44_565 . . 37_655 ?
C34 C18 C19 C60 172(9) 44_565 . . 47_654 ?
C34 C35 C36 C14 72(4) . . . 44_565 ?
C34 C35 C36 C17 -1(2) . . . . ?
C34 C35 C36 C20 110(4) . . . 47_654 ?
C34 C35 C36 C29 11(3) . . . 11_556 ?
C34 C35 C36 C30 70(3) . . . 11_556 ?
C34 C35 C36 C37 141.9(19) . . . . ?
C34 C35 C36 C40 66(5) . . . 47_654 ?
C34 C35 C36 C44 105(3) . . . 8_645 ?
C34 C35 C36 C46 -5(4) . . . 37_655 ?
C34 C35 C36 C47 92(5) . . . 37_655 ?
C34 C35 C36 C61 126(3) . . . 8_645 ?
C34 C35 C55 C3 -78(2) . . . 44_565 ?
C34 C35 C55 C13 -67(3) . . . 44_565 ?
C34 C35 C55 C20 -118(3) . . . 47_654 ?
C34 C35 C55 C21 -99(3) . . . 47_654 ?
C34 C35 C55 C25 -14(4) . . . 37_655 ?
C34 C35 C55 C26 -109(4) . . . 37_655 ?
C34 C35 C55 C50 -53(3) . . . 11_556 ?
C34 C35 C55 C54 -1(3) . . . . ?
C34 C35 C55 C56 -141(2) . . . . ?
C34 C35 C55 C60 -24(3) . . . 8_645 ?
C34 C35 C55 C61 -124(3) . . . 8_645 ?
C34 C41 C42 C16 128(12) 11_556 . . 11_556 ?
C34 C41 C42 C17 -27(10) 11_556 . . 11_556 ?
C34 C41 C42 C22 171(10) 11_556 . . . ?
C34 C41 C42 C28 164(14) 11_556 . . 8_645 ?
C34 C41 C42 C29 -38(10) 11_556 . . 8_645 ?
C34 C41 C42 C31 155(11) 11_556 . . 37_655 ?
C34 C41 C42 C32 -43(10) 11_556 . . 37_655 ?
C34 C41 C42 C38 60(10) 11_556 . . 44_565 ?
C34 C41 C42 C39 -19(11) 11_556 . . 44_565 ?
C34 C41 C42 C45 81(12) 11_556 . . 47_654 ?
C34 C41 C42 C1B 156(11) 11_556 . . 47_654 ?
C35 C13 C14 C20 62(7) 47_654 . . 8_645 ?
C35 C13 C14 C29 -60(3) 47_654 . . 44_565 ?
C35 C13 C14 C30 176(5) 47_654 . . 44_565 ?
C35 C13 C14 C36 35(3) 47_654 . . 47_654 ?
C35 C13 C14 C40 148(14) 47_654 . . 8_645 ?
C35 C13 C14 C44 134(5) 47_654 . . 37_655 ?
C35 C13 C14 C46 -29(2) 47_654 . . 11_556 ?
C35 C13 C14 C47 115(8) 47_654 . . 11_556 ?
C35 C13 C14 C49 -42(2) 47_654 . . 44_565 ?
C35 C13 C14 C61 106(5) 47_654 . . 37_655 ?
C35 C36 C37 C15 -134(3) . . . 44_565 ?
C35 C36 C37 C16 -92(3) . . . 44_565 ?
C35 C36 C37 C27 -39(4) . . . 37_655 ?
C35 C36 C37 C31 -95(3) . . . 11_556 ?
C35 C36 C37 C38 -143.4(18) . . . . ?
C35 C36 C37 C40 -129(4) . . . 47_654 ?
C35 C36 C37 C44 -126(4) . . . 8_645 ?
C35 C36 C37 C45 -128(3) . . . 8_645 ?
C35 C36 C37 C47 -136(5) . . . 37_655 ?
C35 C36 C37 C56 -1(2) . . . . ?
C35 C36 C37 C61 -16(2) . . . 8_645 ?
C35 C50 C51 C3 178(4) 8_645 . . 47_654 ?
C35 C50 C51 C4 156(4) 8_645 . . 47_654 ?
C35 C50 C51 C21 -163(12) 8_645 . . 37_655 ?
C35 C50 C51 C22 135(6) 8_645 . . 37_655 ?
C35 C50 C51 C26 -98(7) 8_645 . . 44_565 ?
C35 C50 C51 C27 12(3) 8_645 . . 44_565 ?
C35 C50 C51 C52 180(3) 8_645 . . . ?
C35 C50 C51 C56 -66(4) 8_645 . . 8_645 ?
C35 C50 C51 C57 -158(4) 8_645 . . 8_645 ?
C35 C50 C51 C61 7(3) 8_645 . . 11_556 ?
C35 C50 C51 C1A -149(8) 8_645 . . 11_556 ?
C35 C55 C56 C3 119(3) . . . 44_565 ?
C35 C55 C56 C4 112(3) . . . 44_565 ?
C35 C55 C56 C21 95(5) . . . 47_654 ?
C35 C55 C56 C22 100(3) . . . 47_654 ?
C35 C55 C56 C26 86(5) . . . 37_655 ?
C35 C55 C56 C27 22(3) . . . 37_655 ?
C35 C55 C56 C37 0(2) . . . . ?
C35 C55 C56 C51 84(4) . . . 11_556 ?
C35 C55 C56 C57 143(2) . . . . ?
C35 C55 C56 C61 17(3) . . . 8_645 ?
C35 C55 C56 C1A 116(4) . . . 8_645 ?
C36 C29 C49 C12 154(4) 8_645 . . 47_654 ?
C36 C29 C49 C13 54(3) 8_645 . . 47_654 ?
C36 C29 C49 C14 37(3) 8_645 . . 47_654 ?
C36 C29 C49 C19 -129(7) 8_645 . . 37_655 ?
C36 C29 C49 C20 31(3) 8_645 . . 37_655 ?
C36 C29 C49 C25 29(6) 8_645 . . 44_565 ?
C36 C29 C49 C34 -146(4) 8_645 . . 8_645 ?
C36 C29 C49 C35 -18(3) 8_645 . . 8_645 ?
C36 C29 C49 C41 -161(3) 8_645 . . 11_556 ?
C36 C29 C49 C46 -49(4) 8_645 . . 44_565 ?
C36 C29 C49 C60 69(14) 8_645 . . 11_556 ?
C36 C35 C55 C3 64(3) . . . 44_565 ?
C36 C35 C55 C13 74(3) . . . 44_565 ?
C36 C35 C55 C20 24(2) . . . 47_654 ?
C36 C35 C55 C21 42(3) . . . 47_654 ?
C36 C35 C55 C25 127(5) . . . 37_655 ?
C36 C35 C55 C26 33(4) . . . 37_655 ?
C36 C35 C55 C50 88(4) . . . 11_556 ?
C36 C35 C55 C54 140(2) . . . . ?
C36 C35 C55 C56 0(2) . . . . ?
C36 C35 C55 C60 117(4) . . . 8_645 ?
C36 C35 C55 C61 17(3) . . . 8_645 ?
C36 C37 C38 C15 14(4) . . . 44_565 ?
C36 C37 C38 C16 134(3) . . . 44_565 ?
C36 C37 C38 C28 129(2) . . . 37_655 ?
C36 C37 C38 C29 98(3) . . . 37_655 ?
C36 C37 C38 C31 92(3) . . . 11_556 ?
C36 C37 C38 C32 116(3) . . . 11_556 ?
C36 C37 C38 C39 138(2) . . . . ?
C36 C37 C38 C41 17(3) . . . 47_654 ?
C36 C37 C38 C42 123(3) . . . 47_654 ?
C36 C37 C38 C45 103(7) . . . 8_645 ?
C36 C37 C38 C46 38(6) . . . 8_645 ?
C36 C37 C56 C3 -59(3) . . . 44_565 ?
C36 C37 C56 C4 -123(2) . . . 44_565 ?
C36 C37 C56 C21 -43(3) . . . 47_654 ?
C36 C37 C56 C22 -124(2) . . . 47_654 ?
C36 C37 C56 C26 -24(3) . . . 37_655 ?
C36 C37 C56 C27 -91(5) . . . 37_655 ?
C36 C37 C56 C51 -78(4) . . . 11_556 ?
C36 C37 C56 C55 1(2) . . . . ?
C36 C37 C56 C57 -142(2) . . . . ?
C36 C37 C56 C61 -16(2) . . . 8_645 ?
C36 C37 C56 C1A -93(4) . . . 8_645 ?
C36 C40 C41 C15 13(8) 44_565 . . 11_556 ?
C36 C40 C41 C19 -138(8) 44_565 . . 44_565 ?
C36 C40 C41 C30 -171(14) 44_565 . . 37_655 ?
C36 C40 C41 C31 44(8) 44_565 . . 37_655 ?
C36 C40 C41 C34 -127(9) 44_565 . . 11_556 ?
C36 C40 C41 C38 3(8) 44_565 . . 44_565 ?
C36 C40 C41 C44 20(8) 44_565 . . 47_654 ?
C36 C40 C41 C45 26(9) 44_565 . . 47_654 ?
C36 C40 C41 C48 -139(8) 44_565 . . 8_645 ?
C36 C40 C41 C49 -162(8) 44_565 . . 8_645 ?
C36 C47 C48 C12 -101(6) 37_655 . . 47_654 ?
C36 C47 C48 C17 -15(4) 37_655 . . 37_655 ?
C36 C47 C48 C18 -35(7) 37_655 . . 37_655 ?
C36 C47 C48 C19 173(6) 37_655 . . 37_655 ?
C36 C47 C48 C24 -51(6) 37_655 . . 44_565 ?
C36 C47 C48 C30 -135(9) 37_655 . . 47_654 ?
C36 C47 C48 C33 -26(6) 37_655 . . 8_645 ?
C36 C47 C48 C34 151(7) 37_655 . . 8_645 ?
C36 C47 C48 C40 -55(10) 37_655 . . 11_556 ?
C36 C47 C48 C41 -179(100) 37_655 . . 11_556 ?
C36 C47 C48 C43 -29(5) 37_655 . . 44_565 ?
C37 C15 C16 C22 54(3) 47_654 . . 8_645 ?
C37 C15 C16 C27 31(3) 47_654 . . 11_556 ?
C37 C15 C16 C28 129(11) 47_654 . . 11_556 ?
C37 C15 C16 C31 75(8) 47_654 . . 44_565 ?
C37 C15 C16 C32 -174(4) 47_654 . . 44_565 ?
C37 C15 C16 C38 -126(5) 47_654 . . 47_654 ?
C37 C15 C16 C39 -156(4) 47_654 . . 47_654 ?
C37 C15 C16 C42 -178(7) 47_654 . . 8_645 ?
C37 C15 C16 C45 -143(7) 47_654 . . 37_655 ?
C37 C15 C16 C1B 50(7) 47_654 . . 37_655 ?
C37 C40 C41 C15 0(4) 44_565 . . 11_556 ?
C37 C40 C41 C19 -152(5) 44_565 . . 44_565 ?
C37 C40 C41 C30 176(10) 44_565 . . 37_655 ?
C37 C40 C41 C31 30(2) 44_565 . . 37_655 ?
C37 C40 C41 C34 -140(4) 44_565 . . 11_556 ?
C37 C40 C41 C38 -10(3) 44_565 . . 44_565 ?
C37 C40 C41 C44 7(5) 44_565 . . 47_654 ?
C37 C40 C41 C45 13(3) 44_565 . . 47_654 ?
C37 C40 C41 C48 -153(3) 44_565 . . 8_645 ?
C37 C40 C41 C49 -175(5) 44_565 . . 8_645 ?
C37 C45 C46 C14 134(7) 11_556 . . 8_645 ?
C37 C45 C46 C19 12(6) 11_556 . . 11_556 ?
C37 C45 C46 C20 83(7) 11_556 . . 11_556 ?
C37 C45 C46 C29 160(7) 11_556 . . 47_654 ?
C37 C45 C46 C32 164(8) 11_556 . . 8_645 ?
C37 C45 C46 C35 5(8) 11_556 . . 37_655 ?
C37 C45 C46 C36 -175(7) 11_556 . . 37_655 ?
C37 C45 C46 C38 -54(7) 11_556 . . 11_556 ?
C37 C45 C46 C41 25(6) 11_556 . . 44_565 ?
C37 C45 C46 C49 31(7) 11_556 . . 47_654 ?
C37 C45 C46 C60 31(7) 11_556 . . 44_565 ?
C37 C47 C48 C12 102(4) 37_655 . . 47_654 ?
C37 C47 C48 C17 -173(4) 37_655 . . 37_655 ?
C37 C47 C48 C18 168(7) 37_655 . . 37_655 ?
C37 C47 C48 C19 16(3) 37_655 . . 37_655 ?
C37 C47 C48 C24 152(5) 37_655 . . 44_565 ?
C37 C47 C48 C30 68(5) 37_655 . . 47_654 ?
C37 C47 C48 C33 177(4) 37_655 . . 8_645 ?
C37 C47 C48 C34 -6(5) 37_655 . . 8_645 ?
C37 C47 C48 C40 148(13) 37_655 . . 11_556 ?
C37 C47 C48 C41 23(3) 37_655 . . 11_556 ?
C37 C47 C48 C43 174(4) 37_655 . . 44_565 ?
C37 C56 C57 C4 46(4) . . . 44_565 ?
C37 C56 C57 C10 105(3) . . . 37_655 ?
C37 C56 C57 C11 28(3) . . . 37_655 ?
C37 C56 C57 C22 31(3) . . . 47_654 ?
C37 C56 C57 C23 57(4) . . . 47_654 ?
C37 C56 C57 C51 74(4) . . . 11_556 ?
C37 C56 C57 C52 115(3) . . . 11_556 ?
C37 C56 C57 C58 1(3) . . . . ?
C37 C56 C57 C1A 96(5) . . . 8_645 ?
C37 C56 C57 C1B 3(2) . . . 8_645 ?
C37 C56 C57 C1H 139(2) . . . . ?
C38 C15 C16 C22 180(5) 47_654 . . 8_645 ?
C38 C15 C16 C27 156(4) 47_654 . . 11_556 ?
C38 C15 C16 C28 -105(12) 47_654 . . 11_556 ?
C38 C15 C16 C31 -159(10) 47_654 . . 44_565 ?
C38 C15 C16 C32 -48(4) 47_654 . . 44_565 ?
C38 C15 C16 C37 126(5) 47_654 . . 47_654 ?
C38 C15 C16 C39 -31(4) 47_654 . . 47_654 ?
C38 C15 C16 C42 -52(7) 47_654 . . 8_645 ?
C38 C15 C16 C45 -17(5) 47_654 . . 37_655 ?
C38 C15 C16 C1B 176(9) 47_654 . . 37_655 ?
C38 C29 C49 C12 -69(3) 37_655 . . 47_654 ?
C38 C29 C49 C13 -169(3) 37_655 . . 47_654 ?
C38 C29 C49 C14 174(3) 37_655 . . 47_654 ?
C38 C29 C49 C19 8(5) 37_655 . . 37_655 ?
C38 C29 C49 C20 168(3) 37_655 . . 37_655 ?
C38 C29 C49 C25 166(7) 37_655 . . 44_565 ?
C38 C29 C49 C34 -9(3) 37_655 . . 8_645 ?
C38 C29 C49 C35 119(4) 37_655 . . 8_645 ?
C38 C29 C49 C41 -24(2) 37_655 . . 11_556 ?
C38 C29 C49 C46 88(5) 37_655 . . 44_565 ?
C38 C29 C49 C60 -154(13) 37_655 . . 11_556 ?
C38 C37 C56 C3 83(2) . . . 44_565 ?
C38 C37 C56 C4 19(2) . . . 44_565 ?
C38 C37 C56 C21 99(3) . . . 47_654 ?
C38 C37 C56 C22 18(2) . . . 47_654 ?
C38 C37 C56 C26 118(3) . . . 37_655 ?
C38 C37 C56 C27 51(5) . . . 37_655 ?
C38 C37 C56 C51 63(3) . . . 11_556 ?
C38 C37 C56 C55 142(2) . . . . ?
C38 C37 C56 C57 0(2) . . . . ?
C38 C37 C56 C61 126(3) . . . 8_645 ?
C38 C37 C56 C1A 49(4) . . . 8_645 ?
C38 C41 C42 C16 68(7) 44_565 . . 11_556 ?
C38 C41 C42 C17 -87(4) 44_565 . . 11_556 ?
C38 C41 C42 C22 111(4) 44_565 . . . ?
C38 C41 C42 C28 104(11) 44_565 . . 8_645 ?
C38 C41 C42 C29 -98(4) 44_565 . . 8_645 ?
C38 C41 C42 C31 95(5) 44_565 . . 37_655 ?
C38 C41 C42 C32 -103(5) 44_565 . . 37_655 ?
C38 C41 C42 C39 -79(5) 44_565 . . 44_565 ?
C38 C41 C42 C45 21(6) 44_565 . . 47_654 ?
C38 C41 C42 C1B 96(6) 44_565 . . 47_654 ?
C38 C45 C46 C14 -172(8) 11_556 . . 8_645 ?
C38 C45 C46 C19 66(6) 11_556 . . 11_556 ?
C38 C45 C46 C20 137(8) 11_556 . . 11_556 ?
C38 C45 C46 C29 -146(8) 11_556 . . 47_654 ?
C38 C45 C46 C32 -142(8) 11_556 . . 8_645 ?
C38 C45 C46 C35 59(8) 11_556 . . 37_655 ?
C38 C45 C46 C36 -121(7) 11_556 . . 37_655 ?
C38 C45 C46 C41 79(6) 11_556 . . 44_565 ?
C38 C45 C46 C49 85(7) 11_556 . . 47_654 ?
C38 C45 C46 C60 85(7) 11_556 . . 44_565 ?
C39 C17 C36 C14 -78(9) 47_654 . . 44_565 ?
C39 C17 C36 C20 -58(9) 47_654 . . 47_654 ?
C39 C17 C36 C29 -34(8) 47_654 . . 11_556 ?
C39 C17 C36 C30 -139(9) 47_654 . . 11_556 ?
C39 C17 C36 C35 -13(9) 47_654 . . . ?
C39 C17 C36 C37 -152(9) 47_654 . . . ?
C39 C17 C36 C40 -135(11) 47_654 . . 47_654 ?
C39 C17 C36 C44 -141(10) 47_654 . . 8_645 ?
C39 C17 C36 C46 -11(9) 47_654 . . 37_655 ?
C39 C17 C36 C47 -145(10) 47_654 . . 37_655 ?
C39 C17 C36 C61 -80(9) 47_654 . . 8_645 ?
C39 C29 C49 C12 -75(8) 37_655 . . 47_654 ?
C39 C29 C49 C13 -175(7) 37_655 . . 47_654 ?
C39 C29 C49 C14 168(8) 37_655 . . 47_654 ?
C39 C29 C49 C19 2(9) 37_655 . . 37_655 ?
C39 C29 C49 C20 162(8) 37_655 . . 37_655 ?
C39 C29 C49 C25 160(8) 37_655 . . 44_565 ?
C39 C29 C49 C34 -15(8) 37_655 . . 8_645 ?
C39 C29 C49 C35 113(8) 37_655 . . 8_645 ?
C39 C29 C49 C41 -30(7) 37_655 . . 11_556 ?
C39 C29 C49 C46 82(9) 37_655 . . 44_565 ?
C39 C29 C49 C60 -160(14) 37_655 . . 11_556 ?
C39 C33 C53 C4 -15(3) 8_645 . . 47_654 ?
C39 C33 C53 C5 -101(6) 8_645 . . 47_654 ?
C39 C33 C53 C10 -53(5) 8_645 . . 44_565 ?
C39 C33 C53 C11 -36(5) 8_645 . . 44_565 ?
C39 C33 C53 C23 -49(6) 8_645 . . 37_655 ?
C39 C33 C53 C24 -161(5) 8_645 . . 37_655 ?
C39 C33 C53 C58 24(4) 8_645 . . 8_645 ?
C39 C33 C53 C59 -162(5) 8_645 . . 8_645 ?
C39 C33 C53 C1C -6(28) 8_645 . . 11_556 ?
C39 C33 C53 C1D -146(4) 8_645 . . 11_556 ?
C39 C33 C53 C1I -135(4) 8_645 . . 8_645 ?
C39 C43 C44 C14 -28(5) 44_565 . . 37_655 ?
C39 C43 C44 C15 175(7) 44_565 . . 37_655 ?
C39 C43 C44 C27 -85(8) 44_565 . . 47_654 ?
C39 C43 C44 C30 -164(8) 44_565 . . 8_645 ?
C39 C43 C44 C31 -145(5) 44_565 . . 8_645 ?
C39 C43 C44 C36 11(4) 44_565 . . 11_556 ?
C39 C43 C44 C37 86(11) 44_565 . . 11_556 ?
C39 C43 C44 C40 -3(10) 44_565 . . 44_565 ?
C39 C43 C44 C41 -176(5) 44_565 . . 44_565 ?
C39 C43 C44 C47 23(8) 44_565 . . 47_654 ?
C39 C43 C44 C48 165(6) 44_565 . . 47_654 ?
C39 C45 C46 C14 -50(3) 11_556 . . 8_645 ?
C39 C45 C46 C19 -171(4) 11_556 . . 11_556 ?
C39 C45 C46 C20 -101(4) 11_556 . . 11_556 ?
C39 C45 C46 C29 -24(3) 11_556 . . 47_654 ?
C39 C45 C46 C32 -20(3) 11_556 . . 8_645 ?
C39 C45 C46 C35 -179(5) 11_556 . . 37_655 ?
C39 C45 C46 C36 1(4) 11_556 . . 37_655 ?
C39 C45 C46 C38 122(8) 11_556 . . 11_556 ?
C39 C45 C46 C41 -159(4) 11_556 . . 44_565 ?
C39 C45 C46 C49 -153(4) 11_556 . . 47_654 ?
C39 C45 C46 C60 -153(3) 11_556 . . 44_565 ?
C39 C1B C1C C5 157(4) 11_556 . . 37_655 ?
C39 C1B C1C C11 151(5) 11_556 . . 47_654 ?
C39 C1B C1C C12 61(3) 11_556 . . 47_654 ?
C39 C1B C1C C18 19(4) 11_556 . . 37_655 ?
C39 C1B C1C C23 166(3) 11_556 . . 44_565 ?
C39 C1B C1C C24 68(11) 11_556 . . 44_565 ?
C39 C1B C1C C33 1(4) 11_556 . . 8_645 ?
C39 C1B C1C C43 15(2) 11_556 . . 44_565 ?
C39 C1B C1C C53 -178(4) 11_556 . . 8_645 ?
C39 C1B C1C C58 -114(9) 11_556 . . 11_556 ?
C39 C1B C1C C59 157(5) 11_556 . . 11_556 ?
C40 C15 C16 C22 -19(6) 8_645 . . 8_645 ?
C40 C15 C16 C27 -42(5) 8_645 . . 11_556 ?
C40 C15 C16 C28 56(11) 8_645 . . 11_556 ?
C40 C15 C16 C31 2(8) 8_645 . . 44_565 ?
C40 C15 C16 C32 113(5) 8_645 . . 44_565 ?
C40 C15 C16 C37 -73(5) 8_645 . . 47_654 ?
C40 C15 C16 C38 161(7) 8_645 . . 47_654 ?
C40 C15 C16 C39 131(5) 8_645 . . 47_654 ?
C40 C15 C16 C42 109(8) 8_645 . . 8_645 ?
C40 C15 C16 C45 144(8) 8_645 . . 37_655 ?
C40 C15 C16 C1B -23(9) 8_645 . . 37_655 ?
C40 C17 C36 C14 57(4) 47_654 . . 44_565 ?
C40 C17 C36 C20 77(4) 47_654 . . 47_654 ?
C40 C17 C36 C29 102(6) 47_654 . . 11_556 ?
C40 C17 C36 C30 -3(3) 47_654 . . 11_556 ?
C40 C17 C36 C35 122(4) 47_654 . . . ?
C40 C17 C36 C37 -16(3) 47_654 . . . ?
C40 C17 C36 C44 -6(3) 47_654 . . 8_645 ?
C40 C17 C36 C46 125(5) 47_654 . . 37_655 ?
C40 C17 C36 C47 -10(4) 47_654 . . 37_655 ?
C40 C17 C36 C61 55(4) 47_654 . . 8_645 ?
C40 C29 C49 C12 120(4) 37_655 . . 47_654 ?
C40 C29 C49 C13 20(3) 37_655 . . 47_654 ?
C40 C29 C49 C14 3(3) 37_655 . . 47_654 ?
C40 C29 C49 C19 -163(7) 37_655 . . 37_655 ?
C40 C29 C49 C20 -3(2) 37_655 . . 37_655 ?
C40 C29 C49 C25 -5(7) 37_655 . . 44_565 ?
C40 C29 C49 C34 180(4) 37_655 . . 8_645 ?
C40 C29 C49 C35 -52(4) 37_655 . . 8_645 ?
C40 C29 C49 C41 165(4) 37_655 . . 11_556 ?
C40 C29 C49 C46 -83(5) 37_655 . . 44_565 ?
C40 C29 C49 C60 35(14) 37_655 . . 11_556 ?
C40 C36 C37 C15 -5(3) 47_654 . . 44_565 ?
C40 C36 C37 C16 37(4) 47_654 . . 44_565 ?
C40 C36 C37 C27 91(5) 47_654 . . 37_655 ?
C40 C36 C37 C31 34(3) 47_654 . . 11_556 ?
C40 C36 C37 C38 -14(4) 47_654 . . . ?
C40 C36 C37 C44 3(4) 47_654 . . 8_645 ?
C40 C36 C37 C45 2(4) 47_654 . . 8_645 ?
C40 C36 C37 C47 -6(4) 47_654 . . 37_655 ?
C40 C36 C37 C56 129(4) 47_654 . . . ?
C40 C36 C37 C61 114(4) 47_654 . . 8_645 ?
C40 C37 C38 C15 7(3) 47_654 . . 44_565 ?
C40 C37 C38 C16 127(3) 47_654 . . 44_565 ?
C40 C37 C38 C28 122(3) 47_654 . . 37_655 ?
C40 C37 C38 C29 90(3) 47_654 . . 37_655 ?
C40 C37 C38 C31 85(3) 47_654 . . 11_556 ?
C40 C37 C38 C32 108(3) 47_654 . . 11_556 ?
C40 C37 C38 C39 130(3) 47_654 . . . ?
C40 C37 C38 C41 9(3) 47_654 . . 47_654 ?
C40 C37 C38 C42 115(3) 47_654 . . 47_654 ?
C40 C37 C38 C45 96(7) 47_654 . . 8_645 ?
C40 C37 C38 C46 30(5) 47_654 . . 8_645 ?
C40 C37 C56 C3 -28(3) 47_654 . . 44_565 ?
C40 C37 C56 C4 -92(3) 47_654 . . 44_565 ?
C40 C37 C56 C21 -12(3) 47_654 . . 47_654 ?
C40 C37 C56 C22 -93(3) 47_654 . . 47_654 ?
C40 C37 C56 C26 8(4) 47_654 . . 37_655 ?
C40 C37 C56 C27 -60(5) 47_654 . . 37_655 ?
C40 C37 C56 C51 -47(4) 47_654 . . 11_556 ?
C40 C37 C56 C55 32(3) 47_654 . . . ?
C40 C37 C56 C57 -111(3) 47_654 . . . ?
C40 C37 C56 C61 15(3) 47_654 . . 8_645 ?
C40 C37 C56 C1A -62(4) 47_654 . . 8_645 ?
C40 C41 C42 C16 -30(7) . . . 11_556 ?
C40 C41 C42 C17 174(3) . . . 11_556 ?
C40 C41 C42 C22 12(3) . . . . ?
C40 C41 C42 C28 5(10) . . . 8_645 ?
C40 C41 C42 C29 163(3) . . . 8_645 ?
C40 C41 C42 C31 -4(3) . . . 37_655 ?
C40 C41 C42 C32 158(5) . . . 37_655 ?
C40 C41 C42 C38 -99(4) . . . 44_565 ?
C40 C41 C42 C39 -178(4) . . . 44_565 ?
C40 C41 C42 C45 -78(6) . . . 47_654 ?
C40 C41 C42 C1B -3(6) . . . 47_654 ?
C40 C43 C44 C14 -26(10) 44_565 . . 37_655 ?
C40 C43 C44 C15 178(14) 44_565 . . 37_655 ?
C40 C43 C44 C27 -82(13) 44_565 . . 47_654 ?
C40 C43 C44 C30 -162(15) 44_565 . . 8_645 ?
C40 C43 C44 C31 -142(13) 44_565 . . 8_645 ?
C40 C43 C44 C36 14(10) 44_565 . . 11_556 ?
C40 C43 C44 C37 89(15) 44_565 . . 11_556 ?
C40 C43 C44 C41 -173(13) 44_565 . . 44_565 ?
C40 C43 C44 C47 25(10) 44_565 . . 47_654 ?
C40 C43 C44 C48 168(12) 44_565 . . 47_654 ?
C40 C47 C48 C12 -46(12) 11_556 . . 47_654 ?
C40 C47 C48 C17 40(11) 11_556 . . 37_655 ?
C40 C47 C48 C18 21(11) 11_556 . . 37_655 ?
C40 C47 C48 C19 -132(13) 11_556 . . 37_655 ?
C40 C47 C48 C24 4(12) 11_556 . . 44_565 ?
C40 C47 C48 C30 -80(14) 11_556 . . 47_654 ?
C40 C47 C48 C33 29(11) 11_556 . . 8_645 ?
C40 C47 C48 C34 -154(14) 11_556 . . 8_645 ?
C40 C47 C48 C41 -124(13) 11_556 . . 11_556 ?
C40 C47 C48 C43 26(11) 11_556 . . 44_565 ?
C41 C15 C16 C22 -135(5) 8_645 . . 8_645 ?
C41 C15 C16 C27 -158(5) 8_645 . . 11_556 ?
C41 C15 C16 C28 -60(11) 8_645 . . 11_556 ?
C41 C15 C16 C31 -114(9) 8_645 . . 44_565 ?
C41 C15 C16 C32 -3(4) 8_645 . . 44_565 ?
C41 C15 C16 C37 171(5) 8_645 . . 47_654 ?
C41 C15 C16 C38 45(4) 8_645 . . 47_654 ?
C41 C15 C16 C39 14(4) 8_645 . . 47_654 ?
C41 C15 C16 C42 -7(5) 8_645 . . 8_645 ?
C41 C15 C16 C45 28(5) 8_645 . . 37_655 ?
C41 C15 C16 C1B -139(8) 8_645 . . 37_655 ?
C41 C34 C35 C13 91(4) 8_645 . . 44_565 ?
C41 C34 C35 C14 18(3) 8_645 . . 44_565 ?
C41 C34 C35 C19 6(9) 8_645 . . 47_654 ?
C41 C34 C35 C20 46(4) 8_645 . . 47_654 ?
C41 C34 C35 C25 118(5) 8_645 . . 37_655 ?
C41 C34 C35 C36 -8(3) 8_645 . . . ?
C41 C34 C35 C46 -11(3) 8_645 . . 37_655 ?
C41 C34 C35 C49 33(5) 8_645 . . 11_556 ?
C41 C34 C35 C50 108(4) 8_645 . . 11_556 ?
C41 C34 C35 C60 97(5) 8_645 . . 8_645 ?
C41 C34 C35 C61 65(4) 8_645 . . 8_645 ?
C41 C45 C46 C14 109(4) 44_565 . . 8_645 ?
C41 C45 C46 C19 -13(3) 44_565 . . 11_556 ?
C41 C45 C46 C20 58(5) 44_565 . . 11_556 ?
C41 C45 C46 C29 135(5) 44_565 . . 47_654 ?
C41 C45 C46 C32 139(5) 44_565 . . 8_645 ?
C41 C45 C46 C35 -20(5) 44_565 . . 37_655 ?
C41 C45 C46 C36 160(5) 44_565 . . 37_655 ?
C41 C45 C46 C38 -79(6) 44_565 . . 11_556 ?
C41 C45 C46 C49 6(4) 44_565 . . 47_654 ?
C41 C45 C46 C60 6(3) 44_565 . . 44_565 ?
C42 C17 C36 C14 -58(3) 8_645 . . 44_565 ?
C42 C17 C36 C20 -38(4) 8_645 . . 47_654 ?
C42 C17 C36 C29 -13(3) 8_645 . . 11_556 ?
C42 C17 C36 C30 -119(3) 8_645 . . 11_556 ?
C42 C17 C36 C35 7(3) 8_645 . . . ?
C42 C17 C36 C37 -131(3) 8_645 . . . ?
C42 C17 C36 C40 -115(5) 8_645 . . 47_654 ?
C42 C17 C36 C44 -121(4) 8_645 . . 8_645 ?
C42 C17 C36 C46 10(3) 8_645 . . 37_655 ?
C42 C17 C36 C47 -125(4) 8_645 . . 37_655 ?
C42 C17 C36 C61 -60(3) 8_645 . . 8_645 ?
C42 C29 C49 C12 -42(4) 11_556 . . 47_654 ?
C42 C29 C49 C13 -142(3) 11_556 . . 47_654 ?
C42 C29 C49 C14 -159(4) 11_556 . . 47_654 ?
C42 C29 C49 C19 35(6) 11_556 . . 37_655 ?
C42 C29 C49 C20 -165(3) 11_556 . . 37_655 ?
C42 C29 C49 C25 -167(6) 11_556 . . 44_565 ?
C42 C29 C49 C34 18(4) 11_556 . . 8_645 ?
C42 C29 C49 C35 146(4) 11_556 . . 8_645 ?
C42 C29 C49 C41 3(2) 11_556 . . 11_556 ?
C42 C29 C49 C46 115(6) 11_556 . . 44_565 ?
C42 C29 C49 C60 -127(13) 11_556 . . 11_556 ?
C42 C45 C46 C14 -28(5) 44_565 . . 8_645 ?
C42 C45 C46 C19 -150(5) 44_565 . . 11_556 ?
C42 C45 C46 C20 -80(5) 44_565 . . 11_556 ?
C42 C45 C46 C29 -2(4) 44_565 . . 47_654 ?
C42 C45 C46 C32 1(4) 44_565 . . 8_645 ?
C42 C45 C46 C35 -157(5) 44_565 . . 37_655 ?
C42 C45 C46 C36 23(6) 44_565 . . 37_655 ?
C42 C45 C46 C38 143(9) 44_565 . . 11_556 ?
C42 C45 C46 C41 -137(6) 44_565 . . 44_565 ?
C42 C45 C46 C49 -132(5) 44_565 . . 47_654 ?
C42 C45 C46 C60 -132(4) 44_565 . . 44_565 ?
C42 C1B C1C C5 135(4) 44_565 . . 37_655 ?
C42 C1B C1C C11 128(6) 44_565 . . 47_654 ?
C42 C1B C1C C12 39(4) 44_565 . . 47_654 ?
C42 C1B C1C C18 -3(5) 44_565 . . 37_655 ?
C42 C1B C1C C23 144(4) 44_565 . . 44_565 ?
C42 C1B C1C C24 46(10) 44_565 . . 44_565 ?
C42 C1B C1C C33 -21(5) 44_565 . . 8_645 ?
C42 C1B C1C C43 -7(2) 44_565 . . 44_565 ?
C42 C1B C1C C53 160(4) 44_565 . . 8_645 ?
C42 C1B C1C C58 -136(10) 44_565 . . 11_556 ?
C42 C1B C1C C59 135(5) 44_565 . . 11_556 ?
C43 C17 C36 C14 58(6) 8_645 . . 44_565 ?
C43 C17 C36 C20 78(5) 8_645 . . 47_654 ?
C43 C17 C36 C29 103(7) 8_645 . . 11_556 ?
C43 C17 C36 C30 -2(4) 8_645 . . 11_556 ?
C43 C17 C36 C35 124(5) 8_645 . . . ?
C43 C17 C36 C37 -15(5) 8_645 . . . ?
C43 C17 C36 C40 1(5) 8_645 . . 47_654 ?
C43 C17 C36 C44 -5(4) 8_645 . . 8_645 ?
C43 C17 C36 C46 126(6) 8_645 . . 37_655 ?
C43 C17 C36 C47 -9(4) 8_645 . . 37_655 ?
C43 C17 C36 C61 56(5) 8_645 . . 8_645 ?
C43 C18 C19 C12 -107(5) 8_645 . . 11_556 ?
C43 C18 C19 C13 -136(3) 8_645 . . 11_556 ?
C43 C18 C19 C20 -134(3) 8_645 . . . ?
C43 C18 C19 C25 -157(4) 8_645 . . 8_645 ?
C43 C18 C19 C34 45(6) 8_645 . . 44_565 ?
C43 C18 C19 C35 -174(4) 8_645 . . 44_565 ?
C43 C18 C19 C41 -7(3) 8_645 . . 47_654 ?
C43 C18 C19 C46 -83(8) 8_645 . . 8_645 ?
C43 C18 C19 C48 16(4) 8_645 . . 37_655 ?
C43 C18 C19 C49 -119(7) 8_645 . . 37_655 ?
C43 C18 C19 C60 -144(5) 8_645 . . 47_654 ?
C43 C29 C49 C12 91(6) 11_556 . . 47_654 ?
C43 C29 C49 C13 -9(8) 11_556 . . 47_654 ?
C43 C29 C49 C14 -26(7) 11_556 . . 47_654 ?
C43 C29 C49 C19 168(8) 11_556 . . 37_655 ?
C43 C29 C49 C20 -32(7) 11_556 . . 37_655 ?
C43 C29 C49 C25 -34(10) 11_556 . . 44_565 ?
C43 C29 C49 C34 151(6) 11_556 . . 8_645 ?
C43 C29 C49 C35 -81(8) 11_556 . . 8_645 ?
C43 C29 C49 C41 136(7) 11_556 . . 11_556 ?
C43 C29 C49 C46 -112(8) 11_556 . . 44_565 ?
C43 C29 C49 C60 6(15) 11_556 . . 11_556 ?
C43 C33 C53 C4 39(6) 37_655 . . 47_654 ?
C43 C33 C53 C5 -47(8) 37_655 . . 47_654 ?
C43 C33 C53 C10 0(7) 37_655 . . 44_565 ?
C43 C33 C53 C11 18(7) 37_655 . . 44_565 ?
C43 C33 C53 C23 4(7) 37_655 . . 37_655 ?
C43 C33 C53 C24 -108(8) 37_655 . . 37_655 ?
C43 C33 C53 C58 78(7) 37_655 . . 8_645 ?
C43 C33 C53 C59 -108(7) 37_655 . . 8_645 ?
C43 C33 C53 C1C 47(28) 37_655 . . 11_556 ?
C43 C33 C53 C1D -93(6) 37_655 . . 11_556 ?
C43 C33 C53 C1I -81(7) 37_655 . . 8_645 ?
C43 C34 C35 C13 -7(4) 37_655 . . 44_565 ?
C43 C34 C35 C14 -81(4) 37_655 . . 44_565 ?
C43 C34 C35 C19 -93(10) 37_655 . . 47_654 ?
C43 C34 C35 C20 -53(5) 37_655 . . 47_654 ?
C43 C34 C35 C25 20(4) 37_655 . . 37_655 ?
C43 C34 C35 C36 -107(4) 37_655 . . . ?
C43 C34 C35 C46 -110(5) 37_655 . . 37_655 ?
C43 C34 C35 C49 -65(6) 37_655 . . 11_556 ?
C43 C34 C35 C50 10(4) 37_655 . . 11_556 ?
C43 C34 C35 C60 -1(5) 37_655 . . 8_645 ?
C43 C34 C35 C61 -34(5) 37_655 . . 8_645 ?
C43 C40 C41 C15 168(5) 47_654 . . 11_556 ?
C43 C40 C41 C19 17(5) 47_654 . . 44_565 ?
C43 C40 C41 C30 -16(8) 47_654 . . 37_655 ?
C43 C40 C41 C31 -161(4) 47_654 . . 37_655 ?
C43 C40 C41 C34 28(4) 47_654 . . 11_556 ?
C43 C40 C41 C38 158(5) 47_654 . . 44_565 ?
C43 C40 C41 C44 176(8) 47_654 . . 47_654 ?
C43 C40 C41 C45 -179(5) 47_654 . . 47_654 ?
C43 C40 C41 C48 16(3) 47_654 . . 8_645 ?
C43 C40 C41 C49 -6(5) 47_654 . . 8_645 ?
C43 C47 C48 C12 -72(4) 44_565 . . 47_654 ?
C43 C47 C48 C17 13(3) 44_565 . . 37_655 ?
C43 C47 C48 C18 -6(6) 44_565 . . 37_655 ?
C43 C47 C48 C19 -158(5) 44_565 . . 37_655 ?
C43 C47 C48 C24 -22(4) 44_565 . . 44_565 ?
C43 C47 C48 C30 -106(7) 44_565 . . 47_654 ?
C43 C47 C48 C33 3(3) 44_565 . . 8_645 ?
C43 C47 C48 C34 180(100) 44_565 . . 8_645 ?
C43 C47 C48 C40 -26(11) 44_565 . . 11_556 ?
C43 C47 C48 C41 -151(4) 44_565 . . 11_556 ?
C44 C15 C16 C22 2(7) 37_655 . . 8_645 ?
C44 C15 C16 C27 -21(6) 37_655 . . 11_556 ?
C44 C15 C16 C28 77(12) 37_655 . . 11_556 ?
C44 C15 C16 C31 23(7) 37_655 . . 44_565 ?
C44 C15 C16 C32 135(7) 37_655 . . 44_565 ?
C44 C15 C16 C37 -52(6) 37_655 . . 47_654 ?
C44 C15 C16 C38 -177(8) 37_655 . . 47_654 ?
C44 C15 C16 C39 152(7) 37_655 . . 47_654 ?
C44 C15 C16 C42 130(10) 37_655 . . 8_645 ?
C44 C15 C16 C45 166(10) 37_655 . . 37_655 ?
C44 C15 C16 C1B -2(8) 37_655 . . 37_655 ?
C44 C36 C37 C15 -8(3) 8_645 . . 44_565 ?
C44 C36 C37 C16 34(4) 8_645 . . 44_565 ?
C44 C36 C37 C27 87(6) 8_645 . . 37_655 ?
C44 C36 C37 C31 31(4) 8_645 . . 11_556 ?
C44 C36 C37 C38 -17(4) 8_645 . . . ?
C44 C36 C37 C40 -3(4) 8_645 . . 47_654 ?
C44 C36 C37 C45 -2(3) 8_645 . . 8_645 ?
C44 C36 C37 C47 -10(4) 8_645 . . 37_655 ?
C44 C36 C37 C56 125(4) 8_645 . . . ?
C44 C36 C37 C61 110(5) 8_645 . . 8_645 ?
C44 C37 C38 C15 2(3) 8_645 . . 44_565 ?
C44 C37 C38 C16 122(4) 8_645 . . 44_565 ?
C44 C37 C38 C28 117(4) 8_645 . . 37_655 ?
C44 C37 C38 C29 86(4) 8_645 . . 37_655 ?
C44 C37 C38 C31 81(4) 8_645 . . 11_556 ?
C44 C37 C38 C32 104(4) 8_645 . . 11_556 ?
C44 C37 C38 C39 126(4) 8_645 . . . ?
C44 C37 C38 C41 5(3) 8_645 . . 47_654 ?
C44 C37 C38 C42 111(4) 8_645 . . 47_654 ?
C44 C37 C38 C45 92(8) 8_645 . . 8_645 ?
C44 C37 C38 C46 26(5) 8_645 . . 8_645 ?
C44 C37 C56 C3 -15(4) 8_645 . . 44_565 ?
C44 C37 C56 C4 -79(3) 8_645 . . 44_565 ?
C44 C37 C56 C21 1(4) 8_645 . . 47_654 ?
C44 C37 C56 C22 -80(4) 8_645 . . 47_654 ?
C44 C37 C56 C26 20(4) 8_645 . . 37_655 ?
C44 C37 C56 C27 -47(4) 8_645 . . 37_655 ?
C44 C37 C56 C51 -35(4) 8_645 . . 11_556 ?
C44 C37 C56 C55 45(4) 8_645 . . . ?
C44 C37 C56 C57 -98(3) 8_645 . . . ?
C44 C37 C56 C61 28(3) 8_645 . . 8_645 ?
C44 C37 C56 C1A -49(4) 8_645 . . 8_645 ?
C44 C40 C41 C15 -7(5) 47_654 . . 11_556 ?
C44 C40 C41 C19 -159(7) 47_654 . . 44_565 ?
C44 C40 C41 C30 169(13) 47_654 . . 37_655 ?
C44 C40 C41 C31 23(5) 47_654 . . 37_655 ?
C44 C40 C41 C34 -147(7) 47_654 . . 11_556 ?
C44 C40 C41 C38 -17(6) 47_654 . . 44_565 ?
C44 C40 C41 C45 6(5) 47_654 . . 47_654 ?
C44 C40 C41 C48 -160(7) 47_654 . . 8_645 ?
C44 C40 C41 C49 178(8) 47_654 . . 8_645 ?
C44 C41 C42 C16 -22(7) 47_654 . . 11_556 ?
C44 C41 C42 C17 -177(4) 47_654 . . 11_556 ?
C44 C41 C42 C22 21(3) 47_654 . . . ?
C44 C41 C42 C28 14(10) 47_654 . . 8_645 ?
C44 C41 C42 C29 172(4) 47_654 . . 8_645 ?
C44 C41 C42 C31 5(3) 47_654 . . 37_655 ?
C44 C41 C42 C32 167(5) 47_654 . . 37_655 ?
C44 C41 C42 C38 -90(4) 47_654 . . 44_565 ?
C44 C41 C42 C39 -169(5) 47_654 . . 44_565 ?
C44 C41 C42 C45 -69(6) 47_654 . . 47_654 ?
C44 C41 C42 C1B 5(5) 47_654 . . 47_654 ?
C44 C47 C48 C12 76(7) 44_565 . . 47_654 ?
C44 C47 C48 C17 162(7) 44_565 . . 37_655 ?
C44 C47 C48 C18 142(8) 44_565 . . 37_655 ?
C44 C47 C48 C19 -10(6) 44_565 . . 37_655 ?
C44 C47 C48 C24 126(8) 44_565 . . 44_565 ?
C44 C47 C48 C30 42(7) 44_565 . . 47_654 ?
C44 C47 C48 C33 151(7) 44_565 . . 8_645 ?
C44 C47 C48 C34 -32(8) 44_565 . . 8_645 ?
C44 C47 C48 C40 122(14) 44_565 . . 11_556 ?
C44 C47 C48 C41 -2(6) 44_565 . . 11_556 ?
C44 C47 C48 C43 148(8) 44_565 . . 44_565 ?
C45 C15 C16 C22 -163(7) 37_655 . . 8_645 ?
C45 C15 C16 C27 173(7) 37_655 . . 11_556 ?
C45 C15 C16 C28 -88(12) 37_655 . . 11_556 ?
C45 C15 C16 C31 -142(11) 37_655 . . 44_565 ?
C45 C15 C16 C32 -31(5) 37_655 . . 44_565 ?
C45 C15 C16 C37 143(7) 37_655 . . 47_654 ?
C45 C15 C16 C38 17(5) 37_655 . . 47_654 ?
C45 C15 C16 C39 -14(5) 37_655 . . 47_654 ?
C45 C15 C16 C42 -35(6) 37_655 . . 8_645 ?
C45 C15 C16 C1B -167(11) 37_655 . . 37_655 ?
C45 C29 C49 C12 -56(4) 44_565 . . 47_654 ?
C45 C29 C49 C13 -156(3) 44_565 . . 47_654 ?
C45 C29 C49 C14 -173(3) 44_565 . . 47_654 ?
C45 C29 C49 C19 21(6) 44_565 . . 37_655 ?
C45 C29 C49 C20 -179(3) 44_565 . . 37_655 ?
C45 C29 C49 C25 179(100) 44_565 . . 44_565 ?
C45 C29 C49 C34 4(3) 44_565 . . 8_645 ?
C45 C29 C49 C35 132(4) 44_565 . . 8_645 ?
C45 C29 C49 C41 -11(3) 44_565 . . 11_556 ?
C45 C29 C49 C46 101(5) 44_565 . . 44_565 ?
C45 C29 C49 C60 -141(14) 44_565 . . 11_556 ?
C45 C37 C38 C15 -89(8) 8_645 . . 44_565 ?
C45 C37 C38 C16 31(6) 8_645 . . 44_565 ?
C45 C37 C38 C28 26(6) 8_645 . . 37_655 ?
C45 C37 C38 C29 -6(6) 8_645 . . 37_655 ?
C45 C37 C38 C31 -11(6) 8_645 . . 11_556 ?
C45 C37 C38 C32 12(6) 8_645 . . 11_556 ?
C45 C37 C38 C39 34(7) 8_645 . . . ?
C45 C37 C38 C41 -87(8) 8_645 . . 47_654 ?
C45 C37 C38 C42 19(7) 8_645 . . 47_654 ?
C45 C37 C38 C46 -65(8) 8_645 . . 8_645 ?
C45 C37 C56 C3 74(3) 8_645 . . 44_565 ?
C45 C37 C56 C4 11(3) 8_645 . . 44_565 ?
C45 C37 C56 C21 91(3) 8_645 . . 47_654 ?
C45 C37 C56 C22 9(2) 8_645 . . 47_654 ?
C45 C37 C56 C26 110(4) 8_645 . . 37_655 ?
C45 C37 C56 C27 42(5) 8_645 . . 37_655 ?
C45 C37 C56 C51 55(4) 8_645 . . 11_556 ?
C45 C37 C56 C55 134(3) 8_645 . . . ?
C45 C37 C56 C57 -8(3) 8_645 . . . ?
C45 C37 C56 C61 118(3) 8_645 . . 8_645 ?
C45 C37 C56 C1A 40(3) 8_645 . . 8_645 ?
C45 C41 C42 C16 47(7) 47_654 . . 11_556 ?
C45 C41 C42 C17 -108(8) 47_654 . . 11_556 ?
C45 C41 C42 C22 90(6) 47_654 . . . ?
C45 C41 C42 C28 83(10) 47_654 . . 8_645 ?
C45 C41 C42 C29 -119(7) 47_654 . . 8_645 ?
C45 C41 C42 C31 74(6) 47_654 . . 37_655 ?
C45 C41 C42 C32 -124(9) 47_654 . . 37_655 ?
C45 C41 C42 C38 -21(6) 47_654 . . 44_565 ?
C45 C41 C42 C39 -100(8) 47_654 . . 44_565 ?
C45 C41 C42 C1B 75(7) 47_654 . . 47_654 ?
C46 C29 C49 C12 -157(6) 44_565 . . 47_654 ?
C46 C29 C49 C13 103(5) 44_565 . . 47_654 ?
C46 C29 C49 C14 86(5) 44_565 . . 47_654 ?
C46 C29 C49 C19 -80(8) 44_565 . . 37_655 ?
C46 C29 C49 C20 80(5) 44_565 . . 37_655 ?
C46 C29 C49 C25 78(7) 44_565 . . 44_565 ?
C46 C29 C49 C34 -97(6) 44_565 . . 8_645 ?
C46 C29 C49 C35 31(4) 44_565 . . 8_645 ?
C46 C29 C49 C41 -112(6) 44_565 . . 11_556 ?
C46 C29 C49 C60 118(14) 44_565 . . 11_556 ?
C46 C35 C36 C14 77(4) 37_655 . . 44_565 ?
C46 C35 C36 C17 3(4) 37_655 . . . ?
C46 C35 C36 C20 115(6) 37_655 . . 47_654 ?
C46 C35 C36 C29 15(3) 37_655 . . 11_556 ?
C46 C35 C36 C30 75(4) 37_655 . . 11_556 ?
C46 C35 C36 C37 147(4) 37_655 . . . ?
C46 C35 C36 C40 71(5) 37_655 . . 47_654 ?
C46 C35 C36 C44 110(5) 37_655 . . 8_645 ?
C46 C35 C36 C47 97(6) 37_655 . . 37_655 ?
C46 C35 C36 C61 130(5) 37_655 . . 8_645 ?
C46 C35 C55 C3 31(4) 37_655 . . 44_565 ?
C46 C35 C55 C13 42(4) 37_655 . . 44_565 ?
C46 C35 C55 C20 -9(3) 37_655 . . 47_654 ?
C46 C35 C55 C21 10(4) 37_655 . . 47_654 ?
C46 C35 C55 C25 95(7) 37_655 . . 37_655 ?
C46 C35 C55 C26 0(4) 37_655 . . 37_655 ?
C46 C35 C55 C50 56(5) 37_655 . . 11_556 ?
C46 C35 C55 C54 108(4) 37_655 . . . ?
C46 C35 C55 C56 -32(4) 37_655 . . . ?
C46 C35 C55 C60 85(5) 37_655 . . 8_645 ?
C46 C35 C55 C61 -15(4) 37_655 . . 8_645 ?
C46 C36 C37 C15 -98(4) 37_655 . . 44_565 ?
C46 C36 C37 C16 -56(4) 37_655 . . 44_565 ?
C46 C36 C37 C27 -2(5) 37_655 . . 37_655 ?
C46 C36 C37 C31 -59(5) 37_655 . . 11_556 ?
C46 C36 C37 C38 -107(4) 37_655 . . . ?
C46 C36 C37 C40 -93(5) 37_655 . . 47_654 ?
C46 C36 C37 C44 -90(6) 37_655 . . 8_645 ?
C46 C36 C37 C45 -91(5) 37_655 . . 8_645 ?
C46 C36 C37 C47 -99(7) 37_655 . . 37_655 ?
C46 C36 C37 C56 36(5) 37_655 . . . ?
C46 C36 C37 C61 21(4) 37_655 . . 8_645 ?
C46 C41 C42 C16 153(7) 47_654 . . 11_556 ?
C46 C41 C42 C17 -3(3) 47_654 . . 11_556 ?
C46 C41 C42 C22 -165(3) 47_654 . . . ?
C46 C41 C42 C28 -172(11) 47_654 . . 8_645 ?
C46 C41 C42 C29 -13(2) 47_654 . . 8_645 ?
C46 C41 C42 C31 179(4) 47_654 . . 37_655 ?
C46 C41 C42 C32 -19(4) 47_654 . . 37_655 ?
C46 C41 C42 C38 84(4) 47_654 . . 44_565 ?
C46 C41 C42 C39 6(4) 47_654 . . 44_565 ?
C46 C41 C42 C45 105(7) 47_654 . . 47_654 ?
C46 C41 C42 C1B 180(100) 47_654 . . 47_654 ?
C47 C15 C16 C22 6(6) 11_556 . . 8_645 ?
C47 C15 C16 C27 -17(5) 11_556 . . 11_556 ?
C47 C15 C16 C28 81(11) 11_556 . . 11_556 ?
C47 C15 C16 C31 27(7) 11_556 . . 44_565 ?
C47 C15 C16 C32 138(6) 11_556 . . 44_565 ?
C47 C15 C16 C37 -48(5) 11_556 . . 47_654 ?
C47 C15 C16 C38 -174(7) 11_556 . . 47_654 ?
C47 C15 C16 C39 155(6) 11_556 . . 47_654 ?
C47 C15 C16 C42 134(8) 11_556 . . 8_645 ?
C47 C15 C16 C45 169(9) 11_556 . . 37_655 ?
C47 C15 C16 C1B 2(9) 11_556 . . 37_655 ?
C47 C17 C36 C14 67(4) 37_655 . . 44_565 ?
C47 C17 C36 C20 87(4) 37_655 . . 47_654 ?
C47 C17 C36 C29 112(6) 37_655 . . 11_556 ?
C47 C17 C36 C30 7(3) 37_655 . . 11_556 ?
C47 C17 C36 C35 132(4) 37_655 . . . ?
C47 C17 C36 C37 -6(3) 37_655 . . . ?
C47 C17 C36 C40 10(4) 37_655 . . 47_654 ?
C47 C17 C36 C44 4(3) 37_655 . . 8_645 ?
C47 C17 C36 C46 135(5) 37_655 . . 37_655 ?
C47 C17 C36 C61 65(3) 37_655 . . 8_645 ?
C47 C29 C49 C12 126(3) 44_565 . . 47_654 ?
C47 C29 C49 C13 27(3) 44_565 . . 47_654 ?
C47 C29 C49 C14 10(3) 44_565 . . 47_654 ?
C47 C29 C49 C19 -157(7) 44_565 . . 37_655 ?
C47 C29 C49 C20 4(3) 44_565 . . 37_655 ?
C47 C29 C49 C25 1(6) 44_565 . . 44_565 ?
C47 C29 C49 C34 -173(3) 44_565 . . 8_645 ?
C47 C29 C49 C35 -46(4) 44_565 . . 8_645 ?
C47 C29 C49 C41 172(3) 44_565 . . 11_556 ?
C47 C29 C49 C46 -76(5) 44_565 . . 44_565 ?
C47 C29 C49 C60 41(13) 44_565 . . 11_556 ?
C47 C36 C37 C15 1(4) 37_655 . . 44_565 ?
C47 C36 C37 C16 43(5) 37_655 . . 44_565 ?
C47 C36 C37 C27 97(6) 37_655 . . 37_655 ?
C47 C36 C37 C31 41(4) 37_655 . . 11_556 ?
C47 C36 C37 C38 -8(4) 37_655 . . . ?
C47 C36 C37 C40 6(4) 37_655 . . 47_654 ?
C47 C36 C37 C44 10(4) 37_655 . . 8_645 ?
C47 C36 C37 C45 8(4) 37_655 . . 8_645 ?
C47 C36 C37 C56 135(4) 37_655 . . . ?
C47 C36 C37 C61 120(5) 37_655 . . 8_645 ?
C47 C37 C38 C15 10(3) 37_655 . . 44_565 ?
C47 C37 C38 C16 131(3) 37_655 . . 44_565 ?
C47 C37 C38 C28 126(3) 37_655 . . 37_655 ?
C47 C37 C38 C29 94(4) 37_655 . . 37_655 ?
C47 C37 C38 C31 89(3) 37_655 . . 11_556 ?
C47 C37 C38 C32 112(3) 37_655 . . 11_556 ?
C47 C37 C38 C39 134(3) 37_655 . . . ?
C47 C37 C38 C41 13(3) 37_655 . . 47_654 ?
C47 C37 C38 C42 119(4) 37_655 . . 47_654 ?
C47 C37 C38 C45 100(8) 37_655 . . 8_645 ?
C47 C37 C38 C46 34(5) 37_655 . . 8_645 ?
C47 C37 C56 C3 -35(3) 37_655 . . 44_565 ?
C47 C37 C56 C4 -98(3) 37_655 . . 44_565 ?
C47 C37 C56 C21 -18(4) 37_655 . . 47_654 ?
C47 C37 C56 C22 -100(4) 37_655 . . 47_654 ?
C47 C37 C56 C26 1(3) 37_655 . . 37_655 ?
C47 C37 C56 C27 -67(5) 37_655 . . 37_655 ?
C47 C37 C56 C51 -54(3) 37_655 . . 11_556 ?
C47 C37 C56 C55 25(3) 37_655 . . . ?
C47 C37 C56 C57 -117(3) 37_655 . . . ?
C47 C37 C56 C61 9(3) 37_655 . . 8_645 ?
C47 C37 C56 C1A -69(4) 37_655 . . 8_645 ?
C47 C40 C41 C15 16(8) 8_645 . . 11_556 ?
C47 C40 C41 C19 -136(10) 8_645 . . 44_565 ?
C47 C40 C41 C30 -169(15) 8_645 . . 37_655 ?
C47 C40 C41 C31 46(9) 8_645 . . 37_655 ?
C47 C40 C41 C34 -125(10) 8_645 . . 11_556 ?
C47 C40 C41 C38 5(9) 8_645 . . 44_565 ?
C47 C40 C41 C44 23(8) 8_645 . . 47_654 ?
C47 C40 C41 C45 28(9) 8_645 . . 47_654 ?
C47 C40 C41 C48 -137(10) 8_645 . . 8_645 ?
C47 C40 C41 C49 -159(10) 8_645 . . 8_645 ?
C47 C43 C44 C14 -51(6) 47_654 . . 37_655 ?
C47 C43 C44 C15 152(11) 47_654 . . 37_655 ?
C47 C43 C44 C27 -107(9) 47_654 . . 47_654 ?
C47 C43 C44 C30 173(11) 47_654 . . 8_645 ?
C47 C43 C44 C31 -167(9) 47_654 . . 8_645 ?
C47 C43 C44 C36 -11(6) 47_654 . . 11_556 ?
C47 C43 C44 C37 64(13) 47_654 . . 11_556 ?
C47 C43 C44 C40 -25(10) 47_654 . . 44_565 ?
C47 C43 C44 C41 162(8) 47_654 . . 44_565 ?
C47 C43 C44 C48 143(9) 47_654 . . 47_654 ?
C48 C15 C16 C22 -128(4) 11_556 . . 8_645 ?
C48 C15 C16 C27 -151(4) 11_556 . . 11_556 ?
C48 C15 C16 C28 -53(11) 11_556 . . 11_556 ?
C48 C15 C16 C31 -106(9) 11_556 . . 44_565 ?
C48 C15 C16 C32 5(4) 11_556 . . 44_565 ?
C48 C15 C16 C37 178(4) 11_556 . . 47_654 ?
C48 C15 C16 C38 53(4) 11_556 . . 47_654 ?
C48 C15 C16 C39 22(4) 11_556 . . 47_654 ?
C48 C15 C16 C42 0(7) 11_556 . . 8_645 ?
C48 C15 C16 C45 36(5) 11_556 . . 37_655 ?
C48 C15 C16 C1B -132(7) 11_556 . . 37_655 ?
C48 C17 C36 C14 76(3) 37_655 . . 44_565 ?
C48 C17 C36 C20 96(3) 37_655 . . 47_654 ?
C48 C17 C36 C29 121(4) 37_655 . . 11_556 ?
C48 C17 C36 C30 16.1(18) 37_655 . . 11_556 ?
C48 C17 C36 C35 142(2) 37_655 . . . ?
C48 C17 C36 C37 3(3) 37_655 . . . ?
C48 C17 C36 C40 20(3) 37_655 . . 47_654 ?
C48 C17 C36 C44 14(2) 37_655 . . 8_645 ?
C48 C17 C36 C46 144(4) 37_655 . . 37_655 ?
C48 C17 C36 C47 9(3) 37_655 . . 37_655 ?
C48 C17 C36 C61 75(3) 37_655 . . 8_645 ?
C48 C18 C19 C12 -123(7) 37_655 . . 11_556 ?
C48 C18 C19 C13 -152(5) 37_655 . . 11_556 ?
C48 C18 C19 C20 -150(5) 37_655 . . . ?
C48 C18 C19 C25 -174(6) 37_655 . . 8_645 ?
C48 C18 C19 C34 29(6) 37_655 . . 44_565 ?
C48 C18 C19 C35 170(6) 37_655 . . 44_565 ?
C48 C18 C19 C41 -23(4) 37_655 . . 47_654 ?
C48 C18 C19 C46 -99(10) 37_655 . . 8_645 ?
C48 C18 C19 C49 -135(9) 37_655 . . 37_655 ?
C48 C18 C19 C60 -160(7) 37_655 . . 47_654 ?
C48 C33 C53 C4 133(4) 11_556 . . 47_654 ?
C48 C33 C53 C5 47(5) 11_556 . . 47_654 ?
C48 C33 C53 C10 94(5) 11_556 . . 44_565 ?
C48 C33 C53 C11 112(6) 11_556 . . 44_565 ?
C48 C33 C53 C23 98(6) 11_556 . . 37_655 ?
C48 C33 C53 C24 -14(4) 11_556 . . 37_655 ?
C48 C33 C53 C58 172(6) 11_556 . . 8_645 ?
C48 C33 C53 C59 -14(4) 11_556 . . 8_645 ?
C48 C33 C53 C1C 141(31) 11_556 . . 11_556 ?
C48 C33 C53 C1D 2(4) 11_556 . . 11_556 ?
C48 C33 C53 C1I 13(5) 11_556 . . 8_645 ?
C48 C34 C35 C13 -11(7) 11_556 . . 44_565 ?
C48 C34 C35 C14 -85(7) 11_556 . . 44_565 ?
C48 C34 C35 C19 -97(11) 11_556 . . 47_654 ?
C48 C34 C35 C20 -57(7) 11_556 . . 47_654 ?
C48 C34 C35 C25 16(8) 11_556 . . 37_655 ?
C48 C34 C35 C36 -111(7) 11_556 . . . ?
C48 C34 C35 C46 -114(8) 11_556 . . 37_655 ?
C48 C34 C35 C49 -69(8) 11_556 . . 11_556 ?
C48 C34 C35 C50 6(7) 11_556 . . 11_556 ?
C48 C34 C35 C60 -5(7) 11_556 . . 8_645 ?
C48 C34 C35 C61 -38(7) 11_556 . . 8_645 ?
C48 C40 C41 C15 153(6) 8_645 . . 11_556 ?
C48 C40 C41 C19 1(4) 8_645 . . 44_565 ?
C48 C40 C41 C30 -32(8) 8_645 . . 37_655 ?
C48 C40 C41 C31 -177(4) 8_645 . . 37_655 ?
C48 C40 C41 C34 12(3) 8_645 . . 11_556 ?
C48 C40 C41 C38 142(5) 8_645 . . 44_565 ?
C48 C40 C41 C44 160(7) 8_645 . . 47_654 ?
C48 C40 C41 C45 165(5) 8_645 . . 47_654 ?
C48 C40 C41 C49 -22(4) 8_645 . . 8_645 ?
C48 C41 C42 C16 -55(16) 8_645 . . 11_556 ?
C48 C41 C42 C17 150(14) 8_645 . . 11_556 ?
C48 C41 C42 C22 -12(15) 8_645 . . . ?
C48 C41 C42 C28 -19(17) 8_645 . . 8_645 ?
C48 C41 C42 C29 139(15) 8_645 . . 8_645 ?
C48 C41 C42 C31 -28(14) 8_645 . . 37_655 ?
C48 C41 C42 C32 134(15) 8_645 . . 37_655 ?
C48 C41 C42 C38 -123(16) 8_645 . . 44_565 ?
C48 C41 C42 C39 158(14) 8_645 . . 44_565 ?
C48 C41 C42 C45 -102(14) 8_645 . . 47_654 ?
C48 C41 C42 C1B -27(15) 8_645 . . 47_654 ?
C48 C43 C44 C14 166(4) 47_654 . . 37_655 ?
C48 C43 C44 C15 10(5) 47_654 . . 37_655 ?
C48 C43 C44 C27 110(7) 47_654 . . 47_654 ?
C48 C43 C44 C30 30(5) 47_654 . . 8_645 ?
C48 C43 C44 C31 50(4) 47_654 . . 8_645 ?
C48 C43 C44 C36 -154(4) 47_654 . . 11_556 ?
C48 C43 C44 C37 -79(10) 47_654 . . 11_556 ?
C48 C43 C44 C40 -168(12) 47_654 . . 44_565 ?
C48 C43 C44 C41 19(3) 47_654 . . 44_565 ?
C48 C43 C44 C47 -143(9) 47_654 . . 47_654 ?
C49 C13 C14 C20 104(7) 44_565 . . 8_645 ?
C49 C13 C14 C29 -18(3) 44_565 . . 44_565 ?
C49 C13 C14 C30 -143(5) 44_565 . . 44_565 ?
C49 C13 C14 C35 42(2) 44_565 . . 47_654 ?
C49 C13 C14 C36 77(4) 44_565 . . 47_654 ?
C49 C13 C14 C40 -170(14) 44_565 . . 8_645 ?
C49 C13 C14 C44 175(5) 44_565 . . 37_655 ?
C49 C13 C14 C46 13(3) 44_565 . . 11_556 ?
C49 C13 C14 C47 156(8) 44_565 . . 11_556 ?
C49 C13 C14 C61 148(5) 44_565 . . 37_655 ?
C49 C34 C35 C13 58(5) 11_556 . . 44_565 ?
C49 C34 C35 C14 -15(4) 11_556 . . 44_565 ?
C49 C34 C35 C19 -27(8) 11_556 . . 47_654 ?
C49 C34 C35 C20 13(4) 11_556 . . 47_654 ?
C49 C34 C35 C25 85(6) 11_556 . . 37_655 ?
C49 C34 C35 C36 -41(5) 11_556 . . . ?
C49 C34 C35 C46 -45(5) 11_556 . . 37_655 ?
C49 C34 C35 C50 75(5) 11_556 . . 11_556 ?
C49 C34 C35 C60 64(5) 11_556 . . 8_645 ?
C49 C34 C35 C61 32(4) 11_556 . . 8_645 ?
C49 C35 C36 C14 46(4) 11_556 . . 44_565 ?
C49 C35 C36 C17 -28(4) 11_556 . . . ?
C49 C35 C36 C20 84(5) 11_556 . . 47_654 ?
C49 C35 C36 C29 -16(3) 11_556 . . 11_556 ?
C49 C35 C36 C30 43(3) 11_556 . . 11_556 ?
C49 C35 C36 C37 115(4) 11_556 . . . ?
C49 C35 C36 C40 40(5) 11_556 . . 47_654 ?
C49 C35 C36 C44 78(5) 11_556 . . 8_645 ?
C49 C35 C36 C46 -32(4) 11_556 . . 37_655 ?
C49 C35 C36 C47 66(6) 11_556 . . 37_655 ?
C49 C35 C36 C61 99(5) 11_556 . . 8_645 ?
C49 C35 C55 C3 -30(3) 11_556 . . 44_565 ?
C49 C35 C55 C13 -19(3) 11_556 . . 44_565 ?
C49 C35 C55 C20 -70(4) 11_556 . . 47_654 ?
C49 C35 C55 C21 -51(4) 11_556 . . 47_654 ?
C49 C35 C55 C25 34(4) 11_556 . . 37_655 ?
C49 C35 C55 C26 -61(4) 11_556 . . 37_655 ?
C49 C35 C55 C50 -5(3) 11_556 . . 11_556 ?
C49 C35 C55 C54 47(4) 11_556 . . . ?
C49 C35 C55 C56 -93(4) 11_556 . . . ?
C49 C35 C55 C60 24(3) 11_556 . . 8_645 ?
C49 C35 C55 C61 -76(4) 11_556 . . 8_645 ?
C49 C41 C42 C16 169(8) 8_645 . . 11_556 ?
C49 C41 C42 C17 14(3) 8_645 . . 11_556 ?
C49 C41 C42 C22 -148(3) 8_645 . . . ?
C49 C41 C42 C28 -155(11) 8_645 . . 8_645 ?
C49 C41 C42 C29 3(2) 8_645 . . 8_645 ?
C49 C41 C42 C31 -164(5) 8_645 . . 37_655 ?
C49 C41 C42 C32 -2(5) 8_645 . . 37_655 ?
C49 C41 C42 C38 101(4) 8_645 . . 44_565 ?
C49 C41 C42 C39 22(4) 8_645 . . 44_565 ?
C49 C41 C42 C45 122(7) 8_645 . . 47_654 ?
C49 C41 C42 C1B -164(6) 8_645 . . 47_654 ?
C50 C13 C14 C20 -48(12) 44_565 . . 8_645 ?
C50 C13 C14 C29 -170(11) 44_565 . . 44_565 ?
C50 C13 C14 C30 65(12) 44_565 . . 44_565 ?
C50 C13 C14 C35 -110(12) 44_565 . . 47_654 ?
C50 C13 C14 C36 -75(12) 44_565 . . 47_654 ?
C50 C13 C14 C40 38(18) 44_565 . . 8_645 ?
C50 C13 C14 C44 24(11) 44_565 . . 37_655 ?
C50 C13 C14 C46 -139(11) 44_565 . . 11_556 ?
C50 C13 C14 C47 4(13) 44_565 . . 11_556 ?
C50 C13 C14 C49 -152(12) 44_565 . . 44_565 ?
C50 C13 C14 C61 -4(10) 44_565 . . 37_655 ?
C50 C35 C36 C14 -42(4) 11_556 . . 44_565 ?
C50 C35 C36 C17 -116(2) 11_556 . . . ?
C50 C35 C36 C20 -4(3) 11_556 . . 47_654 ?
C50 C35 C36 C29 -104(3) 11_556 . . 11_556 ?
C50 C35 C36 C30 -44(3) 11_556 . . 11_556 ?
C50 C35 C36 C37 27(2) 11_556 . . . ?
C50 C35 C36 C40 -48(4) 11_556 . . 47_654 ?
C50 C35 C36 C44 -10(3) 11_556 . . 8_645 ?
C50 C35 C36 C46 -119(4) 11_556 . . 37_655 ?
C50 C35 C36 C47 -22(5) 11_556 . . 37_655 ?
C50 C35 C36 C61 11(2) 11_556 . . 8_645 ?
C50 C35 C55 C3 -24(3) 11_556 . . 44_565 ?
C50 C35 C55 C13 -13(3) 11_556 . . 44_565 ?
C50 C35 C55 C20 -64(4) 11_556 . . 47_654 ?
C50 C35 C55 C21 -46(4) 11_556 . . 47_654 ?
C50 C35 C55 C25 39(4) 11_556 . . 37_655 ?
C50 C35 C55 C26 -55(5) 11_556 . . 37_655 ?
C50 C35 C55 C54 52(4) 11_556 . . . ?
C50 C35 C55 C56 -88(4) 11_556 . . . ?
C50 C35 C55 C60 29(4) 11_556 . . 8_645 ?
C50 C35 C55 C61 -71(4) 11_556 . . 8_645 ?
C50 C51 C52 C3 -1(3) . . . 47_654 ?
C50 C51 C52 C4 -154(4) . . . 47_654 ?
C50 C51 C52 C9 9(2) . . . 44_565 ?
C50 C51 C52 C10 -83(5) . . . 44_565 ?
C50 C51 C52 C22 -158(4) . . . 37_655 ?
C50 C51 C52 C23 -140(3) . . . 37_655 ?
C50 C51 C52 C57 150(4) . . . 8_645 ?
C50 C51 C52 C1A 88(13) . . . 11_556 ?
C50 C51 C52 C1E -47(4) . . . 11_556 ?
C50 C51 C52 C1H 22(8) . . . 8_645 ?
C50 C51 C52 C71 9(3) . . . 11_556 ?
C50 C54 C55 C3 69(4) 11_556 . . 44_565 ?
C50 C54 C55 C13 -7(3) 11_556 . . 44_565 ?
C50 C54 C55 C20 -3(3) 11_556 . . 47_654 ?
C50 C54 C55 C21 62(4) 11_556 . . 47_654 ?
C50 C54 C55 C25 -41(3) 11_556 . . 37_655 ?
C50 C54 C55 C26 64(5) 11_556 . . 37_655 ?
C50 C54 C55 C35 -46(4) 11_556 . . . ?
C50 C54 C55 C56 90(4) 11_556 . . . ?
C50 C54 C55 C60 -35(3) 11_556 . . 8_645 ?
C50 C54 C55 C61 23(3) 11_556 . . 8_645 ?
C50 C54 C1G C2 49(4) 11_556 . . 44_565 ?
C50 C54 C1G C6 37(3) 11_556 . . 47_654 ?
C50 C54 C1G C7 70(4) 11_556 . . 47_654 ?
C50 C54 C1G C8 104(4) 11_556 . . 37_655 ?
C50 C54 C1G C9 -18(3) 11_556 . . 37_655 ?
C50 C54 C1G C1E 111(3) 11_556 . . 11_556 ?
C50 C54 C1G C1F 115(2) 11_556 . . . ?
C50 C54 C1G C1F 1(5) 11_556 . . 11_556 ?
C50 C54 C1G C1H -29(3) 11_556 . . . ?
C50 C54 C1G C1I 112(7) 11_556 . . 8_645 ?
C50 C54 C1G C71 -21(3) 11_556 . . 8_645 ?
C50 C55 C56 C3 56(4) 11_556 . . 44_565 ?
C50 C55 C56 C4 50(4) 11_556 . . 44_565 ?
C50 C55 C56 C21 32(4) 11_556 . . 47_654 ?
C50 C55 C56 C22 38(4) 11_556 . . 47_654 ?
C50 C55 C56 C26 23(5) 11_556 . . 37_655 ?
C50 C55 C56 C27 -40(4) 11_556 . . 37_655 ?
C50 C55 C56 C37 -63(4) 11_556 . . . ?
C50 C55 C56 C51 22(3) 11_556 . . 11_556 ?
C50 C55 C56 C57 80(4) 11_556 . . . ?
C50 C55 C56 C61 -45(4) 11_556 . . 8_645 ?
C50 C55 C56 C1A 53(4) 11_556 . . 8_645 ?
C51 C22 C42 C16 63(8) 37_655 . . 11_556 ?
C51 C22 C42 C17 -175(4) 37_655 . . 11_556 ?
C51 C22 C42 C28 153(15) 37_655 . . 8_645 ?
C51 C22 C42 C29 -127(6) 37_655 . . 8_645 ?
C51 C22 C42 C31 -1(3) 37_655 . . 37_655 ?
C51 C22 C42 C32 -146(7) 37_655 . . 37_655 ?
C51 C22 C42 C38 28(5) 37_655 . . 44_565 ?
C51 C22 C42 C39 174(5) 37_655 . . 44_565 ?
C51 C22 C42 C41 -15(4) 37_655 . . . ?
C51 C22 C42 C45 16(6) 37_655 . . 47_654 ?
C51 C22 C42 C1B 140(7) 37_655 . . 47_654 ?
C51 C56 C57 C4 -28(3) 11_556 . . 44_565 ?
C51 C56 C57 C10 31(4) 11_556 . . 37_655 ?
C51 C56 C57 C11 -46(4) 11_556 . . 37_655 ?
C51 C56 C57 C22 -43(4) 11_556 . . 47_654 ?
C51 C56 C57 C23 -17(4) 11_556 . . 47_654 ?
C51 C56 C57 C52 41(4) 11_556 . . 11_556 ?
C51 C56 C57 C58 -74(4) 11_556 . . . ?
C51 C56 C57 C1A 22(4) 11_556 . . 8_645 ?
C51 C56 C57 C1B -71(4) 11_556 . . 8_645 ?
C51 C56 C57 C1H 64(4) 11_556 . . . ?
C51 C57 C1H C2 0(3) 11_556 . . 44_565 ?
C51 C57 C1H C8 -98(3) 11_556 . . 47_654 ?
C51 C57 C1H C9 15(2) 11_556 . . 37_655 ?
C51 C57 C1H C10 -87(4) 11_556 . . 37_655 ?
C51 C57 C1H C23 -110(3) 11_556 . . 47_654 ?
C51 C57 C1H C52 -32(6) 11_556 . . 11_556 ?
C51 C57 C1H C1E -94(4) 11_556 . . 8_645 ?
C51 C57 C1H C1F -4(5) 11_556 . . 11_556 ?
C51 C57 C1H C1G 23(3) 11_556 . . . ?
C51 C57 C1H C1I -118(2) 11_556 . . . ?
C51 C57 C1H C71 15(3) 11_556 . . 8_645 ?
C51 C1A C71 C2 0(9) 8_645 . . 37_655 ?
C51 C1A C71 C3 23(9) 8_645 . . 37_655 ?
C51 C1A C71 C6 30(9) 8_645 . . 44_565 ?
C51 C1A C71 C7 -34(9) 8_645 . . 44_565 ?
C51 C1A C71 C9 45(13) 8_645 . . 47_654 ?
C51 C1A C71 C10 -109(9) 8_645 . . 47_654 ?
C51 C1A C71 C52 -125(10) 8_645 . . 8_645 ?
C51 C1A C71 C1F -98(11) 8_645 . . 8_645 ?
C51 C1A C71 C1G 54(14) 8_645 . . 11_556 ?
C51 C1A C71 C1H -139(9) 8_645 . . 11_556 ?
C51 C1A C71 C1I 42(9) 8_645 . . . ?
C52 C9 C26 C3 64(8) 47_654 . . 8_645 ?
C52 C9 C26 C13 131(3) 47_654 . . 8_645 ?
C52 C9 C26 C20 102(4) 47_654 . . 11_556 ?
C52 C9 C26 C21 46(10) 47_654 . . 11_556 ?
C52 C9 C26 C27 16(3) 47_654 . . . ?
C52 C9 C26 C50 150(4) 47_654 . . 47_654 ?
C52 C9 C26 C51 11(3) 47_654 . . 47_654 ?
C52 C9 C26 C55 -157(5) 47_654 . . 37_655 ?
C52 C9 C26 C56 -26(3) 47_654 . . 37_655 ?
C52 C9 C26 C61 71(5) 47_654 . . 44_565 ?
C52 C9 C26 C1A -4(3) 47_654 . . 44_565 ?
C52 C22 C42 C16 -152(11) 37_655 . . 11_556 ?
C52 C22 C42 C17 -31(7) 37_655 . . 11_556 ?
C52 C22 C42 C28 -63(15) 37_655 . . 8_645 ?
C52 C22 C42 C29 17(8) 37_655 . . 8_645 ?
C52 C22 C42 C31 144(7) 37_655 . . 37_655 ?
C52 C22 C42 C32 -1(9) 37_655 . . 37_655 ?
C52 C22 C42 C38 172(7) 37_655 . . 44_565 ?
C52 C22 C42 C39 -41(7) 37_655 . . 44_565 ?
C52 C22 C42 C41 130(6) 37_655 . . . ?
C52 C22 C42 C45 161(8) 37_655 . . 47_654 ?
C52 C22 C42 C1B -75(8) 37_655 . . 47_654 ?
C52 C57 C1H C2 33(7) 11_556 . . 44_565 ?
C52 C57 C1H C8 -65(7) 11_556 . . 47_654 ?
C52 C57 C1H C9 48(7) 11_556 . . 37_655 ?
C52 C57 C1H C10 -54(7) 11_556 . . 37_655 ?
C52 C57 C1H C23 -77(7) 11_556 . . 47_654 ?
C52 C57 C1H C1E -62(8) 11_556 . . 8_645 ?
C52 C57 C1H C1F 28(5) 11_556 . . 11_556 ?
C52 C57 C1H C1G 56(7) 11_556 . . . ?
C52 C57 C1H C1I -86(7) 11_556 . . . ?
C52 C57 C1H C71 47(6) 11_556 . . 8_645 ?
C52 C1A C71 C2 125(6) 8_645 . . 37_655 ?
C52 C1A C71 C3 148(6) 8_645 . . 37_655 ?
C52 C1A C71 C6 154(5) 8_645 . . 44_565 ?
C52 C1A C71 C7 91(5) 8_645 . . 44_565 ?
C52 C1A C71 C9 169(11) 8_645 . . 47_654 ?
C52 C1A C71 C10 15(3) 8_645 . . 47_654 ?
C52 C1A C71 C1F 27(8) 8_645 . . 8_645 ?
C52 C1A C71 C1G 178(100) 8_645 . . 11_556 ?
C52 C1A C71 C1H -14(3) 8_645 . . 11_556 ?
C52 C1A C71 C1I 166(5) 8_645 . . . ?
C53 C5 C6 C2 87(7) 44_565 . . 11_556 ?
C53 C5 C6 C3 -135(8) 44_565 . . 11_556 ?
C53 C5 C6 C8 66(7) 44_565 . . 8_645 ?
C53 C5 C6 C54 -42(5) 44_565 . . 44_565 ?
C53 C5 C6 C59 -88(7) 44_565 . . 47_654 ?
C53 C5 C6 C1D -60(7) 44_565 . . 37_655 ?
C53 C5 C6 C1E 66(7) 44_565 . . 37_655 ?
C53 C5 C6 C1G 52(7) 44_565 . . 44_565 ?
C53 C5 C6 C1I 22(7) 44_565 . . 47_654 ?
C53 C1I C71 C2 90(6) 11_556 . . 37_655 ?
C53 C1I C71 C3 -33(5) 11_556 . . 37_655 ?
C53 C1I C71 C6 -9(5) 11_556 . . 44_565 ?
C53 C1I C71 C7 104(6) 11_556 . . 44_565 ?
C53 C1I C71 C9 -47(11) 11_556 . . 47_654 ?
C53 C1I C71 C10 80(6) 11_556 . . 47_654 ?
C53 C1I C71 C52 -6(13) 11_556 . . 8_645 ?
C53 C1I C71 C1A -43(6) 11_556 . . . ?
C53 C1I C71 C1F 120(5) 11_556 . . 8_645 ?
C53 C1I C71 C1G 143(7) 11_556 . . 11_556 ?
C53 C1I C71 C1H 137(7) 11_556 . . 11_556 ?
C54 C2 C3 C6 -22(4) 47_654 . . 8_645 ?
C54 C2 C3 C9 96(7) 47_654 . . 11_556 ?
C54 C2 C3 C21 -38(14) 47_654 . . 8_645 ?
C54 C2 C3 C26 -10(6) 47_654 . . 11_556 ?
C54 C2 C3 C50 -33(2) 47_654 . . 44_565 ?
C54 C2 C3 C51 -179(100) 47_654 . . 44_565 ?
C54 C2 C3 C52 148(3) 47_654 . . 44_565 ?
C54 C2 C3 C55 -1(2) 47_654 . . 47_654 ?
C54 C2 C3 C56 105(7) 47_654 . . 47_654 ?
C54 C2 C3 C1A 145(7) 47_654 . . 37_655 ?
C54 C2 C3 C71 118(5) 47_654 . . 37_655 ?
C54 C5 C6 C2 129(6) 44_565 . . 11_556 ?
C54 C5 C6 C3 -93(6) 44_565 . . 11_556 ?
C54 C5 C6 C8 108(5) 44_565 . . 8_645 ?
C54 C5 C6 C59 -46(4) 44_565 . . 47_654 ?
C54 C5 C6 C1D -19(5) 44_565 . . 37_655 ?
C54 C5 C6 C1E 108(6) 44_565 . . 37_655 ?
C54 C5 C6 C1G 94(6) 44_565 . . 44_565 ?
C54 C5 C6 C1I 63(6) 44_565 . . 47_654 ?
C54 C6 C7 C2 -103(27) 44_565 . . 11_556 ?
C54 C6 C7 C7 -155(7) 44_565 . . 11_556 ?
C54 C6 C7 C7 93(6) 44_565 . . 8_645 ?
C54 C6 C7 C8 50(5) 44_565 . . 8_645 ?
C54 C6 C7 C1E -121(5) 44_565 . . 47_654 ?
C54 C6 C7 C1E 51(5) 44_565 . . 37_655 ?
C54 C6 C7 C1F -91(6) 44_565 . . 37_655 ?
C54 C6 C7 C1F 63(5) 44_565 . . 44_565 ?
C54 C6 C7 C1G -36(4) 44_565 . . 44_565 ?
C54 C6 C7 C1I 24(5) 44_565 . . 47_654 ?
C54 C6 C7 C71 -101(5) 44_565 . . 47_654 ?
C54 C9 C26 C3 -119(9) 37_655 . . 8_645 ?
C54 C9 C26 C13 -52(3) 37_655 . . 8_645 ?
C54 C9 C26 C20 -81(4) 37_655 . . 11_556 ?
C54 C9 C26 C21 -137(10) 37_655 . . 11_556 ?
C54 C9 C26 C27 -167(3) 37_655 . . . ?
C54 C9 C26 C50 -32(3) 37_655 . . 47_654 ?
C54 C9 C26 C51 -172(4) 37_655 . . 47_654 ?
C54 C9 C26 C55 20(3) 37_655 . . 37_655 ?
C54 C9 C26 C56 151(4) 37_655 . . 37_655 ?
C54 C9 C26 C61 -111(5) 37_655 . . 44_565 ?
C54 C9 C26 C1A 173(4) 37_655 . . 44_565 ?
C54 C50 C51 C3 -20(3) 8_645 . . 47_654 ?
C54 C50 C51 C4 -42(5) 8_645 . . 47_654 ?
C54 C50 C51 C21 -1(11) 8_645 . . 37_655 ?
C54 C50 C51 C22 -63(7) 8_645 . . 37_655 ?
C54 C50 C51 C26 64(7) 8_645 . . 44_565 ?
C54 C50 C51 C27 174(3) 8_645 . . 44_565 ?
C54 C50 C51 C52 -18(2) 8_645 . . . ?
C54 C50 C51 C56 96(4) 8_645 . . 8_645 ?
C54 C50 C51 C57 4(3) 8_645 . . 8_645 ?
C54 C50 C51 C61 169(3) 8_645 . . 11_556 ?
C54 C50 C51 C1A 13(7) 8_645 . . 11_556 ?
C54 C55 C56 C3 -22(3) . . . 44_565 ?
C54 C55 C56 C4 -29(4) . . . 44_565 ?
C54 C55 C56 C21 -46(5) . . . 47_654 ?
C54 C55 C56 C22 -41(4) . . . 47_654 ?
C54 C55 C56 C26 -55(5) . . . 37_655 ?
C54 C55 C56 C27 -119(3) . . . 37_655 ?
C54 C55 C56 C37 -141(2) . . . . ?
C54 C55 C56 C51 -57(4) . . . 11_556 ?
C54 C55 C56 C57 2(3) . . . . ?
C54 C55 C56 C61 -124(4) . . . 8_645 ?
C54 C55 C56 C1A -25(4) . . . 8_645 ?
C54 C1G C1H C2 73(4) . . . 44_565 ?
C54 C1G C1H C8 133(3) . . . 47_654 ?
C54 C1G C1H C9 12(3) . . . 37_655 ?
C54 C1G C1H C10 78(4) . . . 37_655 ?
C54 C1G C1H C23 67(4) . . . 47_654 ?
C54 C1G C1H C52 21(4) . . . 11_556 ?
C54 C1G C1H C57 1(3) . . . . ?
C54 C1G C1H C1E 135(3) . . . 8_645 ?
C54 C1G C1H C1F 137(6) . . . 11_556 ?
C54 C1G C1H C1I 138(2) . . . . ?
C54 C1G C1H C71 13(4) . . . 8_645 ?
C54 C1I C71 C2 164(6) 11_556 . . 37_655 ?
C54 C1I C71 C3 41(5) 11_556 . . 37_655 ?
C54 C1I C71 C6 65(6) 11_556 . . 44_565 ?
C54 C1I C71 C7 177(5) 11_556 . . 44_565 ?
C54 C1I C71 C9 27(10) 11_556 . . 47_654 ?
C54 C1I C71 C10 153(6) 11_556 . . 47_654 ?
C54 C1I C71 C52 67(12) 11_556 . . 8_645 ?
C54 C1I C71 C1A 30(4) 11_556 . . . ?
C54 C1I C71 C1F -166(5) 11_556 . . 8_645 ?
C54 C1I C71 C1G -143(6) 11_556 . . 11_556 ?
C54 C1I C71 C1H -149(6) 11_556 . . 11_556 ?
C55 C13 C14 C20 -17(6) 47_654 . . 8_645 ?
C55 C13 C14 C29 -138(4) 47_654 . . 44_565 ?
C55 C13 C14 C30 97(5) 47_654 . . 44_565 ?
C55 C13 C14 C35 -79(3) 47_654 . . 47_654 ?
C55 C13 C14 C36 -43(4) 47_654 . . 47_654 ?
C55 C13 C14 C40 70(14) 47_654 . . 8_645 ?
C55 C13 C14 C44 55(5) 47_654 . . 37_655 ?
C55 C13 C14 C46 -108(3) 47_654 . . 11_556 ?
C55 C13 C14 C47 36(8) 47_654 . . 11_556 ?
C55 C13 C14 C49 -120(4) 47_654 . . 44_565 ?
C55 C13 C14 C61 28(4) 47_654 . . 37_655 ?
C55 C50 C51 C3 -93(4) 8_645 . . 47_654 ?
C55 C50 C51 C4 -116(5) 8_645 . . 47_654 ?
C55 C50 C51 C21 -75(11) 8_645 . . 37_655 ?
C55 C50 C51 C22 -136(7) 8_645 . . 37_655 ?
C55 C50 C51 C26 -9(6) 8_645 . . 44_565 ?
C55 C50 C51 C27 100(5) 8_645 . . 44_565 ?
C55 C50 C51 C52 -92(4) 8_645 . . . ?
C55 C50 C51 C56 22(3) 8_645 . . 8_645 ?
C55 C50 C51 C57 -70(4) 8_645 . . 8_645 ?
C55 C50 C51 C61 95(5) 8_645 . . 11_556 ?
C55 C50 C51 C1A -61(8) 8_645 . . 11_556 ?
C55 C54 C1G C2 80(4) . . . 44_565 ?
C55 C54 C1G C6 67(4) . . . 47_654 ?
C55 C54 C1G C7 100(4) . . . 47_654 ?
C55 C54 C1G C8 134(4) . . . 37_655 ?
C55 C54 C1G C9 12(3) . . . 37_655 ?
C55 C54 C1G C1E 142(3) . . . 11_556 ?
C55 C54 C1G C1F 145(2) . . . . ?
C55 C54 C1G C1F 32(6) . . . 11_556 ?
C55 C54 C1G C1H 1(3) . . . . ?
C55 C54 C1G C1I 142(7) . . . 8_645 ?
C55 C54 C1G C71 9(3) . . . 8_645 ?
C55 C56 C57 C4 -93(4) . . . 44_565 ?
C55 C56 C57 C10 -33(3) . . . 37_655 ?
C55 C56 C57 C11 -111(3) . . . 37_655 ?
C55 C56 C57 C22 -108(4) . . . 47_654 ?
C55 C56 C57 C23 -81(4) . . . 47_654 ?
C55 C56 C57 C51 -64(4) . . . 11_556 ?
C55 C56 C57 C52 -24(4) . . . 11_556 ?
C55 C56 C57 C58 -138(2) . . . . ?
C55 C56 C57 C1A -42(5) . . . 8_645 ?
C55 C56 C57 C1B -136(3) . . . 8_645 ?
C55 C56 C57 C1H 0(3) . . . . ?
C56 C22 C42 C16 31(7) 44_565 . . 11_556 ?
C56 C22 C42 C17 153(4) 44_565 . . 11_556 ?
C56 C22 C42 C28 121(15) 44_565 . . 8_645 ?
C56 C22 C42 C29 -159(5) 44_565 . . 8_645 ?
C56 C22 C42 C31 -33(3) 44_565 . . 37_655 ?
C56 C22 C42 C32 -178(7) 44_565 . . 37_655 ?
C56 C22 C42 C38 -4(4) 44_565 . . 44_565 ?
C56 C22 C42 C39 143(4) 44_565 . . 44_565 ?
C56 C22 C42 C41 -47(3) 44_565 . . . ?
C56 C22 C42 C45 -16(5) 44_565 . . 47_654 ?
C56 C22 C42 C1B 108(6) 44_565 . . 47_654 ?
C56 C37 C38 C15 -124(4) . . . 44_565 ?
C56 C37 C38 C16 -4(2) . . . 44_565 ?
C56 C37 C38 C28 -9(2) . . . 37_655 ?
C56 C37 C38 C29 -40(3) . . . 37_655 ?
C56 C37 C38 C31 -46(3) . . . 11_556 ?
C56 C37 C38 C32 -22(3) . . . 11_556 ?
C56 C37 C38 C39 0(2) . . . . ?
C56 C37 C38 C41 -122(3) . . . 47_654 ?
C56 C37 C38 C42 -15(3) . . . 47_654 ?
C56 C37 C38 C45 -35(7) . . . 8_645 ?
C56 C37 C38 C46 -100(5) . . . 8_645 ?
C56 C51 C52 C3 -109(5) 8_645 . . 47_654 ?
C56 C51 C52 C4 98(5) 8_645 . . 47_654 ?
C56 C51 C52 C9 -99(4) 8_645 . . 44_565 ?
C56 C51 C52 C10 169(7) 8_645 . . 44_565 ?
C56 C51 C52 C22 94(5) 8_645 . . 37_655 ?
C56 C51 C52 C23 112(5) 8_645 . . 37_655 ?
C56 C51 C52 C57 42(3) 8_645 . . 8_645 ?
C56 C51 C52 C1A -20(12) 8_645 . . 11_556 ?
C56 C51 C52 C1E -155(5) 8_645 . . 11_556 ?
C56 C51 C52 C1H -85(8) 8_645 . . 8_645 ?
C56 C51 C52 C71 -99(4) 8_645 . . 11_556 ?
C56 C57 C1H C2 -24(3) . . . 44_565 ?
C56 C57 C1H C8 -123(3) . . . 47_654 ?
C56 C57 C1H C9 -9(3) . . . 37_655 ?
C56 C57 C1H C10 -111(4) . . . 37_655 ?
C56 C57 C1H C23 -134(3) . . . 47_654 ?
C56 C57 C1H C52 -57(7) . . . 11_556 ?
C56 C57 C1H C1E -119(4) . . . 8_645 ?
C56 C57 C1H C1F -29(6) . . . 11_556 ?
C56 C57 C1H C1G -2(3) . . . . ?
C56 C57 C1H C1I -143(2) . . . . ?
C56 C57 C1H C71 -10(3) . . . 8_645 ?
C56 C1A C71 C2 -109(7) 11_556 . . 37_655 ?
C56 C1A C71 C3 -86(7) 11_556 . . 37_655 ?
C56 C1A C71 C6 -79(6) 11_556 . . 44_565 ?
C56 C1A C71 C7 -143(6) 11_556 . . 44_565 ?
C56 C1A C71 C9 -64(11) 11_556 . . 47_654 ?
C56 C1A C71 C10 142(6) 11_556 . . 47_654 ?
C56 C1A C71 C52 127(6) 11_556 . . 8_645 ?
C56 C1A C71 C1F 153(9) 11_556 . . 8_645 ?
C56 C1A C71 C1G -55(11) 11_556 . . 11_556 ?
C56 C1A C71 C1H 113(6) 11_556 . . 11_556 ?
C56 C1A C71 C1I -67(6) 11_556 . . . ?
C57 C22 C42 C16 -75(9) 44_565 . . 11_556 ?
C57 C22 C42 C17 47(5) 44_565 . . 11_556 ?
C57 C22 C42 C28 15(14) 44_565 . . 8_645 ?
C57 C22 C42 C29 95(7) 44_565 . . 8_645 ?
C57 C22 C42 C31 -139(6) 44_565 . . 37_655 ?
C57 C22 C42 C32 77(8) 44_565 . . 37_655 ?
C57 C22 C42 C38 -110(6) 44_565 . . 44_565 ?
C57 C22 C42 C39 37(6) 44_565 . . 44_565 ?
C57 C22 C42 C41 -152(5) 44_565 . . . ?
C57 C22 C42 C45 -121(7) 44_565 . . 47_654 ?
C57 C22 C42 C1B 2(6) 44_565 . . 47_654 ?
C57 C51 C52 C3 -151(5) 8_645 . . 47_654 ?
C57 C51 C52 C4 56(5) 8_645 . . 47_654 ?
C57 C51 C52 C9 -141(4) 8_645 . . 44_565 ?
C57 C51 C52 C10 128(8) 8_645 . . 44_565 ?
C57 C51 C52 C22 52(4) 8_645 . . 37_655 ?
C57 C51 C52 C23 70(4) 8_645 . . 37_655 ?
C57 C51 C52 C1A -62(12) 8_645 . . 11_556 ?
C57 C51 C52 C1E 163(6) 8_645 . . 11_556 ?
C57 C51 C52 C1H -127(9) 8_645 . . 8_645 ?
C57 C51 C52 C71 -141(5) 8_645 . . 11_556 ?
C57 C1A C71 C2 147(5) 11_556 . . 37_655 ?
C57 C1A C71 C3 170(6) 11_556 . . 37_655 ?
C57 C1A C71 C6 177(4) 11_556 . . 44_565 ?
C57 C1A C71 C7 113(5) 11_556 . . 44_565 ?
C57 C1A C71 C9 -168(10) 11_556 . . 47_654 ?
C57 C1A C71 C10 37(3) 11_556 . . 47_654 ?
C57 C1A C71 C52 22(3) 11_556 . . 8_645 ?
C57 C1A C71 C1F 49(9) 11_556 . . 8_645 ?
C57 C1A C71 C1G -160(10) 11_556 . . 11_556 ?
C57 C1A C71 C1H 8(3) 11_556 . . 11_556 ?
C57 C1A C71 C1I -172(3) 11_556 . . . ?
C57 C1B C1C C5 -33(3) 11_556 . . 37_655 ?
C57 C1B C1C C11 -39(4) 11_556 . . 47_654 ?
C57 C1B C1C C12 -129(4) 11_556 . . 47_654 ?
C57 C1B C1C C18 -171(6) 11_556 . . 37_655 ?
C57 C1B C1C C23 -24(3) 11_556 . . 44_565 ?
C57 C1B C1C C24 -122(11) 11_556 . . 44_565 ?
C57 C1B C1C C33 171(5) 11_556 . . 8_645 ?
C57 C1B C1C C43 -175(3) 11_556 . . 44_565 ?
C57 C1B C1C C53 -8(3) 11_556 . . 8_645 ?
C57 C1B C1C C58 56(8) 11_556 . . 11_556 ?
C57 C1B C1C C59 -33(4) 11_556 . . 11_556 ?
C58 C18 C19 C12 10(10) 47_654 . . 11_556 ?
C58 C18 C19 C13 -20(12) 47_654 . . 11_556 ?
C58 C18 C19 C20 -17(12) 47_654 . . . ?
C58 C18 C19 C25 -41(12) 47_654 . . 8_645 ?
C58 C18 C19 C34 161(16) 47_654 . . 44_565 ?
C58 C18 C19 C35 -57(12) 47_654 . . 44_565 ?
C58 C18 C19 C41 109(12) 47_654 . . 47_654 ?
C58 C18 C19 C46 34(13) 47_654 . . 8_645 ?
C58 C18 C19 C48 133(14) 47_654 . . 37_655 ?
C58 C18 C19 C49 -2(12) 47_654 . . 37_655 ?
C58 C18 C19 C60 -27(11) 47_654 . . 47_654 ?
C58 C22 C42 C16 -113(8) 44_565 . . 11_556 ?
C58 C22 C42 C17 8(3) 44_565 . . 11_556 ?
C58 C22 C42 C28 -23(14) 44_565 . . 8_645 ?
C58 C22 C42 C29 56(5) 44_565 . . 8_645 ?
C58 C22 C42 C31 -177(4) 44_565 . . 37_655 ?
C58 C22 C42 C32 38(6) 44_565 . . 37_655 ?
C58 C22 C42 C38 -149(5) 44_565 . . 44_565 ?
C58 C22 C42 C39 -2(3) 44_565 . . 44_565 ?
C58 C22 C42 C41 169(3) 44_565 . . . ?
C58 C22 C42 C45 -160(6) 44_565 . . 47_654 ?
C58 C22 C42 C1B -36(5) 44_565 . . 47_654 ?
C58 C33 C53 C4 -39(4) 8_645 . . 47_654 ?
C58 C33 C53 C5 -125(7) 8_645 . . 47_654 ?
C58 C33 C53 C10 -78(5) 8_645 . . 44_565 ?
C58 C33 C53 C11 -60(5) 8_645 . . 44_565 ?
C58 C33 C53 C23 -74(6) 8_645 . . 37_655 ?
C58 C33 C53 C24 174(7) 8_645 . . 37_655 ?
C58 C33 C53 C59 174(6) 8_645 . . 8_645 ?
C58 C33 C53 C1C -31(27) 8_645 . . 11_556 ?
C58 C33 C53 C1D -170(6) 8_645 . . 11_556 ?
C58 C33 C53 C1I -159(6) 8_645 . . 8_645 ?
C58 C57 C1H C2 118(2) . . . 44_565 ?
C58 C57 C1H C8 19(4) . . . 47_654 ?
C58 C57 C1H C9 132(3) . . . 37_655 ?
C58 C57 C1H C10 30(4) . . . 37_655 ?
C58 C57 C1H C23 8(2) . . . 47_654 ?
C58 C57 C1H C52 85(7) . . . 11_556 ?
C58 C57 C1H C1E 23(4) . . . 8_645 ?
C58 C57 C1H C1F 113(5) . . . 11_556 ?
C58 C57 C1H C1G 140(2) . . . . ?
C58 C57 C1H C1I -1(2) . . . . ?
C58 C57 C1H C71 132(3) . . . 8_645 ?
C58 C1B C1C C5 -89(8) 11_556 . . 37_655 ?
C58 C1B C1C C11 -95(10) 11_556 . . 47_654 ?
C58 C1B C1C C12 175(10) 11_556 . . 47_654 ?
C58 C1B C1C C18 134(11) 11_556 . . 37_655 ?
C58 C1B C1C C23 -79(8) 11_556 . . 44_565 ?
C58 C1B C1C C24 -178(100) 11_556 . . 44_565 ?
C58 C1B C1C C33 115(10) 11_556 . . 8_645 ?
C58 C1B C1C C43 129(9) 11_556 . . 44_565 ?
C58 C1B C1C C53 -64(8) 11_556 . . 8_645 ?
C58 C1B C1C C59 -89(9) 11_556 . . 11_556 ?
C59 C5 C6 C2 175(6) 47_654 . . 11_556 ?
C59 C5 C6 C3 -47(6) 47_654 . . 11_556 ?
C59 C5 C6 C8 154(5) 47_654 . . 8_645 ?
C59 C5 C6 C54 46(4) 47_654 . . 44_565 ?
C59 C5 C6 C1D 28(5) 47_654 . . 37_655 ?
C59 C5 C6 C1E 154(5) 47_654 . . 37_655 ?
C59 C5 C6 C1G 140(5) 47_654 . . 44_565 ?
C59 C5 C6 C1I 110(6) 47_654 . . 47_654 ?
C59 C6 C7 C2 179(100) 47_654 . . 11_556 ?
C59 C6 C7 C7 127(6) 47_654 . . 11_556 ?
C59 C6 C7 C7 15(7) 47_654 . . 8_645 ?
C59 C6 C7 C8 -28(5) 47_654 . . 8_645 ?
C59 C6 C7 C1E -27(5) 47_654 . . 37_655 ?
C59 C6 C7 C1E 161(5) 47_654 . . 47_654 ?
C59 C6 C7 C1F -169(7) 47_654 . . 37_655 ?
C59 C6 C7 C1F -15(6) 47_654 . . 44_565 ?
C59 C6 C7 C1G -114(7) 47_654 . . 44_565 ?
C59 C6 C7 C1I -54(4) 47_654 . . 47_654 ?
C59 C6 C7 C71 -179(7) 47_654 . . 47_654 ?
C59 C18 C19 C12 46(4) 47_654 . . 11_556 ?
C59 C18 C19 C13 17(2) 47_654 . . 11_556 ?
C59 C18 C19 C20 20(3) 47_654 . . . ?
C59 C18 C19 C25 -4(3) 47_654 . . 8_645 ?
C59 C18 C19 C34 -162(7) 47_654 . . 44_565 ?
C59 C18 C19 C35 -20(4) 47_654 . . 44_565 ?
C59 C18 C19 C41 146(4) 47_654 . . 47_654 ?
C59 C18 C19 C46 70(9) 47_654 . . 8_645 ?
C59 C18 C19 C48 169(6) 47_654 . . 37_655 ?
C59 C18 C19 C49 34(6) 47_654 . . 37_655 ?
C59 C18 C19 C60 10(4) 47_654 . . 47_654 ?
C59 C33 C53 C4 147(4) 8_645 . . 47_654 ?
C59 C33 C53 C5 61(5) 8_645 . . 47_654 ?
C59 C33 C53 C10 108(5) 8_645 . . 44_565 ?
C59 C33 C53 C11 126(6) 8_645 . . 44_565 ?
C59 C33 C53 C23 112(7) 8_645 . . 37_655 ?
C59 C33 C53 C24 0(4) 8_645 . . 37_655 ?
C59 C33 C53 C58 -174(6) 8_645 . . 8_645 ?
C59 C33 C53 C1C 155(30) 8_645 . . 11_556 ?
C59 C33 C53 C1D 16(3) 8_645 . . 11_556 ?
C59 C33 C53 C1I 27(3) 8_645 . . 8_645 ?
C59 C50 C51 C3 12(5) 11_556 . . 47_654 ?
C59 C50 C51 C4 -10(7) 11_556 . . 47_654 ?
C59 C50 C51 C21 31(11) 11_556 . . 37_655 ?
C59 C50 C51 C22 -31(8) 11_556 . . 37_655 ?
C59 C50 C51 C26 96(9) 11_556 . . 44_565 ?
C59 C50 C51 C27 -154(5) 11_556 . . 44_565 ?
C59 C50 C51 C52 14(4) 11_556 . . . ?
C59 C50 C51 C56 128(6) 11_556 . . 8_645 ?
C59 C50 C51 C57 36(6) 11_556 . . 8_645 ?
C59 C50 C51 C61 -159(5) 11_556 . . 11_556 ?
C59 C50 C51 C1A 45(8) 11_556 . . 11_556 ?
C59 C54 C55 C3 117(3) 8_645 . . 44_565 ?
C59 C54 C55 C13 42(3) 8_645 . . 44_565 ?
C59 C54 C55 C20 46(3) 8_645 . . 47_654 ?
C59 C54 C55 C21 111(4) 8_645 . . 47_654 ?
C59 C54 C55 C25 8(3) 8_645 . . 37_655 ?
C59 C54 C55 C26 113(4) 8_645 . . 37_655 ?
C59 C54 C55 C35 3(3) 8_645 . . . ?
C59 C54 C55 C50 49(3) 8_645 . . 11_556 ?
C59 C54 C55 C56 139(3) 8_645 . . . ?
C59 C54 C55 C60 14(3) 8_645 . . 8_645 ?
C59 C54 C55 C61 72(3) 8_645 . . 8_645 ?
C59 C54 C1G C2 -35(4) 8_645 . . 44_565 ?
C59 C54 C1G C6 -48(4) 8_645 . . 47_654 ?
C59 C54 C1G C7 -15(5) 8_645 . . 47_654 ?
C59 C54 C1G C8 19(4) 8_645 . . 37_655 ?
C59 C54 C1G C9 -103(4) 8_645 . . 37_655 ?
C59 C54 C1G C1E 27(4) 8_645 . . 11_556 ?
C59 C54 C1G C1F -83(6) 8_645 . . 11_556 ?
C59 C54 C1G C1F 30(4) 8_645 . . . ?
C59 C54 C1G C1H -114(4) 8_645 . . . ?
C59 C54 C1G C1I 27(5) 8_645 . . 8_645 ?
C59 C54 C1G C71 -106(4) 8_645 . . 8_645 ?
C60 C13 C14 C20 103(8) 37_655 . . 8_645 ?
C60 C13 C14 C29 -19(4) 37_655 . . 44_565 ?
C60 C13 C14 C30 -144(5) 37_655 . . 44_565 ?
C60 C13 C14 C35 40(3) 37_655 . . 47_654 ?
C60 C13 C14 C36 76(4) 37_655 . . 47_654 ?
C60 C13 C14 C40 -171(13) 37_655 . . 8_645 ?
C60 C13 C14 C44 174(6) 37_655 . . 37_655 ?
C60 C13 C14 C46 12(4) 37_655 . . 11_556 ?
C60 C13 C14 C47 155(8) 37_655 . . 11_556 ?
C60 C13 C14 C49 -1(4) 37_655 . . 44_565 ?
C60 C13 C14 C61 147(6) 37_655 . . 37_655 ?
C60 C18 C19 C12 37(5) 47_654 . . 11_556 ?
C60 C18 C19 C13 7(4) 47_654 . . 11_556 ?
C60 C18 C19 C20 10(4) 47_654 . . . ?
C60 C18 C19 C25 -14(4) 47_654 . . 8_645 ?
C60 C18 C19 C34 -172(9) 47_654 . . 44_565 ?
C60 C18 C19 C35 -30(4) 47_654 . . 44_565 ?
C60 C18 C19 C41 136(6) 47_654 . . 47_654 ?
C60 C18 C19 C46 61(8) 47_654 . . 8_645 ?
C60 C18 C19 C48 160(7) 47_654 . . 37_655 ?
C60 C18 C19 C49 25(6) 47_654 . . 37_655 ?
C60 C34 C35 C13 -6(4) 8_645 . . 44_565 ?
C60 C34 C35 C14 -80(4) 8_645 . . 44_565 ?
C60 C34 C35 C19 -91(10) 8_645 . . 47_654 ?
C60 C34 C35 C20 -51(5) 8_645 . . 47_654 ?
C60 C34 C35 C25 21(5) 8_645 . . 37_655 ?
C60 C34 C35 C36 -106(5) 8_645 . . . ?
C60 C34 C35 C46 -109(5) 8_645 . . 37_655 ?
C60 C34 C35 C49 -64(5) 8_645 . . 11_556 ?
C60 C34 C35 C50 11(4) 8_645 . . 11_556 ?
C60 C34 C35 C61 -33(4) 8_645 . . 8_645 ?
C60 C35 C36 C14 16(4) 8_645 . . 44_565 ?
C60 C35 C36 C17 -58(4) 8_645 . . . ?
C60 C35 C36 C20 54(5) 8_645 . . 47_654 ?
C60 C35 C36 C29 -46(4) 8_645 . . 11_556 ?
C60 C35 C36 C30 13(4) 8_645 . . 11_556 ?
C60 C35 C36 C37 85(4) 8_645 . . . ?
C60 C35 C36 C40 10(5) 8_645 . . 47_654 ?
C60 C35 C36 C44 48(4) 8_645 . . 8_645 ?
C60 C35 C36 C46 -61(5) 8_645 . . 37_655 ?
C60 C35 C36 C47 36(5) 8_645 . . 37_655 ?
C60 C35 C36 C61 69(4) 8_645 . . 8_645 ?
C60 C35 C55 C3 -53(4) 8_645 . . 44_565 ?
C60 C35 C55 C13 -43(3) 8_645 . . 44_565 ?
C60 C35 C55 C20 -93(4) 8_645 . . 47_654 ?
C60 C35 C55 C21 -75(4) 8_645 . . 47_654 ?
C60 C35 C55 C25 10(5) 8_645 . . 37_655 ?
C60 C35 C55 C26 -84(4) 8_645 . . 37_655 ?
C60 C35 C55 C50 -29(4) 8_645 . . 11_556 ?
C60 C35 C55 C54 23(4) 8_645 . . . ?
C60 C35 C55 C56 -117(4) 8_645 . . . ?
C60 C35 C55 C61 -100(4) 8_645 . . 8_645 ?
C60 C50 C51 C3 144(5) 11_556 . . 47_654 ?
C60 C50 C51 C4 122(6) 11_556 . . 47_654 ?
C60 C50 C51 C21 163(13) 11_556 . . 37_655 ?
C60 C50 C51 C22 101(7) 11_556 . . 37_655 ?
C60 C50 C51 C26 -132(9) 11_556 . . 44_565 ?
C60 C50 C51 C27 -22(5) 11_556 . . 44_565 ?
C60 C50 C51 C52 146(4) 11_556 . . . ?
C60 C50 C51 C56 -100(5) 11_556 . . 8_645 ?
C60 C50 C51 C57 168(5) 11_556 . . 8_645 ?
C60 C50 C51 C61 -27(4) 11_556 . . 11_556 ?
C60 C50 C51 C1A 177(9) 11_556 . . 11_556 ?
C60 C55 C56 C3 90(3) 8_645 . . 44_565 ?
C60 C55 C56 C4 84(3) 8_645 . . 44_565 ?
C60 C55 C56 C21 67(5) 8_645 . . 47_654 ?
C60 C55 C56 C22 72(3) 8_645 . . 47_654 ?
C60 C55 C56 C26 57(5) 8_645 . . 37_655 ?
C60 C55 C56 C27 -6(3) 8_645 . . 37_655 ?
C60 C55 C56 C37 -29(3) 8_645 . . . ?
C60 C55 C56 C51 56(4) 8_645 . . 11_556 ?
C60 C55 C56 C57 114(3) 8_645 . . . ?
C60 C55 C56 C61 -11(2) 8_645 . . 8_645 ?
C60 C55 C56 C1A 87(4) 8_645 . . 8_645 ?
C61 C13 C14 C20 -44(7) 37_655 . . 8_645 ?
C61 C13 C14 C29 -166(5) 37_655 . . 44_565 ?
C61 C13 C14 C30 69(5) 37_655 . . 44_565 ?
C61 C13 C14 C35 -106(5) 37_655 . . 47_654 ?
C61 C13 C14 C36 -71(5) 37_655 . . 47_654 ?
C61 C13 C14 C40 42(12) 37_655 . . 8_645 ?
C61 C13 C14 C44 27(4) 37_655 . . 37_655 ?
C61 C13 C14 C46 -135(5) 37_655 . . 11_556 ?
C61 C13 C14 C47 8(7) 37_655 . . 11_556 ?
C61 C13 C14 C49 -148(5) 37_655 . . 44_565 ?
C61 C35 C36 C14 -53(4) 8_645 . . 44_565 ?
C61 C35 C36 C17 -127(3) 8_645 . . . ?
C61 C35 C36 C20 -15(3) 8_645 . . 47_654 ?
C61 C35 C36 C29 -115(4) 8_645 . . 11_556 ?
C61 C35 C36 C30 -55(3) 8_645 . . 11_556 ?
C61 C35 C36 C37 16(2) 8_645 . . . ?
C61 C35 C36 C40 -59(4) 8_645 . . 47_654 ?
C61 C35 C36 C44 -21(3) 8_645 . . 8_645 ?
C61 C35 C36 C46 -130(5) 8_645 . . 37_655 ?
C61 C35 C36 C47 -33(5) 8_645 . . 37_655 ?
C61 C35 C55 C3 46(3) 8_645 . . 44_565 ?
C61 C35 C55 C13 57(3) 8_645 . . 44_565 ?
C61 C35 C55 C20 6(3) 8_645 . . 47_654 ?
C61 C35 C55 C21 25(3) 8_645 . . 47_654 ?
C61 C35 C55 C25 110(6) 8_645 . . 37_655 ?
C61 C35 C55 C26 15(3) 8_645 . . 37_655 ?
C61 C35 C55 C50 71(4) 8_645 . . 11_556 ?
C61 C35 C55 C54 123(4) 8_645 . . . ?
C61 C35 C55 C56 -17(3) 8_645 . . . ?
C61 C35 C55 C60 100(4) 8_645 . . 8_645 ?
C61 C36 C37 C15 -119(3) 8_645 . . 44_565 ?
C61 C36 C37 C16 -77(4) 8_645 . . 44_565 ?
C61 C36 C37 C27 -23(3) 8_645 . . 37_655 ?
C61 C36 C37 C31 -80(3) 8_645 . . 11_556 ?
C61 C36 C37 C38 -128(3) 8_645 . . . ?
C61 C36 C37 C40 -114(4) 8_645 . . 47_654 ?
C61 C36 C37 C44 -110(5) 8_645 . . 8_645 ?
C61 C36 C37 C45 -112(3) 8_645 . . 8_645 ?
C61 C36 C37 C47 -120(5) 8_645 . . 37_655 ?
C61 C36 C37 C56 15(2) 8_645 . . . ?
C61 C37 C38 C15 -58(4) 8_645 . . 44_565 ?
C61 C37 C38 C16 63(3) 8_645 . . 44_565 ?
C61 C37 C38 C28 58(3) 8_645 . . 37_655 ?
C61 C37 C38 C29 26(4) 8_645 . . 37_655 ?
C61 C37 C38 C31 21(3) 8_645 . . 11_556 ?
C61 C37 C38 C32 44(4) 8_645 . . 11_556 ?
C61 C37 C38 C39 66(3) 8_645 . . . ?
C61 C37 C38 C41 -55(4) 8_645 . . 47_654 ?
C61 C37 C38 C42 51(4) 8_645 . . 47_654 ?
C61 C37 C38 C45 32(7) 8_645 . . 8_645 ?
C61 C37 C38 C46 -34(6) 8_645 . . 8_645 ?
C61 C37 C56 C3 -43(2) 8_645 . . 44_565 ?
C61 C37 C56 C4 -107(3) 8_645 . . 44_565 ?
C61 C37 C56 C21 -27(3) 8_645 . . 47_654 ?
C61 C37 C56 C22 -108(3) 8_645 . . 47_654 ?
C61 C37 C56 C26 -8(2) 8_645 . . 37_655 ?
C61 C37 C56 C27 -75(5) 8_645 . . 37_655 ?
C61 C37 C56 C51 -62(3) 8_645 . . 11_556 ?
C61 C37 C56 C55 17(2) 8_645 . . . ?
C61 C37 C56 C57 -126(3) 8_645 . . . ?
C61 C37 C56 C1A -77(4) 8_645 . . 8_645 ?
C61 C50 C51 C3 171(4) 11_556 . . 47_654 ?
C61 C50 C51 C4 149(6) 11_556 . . 47_654 ?
C61 C50 C51 C21 -170(12) 11_556 . . 37_655 ?
C61 C50 C51 C22 128(7) 11_556 . . 37_655 ?
C61 C50 C51 C26 -105(8) 11_556 . . 44_565 ?
C61 C50 C51 C27 5(3) 11_556 . . 44_565 ?
C61 C50 C51 C52 173(3) 11_556 . . . ?
C61 C50 C51 C56 -73(4) 11_556 . . 8_645 ?
C61 C50 C51 C57 -165(5) 11_556 . . 8_645 ?
C61 C50 C51 C1A -156(9) 11_556 . . 11_556 ?
C61 C51 C52 C3 12(6) 11_556 . . 47_654 ?
C61 C51 C52 C4 -140(8) 11_556 . . 47_654 ?
C61 C51 C52 C9 22(7) 11_556 . . 44_565 ?
C61 C51 C52 C10 -69(8) 11_556 . . 44_565 ?
C61 C51 C52 C22 -145(8) 11_556 . . 37_655 ?
C61 C51 C52 C23 -127(7) 11_556 . . 37_655 ?
C61 C51 C52 C57 163(7) 11_556 . . 8_645 ?
C61 C51 C52 C1A 102(15) 11_556 . . 11_556 ?
C61 C51 C52 C1E -34(8) 11_556 . . 11_556 ?
C61 C51 C52 C1H 36(11) 11_556 . . 8_645 ?
C61 C51 C52 C71 23(7) 11_556 . . 11_556 ?
C61 C55 C56 C3 101(3) 8_645 . . 44_565 ?
C61 C55 C56 C4 95(3) 8_645 . . 44_565 ?
C61 C55 C56 C21 78(5) 8_645 . . 47_654 ?
C61 C55 C56 C22 83(4) 8_645 . . 47_654 ?
C61 C55 C56 C26 68(5) 8_645 . . 37_655 ?
C61 C55 C56 C27 5(3) 8_645 . . 37_655 ?
C61 C55 C56 C37 -18(3) 8_645 . . . ?
C61 C55 C56 C51 67(4) 8_645 . . 11_556 ?
C61 C55 C56 C57 125(3) 8_645 . . . ?
C61 C55 C56 C1A 98(4) 8_645 . . 8_645 ?
C61 C56 C57 C4 -28(4) 8_645 . . 44_565 ?
C61 C56 C57 C10 31(4) 8_645 . . 37_655 ?
C61 C56 C57 C11 -46(3) 8_645 . . 37_655 ?
C61 C56 C57 C22 -43(4) 8_645 . . 47_654 ?
C61 C56 C57 C23 -16(4) 8_645 . . 47_654 ?
C61 C56 C57 C51 0(3) 8_645 . . 11_556 ?
C61 C56 C57 C52 41(5) 8_645 . . 11_556 ?
C61 C56 C57 C58 -73(3) 8_645 . . . ?
C61 C56 C57 C1A 23(3) 8_645 . . 8_645 ?
C61 C56 C57 C1B -71(3) 8_645 . . 8_645 ?
C61 C56 C57 C1H 65(4) 8_645 . . . ?
C1A C9 C26 C3 67(8) 44_565 . . 8_645 ?
C1A C9 C26 C13 135(4) 44_565 . . 8_645 ?
C1A C9 C26 C20 106(4) 44_565 . . 11_556 ?
C1A C9 C26 C21 49(9) 44_565 . . 11_556 ?
C1A C9 C26 C27 20(3) 44_565 . . . ?
C1A C9 C26 C50 154(5) 44_565 . . 47_654 ?
C1A C9 C26 C51 15(3) 44_565 . . 47_654 ?
C1A C9 C26 C55 -153(5) 44_565 . . 37_655 ?
C1A C9 C26 C56 -23(3) 44_565 . . 37_655 ?
C1A C9 C26 C61 75(5) 44_565 . . 44_565 ?
C1A C22 C42 C16 55(9) 47_654 . . 11_556 ?
C1A C22 C42 C17 177(5) 47_654 . . 11_556 ?
C1A C22 C42 C28 145(16) 47_654 . . 8_645 ?
C1A C22 C42 C29 -135(6) 47_654 . . 8_645 ?
C1A C22 C42 C31 -9(5) 47_654 . . 37_655 ?
C1A C22 C42 C32 -154(7) 47_654 . . 37_655 ?
C1A C22 C42 C38 20(6) 47_654 . . 44_565 ?
C1A C22 C42 C39 166(6) 47_654 . . 44_565 ?
C1A C22 C42 C41 -23(5) 47_654 . . . ?
C1A C22 C42 C45 8(6) 47_654 . . 47_654 ?
C1A C22 C42 C1B 132(9) 47_654 . . 47_654 ?
C1A C51 C52 C3 -89(14) 11_556 . . 47_654 ?
C1A C51 C52 C4 118(14) 11_556 . . 47_654 ?
C1A C51 C52 C9 -80(13) 11_556 . . 44_565 ?
C1A C51 C52 C10 -171(16) 11_556 . . 44_565 ?
C1A C51 C52 C22 114(14) 11_556 . . 37_655 ?
C1A C51 C52 C23 132(14) 11_556 . . 37_655 ?
C1A C51 C52 C57 62(12) 11_556 . . 8_645 ?
C1A C51 C52 C1E -135(15) 11_556 . . 11_556 ?
C1A C51 C52 C1H -66(16) 11_556 . . 8_645 ?
C1A C51 C52 C71 -79(13) 11_556 . . 11_556 ?
C1A C56 C57 C4 -50(4) 8_645 . . 44_565 ?
C1A C56 C57 C10 9(5) 8_645 . . 37_655 ?
C1A C56 C57 C11 -68(5) 8_645 . . 37_655 ?
C1A C56 C57 C22 -65(5) 8_645 . . 47_654 ?
C1A C56 C57 C23 -39(5) 8_645 . . 47_654 ?
C1A C56 C57 C51 -22(4) 8_645 . . 11_556 ?
C1A C56 C57 C52 19(5) 8_645 . . 11_556 ?
C1A C56 C57 C58 -96(5) 8_645 . . . ?
C1A C56 C57 C1B -94(5) 8_645 . . 8_645 ?
C1A C56 C57 C1H 42(5) 8_645 . . . ?
C1A C57 C1H C2 -7(3) 8_645 . . 44_565 ?
C1A C57 C1H C8 -105(4) 8_645 . . 47_654 ?
C1A C57 C1H C9 8(3) 8_645 . . 37_655 ?
C1A C57 C1H C10 -94(4) 8_645 . . 37_655 ?
C1A C57 C1H C23 -117(4) 8_645 . . 47_654 ?
C1A C57 C1H C52 -40(7) 8_645 . . 11_556 ?
C1A C57 C1H C1E -101(4) 8_645 . . 8_645 ?
C1A C57 C1H C1F -12(5) 8_645 . . 11_556 ?
C1A C57 C1H C1G 16(3) 8_645 . . . ?
C1A C57 C1H C1I -125(3) 8_645 . . . ?
C1A C57 C1H C71 8(3) 8_645 . . 8_645 ?
C1B C22 C42 C16 -77(8) 47_654 . . 11_556 ?
C1B C22 C42 C17 44(6) 47_654 . . 11_556 ?
C1B C22 C42 C28 13(12) 47_654 . . 8_645 ?
C1B C22 C42 C29 93(8) 47_654 . . 8_645 ?
C1B C22 C42 C31 -141(7) 47_654 . . 37_655 ?
C1B C22 C42 C32 74(8) 47_654 . . 37_655 ?
C1B C22 C42 C38 -112(7) 47_654 . . 44_565 ?
C1B C22 C42 C39 34(6) 47_654 . . 44_565 ?
C1B C22 C42 C41 -155(6) 47_654 . . . ?
C1B C22 C42 C45 -124(9) 47_654 . . 47_654 ?
C1B C57 C1H C2 78(3) 8_645 . . 44_565 ?
C1B C57 C1H C8 -20(4) 8_645 . . 47_654 ?
C1B C57 C1H C9 93(3) 8_645 . . 37_655 ?
C1B C57 C1H C10 -9(4) 8_645 . . 37_655 ?
C1B C57 C1H C23 -32(3) 8_645 . . 47_654 ?
C1B C57 C1H C52 46(7) 8_645 . . 11_556 ?
C1B C57 C1H C1E -16(5) 8_645 . . 8_645 ?
C1B C57 C1H C1F 74(5) 8_645 . . 11_556 ?
C1B C57 C1H C1G 101(3) 8_645 . . . ?
C1B C57 C1H C1I -40(3) 8_645 . . . ?
C1B C57 C1H C71 93(4) 8_645 . . 8_645 ?
C1C C5 C6 C2 -159(8) 37_655 . . 11_556 ?
C1C C5 C6 C3 -20(10) 37_655 . . 11_556 ?
C1C C5 C6 C8 -179(100) 37_655 . . 8_645 ?
C1C C5 C6 C54 72(8) 37_655 . . 44_565 ?
C1C C5 C6 C59 26(7) 37_655 . . 47_654 ?
C1C C5 C6 C1D 54(7) 37_655 . . 37_655 ?
C1C C5 C6 C1E -179(100) 37_655 . . 37_655 ?
C1C C5 C6 C1G 166(8) 37_655 . . 44_565 ?
C1C C5 C6 C1I 136(9) 37_655 . . 47_654 ?
C1C C18 C19 C12 17(7) 37_655 . . 11_556 ?
C1C C18 C19 C13 -12(8) 37_655 . . 11_556 ?
C1C C18 C19 C20 -9(8) 37_655 . . . ?
C1C C18 C19 C25 -33(8) 37_655 . . 8_645 ?
C1C C18 C19 C34 169(12) 37_655 . . 44_565 ?
C1C C18 C19 C35 -50(8) 37_655 . . 44_565 ?
C1C C18 C19 C41 117(8) 37_655 . . 47_654 ?
C1C C18 C19 C46 41(12) 37_655 . . 8_645 ?
C1C C18 C19 C48 140(11) 37_655 . . 37_655 ?
C1C C18 C19 C49 5(9) 37_655 . . 37_655 ?
C1C C18 C19 C60 -19(8) 37_655 . . 47_654 ?
C1C C33 C53 C4 -8(28) 11_556 . . 47_654 ?
C1C C33 C53 C5 -94(30) 11_556 . . 47_654 ?
C1C C33 C53 C10 -47(28) 11_556 . . 44_565 ?
C1C C33 C53 C11 -29(27) 11_556 . . 44_565 ?
C1C C33 C53 C23 -43(28) 11_556 . . 37_655 ?
C1C C33 C53 C24 -155(31) 11_556 . . 37_655 ?
C1C C33 C53 C58 31(27) 11_556 . . 8_645 ?
C1C C33 C53 C59 -155(30) 11_556 . . 8_645 ?
C1C C33 C53 C1D -140(30) 11_556 . . 11_556 ?
C1C C33 C53 C1I -128(30) 11_556 . . 8_645 ?
C1C C43 C44 C14 136(6) 47_654 . . 37_655 ?
C1C C43 C44 C15 -21(7) 47_654 . . 37_655 ?
C1C C43 C44 C27 80(8) 47_654 . . 47_654 ?
C1C C43 C44 C30 0(6) 47_654 . . 8_645 ?
C1C C43 C44 C31 20(6) 47_654 . . 8_645 ?
C1C C43 C44 C36 176(5) 47_654 . . 11_556 ?
C1C C43 C44 C37 -109(10) 47_654 . . 11_556 ?
C1C C43 C44 C40 162(13) 47_654 . . 44_565 ?
C1C C43 C44 C41 -11(5) 47_654 . . 44_565 ?
C1C C43 C44 C47 -173(9) 47_654 . . 47_654 ?
C1C C43 C44 C48 -30(3) 47_654 . . 47_654 ?
C1D C5 C6 C2 147(8) 37_655 . . 11_556 ?
C1D C5 C6 C3 -74(7) 37_655 . . 11_556 ?
C1D C5 C6 C8 127(7) 37_655 . . 8_645 ?
C1D C5 C6 C54 19(5) 37_655 . . 44_565 ?
C1D C5 C6 C59 -28(5) 37_655 . . 47_654 ?
C1D C5 C6 C1E 127(7) 37_655 . . 37_655 ?
C1D C5 C6 C1G 112(7) 37_655 . . 44_565 ?
C1D C5 C6 C1I 82(8) 37_655 . . 47_654 ?
C1D C6 C7 C2 -169(29) 37_655 . . 11_556 ?
C1D C6 C7 C7 27(7) 37_655 . . 8_645 ?
C1D C6 C7 C7 139(6) 37_655 . . 11_556 ?
C1D C6 C7 C8 -16(5) 37_655 . . 8_645 ?
C1D C6 C7 C1E -14(4) 37_655 . . 37_655 ?
C1D C6 C7 C1E 173(5) 37_655 . . 47_654 ?
C1D C6 C7 C1F -157(7) 37_655 . . 37_655 ?
C1D C6 C7 C1F -3(6) 37_655 . . 44_565 ?
C1D C6 C7 C1G -102(7) 37_655 . . 44_565 ?
C1D C6 C7 C1I -42(5) 37_655 . . 47_654 ?
C1D C6 C7 C71 -167(7) 37_655 . . 47_654 ?
C1D C54 C55 C3 99(4) 11_556 . . 44_565 ?
C1D C54 C55 C13 24(4) 11_556 . . 44_565 ?
C1D C54 C55 C20 28(4) 11_556 . . 47_654 ?
C1D C54 C55 C21 93(4) 11_556 . . 47_654 ?
C1D C54 C55 C25 -10(4) 11_556 . . 37_655 ?
C1D C54 C55 C26 95(5) 11_556 . . 37_655 ?
C1D C54 C55 C35 -15(5) 11_556 . . . ?
C1D C54 C55 C50 31(3) 11_556 . . 11_556 ?
C1D C54 C55 C56 121(4) 11_556 . . . ?
C1D C54 C55 C60 -4(4) 11_556 . . 8_645 ?
C1D C54 C55 C61 54(4) 11_556 . . 8_645 ?
C1D C54 C1G C2 -40(4) 11_556 . . 44_565 ?
C1D C54 C1G C6 -52(4) 11_556 . . 47_654 ?
C1D C54 C1G C7 -19(5) 11_556 . . 47_654 ?
C1D C54 C1G C8 15(4) 11_556 . . 37_655 ?
C1D C54 C1G C9 -107(5) 11_556 . . 37_655 ?
C1D C54 C1G C1E 22(3) 11_556 . . 11_556 ?
C1D C54 C1G C1F 25(4) 11_556 . . . ?
C1D C54 C1G C1F -88(6) 11_556 . . 11_556 ?
C1D C54 C1G C1H -119(4) 11_556 . . . ?
C1D C54 C1G C1I 22(5) 11_556 . . 8_645 ?
C1D C54 C1G C71 -110(5) 11_556 . . 8_645 ?
C1D C1I C71 C2 118(6) 8_645 . . 37_655 ?
C1D C1I C71 C3 -6(4) 8_645 . . 37_655 ?
C1D C1I C71 C6 18(5) 8_645 . . 44_565 ?
C1D C1I C71 C7 131(5) 8_645 . . 44_565 ?
C1D C1I C71 C9 -20(10) 8_645 . . 47_654 ?
C1D C1I C71 C10 107(5) 8_645 . . 47_654 ?
C1D C1I C71 C52 21(12) 8_645 . . 8_645 ?
C1D C1I C71 C1A -16(5) 8_645 . . . ?
C1D C1I C71 C1F 147(5) 8_645 . . 8_645 ?
C1D C1I C71 C1G 171(6) 8_645 . . 11_556 ?
C1D C1I C71 C1H 164(6) 8_645 . . 11_556 ?
C1E C2 C3 C6 -1(5) 44_565 . . 8_645 ?
C1E C2 C3 C9 116(9) 44_565 . . 11_556 ?
C1E C2 C3 C21 -18(16) 44_565 . . 8_645 ?
C1E C2 C3 C26 10(10) 44_565 . . 11_556 ?
C1E C2 C3 C50 -13(6) 44_565 . . 44_565 ?
C1E C2 C3 C51 -159(10) 44_565 . . 44_565 ?
C1E C2 C3 C52 168(6) 44_565 . . 44_565 ?
C1E C2 C3 C55 19(6) 44_565 . . 47_654 ?
C1E C2 C3 C56 125(8) 44_565 . . 47_654 ?
C1E C2 C3 C1A 166(8) 44_565 . . 37_655 ?
C1E C2 C3 C71 138(8) 44_565 . . 37_655 ?
C1E C6 C7 C2 -154(28) 37_655 . . 11_556 ?
C1E C6 C7 C7 153(7) 37_655 . . 11_556 ?
C1E C6 C7 C7 41(5) 37_655 . . 8_645 ?
C1E C6 C7 C8 -2(4) 37_655 . . 8_645 ?
C1E C6 C7 C1E -172(5) 37_655 . . 47_654 ?
C1E C6 C7 C1F -143(6) 37_655 . . 37_655 ?
C1E C6 C7 C1F 11(3) 37_655 . . 44_565 ?
C1E C6 C7 C1G -88(5) 37_655 . . 44_565 ?
C1E C6 C7 C1I -27(5) 37_655 . . 47_654 ?
C1E C6 C7 C71 -152(5) 37_655 . . 47_654 ?
C1E C54 C55 C3 16(3) 11_556 . . 44_565 ?
C1E C54 C55 C13 -59(3) 11_556 . . 44_565 ?
C1E C54 C55 C20 -55(4) 11_556 . . 47_654 ?
C1E C54 C55 C21 10(4) 11_556 . . 47_654 ?
C1E C54 C55 C25 -93(3) 11_556 . . 37_655 ?
C1E C54 C55 C26 12(5) 11_556 . . 37_655 ?
C1E C54 C55 C35 -98(3) 11_556 . . . ?
C1E C54 C55 C50 -52(4) 11_556 . . 11_556 ?
C1E C54 C55 C56 38(4) 11_556 . . . ?
C1E C54 C55 C60 -87(4) 11_556 . . 8_645 ?
C1E C54 C55 C61 -29(4) 11_556 . . 8_645 ?
C1E C54 C1G C2 -62(4) 11_556 . . 44_565 ?
C1E C54 C1G C6 -74(4) 11_556 . . 47_654 ?
C1E C54 C1G C7 -42(4) 11_556 . . 47_654 ?
C1E C54 C1G C8 -8(3) 11_556 . . 37_655 ?
C1E C54 C1G C9 -130(4) 11_556 . . 37_655 ?
C1E C54 C1G C1F -110(6) 11_556 . . 11_556 ?
C1E C54 C1G C1F 3(3) 11_556 . . . ?
C1E C54 C1G C1H -141(4) 11_556 . . . ?
C1E C54 C1G C1I 0(6) 11_556 . . 8_645 ?
C1E C54 C1G C71 -132(5) 11_556 . . 8_645 ?
C1E C1F C1G C2 64(5) 11_556 . . 44_565 ?
C1E C1F C1G C6 24(4) 11_556 . . 47_654 ?
C1E C1F C1G C7 116(6) 11_556 . . 47_654 ?
C1E C1F C1G C8 8(4) 11_556 . . 37_655 ?
C1E C1F C1G C9 63(4) 11_556 . . 37_655 ?
C1E C1F C1G C54 -5(4) 11_556 . . . ?
C1E C1F C1G C1F 137(5) 11_556 . . 11_556 ?
C1E C1F C1G C1H 138(5) 11_556 . . . ?
C1E C1F C1G C1I -4(4) 11_556 . . 8_645 ?
C1E C1F C1G C71 89(5) 11_556 . . 8_645 ?
C1E C1G C1H C2 -24(4) 11_556 . . 44_565 ?
C1E C1G C1H C8 36(5) 11_556 . . 47_654 ?
C1E C1G C1H C9 -86(5) 11_556 . . 37_655 ?
C1E C1G C1H C10 -20(5) 11_556 . . 37_655 ?
C1E C1G C1H C23 -31(5) 11_556 . . 47_654 ?
C1E C1G C1H C52 -77(5) 11_556 . . 11_556 ?
C1E C1G C1H C57 -96(5) 11_556 . . . ?
C1E C1G C1H C1E 37(5) 11_556 . . 8_645 ?
C1E C1G C1H C1F 40(6) 11_556 . . 11_556 ?
C1E C1G C1H C1I 40(6) 11_556 . . . ?
C1E C1G C1H C71 -85(6) 11_556 . . 8_645 ?
C1E C1I C71 C2 -14(5) 8_645 . . 37_655 ?
C1E C1I C71 C3 -137(4) 8_645 . . 37_655 ?
C1E C1I C71 C6 -113(7) 8_645 . . 44_565 ?
C1E C1I C71 C7 -1(3) 8_645 . . 44_565 ?
C1E C1I C71 C9 -151(10) 8_645 . . 47_654 ?
C1E C1I C71 C10 -25(6) 8_645 . . 47_654 ?
C1E C1I C71 C52 -111(11) 8_645 . . 8_645 ?
C1E C1I C71 C1A -148(3) 8_645 . . . ?
C1E C1I C71 C1F 16(4) 8_645 . . 8_645 ?
C1E C1I C71 C1G 39(4) 8_645 . . 11_556 ?
C1E C1I C71 C1H 33(7) 8_645 . . 11_556 ?
C1F C2 C3 C6 -157(6) 44_565 . . 8_645 ?
C1F C2 C3 C6 38(11) 47_654 . . 8_645 ?
C1F C2 C3 C9 -40(5) 44_565 . . 11_556 ?
C1F C2 C3 C9 156(15) 47_654 . . 11_556 ?
C1F C2 C3 C21 -174(15) 44_565 . . 8_645 ?
C1F C2 C3 C21 22(21) 47_654 . . 8_645 ?
C1F C2 C3 C26 50(16) 47_654 . . 11_556 ?
C1F C2 C3 C26 -146(8) 44_565 . . 11_556 ?
C1F C2 C3 C50 27(13) 47_654 . . 44_565 ?
C1F C2 C3 C50 -169(5) 44_565 . . 44_565 ?
C1F C2 C3 C51 -119(13) 47_654 . . 44_565 ?
C1F C2 C3 C51 45(9) 44_565 . . 44_565 ?
C1F C2 C3 C52 13(3) 44_565 . . 44_565 ?
C1F C2 C3 C52 -152(12) 47_654 . . 44_565 ?
C1F C2 C3 C55 -137(5) 44_565 . . 47_654 ?
C1F C2 C3 C55 59(13) 47_654 . . 47_654 ?
C1F C2 C3 C56 -30(8) 44_565 . . 47_654 ?
C1F C2 C3 C56 165(12) 47_654 . . 47_654 ?
C1F C2 C3 C1A -155(12) 47_654 . . 37_655 ?
C1F C2 C3 C1A 10(7) 44_565 . . 37_655 ?
C1F C2 C3 C71 -18(4) 44_565 . . 37_655 ?
C1F C2 C3 C71 178(100) 47_654 . . 37_655 ?
C1F C9 C26 C3 10(12) 47_654 . . 8_645 ?
C1F C9 C26 C13 78(13) 47_654 . . 8_645 ?
C1F C9 C26 C20 48(14) 47_654 . . 11_556 ?
C1F C9 C26 C21 -8(15) 47_654 . . 11_556 ?
C1F C9 C26 C27 -37(13) 47_654 . . . ?
C1F C9 C26 C50 97(13) 47_654 . . 47_654 ?
C1F C9 C26 C51 -43(13) 47_654 . . 47_654 ?
C1F C9 C26 C55 150(14) 47_654 . . 37_655 ?
C1F C9 C26 C56 -80(13) 47_654 . . 37_655 ?
C1F C9 C26 C61 18(15) 47_654 . . 44_565 ?
C1F C9 C26 C1A -57(13) 47_654 . . 44_565 ?
C1F C1G C1H C2 -64(6) 11_556 . . 44_565 ?
C1F C1G C1H C2 -66(4) . . . 44_565 ?
C1F C1G C1H C8 -4(5) 11_556 . . 47_654 ?
C1F C1G C1H C8 -6(4) . . . 47_654 ?
C1F C1G C1H C9 -128(4) . . . 37_655 ?
C1F C1G C1H C9 -126(6) 11_556 . . 37_655 ?
C1F C1G C1H C10 -61(4) . . . 37_655 ?
C1F C1G C1H C10 -59(5) 11_556 . . 37_655 ?
C1F C1G C1H C23 -72(4) . . . 47_654 ?
C1F C1G C1H C23 -70(5) 11_556 . . 47_654 ?
C1F C1G C1H C52 -119(4) . . . 11_556 ?
C1F C1G C1H C52 -117(6) 11_556 . . 11_556 ?
C1F C1G C1H C57 -138(2) . . . . ?
C1F C1G C1H C57 -136(6) 11_556 . . . ?
C1F C1G C1H C1E -2(5) 11_556 . . 8_645 ?
C1F C1G C1H C1E -4(4) . . . 8_645 ?
C1F C1G C1H C1F -2(4) . . . 11_556 ?
C1F C1G C1H C1I -1(3) . . . . ?
C1F C1G C1H C1I 1(5) 11_556 . . . ?
C1F C1G C1H C71 -124(6) 11_556 . . 8_645 ?
C1F C1G C1H C71 -126(5) . . . 8_645 ?
C1G C2 C3 C6 -92(6) 47_654 . . 8_645 ?
C1G C2 C3 C9 25(6) 47_654 . . 11_556 ?
C1G C2 C3 C21 -109(14) 47_654 . . 8_645 ?
C1G C2 C3 C26 -81(7) 47_654 . . 11_556 ?
C1G C2 C3 C50 -104(4) 47_654 . . 44_565 ?
C1G C2 C3 C51 110(10) 47_654 . . 44_565 ?
C1G C2 C3 C52 78(4) 47_654 . . 44_565 ?
C1G C2 C3 C55 -72(4) 47_654 . . 47_654 ?
C1G C2 C3 C56 35(7) 47_654 . . 47_654 ?
C1G C2 C3 C1A 75(7) 47_654 . . 37_655 ?
C1G C2 C3 C71 47(5) 47_654 . . 37_655 ?
C1G C6 C7 C2 -67(26) 44_565 . . 11_556 ?
C1G C6 C7 C7 -119(8) 44_565 . . 11_556 ?
C1G C6 C7 C7 129(5) 44_565 . . 8_645 ?
C1G C6 C7 C8 86(5) 44_565 . . 8_645 ?
C1G C6 C7 C1E 88(5) 44_565 . . 37_655 ?
C1G C6 C7 C1E -85(4) 44_565 . . 47_654 ?
C1G C6 C7 C1F 99(5) 44_565 . . 44_565 ?
C1G C6 C7 C1F -55(4) 44_565 . . 37_655 ?
C1G C6 C7 C1I 60(6) 44_565 . . 47_654 ?
C1G C6 C7 C71 -65(4) 44_565 . . 47_654 ?
C1G C9 C26 C3 -120(11) 37_655 . . 8_645 ?
C1G C9 C26 C13 -52(6) 37_655 . . 8_645 ?
C1G C9 C26 C20 -81(6) 37_655 . . 11_556 ?
C1G C9 C26 C21 -138(11) 37_655 . . 11_556 ?
C1G C9 C26 C27 -167(5) 37_655 . . . ?
C1G C9 C26 C50 -33(6) 37_655 . . 47_654 ?
C1G C9 C26 C51 -172(6) 37_655 . . 47_654 ?
C1G C9 C26 C55 20(6) 37_655 . . 37_655 ?
C1G C9 C26 C56 150(6) 37_655 . . 37_655 ?
C1G C9 C26 C61 -112(6) 37_655 . . 44_565 ?
C1G C9 C26 C1A 173(7) 37_655 . . 44_565 ?
C1G C1F C1G C2 -112(8) 8_645 . . 44_565 ?
C1G C1F C1G C6 -153(7) 8_645 . . 47_654 ?
C1G C1F C1G C7 -61(9) 8_645 . . 47_654 ?
C1G C1F C1G C8 -169(8) 8_645 . . 37_655 ?
C1G C1F C1G C9 -113(7) 8_645 . . 37_655 ?
C1G C1F C1G C54 179(100) 8_645 . . . ?
C1G C1F C1G C1E -176(9) 8_645 . . 11_556 ?
C1G C1F C1G C1F -39(9) 8_645 . . 11_556 ?
C1G C1F C1G C1H -38(8) 8_645 . . . ?
C1G C1F C1G C1I 180(100) 8_645 . . 8_645 ?
C1G C1F C1G C71 -88(9) 8_645 . . 8_645 ?
C1G C1I C71 C2 -53(5) 11_556 . . 37_655 ?
C1G C1I C71 C3 -176(6) 11_556 . . 37_655 ?
C1G C1I C71 C6 -152(8) 11_556 . . 44_565 ?
C1G C1I C71 C7 -40(4) 11_556 . . 44_565 ?
C1G C1I C71 C9 170(12) 11_556 . . 47_654 ?
C1G C1I C71 C10 -64(5) 11_556 . . 47_654 ?
C1G C1I C71 C52 -150(12) 11_556 . . 8_645 ?
C1G C1I C71 C1A 173(5) 11_556 . . . ?
C1G C1I C71 C1F -23(4) 11_556 . . 8_645 ?
C1G C1I C71 C1H -6(5) 11_556 . . 11_556 ?
C1H C9 C26 C3 77(8) 37_655 . . 8_645 ?
C1H C9 C26 C13 145(4) 37_655 . . 8_645 ?
C1H C9 C26 C20 115(5) 37_655 . . 11_556 ?
C1H C9 C26 C21 59(10) 37_655 . . 11_556 ?
C1H C9 C26 C27 30(4) 37_655 . . . ?
C1H C9 C26 C50 164(5) 37_655 . . 47_654 ?
C1H C9 C26 C51 24(4) 37_655 . . 47_654 ?
C1H C9 C26 C55 -143(5) 37_655 . . 37_655 ?
C1H C9 C26 C56 -13(4) 37_655 . . 37_655 ?
C1H C9 C26 C61 85(6) 37_655 . . 44_565 ?
C1H C9 C26 C1A 10(4) 37_655 . . 44_565 ?
C1H C1F C1G C2 96(5) 8_645 . . 44_565 ?
C1H C1F C1G C6 55(4) 8_645 . . 47_654 ?
C1H C1F C1G C7 147(6) 8_645 . . 47_654 ?
C1H C1F C1G C8 40(4) 8_645 . . 37_655 ?
C1H C1F C1G C9 95(4) 8_645 . . 37_655 ?
C1H C1F C1G C54 27(3) 8_645 . . . ?
C1H C1F C1G C1E 32(4) 8_645 . . 11_556 ?
C1H C1F C1G C1F 169(3) 8_645 . . 11_556 ?
C1H C1F C1G C1H 170(4) 8_645 . . . ?
C1H C1F C1G C1I 28(3) 8_645 . . 8_645 ?
C1H C1F C1G C71 120(5) 8_645 . . 8_645 ?
C1I C2 C3 C6 -17(4) 37_655 . . 8_645 ?
C1I C2 C3 C9 100(7) 37_655 . . 11_556 ?
C1I C2 C3 C21 -34(14) 37_655 . . 8_645 ?
C1I C2 C3 C26 -6(7) 37_655 . . 11_556 ?
C1I C2 C3 C50 -29(3) 37_655 . . 44_565 ?
C1I C2 C3 C51 -175(10) 37_655 . . 44_565 ?
C1I C2 C3 C52 153(4) 37_655 . . 44_565 ?
C1I C2 C3 C55 3(3) 37_655 . . 47_654 ?
C1I C2 C3 C56 109(7) 37_655 . . 47_654 ?
C1I C2 C3 C1A 150(7) 37_655 . . 37_655 ?
C1I C2 C3 C71 122(6) 37_655 . . 37_655 ?
C1I C5 C6 C2 65(5) 47_654 . . 11_556 ?
C1I C5 C6 C3 -156(8) 47_654 . . 11_556 ?
C1I C5 C6 C8 45(4) 47_654 . . 8_645 ?
C1I C5 C6 C54 -63(6) 47_654 . . 44_565 ?
C1I C5 C6 C59 -110(6) 47_654 . . 47_654 ?
C1I C5 C6 C1D -82(8) 47_654 . . 37_655 ?
C1I C5 C6 C1E 45(4) 47_654 . . 37_655 ?
C1I C5 C6 C1G 30(5) 47_654 . . 44_565 ?
C1I C6 C7 C2 -127(28) 47_654 . . 11_556 ?
C1I C6 C7 C7 68(7) 47_654 . . 8_645 ?
C1I C6 C7 C7 -180(100) 47_654 . . 11_556 ?
C1I C6 C7 C8 26(5) 47_654 . . 8_645 ?
C1I C6 C7 C1E 27(5) 47_654 . . 37_655 ?
C1I C6 C7 C1E -145(6) 47_654 . . 47_654 ?
C1I C6 C7 C1F 38(5) 47_654 . . 44_565 ?
C1I C6 C7 C1F -116(7) 47_654 . . 37_655 ?
C1I C6 C7 C1G -60(6) 47_654 . . 44_565 ?
C1I C6 C7 C71 -125(6) 47_654 . . 47_654 ?
C1I C9 C26 C3 -107(9) 44_565 . . 8_645 ?
C1I C9 C26 C13 -39(3) 44_565 . . 8_645 ?
C1I C9 C26 C20 -68(4) 44_565 . . 11_556 ?
C1I C9 C26 C21 -125(10) 44_565 . . 11_556 ?
C1I C9 C26 C27 -154(3) 44_565 . . . ?
C1I C9 C26 C50 -20(3) 44_565 . . 47_654 ?
C1I C9 C26 C51 -159(4) 44_565 . . 47_654 ?
C1I C9 C26 C55 33(4) 44_565 . . 37_655 ?
C1I C9 C26 C56 163(4) 44_565 . . 37_655 ?
C1I C9 C26 C61 -99(5) 44_565 . . 44_565 ?
C1I C9 C26 C1A -174(4) 44_565 . . 44_565 ?
C1I C54 C55 C3 13(6) 8_645 . . 44_565 ?
C1I C54 C55 C13 -63(6) 8_645 . . 44_565 ?
C1I C54 C55 C20 -58(6) 8_645 . . 47_654 ?
C1I C54 C55 C21 6(7) 8_645 . . 47_654 ?
C1I C54 C55 C25 -96(6) 8_645 . . 37_655 ?
C1I C54 C55 C26 8(7) 8_645 . . 37_655 ?
C1I C54 C55 C35 -102(6) 8_645 . . . ?
C1I C54 C55 C50 -56(7) 8_645 . . 11_556 ?
C1I C54 C55 C56 34(7) 8_645 . . . ?
C1I C54 C55 C60 -91(6) 8_645 . . 8_645 ?
C1I C54 C55 C61 -33(6) 8_645 . . 8_645 ?
C1I C54 C1G C2 -62(6) 8_645 . . 44_565 ?
C1I C54 C1G C6 -74(7) 8_645 . . 47_654 ?
C1I C54 C1G C7 -42(6) 8_645 . . 47_654 ?
C1I C54 C1G C8 -8(6) 8_645 . . 37_655 ?
C1I C54 C1G C9 -130(7) 8_645 . . 37_655 ?
C1I C54 C1G C1E 0(6) 8_645 . . 11_556 ?
C1I C54 C1G C1F 3(6) 8_645 . . . ?
C1I C54 C1G C1F -110(8) 8_645 . . 11_556 ?
C1I C54 C1G C1H -141(7) 8_645 . . . ?
C1I C54 C1G C71 -132(7) 8_645 . . 8_645 ?
C1I C1G C1H C2 54(5) 8_645 . . 44_565 ?
C1I C1G C1H C8 114(4) 8_645 . . 47_654 ?
C1I C1G C1H C9 -7(4) 8_645 . . 37_655 ?
C1I C1G C1H C10 59(4) 8_645 . . 37_655 ?
C1I C1G C1H C23 48(5) 8_645 . . 47_654 ?
C1I C1G C1H C52 2(5) 8_645 . . 11_556 ?
C1I C1G C1H C57 -18(5) 8_645 . . . ?
C1I C1G C1H C1E 116(4) 8_645 . . 8_645 ?
C1I C1G C1H C1F 118(6) 8_645 . . 11_556 ?
C1I C1G C1H C1I 119(4) 8_645 . . . ?
C1I C1G C1H C71 -6(5) 8_645 . . 8_645 ?
C71 C2 C3 C6 -139(7) 37_655 . . 8_645 ?
C71 C2 C3 C9 -22(5) 37_655 . . 11_556 ?
C71 C2 C3 C21 -156(16) 37_655 . . 8_645 ?
C71 C2 C3 C26 -128(8) 37_655 . . 11_556 ?
C71 C2 C3 C50 -151(5) 37_655 . . 44_565 ?
C71 C2 C3 C51 63(9) 37_655 . . 44_565 ?
C71 C2 C3 C52 30(4) 37_655 . . 44_565 ?
C71 C2 C3 C55 -119(6) 37_655 . . 47_654 ?
C71 C2 C3 C56 -13(7) 37_655 . . 47_654 ?
C71 C2 C3 C1A 28(6) 37_655 . . 37_655 ?
C71 C6 C7 C2 -2(26) 47_654 . . 11_556 ?
C71 C6 C7 C7 -166(4) 47_654 . . 8_645 ?
C71 C6 C7 C7 -54(6) 47_654 . . 11_556 ?
C71 C6 C7 C8 151(5) 47_654 . . 8_645 ?
C71 C6 C7 C1E -20(3) 47_654 . . 47_654 ?
C71 C6 C7 C1E 152(5) 47_654 . . 37_655 ?
C71 C6 C7 C1F 10(4) 47_654 . . 37_655 ?
C71 C6 C7 C1F 164(4) 47_654 . . 44_565 ?
C71 C6 C7 C1G 65(4) 47_654 . . 44_565 ?
C71 C6 C7 C1I 125(6) 47_654 . . 47_654 ?
C71 C9 C26 C3 75(16) 44_565 . . 8_645 ?
C71 C9 C26 C13 142(16) 44_565 . . 8_645 ?
C71 C9 C26 C20 113(16) 44_565 . . 11_556 ?
C71 C9 C26 C21 56(18) 44_565 . . 11_556 ?
C71 C9 C26 C27 27(16) 44_565 . . . ?
C71 C9 C26 C50 161(17) 44_565 . . 47_654 ?
C71 C9 C26 C51 22(16) 44_565 . . 47_654 ?
C71 C9 C26 C55 -146(17) 44_565 . . 37_655 ?
C71 C9 C26 C56 -15(16) 44_565 . . 37_655 ?
C71 C9 C26 C61 82(17) 44_565 . . 44_565 ?
C71 C9 C26 C1A 7(15) 44_565 . . 44_565 ?
C71 C1F C1G C2 61(7) 11_556 . . 44_565 ?
C71 C1F C1G C6 21(7) 11_556 . . 47_654 ?
C71 C1F C1G C7 113(8) 11_556 . . 47_654 ?
C71 C1F C1G C8 5(7) 11_556 . . 37_655 ?
C71 C1F C1G C9 60(7) 11_556 . . 37_655 ?
C71 C1F C1G C54 -8(7) 11_556 . . . ?
C71 C1F C1G C1E -3(6) 11_556 . . 11_556 ?
C71 C1F C1G C1F 135(5) 11_556 . . 11_556 ?
C71 C1F C1G C1H 136(7) 11_556 . . . ?
C71 C1F C1G C1I -7(7) 11_556 . . 8_645 ?
C71 C1F C1G C71 86(8) 11_556 . . 8_645 ?
C71 C1G C1H C2 60(5) 8_645 . . 44_565 ?
C71 C1G C1H C8 120(5) 8_645 . . 47_654 ?
C71 C1G C1H C9 -1(4) 8_645 . . 37_655 ?
C71 C1G C1H C10 65(4) 8_645 . . 37_655 ?
C71 C1G C1H C23 54(4) 8_645 . . 47_654 ?
C71 C1G C1H C52 8(4) 8_645 . . 11_556 ?
C71 C1G C1H C57 -12(4) 8_645 . . . ?
C71 C1G C1H C1E 122(5) 8_645 . . 8_645 ?
C71 C1G C1H C1F 124(6) 8_645 . . 11_556 ?
C71 C1G C1H C1I 125(4) 8_645 . . . ?
C74 C73 C72 O003 -79(7) . . . . ?
C72 O003 C00E C00G -75(4) . . . . ?
C72 O003 C00E C00I 108(4) . . . . ?
C75 C74 C73 C72 179(4) . . . . ?

loop_
_smtbx_masks_void_nr
_smtbx_masks_void_average_x
_smtbx_masks_void_average_y
_smtbx_masks_void_average_z
_smtbx_masks_void_volume
_smtbx_masks_void_count_electrons
_smtbx_masks_void_content
1 0.000 0.000 0.000 336.2 48.4 '6 C7H8'
2 0.065 0.000 0.250 98.9 33.9 '2 C7H8'
3 0.000 0.000 0.500 336.2 48.4 '6 C7H8'
4 -0.065 0.000 0.750 98.9 33.8 '2 C7H8'
5 0.000 0.250 0.065 98.9 34.0 '2 C7H8'
6 0.000 0.250 0.565 98.9 34.0 '2 C7H8'
7 0.000 0.500 0.000 336.2 48.4 '6 C7H8'
8 0.000 0.500 0.500 336.2 48.4 '6 C7H8'
9 -0.065 0.500 0.250 98.9 33.7 '2 C7H8'
10 0.065 0.500 0.750 98.9 34.0 '2 C7H8'
11 0.000 0.750 0.435 98.9 33.7 '2 C7H8'
12 0.000 0.750 0.935 98.9 33.8 '2 C7H8'
13 0.250 0.065 1.000 98.9 33.8 '2 C7H8'
14 0.250 0.435 0.500 98.9 33.9 '2 C7H8'
15 0.250 0.565 0.000 98.9 33.9 '2 C7H8'
16 0.250 0.935 0.500 98.9 33.9 '2 C7H8'
17 0.250 0.250 0.250 25.1 2.3 ?
18 0.250 0.250 0.750 25.1 2.3 ?
19 0.250 0.750 0.250 25.1 2.3 ?
20 0.250 0.750 0.750 25.1 2.3 ?
21 0.500 0.000 1.000 336.2 48.4 '6 C7H8'
22 0.500 0.500 0.500 336.2 48.4 '6 C7H8'
23 0.500 0.500 0.000 336.2 48.4 '6 C7H8'
24 0.500 0.000 0.500 336.2 48.4 '6 C7H8'
25 0.435 0.000 0.750 98.9 33.7 '2 C7H8'
26 0.435 0.500 0.250 98.9 33.8 '2 C7H8'
27 0.500 0.250 0.435 98.9 33.8 '2 C7H8'
28 0.500 0.250 0.935 98.9 33.7 '2 C7H8'
29 0.500 0.750 0.565 98.9 34.0 '2 C7H8'
30 0.500 0.750 0.065 98.9 34.0 '2 C7H8'
31 0.565 0.000 0.250 98.9 34.0 '2 C7H8'
32 0.565 0.500 0.750 98.9 33.9 '2 C7H8'
33 0.750 0.065 0.500 98.9 33.9 '2 C7H8'
34 0.750 0.435 0.000 98.9 33.9 '2 C7H8'
35 0.750 0.565 0.500 98.9 33.8 '2 C7H8'
36 0.750 0.935 1.000 98.9 33.9 '2 C7H8'
37 0.750 0.250 0.250 25.1 2.3 ?
38 0.750 0.250 0.750 25.1 2.3 ?
39 0.750 0.750 0.250 25.1 2.3 ?
40 0.750 0.750 0.750 25.1 2.3 ?
